data_1574099
loop_
_publ_author_name
'Cai, Li-Xuan'
'Hu, Yu-Hang'
'Zhou, Li-Peng'
'Cheng, Pei-Ming'
'Guo, Xiao-Qing'
'Chan, Yi-Tsu'
'Sun, Qing-Fu'

_publ_section_title
;
 Polyoxometalate condensation and transformation mediated by adaptive
 coordination-assembled molecular flasks
;
_journal_issue 18
_journal_name_full 'Chemical Science'
_journal_page_first 7956
_journal_page_last 7962
_journal_paper_doi 10.1039/D4SC08729A
_journal_volume 16
_journal_year 2025
_chemical_formula_moiety 'C112 H128 N40 Pd4, (O40 Si Mo12), 8(N O3), 74 (H2 O)'
_chemical_formula_sum 'C112 H276 Mo12 N40 O138 Pd4 Si'
_chemical_formula_weight 5996.68
_space_group_crystal_system hexagonal
_space_group_IT_number 173
_space_group_name_Hall 'P 6c'
_space_group_name_H-M_alt 'P 63'
_atom_sites_solution_hydrogens geom
_audit_creation_method SHELXL-2019/3
_cell_angle_alpha 90
_cell_angle_beta 90
_cell_angle_gamma 120
_cell_formula_units_Z 18
_cell_length_a 55.438(4)
_cell_length_b 55.438(4)
_cell_length_c 34.467(2)
_cell_measurement_reflns_used 9992
_cell_measurement_temperature 200(2)
_cell_measurement_theta_max 20.45
_cell_measurement_theta_min 2.20
_cell_volume 91738(11)
_computing_cell_refinement 'Bruker SAINT'
_computing_data_collection 'Bruker APEX2'
_computing_data_reduction 'Bruker SAINT'
_computing_structure_refinement 'SHELXL-2019/2 (Sheldrick, 2019)'
_computing_structure_solution 'SHELXS-97 (Sheldrick 2008)'
_diffrn_ambient_temperature 200(2)
_diffrn_measured_fraction_theta_full 0.997
_diffrn_measured_fraction_theta_max 0.997
_diffrn_measurement_device_type 'Bruker APEX-II CCD'
_diffrn_measurement_method '\f and \w scans'
_diffrn_radiation_type MoK\a
_diffrn_radiation_wavelength 0.71073
_diffrn_reflns_av_R_equivalents 0.1551
_diffrn_reflns_av_unetI/netI 0.1007
_diffrn_reflns_Laue_measured_fraction_full 0.997
_diffrn_reflns_Laue_measured_fraction_max 0.997
_diffrn_reflns_limit_h_max 48
_diffrn_reflns_limit_h_min -48
_diffrn_reflns_limit_k_max 46
_diffrn_reflns_limit_k_min -48
_diffrn_reflns_limit_l_max 29
_diffrn_reflns_limit_l_min -29
_diffrn_reflns_number 284618
_diffrn_reflns_point_group_measured_fraction_full 0.997
_diffrn_reflns_point_group_measured_fraction_max 0.997
_diffrn_reflns_theta_full 17.999
_diffrn_reflns_theta_max 17.999
_diffrn_reflns_theta_min 2.182
_exptl_absorpt_coefficient_mu 1.187
_exptl_absorpt_correction_T_max 0.7446
_exptl_absorpt_correction_T_min 0.5834
_exptl_absorpt_correction_type multi-scan
_exptl_crystal_colour yellow
_exptl_crystal_density_diffrn 1.954
_exptl_crystal_description block
_exptl_crystal_F_000 54612
_exptl_crystal_size_max 0.15
_exptl_crystal_size_mid 0.13
_exptl_crystal_size_min 0.10
_refine_diff_density_max 2.333
_refine_diff_density_min -1.156
_refine_diff_density_rms 0.147
_refine_ls_abs_structure_details
;
 Refined as an inversion twin.
;
_refine_ls_abs_structure_Flack 0.57(8)
_refine_ls_extinction_method none
_refine_ls_goodness_of_fit_ref 1.042
_refine_ls_hydrogen_treatment constr
_refine_ls_matrix_type full
_refine_ls_number_parameters 4560
_refine_ls_number_reflns 41961
_refine_ls_number_restraints 11704
_refine_ls_restrained_S_all 0.982
_refine_ls_R_factor_all 0.1389
_refine_ls_R_factor_gt 0.0935
_refine_ls_shift/su_max 0.001
_refine_ls_shift/su_mean 0.000
_refine_ls_structure_factor_coef Fsqd
_refine_ls_weighting_details 'w=1/[\s^2^(Fo^2^)+(0.1492P)^2^+1609.0101P] where P=(Fo^2^+2Fc^2^)/3'
_refine_ls_weighting_scheme calc
_refine_ls_wR_factor_gt 0.2345
_refine_ls_wR_factor_ref 0.2746
_reflns_Friedel_coverage 0.951
_reflns_Friedel_fraction_full 0.997
_reflns_Friedel_fraction_max 0.997
_reflns_number_gt 27259
_reflns_number_total 41961
_reflns_threshold_expression 'I > 2\s(I)'
_cod_data_source_file d4sc08729a2.cif
_cod_data_source_block p63_sq
_cod_depositor_comments 'Adding full bibliography for 1574099--1574101.cif.'
_cod_original_cell_volume 91736(13)
_cod_database_code 1574099
_shelx_shelxl_version_number 2019/3
_shelx_space_group_comment
;
The symmetry employed for this shelxl refinement is uniquely defined
by the following loop, which should always be used as a source of
symmetry information in preference to the above space-group names.
They are only intended as comments.
;

loop_
_space_group_symop_operation_xyz
'x, y, z'
'-y, x-y, z'
'-x+y, -x, z'
'-x, -y, z+1/2'
'y, -x+y, z+1/2'
'x-y, x, z+1/2'

loop_
_atom_site_label
_atom_site_type_symbol
_atom_site_fract_x
_atom_site_fract_y
_atom_site_fract_z
_atom_site_U_iso_or_equiv
_atom_site_adp_type
_atom_site_occupancy
_atom_site_site_symmetry_order
_atom_site_calc_flag
_atom_site_refinement_flags_posn
_atom_site_refinement_flags_adp
_atom_site_refinement_flags_occupancy
_atom_site_disorder_assembly
_atom_site_disorder_group
O1 O 0.5167(6) -0.2229(4) 0.4957(8) 0.067(5) Uiso 1 1 d D U . . .
Mo4 Mo 0.80367(13) -0.00992(14) 0.68866(18) 0.0744(17) Uani 1 1 d . U . . .
Mo7 Mo 0.79065(13) -0.07059(12) 0.72910(17) 0.0643(15) Uani 1 1 d . U . . .
Mo8 Mo 0.88910(13) 0.05773(13) 0.8147(2) 0.0775(13) Uani 1 1 d . U . . .
Mo22 Mo 0.80598(13) -0.03072(15) 0.86103(18) 0.0796(17) Uani 1 1 d . U . . .
Mo25 Mo 0.76899(12) -0.03036(13) 0.77351(17) 0.0662(16) Uani 1 1 d . U . . .
Mo28 Mo 0.82866(15) -0.07015(13) 0.81668(16) 0.0752(17) Uani 1 1 d . U . . .
O28 O 0.6047(6) 0.1638(7) 0.4992(11) 0.061(3) Uani 1 1 d D U . . .
Mo29 Mo 0.87919(14) 0.01518(15) 0.68594(18) 0.0761(17) Uani 1 1 d . U . . .
Mo31 Mo 0.85358(15) 0.05694(13) 0.73573(19) 0.0814(17) Uani 1 1 d D U . . .
Mo35 Mo 0.86604(13) -0.04612(13) 0.72306(18) 0.0689(16) Uani 1 1 d . U . . .
Mo39 Mo 0.82077(13) 0.03552(13) 0.8212(2) 0.0775(13) Uani 1 1 d D U . . .
Mo3 Mo 0.60956(10) 0.16530(11) 0.44890(16) 0.0499(13) Uani 1 1 d . U . . .
Mo6 Mo 0.71194(11) 0.24552(11) 0.54327(16) 0.0602(14) Uani 1 1 d . U . . .
Mo9 Mo 0.50122(11) -0.22329(12) 0.45141(18) 0.0634(15) Uani 1 1 d . U . . .
Mo10 Mo 0.69814(12) 0.13493(12) 0.49123(16) 0.0659(15) Uani 1 1 d . U . . .
Mo12 Mo 0.73658(11) 0.23429(13) 0.45008(16) 0.0752(17) Uani 1 1 d . U . . .
Mo13 Mo 0.73730(11) 0.19513(11) 0.53722(17) 0.0611(15) Uani 1 1 d . U . . .
Mo14 Mo 0.43589(12) -0.16134(14) 0.44809(16) 0.0714(16) Uani 1 1 d . U . . .
Mo16 Mo 0.47262(12) -0.12444(13) 0.53695(18) 0.0740(16) Uani 1 1 d . U . . .
Mo17 Mo 0.67646(11) 0.14745(12) 0.57528(15) 0.0585(14) Uani 1 1 d . U . . .
Mo18 Mo 0.53339(13) -0.10448(13) 0.49207(17) 0.0760(16) Uani 1 1 d . U . . .
Mo24 Mo 0.67630(11) 0.21824(12) 0.40638(16) 0.0592(14) Uani 1 1 d . U . . .
Mo21 Mo 0.41986(12) -0.19952(13) 0.54029(18) 0.0769(16) Uani 1 1 d . U . . .
Mo23 Mo 0.44959(12) -0.20775(12) 0.40707(16) 0.0646(15) Uani 1 1 d . U . . .
Mo27 Mo 0.46692(13) -0.21243(14) 0.58154(18) 0.0897(19) Uani 1 1 d . U . . .
Mo30 Mo 0.63192(13) 0.11991(13) 0.4431(2) 0.0909(18) Uani 1 1 d . U . . .
Mo32 Mo 0.65089(14) 0.19723(12) 0.58022(18) 0.0783(17) Uani 1 1 d . U . . .
Mo33 Mo 0.65246(11) 0.23200(11) 0.49984(16) 0.0575(14) Uani 1 1 d . U . . .
Mo34 Mo 0.61014(11) 0.13056(12) 0.52766(18) 0.0709(16) Uani 1 1 d . U . . .
Mo36 Mo 0.54914(12) -0.15584(13) 0.4486(2) 0.0844(17) Uani 1 1 d . U . . .
Mo37 Mo 0.70060(14) 0.17387(13) 0.40371(17) 0.0770(16) Uani 1 1 d . U . . .
Mo38 Mo 0.51883(13) -0.13851(14) 0.57682(17) 0.0809(17) Uani 1 1 d . U . . .
Mo40 Mo 0.43385(12) -0.24572(12) 0.50044(17) 0.0672(15) Uani 1 1 d . U . . .
Mo41 Mo 0.49645(13) -0.14038(14) 0.40418(17) 0.0844(18) Uani 1 1 d . U . . .
Mo42 Mo 0.91253(12) 0.01365(12) 0.76593(17) 0.0604(15) Uani 1 1 d . U . . .
Mo44 Mo 0.53358(13) -0.19043(15) 0.53239(18) 0.0879(17) Uani 1 1 d D U . . .
Mo45 Mo 0.87449(12) -0.00919(12) 0.85835(15) 0.0596(15) Uani 1 1 d . U . . .
O2 O 0.9459(8) 0.0257(8) 0.7764(11) 0.064(6) Uani 1 1 d . U . . .
O4 O 0.7901(8) -0.0481(7) 0.6854(9) 0.066(4) Uani 1 1 d D U . . .
O7 O 0.8724(8) -0.0706(8) 0.6984(11) 0.073(7) Uani 1 1 d . U . . .
O8 O 0.8374(8) -0.0233(8) 0.8134(10) 0.056(3) Uani 1 1 d . U . . .
O3 O 0.9048(8) -0.0219(8) 0.7436(11) 0.063(4) Uani 1 1 d . U . . .
O5 O 0.8558(8) -0.0582(7) 0.7752(11) 0.061(4) Uani 1 1 d . U . . .
O6 O 0.7915(8) -0.0022(7) 0.6498(10) 0.083(7) Uani 1 1 d D U . . .
O9 O 0.8493(8) 0.0235(8) 0.7792(11) 0.062(3) Uani 1 1 d . U . . .
Si10 Si 0.6738(3) 0.1824(3) 0.4928(5) 0.046(2) Uani 1 1 d . U . . .
O10 O 0.8417(8) -0.0168(8) 0.8832(10) 0.069(4) Uani 1 1 d . U . . .
O11 O 0.8261(8) -0.0617(8) 0.7079(10) 0.062(4) Uani 1 1 d . U . . .
O12 O 0.8644(7) -0.0065(8) 0.7446(10) 0.055(3) Uani 1 1 d . U . . .
O13 O 0.7609(8) -0.0654(8) 0.7513(11) 0.068(4) Uani 1 1 d . U . . .
O14 O 0.7397(8) -0.0358(9) 0.7835(12) 0.078(6) Uani 1 1 d . U . . .
O15 O 0.7823(9) -0.0385(10) 0.8990(11) 0.093(7) Uani 1 1 d . U . . .
O16 O 0.8044(8) 0.0476(8) 0.8551(12) 0.083(7) Uani 1 1 d . U . . .
O17 O 0.7790(8) -0.0398(8) 0.8220(11) 0.067(4) Uani 1 1 d . U . . .
O18 O 0.9162(8) 0.0874(8) 0.8397(13) 0.075(7) Uani 1 1 d . U . . .
O21 O 0.8983(8) -0.0041(8) 0.8136(11) 0.060(4) Uani 1 1 d . U . . .
O23 O 0.8279(9) -0.1009(8) 0.8262(11) 0.082(7) Uani 1 1 d . U . . .
O24 O 0.7710(8) -0.0182(8) 0.7238(11) 0.069(4) Uani 1 1 d . U . . .
O27 O 0.8143(7) -0.0209(7) 0.7496(10) 0.056(3) Uani 1 1 d . U . . .
O30 O 0.9072(8) 0.0445(8) 0.7830(11) 0.064(4) Uani 1 1 d . U . . .
O32 O 0.8754(8) 0.0455(8) 0.7104(11) 0.071(4) Uani 1 1 d . U . . .
O33 O 0.8599(9) -0.0489(8) 0.8496(10) 0.067(4) Uani 1 1 d . U . . .
O34 O 0.8423(8) -0.0025(8) 0.6717(11) 0.071(4) Uani 1 1 d . U . . .
O36 O 0.8847(8) 0.0775(7) 0.7719(11) 0.076(4) Uani 1 1 d . U . . .
O37 O 0.8320(8) 0.0599(8) 0.7770(7) 0.080(4) Uani 1 1 d D U . . .
O38 O 0.6363(9) 0.1957(8) 0.6204(12) 0.082(7) Uani 1 1 d . U . . .
O40 O 0.5060(8) -0.0980(8) 0.5091(11) 0.073(3) Uani 1 1 d . U . . .
O42 O 0.5794(8) -0.1401(8) 0.4264(12) 0.084(7) Uani 1 1 d . U . . .
O41 O 0.5512(8) -0.1255(8) 0.4742(11) 0.076(4) Uani 1 1 d . U . . .
O43 O 0.5619(8) -0.0698(8) 0.4813(11) 0.082(7) Uani 1 1 d . U . . .
O44 O 0.4585(8) -0.1065(8) 0.5564(11) 0.076(6) Uani 1 1 d . U . . .
O49 O 0.4565(8) -0.1338(8) 0.4875(11) 0.071(4) Uani 1 1 d . U . . .
O51 O 0.4729(8) -0.1769(8) 0.3770(10) 0.073(4) Uani 1 1 d . U . . .
O52 O 0.5523(8) -0.1962(9) 0.5644(11) 0.089(8) Uani 1 1 d . U . . .
O48 O 0.5135(8) -0.1141(8) 0.4473(11) 0.074(4) Uani 1 1 d . U . . .
O50 O 0.5354(8) -0.1929(8) 0.4277(12) 0.076(4) Uani 1 1 d . U . . .
O19 O 0.8816(8) 0.0268(8) 0.8526(11) 0.064(4) Uani 1 1 d . U . . .
O20 O 0.8976(8) -0.0040(9) 0.8927(11) 0.070(7) Uani 1 1 d . U . . .
O22 O 0.8001(8) -0.0757(8) 0.7787(11) 0.067(4) Uani 1 1 d . U . . .
O25 O 0.7687(8) -0.1047(8) 0.7113(11) 0.070(7) Uani 1 1 d . U . . .
O26 O 0.8165(8) 0.0076(9) 0.8538(11) 0.071(4) Uani 1 1 d . U . . .
O29 O 0.8601(9) 0.0862(8) 0.7068(13) 0.085(7) Uani 1 1 d . U . . .
O31 O 0.8891(10) 0.0240(11) 0.6339(10) 0.083(7) Uani 1 1 d . U . . .
O35 O 0.9134(8) 0.0269(8) 0.7111(11) 0.068(4) Uani 1 1 d . U . . .
O39 O 0.7893(8) 0.0062(8) 0.7867(11) 0.069(4) Uani 1 1 d . U . . .
O45 O 0.4966(8) -0.1225(8) 0.5789(11) 0.076(3) Uani 1 1 d . U . . .
O46 O 0.5255(8) -0.1498(8) 0.4154(11) 0.077(4) Uani 1 1 d . U . . .
O47 O 0.4639(8) -0.1384(9) 0.4094(11) 0.078(4) Uani 1 1 d . U . . .
O54 O 0.5017(7) -0.2509(8) 0.4301(10) 0.065(7) Uani 1 1 d . U . . .
O55 O 0.4975(7) -0.1435(8) 0.5191(10) 0.065(3) Uani 1 1 d . U . . .
O56 O 0.4589(7) -0.2011(7) 0.5191(10) 0.061(3) Uani 1 1 d . U . . .
O57 O 0.4314(8) -0.2297(8) 0.3712(10) 0.065(6) Uani 1 1 d . U . . .
O58 O 0.4786(7) -0.2160(8) 0.4171(10) 0.064(4) Uani 1 1 d . U . . .
O59 O 0.5107(7) -0.1820(8) 0.4827(10) 0.065(3) Uani 1 1 d . U . . .
O60 O 0.4669(7) -0.2428(8) 0.4826(11) 0.066(4) Uani 1 1 d . U . . .
O61 O 0.4074(7) -0.2346(8) 0.5206(11) 0.071(4) Uani 1 1 d . U . . .
O62 O 0.5078(9) -0.1223(9) 0.3593(11) 0.093(8) Uani 1 1 d . U . . .
O63 O 0.4124(8) -0.1515(9) 0.4339(11) 0.080(6) Uani 1 1 d . U . . .
O64 O 0.4176(8) -0.1861(8) 0.4901(11) 0.067(4) Uani 1 1 d . U . . .
O65 O 0.4327(7) -0.2295(8) 0.4511(11) 0.062(4) Uani 1 1 d . U . . .
O66 O 0.4440(8) -0.2479(8) 0.5508(11) 0.076(4) Uani 1 1 d . U . . .
O67 O 0.3886(8) -0.2044(8) 0.5566(12) 0.085(7) Uani 1 1 d . U . . .
O68 O 0.4649(9) -0.2274(10) 0.6249(11) 0.096(8) Uani 1 1 d . U . . .
O69 O 0.5612(7) -0.1679(6) 0.4943(9) 0.090(4) Uani 1 1 d D U . . .
O70 O 0.4977(6) -0.2113(6) 0.5609(9) 0.081(4) Uani 1 1 d D U . . .
O71 O 0.5355(9) -0.1286(9) 0.6213(12) 0.086(7) Uani 1 1 d . U . . .
O72 O 0.4339(8) -0.2071(8) 0.5828(11) 0.081(4) Uani 1 1 d . U . . .
O74 O 0.5433(8) -0.1060(8) 0.5461(11) 0.078(4) Uani 1 1 d . U . . .
O75 O 0.4718(7) -0.1728(8) 0.4504(10) 0.060(3) Uani 1 1 d . U . . .
O76 O 0.4264(8) -0.1910(8) 0.4102(10) 0.069(4) Uani 1 1 d . U . . .
Si77 Si 0.4842(4) -0.1754(4) 0.4933(5) 0.056(2) Uani 1 1 d . U . . .
Si78 Si 0.8405(4) -0.0078(4) 0.7722(5) 0.049(2) Uani 1 1 d . U . . .
O80 O 0.8050(9) -0.0670(9) 0.8524(11) 0.076(4) Uani 1 1 d . U . . .
O81 O 0.6707(8) 0.1297(8) 0.6202(11) 0.069(7) Uani 1 1 d . U . . .
O82 O 0.7166(7) 0.1715(8) 0.5804(11) 0.062(4) Uani 1 1 d . U . . .
O83 O 0.6715(7) 0.2064(7) 0.5186(10) 0.053(2) Uani 1 1 d . U . . .
O84 O 0.6865(8) 0.2295(8) 0.5862(11) 0.069(4) Uani 1 1 d . U . . .
O85 O 0.6853(7) 0.1240(8) 0.5441(11) 0.066(4) Uani 1 1 d . U . . .
O86 O 0.6397(7) 0.1280(8) 0.5511(11) 0.062(4) Uani 1 1 d . U . . .
O87 O 0.7275(7) 0.2492(8) 0.4920(10) 0.062(4) Uani 1 1 d . U . . .
O88 O 0.7701(8) 0.2572(9) 0.4371(12) 0.090(7) Uani 1 1 d . U . . .
O89 O 0.7383(8) 0.2781(8) 0.5592(11) 0.068(7) Uani 1 1 d . U . . .
O90 O 0.7696(7) 0.2099(7) 0.5577(11) 0.066(6) Uani 1 1 d . U . . .
O91 O 0.5834(7) 0.1099(8) 0.5536(12) 0.085(7) Uani 1 1 d . U . . .
O92 O 0.5832(7) 0.1650(7) 0.4267(10) 0.052(6) Uani 1 1 d . U . . .
O93 O 0.6395(8) 0.2203(7) 0.5514(10) 0.064(3) Uani 1 1 d . U . . .
O95 O 0.6076(8) 0.1325(8) 0.4232(12) 0.073(4) Uani 1 1 d . U . . .
O96 O 0.6427(7) 0.1572(7) 0.4796(10) 0.056(3) Uani 1 1 d . U . . .
O97 O 0.6386(7) 0.2538(7) 0.4940(10) 0.058(6) Uani 1 1 d . U . . .
O98 O 0.6407(7) 0.1899(7) 0.4166(10) 0.056(4) Uani 1 1 d . U . . .
O99 O 0.6596(8) 0.1441(8) 0.4110(12) 0.075(4) Uani 1 1 d . U . . .
O100 O 0.6236(8) 0.1659(8) 0.5561(10) 0.065(4) Uani 1 1 d . U . . .
O101 O 0.6698(7) 0.1754(8) 0.5885(10) 0.062(4) Uani 1 1 d . U . . .
O102 O 0.7256(7) 0.2218(7) 0.5534(10) 0.059(4) Uani 1 1 d . U . . .
O103 O 0.7081(10) 0.1616(9) 0.3631(11) 0.088(7) Uani 1 1 d . U . . .
O105 O 0.7332(7) 0.1641(8) 0.5113(11) 0.065(4) Uani 1 1 d . U . . .
O106 O 0.6600(8) 0.1170(8) 0.4683(11) 0.077(4) Uani 1 1 d . U . . .
O107 O 0.6897(7) 0.1972(7) 0.4516(10) 0.055(3) Uani 1 1 d . U . . .
O108 O 0.6911(7) 0.1686(7) 0.5156(10) 0.052(2) Uani 1 1 d . U . . .
O111 O 0.6187(8) 0.0887(8) 0.4241(14) 0.100(7) Uani 1 1 d . U . . .
O112 O 0.7446(7) 0.2134(8) 0.4888(10) 0.063(4) Uani 1 1 d . U . . .
O113 O 0.7095(8) 0.1575(8) 0.4465(11) 0.069(4) Uani 1 1 d . U . . .
O114 O 0.7179(7) 0.2446(8) 0.4145(10) 0.065(4) Uani 1 1 d . U . . .
O115 O 0.6717(7) 0.2358(8) 0.3691(10) 0.061(6) Uani 1 1 d . U . . .
O116 O 0.6881(8) 0.1954(8) 0.3745(10) 0.069(3) Uani 1 1 d . U . . .
O117 O 0.7072(9) 0.1089(9) 0.4790(11) 0.082(7) Uani 1 1 d . U . . .
O118 O 0.6705(7) 0.2339(7) 0.4512(10) 0.056(4) Uani 1 1 d . U . . .
O119 O 0.6081(8) 0.1050(8) 0.4887(12) 0.081(4) Uani 1 1 d . U . . .
O120 O 0.5366(7) -0.1568(6) 0.5558(9) 0.083(4) Uani 1 1 d D U . . .
O121 O 0.4443(8) -0.1624(8) 0.5494(11) 0.071(4) Uani 1 1 d . U . . .
O122 O 0.8790(8) -0.0197(9) 0.6801(11) 0.073(4) Uani 1 1 d . U . . .
O123 O 0.8568(8) 0.0578(8) 0.8364(12) 0.073(4) Uani 1 1 d . U . . .
O125 O 0.6218(7) 0.1985(7) 0.4790(10) 0.055(3) Uani 1 1 d . U . . .
O126 O 0.6883(7) 0.2581(7) 0.5226(10) 0.061(4) Uani 1 1 d . U . . .
O127 O 0.4111(8) -0.2798(8) 0.4956(11) 0.072(6) Uani 1 1 d . U . . .
O128 O 0.8237(9) 0.0281(8) 0.7113(11) 0.075(4) Uani 1 1 d . U . . .
O200 O 0.4899(8) -0.1718(8) 0.5892(11) 0.078(4) Uani 1 1 d . U . . .
O251 O 0.7339(8) 0.2089(9) 0.4087(10) 0.075(4) Uani 1 1 d . U . . .
N1_1 N 0.8886(9) 0.1643(7) 0.8712(11) 0.094(5) Uani 1 1 d G U . . .
C2_1 C 0.8639(8) 0.1409(9) 0.8599(10) 0.087(6) Uani 1 1 d G U . . .
H2_1 H 0.852893 0.142389 0.839917 0.104 Uiso 1 1 calc R U . . .
C3_1 C 0.8554(6) 0.1154(7) 0.8776(10) 0.087(5) Uani 1 1 d DG U . . .
H3_1 H 0.838552 0.099427 0.869851 0.105 Uiso 1 1 calc R U . . .
C4_1 C 0.8716(7) 0.1133(7) 0.9068(10) 0.0829(18) Uani 1 1 d G U . . .
C5_1 C 0.8962(7) 0.1367(8) 0.9182(10) 0.091(6) Uani 1 1 d DG U . . .
H5_1 H 0.907263 0.135206 0.938130 0.109 Uiso 1 1 calc R U . . .
C6_1 C 0.9047(7) 0.1622(7) 0.9004(12) 0.091(6) Uani 1 1 d G U . . .
H6_1 H 0.921605 0.178169 0.908196 0.109 Uiso 1 1 calc R U . . .
N13_1 N 0.7549(6) -0.0125(8) 0.9781(11) 0.0829(18) Uani 1 1 d G U . . .
C14_1 C 0.7767(9) -0.0156(7) 0.9922(10) 0.0829(18) Uani 1 1 d G U . . .
H14_1 H 0.773064 -0.029978 1.010193 0.100 Uiso 1 1 calc R U . . .
C15_1 C 0.8038(7) 0.0024(9) 0.9800(12) 0.0829(18) Uani 1 1 d G U . . .
H15_1 H 0.818687 0.000336 0.989583 0.100 Uiso 1 1 calc R U . . .
C16_1 C 0.8091(6) 0.0235(8) 0.9537(12) 0.0829(18) Uani 1 1 d G U . . .
C17_1 C 0.7873(9) 0.0266(7) 0.9396(10) 0.0829(18) Uani 1 1 d G U . . .
H17_1 H 0.790894 0.041028 0.921614 0.100 Uiso 1 1 calc R U . . .
C18_1 C 0.7602(7) 0.0086(9) 0.9518(11) 0.0829(18) Uani 1 1 d G U . . .
H18_1 H 0.745270 0.010714 0.942224 0.100 Uiso 1 1 calc R U . . .
C7_1 C 0.8372(6) 0.0415(7) 0.9428(11) 0.0829(18) Uani 1 1 d G U . . .
N8_1 N 0.8417(7) 0.0657(9) 0.9246(11) 0.0829(18) Uani 1 1 d G U . . .
C9_1 C 0.8686(8) 0.0863(7) 0.9150(10) 0.083(4) Uani 1 1 d DG U . . .
N10_1 N 0.8910(6) 0.0827(8) 0.9238(11) 0.0829(18) Uani 1 1 d G U . . .
C11_1 C 0.8865(7) 0.0584(9) 0.9421(11) 0.0829(18) Uani 1 1 d G U . . .
N12_1 N 0.8596(9) 0.0378(7) 0.9516(10) 0.0829(18) Uani 1 1 d G U . . .
N19_1 N 0.9492(7) 0.0400(9) 0.9481(11) 0.076(5) Uani 1 1 d G U . . .
C20_1 C 0.9258(9) 0.0242(7) 0.9708(10) 0.078(4) Uani 1 1 d G U . . .
H20_1 H 0.924619 0.009498 0.986361 0.094 Uiso 1 1 calc R U . . .
C21_1 C 0.9040(7) 0.0298(9) 0.9708(11) 0.0829(18) Uani 1 1 d G U . . .
H21_1 H 0.887952 0.018973 0.986329 0.100 Uiso 1 1 calc R U . . .
C22_1 C 0.9056(7) 0.0513(10) 0.9481(13) 0.082(4) Uani 1 1 d G U . . .
C23_1 C 0.9291(9) 0.0672(8) 0.9253(11) 0.080(5) Uani 1 1 d G U . . .
H23_1 H 0.930197 0.081838 0.909798 0.097 Uiso 1 1 calc R U . . .
C24_1 C 0.9508(7) 0.0615(8) 0.9254(10) 0.077(5) Uani 1 1 d G U . . .
H24_1 H 0.966864 0.072364 0.909830 0.093 Uiso 1 1 calc R U . . .
C25_1 C 0.9696(11) 0.0290(12) 0.9511(16) 0.073(5) Uani 1 1 d D U . . .
H25A_1 H 0.959745 0.008351 0.950681 0.088 Uiso 1 1 calc R U . . .
H25B_1 H 0.981240 0.035849 0.974700 0.088 Uiso 1 1 calc R U . . .
C26_1 C 0.9869(6) 0.0415(7) 0.9139(8) 0.062(6) Uani 1 1 d G U . . .
C27_1 C 1.0132(6) 0.0652(6) 0.9151(9) 0.053(7) Uani 1 1 d DG U . . .
H27_1 H 1.020448 0.074607 0.939018 0.064 Uiso 1 1 calc R U . . .
C28_1 C 1.0289(6) 0.0751(6) 0.8814(11) 0.049(7) Uani 1 1 d G U . . .
H28_1 H 1.046811 0.091228 0.882185 0.059 Uiso 1 1 calc R U . . .
C29_1 C 1.0183(7) 0.0613(8) 0.8464(9) 0.054(6) Uani 1 1 d G U . . .
C30_1 C 0.9920(8) 0.0376(7) 0.8452(8) 0.057(7) Uani 1 1 d G U . . .
H30_1 H 0.984770 0.028168 0.821327 0.068 Uiso 1 1 calc R U . . .
C31_1 C 0.9764(6) 0.0277(6) 0.8790(9) 0.057(7) Uani 1 1 d DG U . . .
H31_1 H 0.958405 0.011547 0.878161 0.068 Uiso 1 1 calc R U . . .
C32_1 C 1.0347(12) 0.0792(12) 0.8091(16) 0.062(6) Uani 1 1 d . U . . .
H32A_1 H 1.051228 0.096978 0.816780 0.074 Uiso 1 1 calc R U . . .
H32B_1 H 1.040616 0.068688 0.792208 0.074 Uiso 1 1 calc R U . . .
N33_1 N 1.0137(7) 0.0842(7) 0.7892(10) 0.059(5) Uani 1 1 d G U . . .
C34_1 C 1.0043(7) 0.0999(7) 0.8087(8) 0.063(5) Uani 1 1 d G U . . .
H34_1 H 1.009721 0.105379 0.834840 0.075 Uiso 1 1 calc R U . . .
C35_1 C 0.9870(8) 0.1076(7) 0.7899(11) 0.062(5) Uani 1 1 d G U . . .
H35_1 H 0.980622 0.118402 0.803223 0.074 Uiso 1 1 calc R U . . .
C36_1 C 0.9791(7) 0.0996(8) 0.7517(11) 0.066(4) Uani 1 1 d G U . . .
C37_1 C 0.9884(8) 0.0839(8) 0.7322(8) 0.063(5) Uani 1 1 d G U . . .
H37_1 H 0.983012 0.078438 0.706094 0.075 Uiso 1 1 calc R U . . .
C38_1 C 1.0057(7) 0.0762(7) 0.7510(10) 0.063(5) Uani 1 1 d G U . . .
H38_1 H 1.012111 0.065415 0.737711 0.075 Uiso 1 1 calc R U . . .
C39_1 C 0.9586(7) 0.1030(8) 0.7349(10) 0.069(3) Uani 1 1 d G U . . .
N40_1 N 0.9489(7) 0.1175(8) 0.7568(7) 0.071(4) Uani 1 1 d G U . . .
C41_1 C 0.9310(7) 0.1253(7) 0.7402(10) 0.075(4) Uani 1 1 d G U . . .
N42_1 N 0.9228(7) 0.1187(8) 0.7017(10) 0.071(4) Uani 1 1 d G U . . .
C43_1 C 0.9325(7) 0.1041(8) 0.6799(7) 0.069(3) Uani 1 1 d G U . . .
N44_1 N 0.9504(7) 0.0963(7) 0.6965(10) 0.069(3) Uani 1 1 d G U . . .
N45_1 N 0.9122(9) 0.1801(8) 0.7992(12) 0.093(4) Uani 1 1 d G U . . .
C46_1 C 0.8968(7) 0.1656(9) 0.7669(12) 0.090(5) Uani 1 1 d G U . . .
H46_1 H 0.881898 0.168021 0.758125 0.108 Uiso 1 1 calc R U . . .
C47_1 C 0.9031(9) 0.1475(9) 0.7474(10) 0.086(4) Uani 1 1 d G U . . .
H47_1 H 0.892545 0.137543 0.725362 0.103 Uiso 1 1 calc R U . . .
C48_1 C 0.9249(9) 0.1439(8) 0.7603(12) 0.0829(18) Uani 1 1 d G U . . .
C49_1 C 0.9403(8) 0.1584(9) 0.7926(12) 0.082(5) Uani 1 1 d G U . . .
H49_1 H 0.955203 0.155957 0.801380 0.098 Uiso 1 1 calc R U . . .
C50_1 C 0.9340(8) 0.1765(8) 0.8121(10) 0.085(5) Uani 1 1 d G U . . .
H50_1 H 0.944557 0.186435 0.834143 0.102 Uiso 1 1 calc R U . . .
N51_1 N 0.9141(8) 0.0892(8) 0.5630(8) 0.0829(18) Uani 1 1 d G U . . .
C52_1 C 0.9351(8) 0.0857(8) 0.5791(11) 0.076(5) Uani 1 1 d G U . . .
H52_1 H 0.945377 0.079999 0.563154 0.091 Uiso 1 1 calc R U . . .
C53_1 C 0.9412(8) 0.0906(9) 0.6184(11) 0.075(5) Uani 1 1 d G U . . .
H53_1 H 0.955586 0.088188 0.629354 0.090 Uiso 1 1 calc R U . . .
C54_1 C 0.9262(9) 0.0989(10) 0.6416(8) 0.071(5) Uani 1 1 d G U . . .
C55_1 C 0.9051(8) 0.1024(9) 0.6256(10) 0.073(5) Uani 1 1 d G U . . .
H55_1 H 0.894867 0.108059 0.641469 0.088 Uiso 1 1 calc R U . . .
C56_1 C 0.8991(7) 0.0975(8) 0.5862(11) 0.075(5) Uani 1 1 d G U . . .
H56_1 H 0.884657 0.099870 0.575269 0.090 Uiso 1 1 calc R U . . .
N1_2 N 0.6845(6) -0.0983(10) 0.6086(13) 0.094(5) Uani 1 1 d G U . . .
C2_2 C 0.6931(7) -0.1173(7) 0.5989(13) 0.096(6) Uani 1 1 d G U . . .
H2_2 H 0.679642 -0.135839 0.592085 0.115 Uiso 1 1 calc R U . . .
C3_2 C 0.7212(7) -0.1090(6) 0.5990(13) 0.092(6) Uani 1 1 d DG U . . .
H3_2 H 0.727055 -0.121910 0.592411 0.110 Uiso 1 1 calc R U . . .
C4_2 C 0.7408(6) -0.0818(7) 0.6090(13) 0.088(6) Uani 1 1 d G U . . .
C5_2 C 0.7323(7) -0.0629(7) 0.6187(13) 0.090(6) Uani 1 1 d DG U . . .
H5_2 H 0.745713 -0.044299 0.625431 0.108 Uiso 1 1 calc R U . . .
C6_2 C 0.7041(8) -0.0712(9) 0.6185(13) 0.092(6) Uani 1 1 d G U . . .
H6_2 H 0.698300 -0.058228 0.625106 0.110 Uiso 1 1 calc R U . . .
C7_2 C 0.7694(5) -0.0716(8) 0.5963(10) 0.084(5) Uani 1 1 d DG U . . .
N8_2 N 0.7775(7) -0.0898(6) 0.6116(9) 0.081(5) Uani 1 1 d DG U . . .
C9_2 C 0.8056(9) -0.0815(7) 0.6143(10) 0.079(5) Uani 1 1 d G U . . .
N10_2 N 0.8256(6) -0.0551(8) 0.6018(11) 0.077(5) Uani 1 1 d G U . . .
C11_2 C 0.8175(7) -0.0370(6) 0.5866(10) 0.078(5) Uani 1 1 d DG U . . .
N12_2 N 0.7894(8) -0.0453(7) 0.5838(10) 0.077(6) Uani 1 1 d DG U . . .
N13_2 N 0.8724(7) 0.0397(6) 0.5392(10) 0.071(5) Uani 1 1 d G U . . .
C14_2 C 0.8442(7) 0.0307(7) 0.5415(10) 0.074(6) Uani 1 1 d G U . . .
H14_2 H 0.837050 0.041530 0.530142 0.089 Uiso 1 1 calc R U . . .
C15_2 C 0.8263(6) 0.0059(7) 0.5603(11) 0.074(6) Uani 1 1 d DG U . . .
H15_2 H 0.806928 -0.000232 0.561832 0.088 Uiso 1 1 calc R U . . .
C16_2 C 0.8367(6) -0.0099(6) 0.5769(10) 0.075(5) Uani 1 1 d G U . . .
C17_2 C 0.8650(6) -0.0009(7) 0.5747(10) 0.073(6) Uani 1 1 d DG U . . .
H17_2 H 0.872057 -0.011687 0.586000 0.088 Uiso 1 1 calc R U . . .
C18_2 C 0.8828(5) 0.0239(8) 0.5558(11) 0.073(6) Uani 1 1 d G U . . .
H18_2 H 0.902180 0.030075 0.554311 0.088 Uiso 1 1 calc R U . . .
N19_2 N 0.8368(7) -0.1311(7) 0.6423(10) 0.079(6) Uani 1 1 d G U . . .
C20_2 C 0.8083(6) -0.1420(7) 0.6383(11) 0.082(6) Uani 1 1 d DG U . . .
H20_2 H 0.795860 -0.161166 0.643435 0.098 Uiso 1 1 calc R U . . .
C21_2 C 0.7979(7) -0.1249(10) 0.6267(11) 0.080(6) Uani 1 1 d G U . . .
H21_2 H 0.778406 -0.132390 0.623954 0.096 Uiso 1 1 calc R U . . .
C22_2 C 0.8161(10) -0.0969(10) 0.6192(12) 0.080(5) Uani 1 1 d G U . . .
C23_2 C 0.8446(9) -0.0859(7) 0.6232(12) 0.080(6) Uani 1 1 d G U . . .
H23_2 H 0.857072 -0.066786 0.618033 0.096 Uiso 1 1 calc R U . . .
C24_2 C 0.8550(6) -0.1030(7) 0.6348(11) 0.081(6) Uani 1 1 d DG U . . .
H24_2 H 0.874526 -0.095562 0.637514 0.097 Uiso 1 1 calc R U . . .
C25_2 C 0.8475(11) -0.1471(10) 0.6618(13) 0.086(6) Uani 1 1 d D U . . .
H25A_2 H 0.867830 -0.134962 0.665449 0.103 Uiso 1 1 calc R U . . .
H25B_2 H 0.844727 -0.162551 0.644420 0.103 Uiso 1 1 calc R U . . .
C26_2 C 0.8346(8) -0.1594(7) 0.7007(10) 0.085(7) Uani 1 1 d DG U . . .
C27_2 C 0.8164(8) -0.1878(7) 0.7051(11) 0.085(8) Uani 1 1 d DG U . . .
H27_2 H 0.813604 -0.200166 0.684225 0.102 Uiso 1 1 calc R U . . .
C28_2 C 0.8023(7) -0.1981(7) 0.7399(13) 0.087(7) Uani 1 1 d G U . . .
H28_2 H 0.789853 -0.217541 0.742846 0.104 Uiso 1 1 calc R U . . .
C29_2 C 0.8064(8) -0.1800(10) 0.7704(10) 0.085(7) Uani 1 1 d G U . . .
C30_2 C 0.8246(9) -0.1516(9) 0.7660(10) 0.079(8) Uani 1 1 d G U . . .
H30_2 H 0.827456 -0.139273 0.786841 0.095 Uiso 1 1 calc R U . . .
C31_2 C 0.8388(8) -0.1413(7) 0.7312(12) 0.083(7) Uani 1 1 d DG U . . .
H31_2 H 0.851208 -0.121897 0.728220 0.100 Uiso 1 1 calc R U . . .
C32_2 C 0.7895(13) -0.1911(15) 0.807(2) 0.085(6) Uani 1 1 d . U . . .
H32A_2 H 0.777623 -0.211588 0.805688 0.102 Uiso 1 1 calc R U . . .
H32B_2 H 0.801890 -0.186211 0.829845 0.102 Uiso 1 1 calc R U . . .
N33_2 N 0.7720(7) -0.1775(8) 0.8094(13) 0.084(6) Uani 1 1 d G U . . .
C34_2 C 0.7736(7) -0.1625(9) 0.8425(11) 0.085(6) Uani 1 1 d G U . . .
H34_2 H 0.784406 -0.162161 0.864045 0.102 Uiso 1 1 calc R U . . .
C35_2 C 0.7592(9) -0.1479(8) 0.8441(11) 0.085(6) Uani 1 1 d G U . . .
H35_2 H 0.760288 -0.137577 0.866655 0.102 Uiso 1 1 calc R U . . .
C36_2 C 0.7434(8) -0.1483(8) 0.8125(14) 0.083(5) Uani 1 1 d G U . . .
C37_2 C 0.7418(8) -0.1634(9) 0.7795(11) 0.083(6) Uani 1 1 d G U . . .
H37_2 H 0.730998 -0.163687 0.757920 0.100 Uiso 1 1 calc R U . . .
C38_2 C 0.7562(8) -0.1780(8) 0.7779(10) 0.084(6) Uani 1 1 d G U . . .
H38_2 H 0.755118 -0.188270 0.755309 0.101 Uiso 1 1 calc R U . . .
C39_2 C 0.7316(7) -0.1312(8) 0.8156(13) 0.084(5) Uani 1 1 d G U . . .
N40_2 N 0.7312(8) -0.1161(9) 0.8476(9) 0.087(5) Uani 1 1 d G U . . .
C41_2 C 0.7183(8) -0.1001(8) 0.8450(11) 0.089(5) Uani 1 1 d G U . . .
N42_2 N 0.7059(8) -0.0992(8) 0.8105(13) 0.089(6) Uani 1 1 d G U . . .
C43_2 C 0.7063(8) -0.1143(9) 0.7785(10) 0.084(5) Uani 1 1 d G U . . .
N44_2 N 0.7192(8) -0.1303(8) 0.7811(10) 0.084(5) Uani 1 1 d G U . . .
N45_2 N 0.7138(8) -0.0616(9) 0.9432(12) 0.106(6) Uani 1 1 d G U . . .
C46_2 C 0.7229(8) -0.0809(10) 0.9465(11) 0.106(6) Uani 1 1 d G U . . .
H46_2 H 0.727293 -0.085137 0.971216 0.127 Uiso 1 1 calc R U . . .
C47_2 C 0.7254(8) -0.0939(8) 0.9135(16) 0.098(6) Uani 1 1 d G U . . .
H47_2 H 0.731515 -0.107028 0.915680 0.118 Uiso 1 1 calc R U . . .
C48_2 C 0.7189(9) -0.0876(9) 0.8773(12) 0.095(6) Uani 1 1 d G U . . .
C49_2 C 0.7098(9) -0.0684(10) 0.8740(11) 0.096(6) Uani 1 1 d G U . . .
H49_2 H 0.705407 -0.064141 0.849279 0.115 Uiso 1 1 calc R U . . .
C50_2 C 0.7073(8) -0.0554(8) 0.9070(15) 0.103(6) Uani 1 1 d G U . . .
H50_2 H 0.701186 -0.042248 0.904814 0.124 Uiso 1 1 calc R U . . .
N51_2 N 0.6604(8) -0.1146(10) 0.6807(10) 0.092(6) Uani 1 1 d G U . . .
C52_2 C 0.6638(8) -0.1376(8) 0.6865(12) 0.093(7) Uani 1 1 d G U . . .
H52_2 H 0.655320 -0.152936 0.669149 0.111 Uiso 1 1 calc R U . . .
C53_2 C 0.6794(9) -0.1381(8) 0.7176(13) 0.092(7) Uani 1 1 d G U . . .
H53_2 H 0.681716 -0.153767 0.721571 0.111 Uiso 1 1 calc R U . . .
C54_2 C 0.6918(8) -0.1156(10) 0.7429(11) 0.089(6) Uani 1 1 d G U . . .
C55_2 C 0.6885(8) -0.0926(8) 0.7371(12) 0.091(6) Uani 1 1 d G U . . .
H55_2 H 0.696930 -0.077214 0.754445 0.109 Uiso 1 1 calc R U . . .
C56_2 C 0.6728(9) -0.0921(8) 0.7060(13) 0.094(7) Uani 1 1 d G U . . .
H56_2 H 0.670534 -0.076382 0.702023 0.112 Uiso 1 1 calc R U . . .
N1_3 N 0.5747(7) 0.1556(8) 0.7020(7) 0.063(5) Uani 1 1 d G U . . .
C2_3 C 0.5632(7) 0.1310(6) 0.6807(10) 0.065(6) Uani 1 1 d G U . . .
H2_3 H 0.558489 0.113916 0.693158 0.078 Uiso 1 1 calc R U . . .
C3_3 C 0.5584(8) 0.1314(6) 0.6412(10) 0.060(6) Uani 1 1 d G U . . .
H3_3 H 0.550564 0.114632 0.626594 0.072 Uiso 1 1 calc R U . . .
C4_3 C 0.5653(8) 0.1564(8) 0.6229(7) 0.061(6) Uani 1 1 d G U . . .
C5_3 C 0.5768(8) 0.1810(6) 0.6443(10) 0.061(6) Uani 1 1 d G U . . .
H5_3 H 0.581474 0.198042 0.631809 0.073 Uiso 1 1 calc R U . . .
C6_3 C 0.5815(7) 0.1805(6) 0.6838(10) 0.063(6) Uani 1 1 d G U . . .
H6_3 H 0.589398 0.197326 0.698374 0.075 Uiso 1 1 calc R U . . .
N13_3 N 0.5838(7) 0.2631(6) 0.4763(10) 0.062(6) Uani 1 1 d DG U . . .
C14_3 C 0.5912(7) 0.2640(6) 0.5150(10) 0.063(6) Uani 1 1 d G U . . .
H14_3 H 0.600083 0.281246 0.528465 0.075 Uiso 1 1 calc R U . . .
C15_3 C 0.5855(8) 0.2396(8) 0.5341(8) 0.061(6) Uani 1 1 d G U . . .
H15_3 H 0.590510 0.240208 0.560582 0.073 Uiso 1 1 calc R U . . .
C16_3 C 0.5724(8) 0.2143(6) 0.5145(10) 0.063(5) Uani 1 1 d G U . . .
C17_3 C 0.5650(7) 0.2134(6) 0.4757(11) 0.062(6) Uani 1 1 d G U . . .
H17_3 H 0.556076 0.196147 0.462282 0.074 Uiso 1 1 calc R U . . .
C18_3 C 0.5707(7) 0.2378(7) 0.4566(8) 0.064(6) Uani 1 1 d G U . . .
H18_3 H 0.565649 0.237185 0.430164 0.077 Uiso 1 1 calc R U . . .
N19_3 N 0.4938(6) 0.0680(4) 0.4525(8) 0.100(6) Uani 1 1 d DG U . . .
C20_3 C 0.4979(7) 0.0942(6) 0.4436(8) 0.091(7) Uani 1 1 d G U . . .
H20_3 H 0.490361 0.096936 0.420299 0.109 Uiso 1 1 calc R U . . .
C21_3 C 0.5129(8) 0.1164(4) 0.4687(11) 0.083(6) Uani 1 1 d G U . . .
H21_3 H 0.515655 0.134302 0.462572 0.099 Uiso 1 1 calc R U . . .
C22_3 C 0.5239(8) 0.1124(6) 0.5027(10) 0.077(6) Uani 1 1 d G U . . .
C23_3 C 0.5198(8) 0.0861(8) 0.5116(8) 0.085(7) Uani 1 1 d G U . . .
H23_3 H 0.527360 0.083389 0.534860 0.102 Uiso 1 1 calc R U . . .
C24_3 C 0.5048(8) 0.0639(5) 0.4865(9) 0.088(7) Uani 1 1 d G U . . .
H24_3 H 0.502066 0.046022 0.492587 0.106 Uiso 1 1 calc R U . . .
C7_3 C 0.5631(7) 0.1590(7) 0.5829(7) 0.061(5) Uani 1 1 d G U . . .
N8_3 N 0.5457(7) 0.1349(5) 0.5622(10) 0.065(6) Uani 1 1 d G U . . .
C9_3 C 0.5372(6) 0.1368(6) 0.5250(10) 0.067(6) Uani 1 1 d G U . . .
N10_3 N 0.5460(6) 0.1627(8) 0.5085(7) 0.068(6) Uani 1 1 d DG U . . .
C11_3 C 0.5633(6) 0.1868(5) 0.5292(10) 0.063(6) Uani 1 1 d G U . . .
N12_3 N 0.5719(6) 0.1849(6) 0.5664(10) 0.059(5) Uani 1 1 d G U . . .
C26_3 C 0.6053(8) 0.2903(8) 0.4187(9) 0.066(6) Uani 1 1 d G U . . .
C27_3 C 0.5901(6) 0.2866(8) 0.3849(12) 0.066(6) Uani 1 1 d G U . . .
H27_3 H 0.572833 0.286217 0.385914 0.079 Uiso 1 1 calc R U . . .
C28_3 C 0.6004(8) 0.2835(8) 0.3495(9) 0.070(6) Uani 1 1 d G U . . .
H28_3 H 0.590029 0.280999 0.326402 0.084 Uiso 1 1 calc R U . . .
C29_3 C 0.6257(8) 0.2841(8) 0.3480(9) 0.068(6) Uani 1 1 d G U . . .
C30_3 C 0.6408(6) 0.2877(7) 0.3818(12) 0.068(6) Uani 1 1 d G U . . .
H30_3 H 0.658136 0.288140 0.380750 0.081 Uiso 1 1 calc R U . . .
C31_3 C 0.6306(8) 0.2908(8) 0.4171(9) 0.065(6) Uani 1 1 d G U . . .
H31_3 H 0.640940 0.293359 0.440262 0.078 Uiso 1 1 calc R U . . .
N33_3 N 0.6306(9) 0.2455(6) 0.3146(11) 0.082(5) Uani 1 1 d G U . . .
C34_3 C 0.6475(7) 0.2372(8) 0.2962(11) 0.087(6) Uani 1 1 d G U . . .
H34_3 H 0.663068 0.250257 0.281335 0.104 Uiso 1 1 calc R U . . .
C35_3 C 0.6418(9) 0.2099(9) 0.2995(12) 0.088(6) Uani 1 1 d G U . . .
H35_3 H 0.653415 0.204203 0.286904 0.105 Uiso 1 1 calc R U . . .
C36_3 C 0.6191(10) 0.1908(7) 0.3212(13) 0.089(5) Uani 1 1 d G U . . .
C37_3 C 0.6021(8) 0.1991(8) 0.3396(11) 0.087(6) Uani 1 1 d G U . . .
H37_3 H 0.586610 0.186059 0.354477 0.105 Uiso 1 1 calc R U . . .
C38_3 C 0.6079(8) 0.2264(9) 0.3363(11) 0.086(6) Uani 1 1 d G U . . .
H38_3 H 0.596263 0.232114 0.348908 0.103 Uiso 1 1 calc R U . . .
C39_3 C 0.6135(10) 0.1630(7) 0.3229(12) 0.093(5) Uani 1 1 d G U . . .
N40_3 N 0.5884(8) 0.1418(10) 0.3374(11) 0.097(5) Uani 1 1 d G U . . .
C41_3 C 0.5844(8) 0.1151(8) 0.3418(11) 0.100(5) Uani 1 1 d G U . . .
N42_3 N 0.6055(10) 0.1096(7) 0.3316(12) 0.102(6) Uani 1 1 d G U . . .
C43_3 C 0.6306(8) 0.1309(10) 0.3171(12) 0.101(5) Uani 1 1 d G U . . .
N44_3 N 0.6346(7) 0.1576(8) 0.3127(11) 0.097(5) Uani 1 1 d G U . . .
N51_3 N 0.5055(5) 0.0558(6) 0.3807(8) 0.118(6) Uani 1 1 d DG U . . .
C52_3 C 0.5084(6) 0.0788(8) 0.3604(10) 0.108(7) Uani 1 1 d G U . . .
H52_3 H 0.492384 0.079996 0.353928 0.129 Uiso 1 1 calc R U . . .
C53_3 C 0.5347(9) 0.0999(6) 0.3497(11) 0.103(6) Uani 1 1 d G U . . .
H53_3 H 0.536700 0.115646 0.335828 0.123 Uiso 1 1 calc R U . . .
C54_3 C 0.5581(5) 0.0981(7) 0.3592(12) 0.102(6) Uani 1 1 d G U . . .
C55_3 C 0.5552(6) 0.0752(9) 0.3795(13) 0.109(7) Uani 1 1 d G U . . .
H55_3 H 0.571205 0.073918 0.386011 0.130 Uiso 1 1 calc R U . . .
C56_3 C 0.5289(8) 0.0540(7) 0.3903(9) 0.120(7) Uani 1 1 d G U . . .
H56_3 H 0.526888 0.038268 0.404112 0.144 Uiso 1 1 calc R U . . .
C25_3 C 0.5923(12) 0.2900(9) 0.4555(16) 0.064(6) Uani 1 1 d D U . . .
H25A_3 H 0.575764 0.291931 0.450808 0.076 Uiso 1 1 calc R U . . .
H25B_3 H 0.605605 0.305818 0.471656 0.076 Uiso 1 1 calc R U . . .
N1_4 N 0.5972(7) -0.2493(8) 0.4688(11) 0.084(5) Uani 1 1 d G U . . .
C2_4 C 0.5709(9) -0.2695(8) 0.4563(10) 0.085(7) Uani 1 1 d G U . . .
H2_4 H 0.568998 -0.280501 0.434139 0.102 Uiso 1 1 calc R U . . .
C3_4 C 0.5473(6) -0.2736(7) 0.4762(12) 0.085(7) Uani 1 1 d G U . . .
H3_4 H 0.529331 -0.287350 0.467606 0.101 Uiso 1 1 calc R U . . .
C4_4 C 0.5500(7) -0.2575(9) 0.5086(12) 0.084(6) Uani 1 1 d DG U . . .
C5_4 C 0.5763(9) -0.2373(8) 0.5211(10) 0.086(6) Uani 1 1 d G U . . .
H5_4 H 0.578211 -0.226322 0.543293 0.103 Uiso 1 1 calc R U . . .
C6_4 C 0.5999(6) -0.2333(7) 0.5013(12) 0.088(7) Uani 1 1 d G U . . .
H6_4 H 0.617878 -0.219473 0.509827 0.105 Uiso 1 1 calc R U . . .
C7_4 C 0.5275(6) -0.2609(6) 0.5706(10) 0.085(6) Uani 1 1 d G U . . .
N8_4 N 0.5273(6) -0.2701(7) 0.5330(10) 0.088(6) Uani 1 1 d DG U . . .
C9_4 C 0.5025(8) -0.2834(6) 0.5122(7) 0.079(7) Uani 1 1 d G U . . .
N10_4 N 0.4779(5) -0.2875(5) 0.5290(10) 0.079(6) Uani 1 1 d DG U . . .
C11_4 C 0.4782(6) -0.2783(7) 0.5665(10) 0.079(7) Uani 1 1 d G U . . .
N12_4 N 0.5029(8) -0.2650(7) 0.5874(8) 0.084(6) Uani 1 1 d G U . . .
N13_4 N 0.5064(9) -0.2471(8) 0.7061(8) 0.095(6) Uani 1 1 d G U . . .
C14_4 C 0.5310(7) -0.2356(8) 0.6848(11) 0.093(8) Uani 1 1 d G U . . .
H14_4 H 0.548202 -0.223373 0.696958 0.111 Uiso 1 1 calc R U . . .
C15_4 C 0.5303(7) -0.2421(9) 0.6457(11) 0.090(7) Uani 1 1 d G U . . .
H15_4 H 0.547083 -0.234296 0.631163 0.108 Uiso 1 1 calc R U . . .
C16_4 C 0.5050(9) -0.2601(9) 0.6279(8) 0.084(6) Uani 1 1 d G U . . .
C17_4 C 0.4805(7) -0.2715(8) 0.6492(11) 0.087(7) Uani 1 1 d G U . . .
H17_4 H 0.463226 -0.283813 0.637020 0.105 Uiso 1 1 calc R U . . .
C18_4 C 0.4811(7) -0.2651(8) 0.6883(11) 0.090(8) Uani 1 1 d G U . . .
H18_4 H 0.464343 -0.272890 0.702815 0.108 Uiso 1 1 calc R U . . .
N19_4 N 0.4026(10) -0.3448(9) 0.4765(14) 0.063(7) Uani 1 1 d . U . . .
C20_4 C 0.4275(12) -0.3329(12) 0.4552(17) 0.066(8) Uani 1 1 d . U . . .
H20_4 H 0.427727 -0.336874 0.428414 0.079 Uiso 1 1 calc R U . . .
C21_4 C 0.4521(13) -0.3148(12) 0.4751(17) 0.066(7) Uani 1 1 d . U . . .
H21_4 H 0.469730 -0.306500 0.462658 0.080 Uiso 1 1 calc R U . . .
C22_4 C 0.4496(12) -0.3098(12) 0.5110(17) 0.068(7) Uani 1 1 d . U . . .
C23_4 C 0.4257(12) -0.3223(11) 0.5329(17) 0.061(7) Uani 1 1 d . U . . .
H23_4 H 0.425855 -0.319490 0.560075 0.074 Uiso 1 1 calc R U . . .
C24_4 C 0.4025(13) -0.3384(12) 0.5135(17) 0.065(8) Uani 1 1 d . U . . .
H24_4 H 0.385145 -0.345560 0.526612 0.079 Uiso 1 1 calc R U . . .
C25_4 C 0.3738(11) -0.3624(11) 0.4537(15) 0.057(7) Uani 1 1 d . U . . .
H25A_4 H 0.369448 -0.381956 0.451234 0.068 Uiso 1 1 calc R U . . .
H25B_4 H 0.358665 -0.362249 0.468698 0.068 Uiso 1 1 calc R U . . .
C26_4 C 0.3752(11) -0.3511(11) 0.4160(16) 0.057(6) Uani 1 1 d . U . . .
C27_4 C 0.3785(11) -0.3620(11) 0.3811(16) 0.057(7) Uani 1 1 d . U . . .
H27_4 H 0.378104 -0.379340 0.381676 0.069 Uiso 1 1 calc R U . . .
C28_4 C 0.3821(11) -0.3490(11) 0.3460(16) 0.058(6) Uani 1 1 d . U . . .
H28_4 H 0.382838 -0.357722 0.322679 0.069 Uiso 1 1 calc R U . . .
C29_4 C 0.3845(11) -0.3245(12) 0.3450(16) 0.057(6) Uani 1 1 d . U . . .
C30_4 C 0.3796(11) -0.3125(11) 0.3801(15) 0.057(6) Uani 1 1 d . U . . .
H30_4 H 0.378897 -0.295756 0.378539 0.069 Uiso 1 1 calc R U . . .
C31_4 C 0.3759(11) -0.3258(11) 0.4156(16) 0.058(6) Uani 1 1 d . U . . .
H31_4 H 0.373942 -0.317755 0.438918 0.069 Uiso 1 1 calc R U . . .
C32_4 C 0.3938(12) -0.3087(11) 0.3072(15) 0.059(7) Uani 1 1 d . U . . .
H32A_4 H 0.380396 -0.302916 0.298747 0.071 Uiso 1 1 calc R U . . .
H32B_4 H 0.395087 -0.320537 0.286719 0.071 Uiso 1 1 calc R U . . .
N33_4 N 0.4227(10) -0.2829(9) 0.3147(13) 0.060(6) Uani 1 1 d . U . . .
C34_4 C 0.4328(13) -0.2539(12) 0.3014(16) 0.065(6) Uani 1 1 d . U . . .
H34_4 H 0.419850 -0.248568 0.292860 0.077 Uiso 1 1 calc R U . . .
C35_4 C 0.4589(13) -0.2359(13) 0.3014(17) 0.069(6) Uani 1 1 d . U . . .
H35_4 H 0.465275 -0.219750 0.285760 0.082 Uiso 1 1 calc R U . . .
C36_4 C 0.4788(13) -0.2390(12) 0.3237(17) 0.071(6) Uani 1 1 d . U . . .
C37_4 C 0.4694(13) -0.2677(12) 0.3368(16) 0.068(6) Uani 1 1 d . U . . .
H37_4 H 0.482671 -0.271729 0.347962 0.081 Uiso 1 1 calc R U . . .
C38_4 C 0.4423(12) -0.2887(12) 0.3334(16) 0.065(6) Uani 1 1 d . U . . .
H38_4 H 0.436565 -0.306727 0.343355 0.078 Uiso 1 1 calc R U . . .
C39_4 C 0.5055(6) -0.2199(7) 0.3270(11) 0.076(5) Uani 1 1 d G U . . .
N40_4 N 0.5133(7) -0.1924(8) 0.3189(11) 0.077(5) Uani 1 1 d G U . . .
C41_4 C 0.5405(8) -0.1714(6) 0.3254(11) 0.084(5) Uani 1 1 d G U . . .
N42_4 N 0.5600(6) -0.1779(7) 0.3399(11) 0.083(6) Uani 1 1 d G U . . .
C43_4 C 0.5522(7) -0.2054(9) 0.3480(11) 0.086(5) Uani 1 1 d G U . . .
N44_4 N 0.5249(8) -0.2264(6) 0.3416(11) 0.079(5) Uani 1 1 d G U . . .
N45_4 N 0.5659(12) -0.0916(11) 0.2901(16) 0.093(5) Uani 1 1 d . U . . .
C46_4 C 0.5432(14) -0.1131(13) 0.269(2) 0.090(7) Uani 1 1 d . U . . .
H46_4 H 0.534187 -0.109653 0.247609 0.108 Uiso 1 1 calc R U . . .
C47_4 C 0.5356(14) -0.1411(14) 0.283(2) 0.086(6) Uani 1 1 d . U . . .
H47_4 H 0.521203 -0.156917 0.269890 0.103 Uiso 1 1 calc R U . . .
C48_4 C 0.5482(14) -0.1447(14) 0.313(2) 0.085(6) Uani 1 1 d . U . . .
C49_4 C 0.5703(14) -0.1210(14) 0.334(2) 0.091(7) Uani 1 1 d . U . . .
H49_4 H 0.577815 -0.124719 0.356316 0.109 Uiso 1 1 calc R U . . .
C50_4 C 0.5800(14) -0.0955(14) 0.324(2) 0.094(7) Uani 1 1 d . U . . .
H50_4 H 0.595064 -0.080427 0.336668 0.112 Uiso 1 1 calc R U . . .
N51_4 N 0.6078(11) -0.2252(12) 0.3916(17) 0.092(5) Uani 1 1 d . U . . .
C52_4 C 0.5872(14) -0.2454(15) 0.366(2) 0.093(6) Uani 1 1 d . U . . .
H52_4 H 0.587475 -0.261448 0.357111 0.112 Uiso 1 1 calc R U . . .
C53_4 C 0.5655(14) -0.2384(15) 0.3551(19) 0.090(6) Uani 1 1 d . U . . .
H53_4 H 0.550049 -0.250480 0.339359 0.108 Uiso 1 1 calc R U . . .
C54_4 C 0.5688(14) -0.2142(15) 0.368(2) 0.090(6) Uani 1 1 d . U . . .
C55_4 C 0.5912(13) -0.1915(14) 0.3926(19) 0.089(6) Uani 1 1 d . U . . .
H55_4 H 0.592421 -0.174248 0.398830 0.107 Uiso 1 1 calc R U . . .
C56_4 C 0.6106(13) -0.2002(14) 0.405(2) 0.092(6) Uani 1 1 d . U . . .
H56_4 H 0.625404 -0.188770 0.421906 0.110 Uiso 1 1 calc R U . . .
N1_5 N 0.5576(7) 0.0044(7) 0.5848(9) 0.088(6) Uani 1 1 d G U . . .
C2_5 C 0.5709(6) -0.0054(8) 0.5607(12) 0.092(7) Uani 1 1 d G U . . .
H2_5 H 0.589031 -0.002033 0.567036 0.111 Uiso 1 1 calc R U . . .
C3_5 C 0.5578(9) -0.0201(8) 0.5272(11) 0.090(6) Uani 1 1 d G U . . .
H3_5 H 0.566838 -0.026821 0.510745 0.107 Uiso 1 1 calc R U . . .
C4_5 C 0.5313(9) -0.0250(8) 0.5179(10) 0.091(6) Uani 1 1 d G U . . .
C5_5 C 0.5180(6) -0.0152(9) 0.5421(13) 0.090(7) Uani 1 1 d G U . . .
H5_5 H 0.499884 -0.018558 0.535696 0.108 Uiso 1 1 calc R U . . .
C6_5 C 0.5312(7) -0.0005(8) 0.5755(11) 0.091(7) Uani 1 1 d G U . . .
H6_5 H 0.522076 0.006230 0.591986 0.109 Uiso 1 1 calc R U . . .
C7_5 C 0.5172(8) -0.0388(8) 0.4881(10) 0.089(6) Uani 1 1 d G U . . .
N8_5 N 0.5305(5) -0.0407(8) 0.4550(13) 0.090(6) Uani 1 1 d G U . . .
C9_5 C 0.5149(8) -0.0547(8) 0.4225(10) 0.088(6) Uani 1 1 d G U . . .
N10_5 N 0.4861(8) -0.0669(8) 0.4231(10) 0.086(6) Uani 1 1 d G U . . .
C11_5 C 0.4728(5) -0.0651(8) 0.4562(12) 0.088(6) Uani 1 1 d G U . . .
N12_5 N 0.4883(8) -0.0510(8) 0.4887(10) 0.088(6) Uani 1 1 d G U . . .
N13_5 N 0.5567(8) -0.0493(8) 0.3183(10) 0.088(5) Uani 1 1 d G U . . .
C14_5 C 0.5714(6) -0.0440(8) 0.3528(13) 0.088(7) Uani 1 1 d G U . . .
H14_5 H 0.590348 -0.039547 0.352418 0.105 Uiso 1 1 calc R U . . .
C15_5 C 0.5585(9) -0.0453(9) 0.3879(10) 0.088(7) Uani 1 1 d G U . . .
H15_5 H 0.568582 -0.041670 0.411507 0.106 Uiso 1 1 calc R U . . .
C16_5 C 0.5308(9) -0.0518(9) 0.3885(10) 0.086(6) Uani 1 1 d G U . . .
C17_5 C 0.5160(6) -0.0571(9) 0.3540(13) 0.088(6) Uani 1 1 d G U . . .
H17_5 H 0.497121 -0.061528 0.354345 0.105 Uiso 1 1 calc R U . . .
C18_5 C 0.5290(8) -0.0558(8) 0.3189(10) 0.089(6) Uani 1 1 d G U . . .
H18_5 H 0.518886 -0.059406 0.295256 0.107 Uiso 1 1 calc R U . . .
N19_5 N 0.3861(6) -0.1057(8) 0.4540(13) 0.090(7) Uani 1 1 d DG U . . .
C20_5 C 0.4007(8) -0.1054(8) 0.4210(10) 0.092(7) Uani 1 1 d G U . . .
H20_5 H 0.390871 -0.114304 0.397915 0.110 Uiso 1 1 calc R U . . .
C21_5 C 0.4296(8) -0.0922(9) 0.4218(11) 0.091(7) Uani 1 1 d G U . . .
H21_5 H 0.439541 -0.092048 0.399278 0.109 Uiso 1 1 calc R U . . .
C22_5 C 0.4439(6) -0.0792(8) 0.4556(14) 0.088(6) Uani 1 1 d G U . . .
C23_5 C 0.4293(8) -0.0795(8) 0.4885(11) 0.089(7) Uani 1 1 d G U . . .
H23_5 H 0.439150 -0.070635 0.511615 0.106 Uiso 1 1 calc R U . . .
C24_5 C 0.4004(8) -0.0927(9) 0.4877(10) 0.091(7) Uani 1 1 d G U . . .
H24_5 H 0.390480 -0.092892 0.510253 0.110 Uiso 1 1 calc R U . . .
C25_5 C 0.3557(8) -0.1236(13) 0.454(2) 0.092(7) Uani 1 1 d D U . . .
H25A_5 H 0.349992 -0.136880 0.431912 0.110 Uiso 1 1 calc R U . . .
H25B_5 H 0.346854 -0.111988 0.450202 0.110 Uiso 1 1 calc R U . . .
C26_5 C 0.3455(9) -0.1403(9) 0.4941(10) 0.095(7) Uani 1 1 d G U . . .
C27_5 C 0.3558(8) -0.1584(9) 0.4997(12) 0.094(7) Uani 1 1 d G U . . .
H27_5 H 0.365856 -0.161120 0.479548 0.113 Uiso 1 1 calc R U . . .
C28_5 C 0.3513(9) -0.1723(8) 0.5348(14) 0.096(7) Uani 1 1 d G U . . .
H28_5 H 0.358382 -0.184650 0.538602 0.115 Uiso 1 1 calc R U . . .
C29_5 C 0.3366(9) -0.1683(9) 0.5642(10) 0.095(7) Uani 1 1 d DG U . . .
C30_5 C 0.3263(8) -0.1502(9) 0.5586(12) 0.097(7) Uani 1 1 d G U . . .
H30_5 H 0.316262 -0.147476 0.578755 0.117 Uiso 1 1 calc R U . . .
C31_5 C 0.3308(9) -0.1363(8) 0.5235(14) 0.095(7) Uani 1 1 d G U . . .
H31_5 H 0.323735 -0.123946 0.519701 0.114 Uiso 1 1 calc R U . . .
C32_5 C 0.6345(14) 0.2744(13) 0.3138(18) 0.082(5) Uani 1 1 d . U . . .
H32A_5 H 0.654528 0.287664 0.309437 0.099 Uiso 1 1 calc R U . . .
H32B_5 H 0.624311 0.275654 0.291030 0.099 Uiso 1 1 calc R U . . .
N33_5 N 0.3625(7) -0.1704(9) 0.6190(11) 0.094(6) Uani 1 1 d G U . . .
C34_5 C 0.3723(9) -0.1880(7) 0.6305(11) 0.092(7) Uani 1 1 d G U . . .
H34_5 H 0.359953 -0.207495 0.631586 0.110 Uiso 1 1 calc R U . . .
C35_5 C 0.4002(10) -0.1770(10) 0.6403(11) 0.092(7) Uani 1 1 d G U . . .
H35_5 H 0.406871 -0.188980 0.648160 0.111 Uiso 1 1 calc R U . . .
C36_5 C 0.4183(7) -0.1484(10) 0.6387(11) 0.092(6) Uani 1 1 d G U . . .
C37_5 C 0.4085(9) -0.1308(7) 0.6272(11) 0.092(6) Uani 1 1 d G U . . .
H37_5 H 0.420833 -0.111212 0.626110 0.111 Uiso 1 1 calc R U . . .
C38_5 C 0.3806(9) -0.1418(9) 0.6174(11) 0.093(7) Uani 1 1 d G U . . .
H38_5 H 0.373914 -0.129727 0.609536 0.112 Uiso 1 1 calc R U . . .
C39_5 C 0.4434(6) -0.1379(9) 0.6555(11) 0.092(6) Uani 1 1 d G U . . .
N40_5 N 0.4637(9) -0.1099(8) 0.6567(11) 0.091(6) Uani 1 1 d G U . . .
C41_5 C 0.4907(8) -0.1020(6) 0.6681(11) 0.091(6) Uani 1 1 d G U . . .
N42_5 N 0.4974(6) -0.1222(9) 0.6783(11) 0.091(6) Uani 1 1 d G U . . .
C43_5 C 0.4772(9) -0.1502(8) 0.6771(11) 0.093(6) Uani 1 1 d G U . . .
N44_5 N 0.4502(8) -0.1581(6) 0.6657(11) 0.093(6) Uani 1 1 d G U . . .
N51_5 N 0.5491(7) -0.0210(6) 0.6561(11) 0.094(6) Uani 1 1 d G U . . .
C52_5 C 0.5576(6) -0.0408(8) 0.6545(11) 0.091(7) Uani 1 1 d G U . . .
H52_5 H 0.576574 -0.035066 0.649678 0.109 Uiso 1 1 calc R U . . .
C53_5 C 0.5383(10) -0.0688(7) 0.6599(12) 0.092(6) Uani 1 1 d G U . . .
H53_5 H 0.544091 -0.082268 0.658740 0.110 Uiso 1 1 calc R U . . .
C54_5 C 0.5105(8) -0.0771(6) 0.6669(11) 0.091(6) Uani 1 1 d G U . . .
C55_5 C 0.5020(6) -0.0574(9) 0.6685(12) 0.093(6) Uani 1 1 d G U . . .
H55_5 H 0.483049 -0.063107 0.673312 0.111 Uiso 1 1 calc R U . . .
C56_5 C 0.5213(8) -0.0294(8) 0.6631(12) 0.092(7) Uani 1 1 d G U . . .
H56_5 H 0.515532 -0.015905 0.664251 0.111 Uiso 1 1 calc R U . . .
N43_5 N 0.4973(9) -0.2081(7) 0.7266(10) 0.097(5) Uani 1 1 d DG U . . .
C44_5 C 0.4706(8) -0.2143(6) 0.7157(11) 0.097(6) Uani 1 1 d G U . . .
H44_5 H 0.455470 -0.232813 0.718430 0.116 Uiso 1 1 calc R U . . .
C45_5 C 0.4661(7) -0.1936(9) 0.7009(12) 0.096(6) Uani 1 1 d G U . . .
H45_5 H 0.447932 -0.197893 0.693401 0.115 Uiso 1 1 calc R U . . .
C46_5 C 0.4883(10) -0.1666(7) 0.6969(12) 0.096(6) Uani 1 1 d G U . . .
C47_5 C 0.5150(8) -0.1603(6) 0.7078(12) 0.097(7) Uani 1 1 d G U . . .
H47_5 H 0.530139 -0.141846 0.705119 0.116 Uiso 1 1 calc R U . . .
C48_5 C 0.5195(7) -0.1811(9) 0.7227(11) 0.096(7) Uani 1 1 d G U . . .
H48_5 H 0.537678 -0.176765 0.730149 0.115 Uiso 1 1 calc R U . . .
N45_6 N 0.6857(8) 0.1066(8) 0.2783(12) 0.111(5) Uani 1 1 d G U . . .
C46_6 C 0.6681(9) 0.0930(7) 0.3094(12) 0.110(6) Uani 1 1 d G U . . .
H46_6 H 0.668024 0.077373 0.320924 0.132 Uiso 1 1 calc R U . . .
C47_6 C 0.6507(8) 0.1022(10) 0.3236(11) 0.107(5) Uani 1 1 d G U . . .
H47_6 H 0.638681 0.092945 0.344844 0.128 Uiso 1 1 calc R U . . .
C48_6 C 0.6509(9) 0.1251(10) 0.3067(14) 0.105(5) Uani 1 1 d G U . . .
C49_6 C 0.6685(10) 0.1387(8) 0.2757(14) 0.106(5) Uani 1 1 d G U . . .
H49_6 H 0.668593 0.154339 0.264143 0.127 Uiso 1 1 calc R U . . .
C50_6 C 0.6859(9) 0.1295(8) 0.2615(11) 0.109(5) Uani 1 1 d G U . . .
H50_6 H 0.697937 0.138767 0.240222 0.130 Uiso 1 1 calc R U . . .
C32_6 C 0.3334(13) -0.1794(13) 0.6016(12) 0.098(7) Uani 1 1 d D U . . .
H32A_6 H 0.322236 -0.200026 0.600434 0.117 Uiso 1 1 calc R U . . .
H32B_6 H 0.323431 -0.172720 0.618296 0.117 Uiso 1 1 calc R U . . .
N1_7 N 0.7841(9) 0.1128(8) 0.5809(9) 0.078(5) Uani 1 1 d G U . . .
C2_7 C 0.8058(7) 0.1398(8) 0.5752(10) 0.080(7) Uani 1 1 d G U . . .
H2_7 H 0.819980 0.148528 0.594232 0.096 Uiso 1 1 calc R U . . .
C3_7 C 0.8067(8) 0.1542(6) 0.5417(12) 0.081(6) Uani 1 1 d G U . . .
H3_7 H 0.821485 0.172741 0.537833 0.098 Uiso 1 1 calc R U . . .
C4_7 C 0.7859(9) 0.1415(9) 0.5139(9) 0.082(6) Uani 1 1 d G U . . .
C5_7 C 0.7642(8) 0.1144(9) 0.5195(11) 0.085(6) Uani 1 1 d G U . . .
H5_7 H 0.750052 0.105745 0.500472 0.102 Uiso 1 1 calc R U . . .
C6_7 C 0.7634(7) 0.1000(6) 0.5530(13) 0.084(7) Uani 1 1 d G U . . .
H6_7 H 0.748547 0.081531 0.556871 0.101 Uiso 1 1 calc R U . . .
C7_7 C 0.7697(7) 0.1421(6) 0.4517(13) 0.081(6) Uani 1 1 d G U . . .
N8_7 N 0.7837(8) 0.1554(8) 0.4856(10) 0.082(5) Uani 1 1 d G U . . .
C9_7 C 0.7989(7) 0.1843(9) 0.4872(9) 0.075(6) Uani 1 1 d G U . . .
N10_7 N 0.8000(7) 0.2000(6) 0.4550(12) 0.083(5) Uani 1 1 d G U . . .
C11_7 C 0.7861(8) 0.1867(8) 0.4212(10) 0.082(6) Uani 1 1 d G U . . .
N12_7 N 0.7709(7) 0.1578(9) 0.4195(10) 0.090(6) Uani 1 1 d G U . . .
N13_7 N 0.7377(8) 0.1208(8) 0.3122(10) 0.107(6) Uani 1 1 d G U . . .
C14_7 C 0.7286(8) 0.1045(7) 0.3455(13) 0.103(8) Uani 1 1 d G U . . .
H14_7 H 0.714149 0.085643 0.343922 0.124 Uiso 1 1 calc R U . . .
C15_7 C 0.7406(10) 0.1159(10) 0.3812(10) 0.102(7) Uani 1 1 d G U . . .
H15_7 H 0.734374 0.104785 0.403960 0.123 Uiso 1 1 calc R U . . .
C16_7 C 0.7617(9) 0.1436(11) 0.3835(11) 0.095(6) Uani 1 1 d G U . . .
C17_7 C 0.7708(8) 0.1598(7) 0.3502(15) 0.106(7) Uani 1 1 d G U . . .
H17_7 H 0.785246 0.178735 0.351832 0.127 Uiso 1 1 calc R U . . .
C18_7 C 0.7588(9) 0.1485(8) 0.3146(11) 0.105(8) Uani 1 1 d G U . . .
H18_7 H 0.765022 0.159593 0.291793 0.126 Uiso 1 1 calc R U . . .
N19_7 N 0.8457(7) 0.2874(6) 0.4572(12) 0.0731(17) Uani 1 1 d G U . . .
C20_7 C 0.8482(7) 0.2715(8) 0.4865(10) 0.081(6) Uani 1 1 d G U . . .
H20_7 H 0.860095 0.280439 0.507948 0.097 Uiso 1 1 calc R U . . .
C21_7 C 0.8332(9) 0.2426(8) 0.4843(11) 0.079(6) Uani 1 1 d G U . . .
H21_7 H 0.834895 0.231779 0.504354 0.095 Uiso 1 1 calc R U . . .
C22_7 C 0.8157(8) 0.2296(6) 0.4529(13) 0.080(5) Uani 1 1 d G U . . .
C23_7 C 0.8132(8) 0.2454(8) 0.4237(10) 0.081(6) Uani 1 1 d G U . . .
H23_7 H 0.801285 0.236524 0.402205 0.097 Uiso 1 1 calc R U . . .
C24_7 C 0.8282(8) 0.2743(8) 0.4258(10) 0.079(6) Uani 1 1 d G U . . .
H24_7 H 0.826485 0.285185 0.405798 0.095 Uiso 1 1 calc R U . . .
C25_7 C 0.8593(14) 0.3173(13) 0.4598(18) 0.078(5) Uani 1 1 d . U . . .
H25A_7 H 0.855056 0.324866 0.436430 0.094 Uiso 1 1 calc R U . . .
H25B_7 H 0.879772 0.325162 0.461044 0.094 Uiso 1 1 calc R U . . .
C26_7 C 0.8484(9) 0.3261(8) 0.4991(9) 0.072(6) Uani 1 1 d G U . . .
C27_7 C 0.8652(6) 0.3399(7) 0.5308(12) 0.074(7) Uani 1 1 d G U . . .
H27_7 H 0.884892 0.349233 0.528345 0.089 Uiso 1 1 calc R U . . .
C28_7 C 0.8532(8) 0.3401(8) 0.5661(10) 0.075(6) Uani 1 1 d G U . . .
H28_7 H 0.864619 0.349564 0.587745 0.090 Uiso 1 1 calc R U . . .
C29_7 C 0.8243(9) 0.3265(8) 0.5697(9) 0.075(6) Uani 1 1 d G U . . .
C30_7 C 0.8075(6) 0.3126(8) 0.5380(13) 0.074(6) Uani 1 1 d G U . . .
H30_7 H 0.787850 0.303301 0.540501 0.089 Uiso 1 1 calc R U . . .
C31_7 C 0.8196(8) 0.3124(7) 0.5027(10) 0.069(7) Uani 1 1 d G U . . .
H31_7 H 0.808122 0.302969 0.481101 0.083 Uiso 1 1 calc R U . . .
C32_7 C 0.8170(11) 0.3305(9) 0.6056(17) 0.076(5) Uani 1 1 d D U . . .
H32A_7 H 0.833661 0.339534 0.622505 0.091 Uiso 1 1 calc R U . . .
H32B_7 H 0.808888 0.342817 0.604019 0.091 Uiso 1 1 calc R U . . .
N33_7 N 0.7962(8) 0.3031(6) 0.6223(10) 0.0731(17) Uani 1 1 d DG U . . .
C34_7 C 0.7684(8) 0.2927(8) 0.6323(10) 0.075(4) Uani 1 1 d G U . . .
H34_7 H 0.760811 0.304655 0.632471 0.090 Uiso 1 1 calc R U . . .
C35_7 C 0.7519(6) 0.2647(8) 0.6421(11) 0.073(4) Uani 1 1 d G U . . .
H35_7 H 0.732893 0.257635 0.648878 0.088 Uiso 1 1 calc R U . . .
C36_7 C 0.7630(8) 0.2472(6) 0.6418(11) 0.0731(17) Uani 1 1 d G U . . .
C37_7 C 0.7908(9) 0.2576(8) 0.6318(11) 0.072(4) Uani 1 1 d G U . . .
H37_7 H 0.798440 0.245595 0.631676 0.087 Uiso 1 1 calc R U . . .
C38_7 C 0.8074(6) 0.2855(8) 0.6221(11) 0.074(4) Uani 1 1 d G U . . .
H38_7 H 0.826358 0.292615 0.615269 0.088 Uiso 1 1 calc R U . . .
C39_7 C 0.7459(7) 0.2200(6) 0.6570(10) 0.072(4) Uani 1 1 d G U . . .
N40_7 N 0.7186(8) 0.2109(7) 0.6681(11) 0.072(4) Uani 1 1 d G U . . .
C41_7 C 0.7011(6) 0.1832(8) 0.6782(10) 0.072(4) Uani 1 1 d G U . . .
N42_7 N 0.7109(7) 0.1646(5) 0.6773(11) 0.0731(17) Uani 1 1 d G U . . .
C43_7 C 0.7383(8) 0.1736(7) 0.6662(11) 0.0731(17) Uani 1 1 d G U . . .
N44_7 N 0.7557(6) 0.2013(8) 0.6561(10) 0.0731(17) Uani 1 1 d G U . . .
N45_7 N 0.6258(6) 0.1637(8) 0.7272(10) 0.0731(17) Uani 1 1 d G U . . .
C46_7 C 0.6446(8) 0.1909(7) 0.7163(11) 0.0731(17) Uani 1 1 d G U . . .
H46_7 H 0.640053 0.205127 0.719979 0.088 Uiso 1 1 calc R U . . .
C47_7 C 0.6701(7) 0.1973(6) 0.7001(11) 0.0731(17) Uani 1 1 d G U . . .
H47_7 H 0.682926 0.215911 0.692609 0.088 Uiso 1 1 calc R U . . .
C48_7 C 0.6768(6) 0.1765(9) 0.6947(11) 0.0731(17) Uani 1 1 d G U . . .
C49_7 C 0.6580(8) 0.1493(7) 0.7056(11) 0.0731(17) Uani 1 1 d G U . . .
H49_7 H 0.662581 0.135023 0.701977 0.088 Uiso 1 1 calc R U . . .
C50_7 C 0.6325(7) 0.1428(6) 0.7219(11) 0.0731(17) Uani 1 1 d G U . . .
H50_7 H 0.619707 0.124239 0.729347 0.088 Uiso 1 1 calc R U . . .
N51_7 N 0.7645(8) 0.1155(7) 0.6515(10) 0.0731(17) Uani 1 1 d G U . . .
C52_7 C 0.7837(6) 0.1429(8) 0.6608(11) 0.074(4) Uani 1 1 d G U . . .
H52_7 H 0.803018 0.148882 0.661701 0.088 Uiso 1 1 calc R U . . .
C53_7 C 0.7746(8) 0.1617(6) 0.6689(11) 0.074(4) Uani 1 1 d G U . . .
H53_7 H 0.787761 0.180437 0.675315 0.089 Uiso 1 1 calc R U . . .
C54_7 C 0.7464(9) 0.1530(8) 0.6676(11) 0.0731(17) Uani 1 1 d G U . . .
C55_7 C 0.7272(6) 0.1255(9) 0.6583(11) 0.073(4) Uani 1 1 d G U . . .
H55_7 H 0.707898 0.119587 0.657424 0.088 Uiso 1 1 calc R U . . .
C56_7 C 0.7363(7) 0.1068(6) 0.6502(11) 0.072(4) Uani 1 1 d G U . . .
H56_7 H 0.723155 0.088031 0.643809 0.087 Uiso 1 1 calc R U . . .
Pd1_8 Pd 0.57483(13) 0.02074(13) 0.63800(18) 0.091(2) Uani 1 1 d . U . . .
C1_8 C 0.5643(9) 0.0256(12) 0.7199(17) 0.109(7) Uani 1 1 d D U . . .
H1A_8 H 0.563654 0.041895 0.729806 0.164 Uiso 1 1 calc R U . . .
H1B_8 H 0.563867 0.014105 0.741744 0.164 Uiso 1 1 calc R U . . .
H1C_8 H 0.548159 0.014707 0.703116 0.164 Uiso 1 1 calc R U . . .
C2_8 C 0.6086(11) 0.0242(11) 0.7163(18) 0.109(7) Uani 1 1 d D U . . .
H2A_8 H 0.607143 0.008506 0.701288 0.164 Uiso 1 1 calc R U . . .
H2B_8 H 0.601474 0.017868 0.742624 0.164 Uiso 1 1 calc R U . . .
H2C_8 H 0.628115 0.038979 0.717688 0.164 Uiso 1 1 calc R U . . .
N3_8 N 0.5913(8) 0.0354(8) 0.6965(11) 0.109(7) Uani 1 1 d D U . . .
C4_8 C 0.6073(11) 0.0668(8) 0.6919(12) 0.111(8) Uani 1 1 d D U . . .
H4A_8 H 0.594348 0.074173 0.693106 0.134 Uiso 1 1 calc R U . . .
H4B_8 H 0.621074 0.075318 0.713034 0.134 Uiso 1 1 calc R U . . .
C5_8 C 0.6220(8) 0.0738(11) 0.6531(12) 0.111(9) Uani 1 1 d D U . . .
H5A_8 H 0.633915 0.094210 0.650638 0.133 Uiso 1 1 calc R U . . .
H5B_8 H 0.634088 0.065391 0.651430 0.133 Uiso 1 1 calc R U . . .
N6_8 N 0.6013(8) 0.0630(9) 0.6205(10) 0.110(8) Uani 1 1 d D U . . .
C7_8 C 0.5808(11) 0.0737(13) 0.6194(18) 0.113(10) Uani 1 1 d D U . . .
H7A_8 H 0.587466 0.089341 0.601156 0.170 Uiso 1 1 calc R U . . .
H7B_8 H 0.579216 0.080067 0.645373 0.170 Uiso 1 1 calc R U . . .
H7C_8 H 0.562462 0.058765 0.611036 0.170 Uiso 1 1 calc R U . . .
C8_8 C 0.6132(12) 0.0678(13) 0.5795(12) 0.122(14) Uani 1 1 d D U . . .
H8A_8 H 0.611261 0.050377 0.569383 0.183 Uiso 1 1 calc R U . . .
H8B_8 H 0.632992 0.082078 0.580178 0.183 Uiso 1 1 calc R U . . .
H8C_8 H 0.603128 0.074000 0.562746 0.183 Uiso 1 1 calc R U . . .
Pd1_9 Pd 0.62962(12) -0.23886(13) 0.4306(2) 0.102(2) Uani 1 1 d D U . . .
C1_9 C 0.6208(10) -0.2893(10) 0.4887(18) 0.107(5) Uani 1 1 d D U . . .
H1A_9 H 0.601959 -0.292360 0.484513 0.160 Uiso 1 1 calc R U . . .
H1B_9 H 0.625004 -0.287043 0.516541 0.160 Uiso 1 1 calc R U . . .
H1C_9 H 0.621783 -0.305400 0.478988 0.160 Uiso 1 1 calc R U . . .
C2_9 C 0.6593(12) -0.2384(10) 0.4944(17) 0.107(5) Uani 1 1 d D U . . .
H2A_9 H 0.677976 -0.226685 0.483708 0.160 Uiso 1 1 calc R U . . .
H2B_9 H 0.660682 -0.245682 0.519741 0.160 Uiso 1 1 calc R U . . .
H2C_9 H 0.650113 -0.227316 0.497560 0.160 Uiso 1 1 calc R U . . .
N3_9 N 0.6422(9) -0.2627(9) 0.4668(12) 0.107(5) Uani 1 1 d D U . . .
C4_9 C 0.6612(11) -0.2673(10) 0.4395(14) 0.113(7) Uani 1 1 d D U . . .
H4A_9 H 0.674487 -0.270261 0.455040 0.136 Uiso 1 1 calc R U . . .
H4B_9 H 0.649720 -0.284472 0.424132 0.136 Uiso 1 1 calc R U . . .
C5_9 C 0.6771(9) -0.2434(11) 0.4122(15) 0.115(7) Uani 1 1 d D U . . .
H5A_9 H 0.686077 -0.249165 0.392237 0.138 Uiso 1 1 calc R U . . .
H5B_9 H 0.692071 -0.227752 0.426919 0.138 Uiso 1 1 calc R U . . .
N6_9 N 0.6594(8) -0.2333(7) 0.3921(11) 0.111(6) Uani 1 1 d D U . . .
C7_9 C 0.6765(10) -0.2032(9) 0.3791(18) 0.116(12) Uani 1 1 d D U . . .
H7A_9 H 0.686336 -0.202306 0.355013 0.175 Uiso 1 1 calc R U . . .
H7B_9 H 0.690052 -0.192329 0.399269 0.175 Uiso 1 1 calc R U . . .
H7C_9 H 0.664130 -0.195635 0.374553 0.175 Uiso 1 1 calc R U . . .
C8_9 C 0.6464(11) -0.2490(11) 0.3545(12) 0.117(12) Uani 1 1 d D U . . .
H8A_9 H 0.631817 -0.245084 0.346088 0.175 Uiso 1 1 calc R U . . .
H8B_9 H 0.638298 -0.269019 0.358883 0.175 Uiso 1 1 calc R U . . .
H8C_9 H 0.660795 -0.242870 0.334399 0.175 Uiso 1 1 calc R U . . .
Pd1_10 Pd 0.90053(11) 0.07416(13) 0.50726(14) 0.0765(17) Uani 1 1 d D U . . .
C1_10 C 0.8573(6) 0.0380(10) 0.4461(17) 0.091(13) Uani 1 1 d D U . . .
H1A_10 H 0.849419 0.050238 0.442505 0.137 Uiso 1 1 calc R U . . .
H1B_10 H 0.848864 0.026217 0.468902 0.137 Uiso 1 1 calc R U . . .
H1C_10 H 0.853512 0.026311 0.423064 0.137 Uiso 1 1 calc R U . . .
C2_10 C 0.9037(11) 0.0392(10) 0.4486(18) 0.093(11) Uani 1 1 d D U . . .
H2A_10 H 0.892381 0.022564 0.432844 0.139 Uiso 1 1 calc R U . . .
H2B_10 H 0.906368 0.033634 0.474476 0.139 Uiso 1 1 calc R U . . .
H2C_10 H 0.921850 0.050632 0.436147 0.139 Uiso 1 1 calc R U . . .
N3_10 N 0.8890(6) 0.0559(6) 0.4521(9) 0.071(6) Uani 1 1 d D U . . .
C4_10 C 0.9011(8) 0.0817(8) 0.4263(13) 0.085(8) Uani 1 1 d D U . . .
H4A_10 H 0.899702 0.076257 0.398672 0.102 Uiso 1 1 calc R U . . .
H4B_10 H 0.890608 0.091669 0.429970 0.102 Uiso 1 1 calc R U . . .
C5_10 C 0.9311(7) 0.1003(10) 0.4372(11) 0.082(8) Uani 1 1 d D U . . .
H5A_10 H 0.939953 0.116602 0.419646 0.098 Uiso 1 1 calc R U . . .
H5B_10 H 0.941380 0.090039 0.435345 0.098 Uiso 1 1 calc R U . . .
N6_10 N 0.9315(6) 0.1097(6) 0.4784(10) 0.084(7) Uani 1 1 d D U . . .
C7_10 C 0.9236(11) 0.1321(11) 0.4832(17) 0.093(10) Uani 1 1 d D U . . .
H7A_10 H 0.917714 0.135715 0.458171 0.140 Uiso 1 1 calc R U . . .
H7B_10 H 0.939803 0.149243 0.492714 0.140 Uiso 1 1 calc R U . . .
H7C_10 H 0.908357 0.125858 0.501950 0.140 Uiso 1 1 calc R U . . .
C8_10 C 0.9586(9) 0.1200(13) 0.5002(15) 0.096(11) Uani 1 1 d D U . . .
H8A_10 H 0.973664 0.124339 0.481718 0.143 Uiso 1 1 calc R U . . .
H8B_10 H 0.956913 0.105571 0.518215 0.143 Uiso 1 1 calc R U . . .
H8C_10 H 0.962824 0.136858 0.514815 0.143 Uiso 1 1 calc R U . . .
Pd1_11 Pd 0.50414(14) -0.23372(12) 0.75825(16) 0.104(2) Uani 1 1 d D U . . .
C1_11 C 0.5219(11) -0.1908(9) 0.8255(18) 0.105(14) Uani 1 1 d D U . . .
H1A_11 H 0.530844 -0.179475 0.802380 0.158 Uiso 1 1 calc R U . . .
H1B_11 H 0.535967 -0.191922 0.841396 0.158 Uiso 1 1 calc R U . . .
H1C_11 H 0.513241 -0.182172 0.840567 0.158 Uiso 1 1 calc R U . . .
C2_11 C 0.4710(9) -0.2217(11) 0.8115(17) 0.101(10) Uani 1 1 d D U . . .
H2A_11 H 0.473673 -0.203023 0.815522 0.151 Uiso 1 1 calc R U . . .
H2B_11 H 0.458956 -0.234175 0.831982 0.151 Uiso 1 1 calc R U . . .
H2C_11 H 0.462363 -0.228790 0.786175 0.151 Uiso 1 1 calc R U . . .
N3_11 N 0.4995(9) -0.2203(7) 0.8130(12) 0.097(6) Uani 1 1 d D U . . .
C4_11 C 0.4989(11) -0.2419(10) 0.8412(13) 0.098(8) Uani 1 1 d D U . . .
H4A_11 H 0.502497 -0.234406 0.867908 0.117 Uiso 1 1 calc R U . . .
H4B_11 H 0.480310 -0.258958 0.840609 0.117 Uiso 1 1 calc R U . . .
C5_11 C 0.5206(11) -0.2487(11) 0.8294(11) 0.100(7) Uani 1 1 d D U . . .
H5A_11 H 0.519715 -0.263311 0.846877 0.121 Uiso 1 1 calc R U . . .
H5B_11 H 0.539188 -0.231917 0.832572 0.121 Uiso 1 1 calc R U . . .
N6_11 N 0.5174(9) -0.2588(8) 0.7877(11) 0.104(5) Uani 1 1 d D U . . .
C7_11 C 0.4926(10) -0.2879(10) 0.7823(15) 0.104(6) Uani 1 1 d D U . . .
H7A_11 H 0.475314 -0.287269 0.785479 0.156 Uiso 1 1 calc R U . . .
H7B_11 H 0.493263 -0.300419 0.801736 0.156 Uiso 1 1 calc R U . . .
H7C_11 H 0.493136 -0.294642 0.756265 0.156 Uiso 1 1 calc R U . . .
C8_11 C 0.5425(10) -0.2602(12) 0.7730(15) 0.104(6) Uani 1 1 d D U . . .
H8A_11 H 0.539223 -0.266935 0.746184 0.156 Uiso 1 1 calc R U . . .
H8B_11 H 0.545541 -0.272871 0.789363 0.156 Uiso 1 1 calc R U . . .
H8C_11 H 0.559056 -0.241524 0.773963 0.156 Uiso 1 1 calc R U . . .
Pd1_12 Pd 0.77989(14) 0.09232(14) 0.63151(17) 0.086(2) Uani 1 1 d . U . . .
C1_12 C 0.7773(11) 0.0484(11) 0.5819(15) 0.105(11) Uani 1 1 d D U . . .
H1A_12 H 0.782443 0.057114 0.556194 0.157 Uiso 1 1 calc R U . . .
H1B_12 H 0.758551 0.044615 0.588560 0.157 Uiso 1 1 calc R U . . .
H1C_12 H 0.777670 0.030926 0.581612 0.157 Uiso 1 1 calc R U . . .
C2_12 C 0.8263(10) 0.0890(12) 0.5943(17) 0.111(12) Uani 1 1 d D U . . .
H2A_12 H 0.826403 0.085190 0.566589 0.166 Uiso 1 1 calc R U . . .
H2B_12 H 0.841088 0.087380 0.607439 0.166 Uiso 1 1 calc R U . . .
H2C_12 H 0.829487 0.107964 0.597753 0.166 Uiso 1 1 calc R U . . .
N3_12 N 0.7980(9) 0.0680(9) 0.6119(11) 0.094(5) Uani 1 1 d D U . . .
C4_12 C 0.8013(11) 0.0526(12) 0.6465(12) 0.099(7) Uani 1 1 d D U . . .
H4A_12 H 0.800039 0.035070 0.637621 0.119 Uiso 1 1 calc R U . . .
H4B_12 H 0.819795 0.064314 0.658558 0.119 Uiso 1 1 calc R U . . .
C5_12 C 0.7790(11) 0.0464(9) 0.6755(14) 0.101(7) Uani 1 1 d D U . . .
H5A_12 H 0.783116 0.039411 0.699576 0.122 Uiso 1 1 calc R U . . .
H5B_12 H 0.761000 0.031544 0.665221 0.122 Uiso 1 1 calc R U . . .
N6_12 N 0.7765(9) 0.0719(9) 0.6851(11) 0.099(6) Uani 1 1 d D U . . .
C7_12 C 0.8008(10) 0.0939(10) 0.7080(16) 0.097(10) Uani 1 1 d D U . . .
H7A_12 H 0.818288 0.097051 0.696337 0.146 Uiso 1 1 calc R U . . .
H7B_12 H 0.799695 0.087664 0.734874 0.146 Uiso 1 1 calc R U . . .
H7C_12 H 0.800283 0.111312 0.707595 0.146 Uiso 1 1 calc R U . . .
C8_12 C 0.7510(10) 0.0649(12) 0.7101(18) 0.115(11) Uani 1 1 d D U . . .
H8A_12 H 0.734319 0.056991 0.693708 0.173 Uiso 1 1 calc R U . . .
H8B_12 H 0.753538 0.081928 0.722542 0.173 Uiso 1 1 calc R U . . .
H8C_12 H 0.748799 0.051368 0.730055 0.173 Uiso 1 1 calc R U . . .
Pd1_13 Pd 0.59099(11) 0.15796(10) 0.75593(14) 0.0616(14) Uani 1 1 d . U . . .
C1_13 C 0.6362(9) 0.1950(8) 0.8152(15) 0.064(4) Uani 1 1 d D U . . .
H1A_13 H 0.638739 0.205105 0.790846 0.096 Uiso 1 1 calc R U . . .
H1B_13 H 0.652427 0.192830 0.819943 0.096 Uiso 1 1 calc R U . . .
H1C_13 H 0.634087 0.205420 0.836627 0.096 Uiso 1 1 calc R U . . .
C2_13 C 0.6179(11) 0.1435(9) 0.8175(15) 0.064(4) Uani 1 1 d D U . . .
H2A_13 H 0.606759 0.130849 0.838468 0.096 Uiso 1 1 calc R U . . .
H2B_13 H 0.637720 0.152099 0.823985 0.096 Uiso 1 1 calc R U . . .
H2C_13 H 0.614232 0.132897 0.793300 0.096 Uiso 1 1 calc R U . . .
N3_13 N 0.6100(7) 0.1662(7) 0.8124(11) 0.064(4) Uani 1 1 d D U . . .
C4_13 C 0.5885(8) 0.1641(10) 0.8420(11) 0.068(6) Uani 1 1 d D U . . .
H4A_13 H 0.590864 0.156128 0.866443 0.082 Uiso 1 1 calc R U . . .
H4B_13 H 0.591631 0.182919 0.847645 0.082 Uiso 1 1 calc R U . . .
C5_13 C 0.5599(8) 0.1464(10) 0.8276(11) 0.077(7) Uani 1 1 d D U . . .
H5A_13 H 0.547284 0.149692 0.844330 0.093 Uiso 1 1 calc R U . . .
H5B_13 H 0.554872 0.126739 0.831047 0.093 Uiso 1 1 calc R U . . .
N6_13 N 0.5542(7) 0.1503(8) 0.7862(10) 0.073(6) Uani 1 1 d D U . . .
C7_13 C 0.5490(12) 0.1741(9) 0.7778(15) 0.082(9) Uani 1 1 d D U . . .
H7A_13 H 0.566589 0.191781 0.779241 0.123 Uiso 1 1 calc R U . . .
H7B_13 H 0.535914 0.174043 0.796996 0.123 Uiso 1 1 calc R U . . .
H7C_13 H 0.541038 0.171787 0.751775 0.123 Uiso 1 1 calc R U . . .
C8_13 C 0.5277(10) 0.1253(9) 0.7703(15) 0.095(12) Uani 1 1 d D U . . .
H8A_13 H 0.521101 0.131045 0.747760 0.143 Uiso 1 1 calc R U . . .
H8B_13 H 0.513312 0.118035 0.790459 0.143 Uiso 1 1 calc R U . . .
H8C_13 H 0.531817 0.110669 0.762586 0.143 Uiso 1 1 calc R U . . .
Pd1_14 Pd 0.90261(17) 0.20057(15) 0.8385(2) 0.127(2) Uani 1 1 d . U . . .
C1_14 C 0.9514(11) 0.2488(15) 0.804(2) 0.135(6) Uani 1 1 d D U . . .
H1A_14 H 0.953699 0.232788 0.798337 0.202 Uiso 1 1 calc R U . . .
H1B_14 H 0.959742 0.256466 0.829659 0.202 Uiso 1 1 calc R U . . .
H1C_14 H 0.960748 0.263148 0.784326 0.202 Uiso 1 1 calc R U . . .
C2_14 C 0.9091(14) 0.2341(15) 0.7636(16) 0.135(6) Uani 1 1 d D U . . .
H2A_14 H 0.924570 0.243765 0.745358 0.202 Uiso 1 1 calc R U . . .
H2B_14 H 0.895926 0.240860 0.760410 0.202 Uiso 1 1 calc R U . . .
H2C_14 H 0.899530 0.213993 0.758368 0.202 Uiso 1 1 calc R U . . .
N3_14 N 0.9203(10) 0.2396(10) 0.8052(13) 0.135(6) Uani 1 1 d D U . . .
C4_14 C 0.9136(12) 0.2579(10) 0.8295(16) 0.140(7) Uani 1 1 d D U . . .
H4A_14 H 0.908955 0.269264 0.812190 0.168 Uiso 1 1 calc R U . . .
H4B_14 H 0.930357 0.270863 0.844583 0.168 Uiso 1 1 calc R U . . .
C5_14 C 0.8897(11) 0.2419(12) 0.8573(15) 0.139(6) Uani 1 1 d D U . . .
H5A_14 H 0.888007 0.255301 0.874513 0.167 Uiso 1 1 calc R U . . .
H5B_14 H 0.872189 0.231871 0.842201 0.167 Uiso 1 1 calc R U . . .
N6_14 N 0.8930(10) 0.2213(10) 0.8818(12) 0.140(6) Uani 1 1 d D U . . .
C7_14 C 0.8656(11) 0.2010(11) 0.9015(19) 0.140(6) Uani 1 1 d D U . . .
H7A_14 H 0.850775 0.192582 0.881995 0.210 Uiso 1 1 calc R U . . .
H7B_14 H 0.860827 0.210928 0.920735 0.210 Uiso 1 1 calc R U . . .
H7C_14 H 0.867542 0.186282 0.914440 0.210 Uiso 1 1 calc R U . . .
C8_14 C 0.9148(12) 0.2361(13) 0.9136(17) 0.140(6) Uani 1 1 d D U . . .
H8A_14 H 0.933376 0.242074 0.903258 0.210 Uiso 1 1 calc R U . . .
H8B_14 H 0.910923 0.223372 0.935400 0.210 Uiso 1 1 calc R U . . .
H8C_14 H 0.913926 0.252492 0.922554 0.210 Uiso 1 1 calc R U . . .
Pd1_16 Pd 0.47329(16) 0.03419(13) 0.4172(2) 0.154(3) Uani 1 1 d D U . . .
C1_16 C 0.4409(12) 0.0359(11) 0.4817(15) 0.181(8) Uani 1 1 d D U . . .
H1A_16 H 0.450516 0.054059 0.468675 0.272 Uiso 1 1 calc R U . . .
H1B_16 H 0.450349 0.036914 0.506128 0.272 Uiso 1 1 calc R U . . .
H1C_16 H 0.421568 0.030891 0.486960 0.272 Uiso 1 1 calc R U . . .
C2_16 C 0.4490(12) -0.0038(11) 0.4815(14) 0.181(8) Uani 1 1 d D U . . .
H2A_16 H 0.432136 -0.018945 0.493242 0.272 Uiso 1 1 calc R U . . .
H2B_16 H 0.461682 0.008057 0.501914 0.272 Uiso 1 1 calc R U . . .
H2C_16 H 0.458282 -0.011716 0.466019 0.272 Uiso 1 1 calc R U . . .
N3_16 N 0.4413(5) 0.0136(6) 0.4551(8) 0.181(8) Uani 1 1 d D U . . .
C4_16 C 0.4163(9) -0.0014(13) 0.4286(15) 0.184(9) Uani 1 1 d D U . . .
H4A_16 H 0.399994 -0.015018 0.443845 0.221 Uiso 1 1 calc R U . . .
H4B_16 H 0.411803 0.012162 0.416991 0.221 Uiso 1 1 calc R U . . .
C5_16 C 0.4223(8) -0.0164(11) 0.3969(16) 0.185(10) Uani 1 1 d D U . . .
H5A_16 H 0.409180 -0.020278 0.375154 0.222 Uiso 1 1 calc R U . . .
H5B_16 H 0.419258 -0.034433 0.406933 0.222 Uiso 1 1 calc R U . . .
N6_16 N 0.4523(6) 0.0010(4) 0.3822(8) 0.175(9) Uani 1 1 d D U . . .
C7_16 C 0.4517(14) 0.0115(11) 0.3415(10) 0.179(14) Uani 1 1 d D U . . .
H7A_16 H 0.467824 0.013776 0.326745 0.269 Uiso 1 1 calc R U . . .
H7B_16 H 0.452329 0.029437 0.343247 0.269 Uiso 1 1 calc R U . . .
H7C_16 H 0.434524 -0.002032 0.328306 0.269 Uiso 1 1 calc R U . . .
C8_16 C 0.4671(12) -0.0156(10) 0.3811(19) 0.180(11) Uani 1 1 d D U . . .
H8A_16 H 0.454575 -0.034164 0.370589 0.270 Uiso 1 1 calc R U . . .
H8B_16 H 0.472790 -0.017270 0.407403 0.270 Uiso 1 1 calc R U . . .
H8C_16 H 0.483662 -0.006037 0.364512 0.270 Uiso 1 1 calc R U . . .
Pd1_17 Pd 0.71907(16) 0.10111(16) 0.2636(2) 0.132(2) Uani 1 1 d D U . . .
C1_17 C 0.7471(14) 0.0736(12) 0.2802(15) 0.145(12) Uani 1 1 d D U . . .
H1A_17 H 0.731760 0.071976 0.296204 0.218 Uiso 1 1 calc R U . . .
H1B_17 H 0.763554 0.079206 0.296524 0.218 Uiso 1 1 calc R U . . .
H1C_17 H 0.741650 0.055656 0.267988 0.218 Uiso 1 1 calc R U . . .
C2_17 C 0.7847(10) 0.1187(12) 0.2525(19) 0.154(14) Uani 1 1 d D U . . .
H2A_17 H 0.796674 0.110353 0.252013 0.230 Uiso 1 1 calc R U . . .
H2B_17 H 0.787402 0.128693 0.276981 0.230 Uiso 1 1 calc R U . . .
H2C_17 H 0.789669 0.131791 0.230765 0.230 Uiso 1 1 calc R U . . .
N3_17 N 0.7540(7) 0.0957(9) 0.2487(12) 0.139(6) Uani 1 1 d D U . . .
C4_17 C 0.7462(10) 0.0830(13) 0.2079(13) 0.140(8) Uani 1 1 d D U . . .
H4A_17 H 0.751034 0.097751 0.188301 0.168 Uiso 1 1 calc R U . . .
H4B_17 H 0.756325 0.072970 0.201603 0.168 Uiso 1 1 calc R U . . .
C5_17 C 0.7154(10) 0.0632(10) 0.2084(18) 0.138(7) Uani 1 1 d D U . . .
H5A_17 H 0.710562 0.050479 0.230824 0.166 Uiso 1 1 calc R U . . .
H5B_17 H 0.709904 0.051821 0.184414 0.166 Uiso 1 1 calc R U . . .
N6_17 N 0.6996(8) 0.0790(8) 0.2110(11) 0.137(6) Uani 1 1 d D U . . .
C7_17 C 0.6687(9) 0.0594(12) 0.218(2) 0.144(12) Uani 1 1 d D U . . .
H7A_17 H 0.657778 0.064894 0.201896 0.217 Uiso 1 1 calc R U . . .
H7B_17 H 0.664471 0.060436 0.245615 0.217 Uiso 1 1 calc R U . . .
H7C_17 H 0.663957 0.040312 0.211937 0.217 Uiso 1 1 calc R U . . .
C8_17 C 0.7008(14) 0.0956(13) 0.1753(16) 0.142(12) Uani 1 1 d D U . . .
H8A_17 H 0.704925 0.087713 0.152468 0.212 Uiso 1 1 calc R U . . .
H8B_17 H 0.715465 0.115021 0.178617 0.212 Uiso 1 1 calc R U . . .
H8C_17 H 0.682832 0.094650 0.171758 0.212 Uiso 1 1 calc R U . . .
Pd1_18 Pd 0.57828(13) -0.05047(13) 0.27290(19) 0.0995(19) Uani 1 1 d . U . . .
C1_18 C 0.6097(12) 0.0082(12) 0.2826(16) 0.122(12) Uani 1 1 d D U . . .
H1A_18 H 0.619551 0.027301 0.272517 0.183 Uiso 1 1 calc R U . . .
H1B_18 H 0.622708 0.001241 0.285174 0.183 Uiso 1 1 calc R U . . .
H1C_18 H 0.601665 0.008032 0.308004 0.183 Uiso 1 1 calc R U . . .
C2_18 C 0.5633(11) -0.0032(13) 0.2586(18) 0.119(10) Uani 1 1 d D U . . .
H2A_18 H 0.570119 0.014124 0.273271 0.178 Uiso 1 1 calc R U . . .
H2B_18 H 0.547381 -0.018342 0.272188 0.178 Uiso 1 1 calc R U . . .
H2C_18 H 0.557367 -0.000889 0.232683 0.178 Uiso 1 1 calc R U . . .
N3_18 N 0.5865(10) -0.0103(9) 0.2547(13) 0.119(6) Uani 1 1 d D U . . .
C4_18 C 0.5966(13) -0.0069(11) 0.2123(13) 0.127(8) Uani 1 1 d D U . . .
H4A_18 H 0.580424 -0.016806 0.194701 0.153 Uiso 1 1 calc R U . . .
H4B_18 H 0.606661 0.013057 0.205139 0.153 Uiso 1 1 calc R U . . .
C5_18 C 0.6155(10) -0.0188(8) 0.2087(18) 0.126(8) Uani 1 1 d D U . . .
H5A_18 H 0.631700 -0.008799 0.226227 0.152 Uiso 1 1 calc R U . . .
H5B_18 H 0.622516 -0.016568 0.181756 0.152 Uiso 1 1 calc R U . . .
N6_18 N 0.5994(10) -0.0497(8) 0.2194(14) 0.119(7) Uani 1 1 d D U . . .
C7_18 C 0.5785(12) -0.0675(12) 0.1884(18) 0.127(13) Uani 1 1 d D U . . .
H7A_18 H 0.586269 -0.060212 0.162678 0.191 Uiso 1 1 calc R U . . .
H7B_18 H 0.561230 -0.067108 0.191964 0.191 Uiso 1 1 calc R U . . .
H7C_18 H 0.574687 -0.086776 0.190592 0.191 Uiso 1 1 calc R U . . .
C8_18 C 0.6180(12) -0.0618(12) 0.2290(19) 0.124(10) Uani 1 1 d D U . . .
H8A_18 H 0.619570 -0.071469 0.206160 0.187 Uiso 1 1 calc R U . . .
H8B_18 H 0.609823 -0.074995 0.250510 0.187 Uiso 1 1 calc R U . . .
H8C_18 H 0.636488 -0.046726 0.236401 0.187 Uiso 1 1 calc R U . . .
Pd1_19 Pd 0.64581(13) -0.11340(16) 0.62774(18) 0.093(2) Uani 1 1 d . U . . .
C1_19 C 0.6475(12) -0.1172(14) 0.5399(19) 0.135(15) Uani 1 1 d D U . . .
H1A_19 H 0.648635 -0.133419 0.548678 0.202 Uiso 1 1 calc R U . . .
H1B_19 H 0.666178 -0.101919 0.533769 0.202 Uiso 1 1 calc R U . . .
H1C_19 H 0.635747 -0.122191 0.516652 0.202 Uiso 1 1 calc R U . . .
C2_19 C 0.6460(12) -0.0765(9) 0.569(2) 0.127(14) Uani 1 1 d D U . . .
H2A_19 H 0.641013 -0.072075 0.544074 0.190 Uiso 1 1 calc R U . . .
H2B_19 H 0.666336 -0.066564 0.571992 0.190 Uiso 1 1 calc R U . . .
H2C_19 H 0.637913 -0.070720 0.590068 0.190 Uiso 1 1 calc R U . . .
N3_19 N 0.6347(8) -0.1081(9) 0.5721(12) 0.113(8) Uani 1 1 d D U . . .
C4_19 C 0.6029(8) -0.1250(12) 0.5715(14) 0.117(10) Uani 1 1 d D U . . .
H4A_19 H 0.595414 -0.112134 0.571264 0.141 Uiso 1 1 calc R U . . .
H4B_19 H 0.596730 -0.136238 0.547426 0.141 Uiso 1 1 calc R U . . .
C5_19 C 0.5917(10) -0.1437(11) 0.6055(12) 0.116(9) Uani 1 1 d D U . . .
H5A_19 H 0.592247 -0.160911 0.599571 0.139 Uiso 1 1 calc R U . . .
H5B_19 H 0.571909 -0.149047 0.608509 0.139 Uiso 1 1 calc R U . . .
N6_19 N 0.6060(9) -0.1327(10) 0.6441(11) 0.107(7) Uani 1 1 d D U . . .
C7_19 C 0.6009(12) -0.1106(11) 0.6621(17) 0.109(11) Uani 1 1 d D U . . .
H7A_19 H 0.598856 -0.099574 0.641453 0.163 Uiso 1 1 calc R U . . .
H7B_19 H 0.616613 -0.098418 0.678732 0.163 Uiso 1 1 calc R U . . .
H7C_19 H 0.583764 -0.119689 0.677580 0.163 Uiso 1 1 calc R U . . .
C8_19 C 0.5963(13) -0.1560(11) 0.6745(15) 0.118(13) Uani 1 1 d D U . . .
H8A_19 H 0.582118 -0.173609 0.663049 0.177 Uiso 1 1 calc R U . . .
H8B_19 H 0.588463 -0.151414 0.696836 0.177 Uiso 1 1 calc R U . . .
H8C_19 H 0.612246 -0.157790 0.682876 0.177 Uiso 1 1 calc R U . . .
Pd1_20 Pd 0.71507(14) -0.03981(17) 0.9939(2) 0.149(3) Uani 1 1 d D U . . .
C1_20 C 0.7228(13) 0.0132(12) 1.0252(19) 0.161(12) Uani 1 1 d D U . . .
H1A_20 H 0.743011 0.023750 1.021335 0.242 Uiso 1 1 calc R U . . .
H1B_20 H 0.717546 0.022429 1.045015 0.242 Uiso 1 1 calc R U . . .
H1C_20 H 0.713372 0.012312 1.000797 0.242 Uiso 1 1 calc R U . . .
C2_20 C 0.7358(12) -0.0159(15) 1.0669(19) 0.163(13) Uani 1 1 d D U . . .
H2A_20 H 0.739051 -0.031313 1.060939 0.244 Uiso 1 1 calc R U . . .
H2B_20 H 0.728977 -0.017743 1.093546 0.244 Uiso 1 1 calc R U . . .
H2C_20 H 0.753318 0.001833 1.064145 0.244 Uiso 1 1 calc R U . . .
N3_20 N 0.7141(9) -0.0164(10) 1.0387(13) 0.158(9) Uani 1 1 d D U . . .
C4_20 C 0.6861(10) -0.0282(12) 1.060(2) 0.164(10) Uani 1 1 d D U . . .
H4A_20 H 0.675987 -0.018806 1.050450 0.197 Uiso 1 1 calc R U . . .
H4B_20 H 0.689220 -0.024839 1.088090 0.197 Uiso 1 1 calc R U . . .
C5_20 C 0.6688(14) -0.0598(13) 1.0516(18) 0.166(9) Uani 1 1 d D U . . .
H5A_20 H 0.672838 -0.070007 1.071830 0.199 Uiso 1 1 calc R U . . .
H5B_20 H 0.648761 -0.065872 1.052909 0.199 Uiso 1 1 calc R U . . .
N6_20 N 0.6757(7) -0.0670(10) 1.0114(14) 0.166(7) Uani 1 1 d D U . . .
C7_20 C 0.6734(15) -0.0957(16) 1.0187(19) 0.166(7) Uani 1 1 d D U . . .
H7A_20 H 0.663556 -0.103439 1.043215 0.248 Uiso 1 1 calc R U . . .
H7B_20 H 0.692106 -0.093289 1.020187 0.248 Uiso 1 1 calc R U . . .
H7C_20 H 0.663070 -0.108351 0.997399 0.248 Uiso 1 1 calc R U . . .
C8_20 C 0.6492(13) -0.0749(15) 0.9873(19) 0.166(7) Uani 1 1 d D U . . .
H8A_20 H 0.653207 -0.060361 0.968104 0.248 Uiso 1 1 calc R U . . .
H8B_20 H 0.634244 -0.076875 1.004576 0.248 Uiso 1 1 calc R U . . .
H8C_20 H 0.643220 -0.092654 0.973968 0.248 Uiso 1 1 calc R U . . .

loop_
_atom_site_aniso_label
_atom_site_aniso_U_11
_atom_site_aniso_U_22
_atom_site_aniso_U_33
_atom_site_aniso_U_23
_atom_site_aniso_U_13
_atom_site_aniso_U_12
Mo4 0.075(4) 0.087(4) 0.058(4) 0.027(3) -0.004(3) 0.038(3)
Mo7 0.079(4) 0.068(3) 0.049(3) -0.003(3) -0.012(3) 0.039(3)
Mo8 0.075(3) 0.068(3) 0.094(3) -0.010(2) 0.009(2) 0.039(2)
Mo22 0.079(4) 0.127(4) 0.049(4) 0.026(3) 0.023(3) 0.063(4)
Mo25 0.059(3) 0.089(4) 0.056(3) 0.002(3) 0.004(3) 0.041(3)
Mo28 0.126(5) 0.066(4) 0.031(3) 0.006(3) -0.009(3) 0.046(3)
O28 0.051(7) 0.073(6) 0.056(5) 0.008(5) -0.007(6) 0.030(5)
Mo29 0.088(4) 0.122(4) 0.051(3) 0.052(3) 0.029(3) 0.078(4)
Mo31 0.122(5) 0.064(4) 0.069(4) 0.016(3) -0.007(3) 0.055(3)
Mo35 0.076(4) 0.073(4) 0.069(4) 0.004(3) 0.016(3) 0.045(3)
Mo39 0.075(3) 0.068(3) 0.094(3) -0.010(2) 0.009(2) 0.039(2)
Mo3 0.044(3) 0.051(3) 0.053(3) 0.003(2) -0.016(2) 0.023(2)
Mo6 0.052(3) 0.072(3) 0.059(3) -0.023(3) -0.020(3) 0.032(3)
Mo9 0.053(3) 0.081(4) 0.060(3) 0.010(3) -0.005(3) 0.036(3)
Mo10 0.082(4) 0.081(4) 0.057(3) -0.008(3) -0.015(3) 0.058(3)
Mo12 0.046(3) 0.111(4) 0.038(3) 0.020(3) 0.002(3) 0.016(3)
Mo13 0.045(3) 0.067(3) 0.071(4) 0.013(3) -0.006(3) 0.028(3)
Mo14 0.083(4) 0.118(4) 0.042(3) -0.008(3) -0.023(3) 0.072(3)
Mo16 0.066(4) 0.088(4) 0.066(4) -0.014(3) -0.022(3) 0.037(3)
Mo17 0.047(3) 0.076(4) 0.046(3) 0.013(3) -0.003(3) 0.026(3)
Mo18 0.076(4) 0.077(4) 0.059(3) 0.007(3) 0.000(3) 0.027(3)
Mo24 0.057(3) 0.081(4) 0.052(3) 0.009(3) 0.000(3) 0.043(3)
Mo21 0.068(4) 0.084(4) 0.076(4) 0.015(3) 0.021(3) 0.036(3)
Mo23 0.076(4) 0.079(4) 0.045(3) 0.002(3) -0.018(3) 0.043(3)
Mo27 0.075(4) 0.099(4) 0.054(4) 0.026(3) -0.022(3) 0.012(3)
Mo30 0.066(4) 0.079(4) 0.134(5) -0.053(3) -0.026(3) 0.042(3)
Mo32 0.114(4) 0.068(4) 0.060(4) 0.008(3) 0.031(3) 0.050(3)
Mo33 0.061(3) 0.067(3) 0.058(3) -0.018(3) -0.017(3) 0.042(3)
Mo34 0.047(3) 0.069(3) 0.076(4) 0.019(3) -0.015(3) 0.013(3)
Mo36 0.061(3) 0.087(4) 0.101(4) 0.034(3) 0.022(3) 0.033(3)
Mo37 0.114(4) 0.099(4) 0.043(3) 0.003(3) 0.007(3) 0.072(3)
Mo38 0.080(4) 0.095(4) 0.058(4) 0.002(3) -0.032(3) 0.037(3)
Mo40 0.063(3) 0.068(3) 0.052(3) 0.007(3) 0.004(3) 0.018(3)
Mo41 0.069(4) 0.107(4) 0.046(3) 0.028(3) -0.014(3) 0.021(3)
Mo42 0.060(3) 0.079(4) 0.049(3) -0.001(3) 0.007(3) 0.040(3)
Mo44 0.082(4) 0.132(5) 0.068(4) 0.010(3) -0.020(3) 0.067(4)
Mo45 0.071(4) 0.083(4) 0.032(3) 0.013(3) -0.002(3) 0.044(3)
O2 0.068(7) 0.080(17) 0.060(16) -0.001(13) 0.006(8) 0.049(9)
O4 0.071(9) 0.085(6) 0.048(7) 0.008(6) -0.008(7) 0.043(7)
O7 0.079(15) 0.075(12) 0.069(15) 0.000(10) 0.020(15) 0.042(14)
O8 0.072(6) 0.077(5) 0.033(5) 0.010(5) 0.005(4) 0.046(5)
O3 0.075(7) 0.079(7) 0.056(9) 0.002(6) 0.006(7) 0.054(6)
O5 0.093(8) 0.055(9) 0.047(6) 0.001(7) -0.006(6) 0.045(8)
O6 0.061(16) 0.091(15) 0.070(9) 0.042(12) -0.009(9) 0.018(17)
O9 0.074(6) 0.066(5) 0.057(6) 0.009(4) 0.006(5) 0.043(5)
Si10 0.042(5) 0.061(5) 0.041(5) -0.003(4) -0.005(4) 0.030(4)
O10 0.080(6) 0.094(8) 0.037(7) 0.014(7) 0.011(5) 0.049(6)
O11 0.083(6) 0.065(9) 0.052(9) 0.009(8) -0.001(6) 0.046(6)
O12 0.067(5) 0.070(5) 0.043(5) 0.018(5) 0.011(4) 0.046(5)
O13 0.072(7) 0.078(7) 0.052(9) 0.006(7) -0.002(7) 0.037(6)
O14 0.064(8) 0.100(17) 0.076(16) -0.002(16) 0.004(10) 0.045(9)
O15 0.079(12) 0.139(17) 0.044(9) 0.012(15) 0.020(9) 0.041(17)
O16 0.066(13) 0.066(18) 0.113(15) -0.023(10) 0.010(13) 0.029(15)
O17 0.072(7) 0.093(9) 0.048(6) 0.004(7) 0.013(5) 0.050(8)
O18 0.073(10) 0.072(10) 0.096(17) -0.010(9) -0.004(13) 0.048(10)
O21 0.072(7) 0.078(9) 0.044(6) 0.005(7) 0.003(6) 0.047(8)
O23 0.13(2) 0.074(8) 0.036(18) 0.014(9) -0.013(11) 0.052(11)
O24 0.071(7) 0.085(8) 0.061(6) 0.007(6) -0.006(6) 0.045(6)
O27 0.065(5) 0.070(5) 0.044(5) 0.010(5) 0.003(4) 0.042(5)
O30 0.070(7) 0.071(8) 0.063(9) 0.005(7) 0.007(8) 0.044(7)
O32 0.099(9) 0.091(8) 0.046(9) 0.032(6) -0.004(8) 0.064(7)
O33 0.096(8) 0.079(6) 0.036(8) 0.011(7) -0.002(6) 0.051(6)
O34 0.088(6) 0.089(10) 0.050(8) 0.036(8) 0.013(5) 0.053(6)
O36 0.086(8) 0.062(8) 0.090(8) 0.002(6) 0.003(6) 0.045(6)
O37 0.089(8) 0.073(7) 0.093(7) -0.002(6) -0.008(6) 0.051(6)
O38 0.124(18) 0.07(2) 0.067(9) 0.015(8) 0.035(12) 0.063(11)
O40 0.074(6) 0.081(7) 0.059(7) 0.005(6) -0.015(6) 0.035(5)
O42 0.060(9) 0.091(15) 0.089(17) 0.014(14) 0.012(11) 0.030(10)
O41 0.061(8) 0.089(7) 0.068(9) 0.019(7) 0.003(7) 0.030(6)
O43 0.086(12) 0.083(8) 0.052(16) -0.004(11) 0.005(12) 0.023(8)
O44 0.060(16) 0.086(12) 0.070(16) -0.024(14) -0.023(11) 0.029(12)
O49 0.075(9) 0.094(8) 0.054(6) -0.007(6) -0.020(7) 0.049(6)
O51 0.080(8) 0.094(7) 0.045(7) 0.017(5) -0.011(7) 0.042(7)
O52 0.089(12) 0.12(2) 0.067(17) -0.002(15) -0.034(12) 0.057(16)
O48 0.070(8) 0.087(7) 0.056(6) 0.016(5) -0.006(6) 0.032(6)
O50 0.054(7) 0.095(7) 0.078(10) 0.017(7) 0.013(7) 0.036(6)
O19 0.061(10) 0.079(6) 0.063(8) -0.002(6) 0.004(6) 0.044(6)
O20 0.080(13) 0.092(15) 0.043(9) 0.005(14) -0.007(9) 0.047(15)
O22 0.095(8) 0.069(8) 0.042(6) 0.004(7) -0.003(6) 0.046(8)
O25 0.084(13) 0.074(7) 0.045(16) 0.002(8) -0.003(14) 0.034(9)
O26 0.061(10) 0.103(6) 0.061(8) -0.001(6) 0.012(7) 0.049(6)
O29 0.11(2) 0.069(10) 0.100(16) 0.022(12) 0.004(10) 0.058(11)
O31 0.090(14) 0.128(17) 0.053(7) 0.041(9) 0.026(8) 0.070(15)
O35 0.076(7) 0.092(9) 0.052(6) 0.022(6) 0.023(6) 0.054(7)
O39 0.069(7) 0.084(6) 0.064(8) -0.001(6) 0.006(7) 0.046(6)
O45 0.074(7) 0.090(8) 0.052(7) -0.001(7) -0.018(6) 0.032(6)
O46 0.065(7) 0.086(9) 0.064(8) 0.022(7) 0.008(6) 0.025(6)
O47 0.089(7) 0.103(9) 0.046(8) 0.010(7) -0.023(6) 0.050(6)
O54 0.066(18) 0.091(9) 0.046(19) 0.009(12) -0.013(13) 0.047(11)
O55 0.063(6) 0.078(5) 0.050(5) 0.006(4) -0.012(4) 0.033(4)
O56 0.058(6) 0.075(5) 0.047(5) 0.012(5) -0.004(5) 0.031(5)
O57 0.072(17) 0.086(13) 0.046(9) 0.002(9) -0.011(11) 0.047(10)
O58 0.063(7) 0.083(9) 0.050(8) 0.014(6) -0.002(6) 0.041(7)
O59 0.063(5) 0.082(5) 0.057(6) 0.020(5) 0.003(4) 0.041(5)
O60 0.066(7) 0.072(7) 0.064(8) 0.025(7) 0.008(6) 0.036(6)
O61 0.059(7) 0.082(7) 0.058(9) 0.007(7) 0.004(7) 0.026(6)
O62 0.094(19) 0.102(14) 0.051(8) 0.026(10) -0.008(11) 0.025(15)
O63 0.099(13) 0.14(2) 0.041(17) -0.017(10) -0.031(9) 0.087(15)
O64 0.069(8) 0.091(8) 0.058(6) -0.008(6) -0.002(6) 0.052(7)
O65 0.062(9) 0.080(8) 0.049(6) 0.004(6) -0.005(6) 0.037(7)
O66 0.074(9) 0.083(7) 0.053(6) 0.022(6) -0.001(7) 0.026(7)
O67 0.074(9) 0.087(17) 0.087(16) 0.014(16) 0.028(11) 0.033(10)
O68 0.08(2) 0.099(15) 0.055(8) 0.025(10) -0.019(9) 0.002(16)
O69 0.075(8) 0.108(10) 0.089(8) 0.015(7) -0.008(6) 0.047(8)
O70 0.083(7) 0.100(9) 0.052(9) 0.017(8) -0.028(6) 0.039(6)
O71 0.074(19) 0.10(2) 0.058(8) 0.005(9) -0.026(11) 0.025(11)
O72 0.074(7) 0.081(9) 0.054(7) 0.011(7) 0.008(7) 0.014(7)
O74 0.071(8) 0.090(8) 0.062(6) 0.003(6) -0.018(6) 0.033(7)
O75 0.061(6) 0.083(6) 0.042(5) 0.009(4) -0.007(5) 0.041(5)
O76 0.080(8) 0.098(8) 0.044(8) -0.005(6) -0.021(7) 0.056(6)
Si77 0.054(5) 0.074(5) 0.041(5) 0.011(4) -0.005(4) 0.033(4)
Si78 0.061(5) 0.064(5) 0.035(5) 0.012(4) 0.005(4) 0.041(5)
O80 0.094(8) 0.095(7) 0.036(8) 0.024(7) -0.002(7) 0.045(7)
O81 0.067(16) 0.079(18) 0.055(8) 0.019(10) 0.003(10) 0.032(14)
O82 0.050(6) 0.077(8) 0.055(7) 0.014(6) -0.008(6) 0.029(6)
O83 0.056(6) 0.064(6) 0.047(5) -0.006(5) -0.006(5) 0.035(4)
O84 0.088(7) 0.079(7) 0.052(7) -0.008(7) -0.002(6) 0.052(6)
O85 0.065(9) 0.074(8) 0.067(6) 0.009(6) -0.001(7) 0.041(7)
O86 0.050(6) 0.068(9) 0.068(9) 0.008(7) -0.006(6) 0.029(6)
O87 0.044(9) 0.088(9) 0.051(6) 0.003(6) -0.018(7) 0.029(6)
O88 0.050(7) 0.126(16) 0.07(2) 0.034(9) 0.008(9) 0.025(9)
O89 0.067(13) 0.068(9) 0.069(15) -0.015(11) -0.027(11) 0.034(8)
O90 0.050(8) 0.064(17) 0.079(16) 0.019(11) -0.012(9) 0.026(8)
O91 0.043(9) 0.091(12) 0.085(17) 0.033(10) -0.021(11) 0.007(11)
O92 0.045(9) 0.056(17) 0.047(14) 0.009(12) -0.008(9) 0.020(11)
O93 0.075(9) 0.066(8) 0.056(6) -0.014(7) 0.001(6) 0.040(7)
O95 0.063(8) 0.061(7) 0.090(9) -0.024(6) -0.023(7) 0.027(7)
O96 0.049(5) 0.059(5) 0.063(6) -0.003(4) -0.013(4) 0.029(4)
O97 0.070(15) 0.068(12) 0.049(15) -0.029(12) -0.026(13) 0.044(12)
O98 0.053(6) 0.066(7) 0.053(8) 0.001(6) -0.005(6) 0.034(6)
O99 0.090(6) 0.081(7) 0.088(8) -0.025(6) -0.019(6) 0.068(6)
O100 0.070(8) 0.073(6) 0.059(7) 0.020(6) 0.001(6) 0.042(6)
O101 0.062(9) 0.077(8) 0.046(8) 0.007(7) 0.007(8) 0.033(7)
O102 0.053(8) 0.068(7) 0.055(9) 0.002(7) -0.006(7) 0.030(7)
O103 0.144(18) 0.109(18) 0.049(9) 0.011(11) 0.015(13) 0.092(12)
O105 0.060(6) 0.082(7) 0.062(8) 0.006(6) -0.003(6) 0.044(6)
O106 0.082(6) 0.076(8) 0.083(9) -0.026(7) -0.020(6) 0.048(6)
O107 0.054(5) 0.075(6) 0.044(5) 0.004(4) 0.000(5) 0.039(4)
O108 0.051(5) 0.068(6) 0.045(5) 0.002(4) -0.004(5) 0.035(4)
O111 0.078(19) 0.078(9) 0.154(19) -0.050(11) -0.041(11) 0.047(9)
O112 0.048(8) 0.079(9) 0.052(7) 0.004(7) -0.003(7) 0.024(7)
O113 0.086(9) 0.096(9) 0.051(6) -0.005(6) -0.003(6) 0.064(7)
O114 0.055(6) 0.091(8) 0.041(8) 0.010(7) 0.003(6) 0.030(6)
O115 0.056(14) 0.080(17) 0.052(9) 0.010(11) 0.001(12) 0.038(12)
O116 0.080(9) 0.101(8) 0.046(7) -0.003(6) -0.002(7) 0.060(7)
O117 0.112(17) 0.102(12) 0.066(17) -0.018(11) -0.022(15) 0.079(14)
O118 0.054(8) 0.069(8) 0.053(6) -0.003(6) -0.008(6) 0.036(6)
O119 0.058(8) 0.066(7) 0.113(8) -0.010(6) -0.039(6) 0.025(7)
O120 0.079(9) 0.105(7) 0.063(9) 0.015(8) -0.021(7) 0.045(7)
O121 0.063(7) 0.089(5) 0.063(8) -0.002(6) -0.009(7) 0.039(5)
O122 0.083(9) 0.100(7) 0.052(7) 0.017(6) 0.015(7) 0.057(7)
O123 0.075(6) 0.073(8) 0.086(8) -0.007(6) 0.000(6) 0.049(5)
O125 0.053(7) 0.060(6) 0.056(8) -0.007(5) -0.010(6) 0.032(5)
O126 0.062(7) 0.065(7) 0.058(8) -0.011(7) -0.017(6) 0.034(6)
O127 0.061(12) 0.074(7) 0.068(17) 0.007(8) 0.000(14) 0.023(8)
O128 0.091(8) 0.078(6) 0.063(9) 0.022(6) 0.000(7) 0.047(6)
O200 0.072(8) 0.096(6) 0.056(8) 0.012(6) -0.027(8) 0.034(6)
O251 0.074(7) 0.120(8) 0.043(8) 0.019(6) 0.009(7) 0.058(6)
N1_1 0.093(9) 0.115(7) 0.083(8) -0.036(7) 0.007(7) 0.060(7)
C2_1 0.083(10) 0.119(8) 0.070(10) -0.029(8) 0.006(8) 0.059(8)
C3_1 0.081(8) 0.118(7) 0.066(9) -0.027(8) 0.006(7) 0.053(7)
C4_1 0.075(3) 0.113(3) 0.056(3) -0.021(3) 0.009(3) 0.043(2)
C5_1 0.081(8) 0.117(7) 0.067(9) -0.031(7) 0.008(7) 0.044(7)
C6_1 0.082(10) 0.114(7) 0.073(10) -0.035(8) 0.008(8) 0.047(8)
N13_1 0.075(3) 0.113(3) 0.056(3) -0.021(3) 0.009(3) 0.043(2)
C14_1 0.075(3) 0.113(3) 0.056(3) -0.021(3) 0.009(3) 0.043(2)
C15_1 0.075(3) 0.113(3) 0.056(3) -0.021(3) 0.009(3) 0.043(2)
C16_1 0.075(3) 0.113(3) 0.056(3) -0.021(3) 0.009(3) 0.043(2)
C17_1 0.075(3) 0.113(3) 0.056(3) -0.021(3) 0.009(3) 0.043(2)
C18_1 0.075(3) 0.113(3) 0.056(3) -0.021(3) 0.009(3) 0.043(2)
C7_1 0.075(3) 0.113(3) 0.056(3) -0.021(3) 0.009(3) 0.043(2)
N8_1 0.075(3) 0.113(3) 0.056(3) -0.021(3) 0.009(3) 0.043(2)
C9_1 0.075(6) 0.113(6) 0.058(7) -0.023(6) 0.010(7) 0.044(5)
N10_1 0.075(3) 0.113(3) 0.056(3) -0.021(3) 0.009(3) 0.043(2)
C11_1 0.075(3) 0.113(3) 0.056(3) -0.021(3) 0.009(3) 0.043(2)
N12_1 0.075(3) 0.113(3) 0.056(3) -0.021(3) 0.009(3) 0.043(2)
N19_1 0.073(7) 0.098(9) 0.049(9) -0.019(8) 0.011(7) 0.037(7)
C20_1 0.074(8) 0.100(9) 0.051(9) -0.020(8) 0.011(8) 0.036(7)
C21_1 0.075(3) 0.113(3) 0.056(3) -0.021(3) 0.009(3) 0.043(2)
C22_1 0.074(6) 0.109(7) 0.055(7) -0.021(6) 0.010(7) 0.041(5)
C23_1 0.075(7) 0.107(8) 0.055(8) -0.021(7) 0.010(8) 0.042(7)
C24_1 0.074(8) 0.101(10) 0.052(10) -0.018(8) 0.010(9) 0.040(8)
C25_1 0.072(10) 0.090(11) 0.047(10) -0.014(10) 0.012(10) 0.033(8)
C26_1 0.070(10) 0.075(11) 0.045(10) -0.008(9) 0.009(9) 0.039(9)
C27_1 0.066(12) 0.067(12) 0.041(10) -0.005(11) 0.006(10) 0.045(9)
C28_1 0.063(12) 0.064(12) 0.041(10) -0.004(11) 0.006(10) 0.047(10)
C29_1 0.065(11) 0.069(11) 0.039(9) 0.001(9) 0.006(9) 0.042(9)
C30_1 0.067(12) 0.069(12) 0.042(10) -0.002(11) 0.007(10) 0.040(10)
C31_1 0.068(12) 0.067(12) 0.043(10) -0.002(11) 0.006(10) 0.040(10)
C32_1 0.068(12) 0.078(12) 0.039(10) 0.003(11) 0.006(9) 0.035(9)
N33_1 0.064(10) 0.077(10) 0.033(9) 0.007(9) 0.010(8) 0.032(8)
C34_1 0.066(10) 0.079(11) 0.039(10) 0.005(9) 0.011(8) 0.032(8)
C35_1 0.064(10) 0.080(10) 0.038(9) 0.002(9) 0.013(8) 0.034(8)
C36_1 0.065(8) 0.086(9) 0.038(8) 0.000(8) 0.011(7) 0.031(6)
C37_1 0.065(10) 0.081(10) 0.033(9) 0.003(9) 0.008(8) 0.031(7)
C38_1 0.064(11) 0.081(11) 0.033(10) 0.007(10) 0.010(9) 0.028(8)
C39_1 0.067(6) 0.092(6) 0.041(5) -0.003(5) 0.010(5) 0.034(4)
N40_1 0.068(8) 0.096(8) 0.042(7) -0.006(7) 0.010(7) 0.035(6)
C41_1 0.071(7) 0.099(7) 0.047(7) -0.008(6) 0.008(7) 0.038(5)
N42_1 0.068(8) 0.096(8) 0.043(7) -0.006(6) 0.010(7) 0.036(6)
C43_1 0.067(6) 0.092(6) 0.041(5) -0.003(5) 0.010(5) 0.034(4)
N44_1 0.067(6) 0.092(6) 0.041(5) -0.003(5) 0.010(5) 0.034(4)
N45_1 0.097(9) 0.102(8) 0.085(8) -0.008(7) 0.000(7) 0.053(7)
C46_1 0.085(9) 0.107(9) 0.077(9) 0.000(8) 0.004(8) 0.048(7)
C47_1 0.081(8) 0.106(9) 0.068(8) -0.005(7) 0.005(7) 0.045(6)
C48_1 0.075(3) 0.113(3) 0.056(3) -0.021(3) 0.009(3) 0.043(2)
C49_1 0.083(8) 0.102(9) 0.060(8) -0.012(7) 0.004(7) 0.045(7)
C50_1 0.087(9) 0.102(9) 0.065(9) -0.015(7) 0.003(8) 0.046(7)
N51_1 0.075(3) 0.113(3) 0.056(3) -0.021(3) 0.009(3) 0.043(2)
C52_1 0.068(9) 0.105(10) 0.047(7) -0.013(9) 0.006(7) 0.037(7)
C53_1 0.069(8) 0.100(9) 0.050(7) -0.012(8) 0.012(7) 0.038(7)
C54_1 0.066(8) 0.098(8) 0.044(7) -0.008(7) 0.008(6) 0.038(7)
C55_1 0.068(8) 0.101(9) 0.048(7) -0.010(8) 0.006(7) 0.040(7)
C56_1 0.068(9) 0.104(10) 0.050(7) -0.008(8) 0.005(7) 0.041(7)
N1_2 0.064(7) 0.122(11) 0.101(10) 0.002(11) -0.007(7) 0.050(7)
C2_2 0.070(8) 0.119(12) 0.098(12) -0.002(12) -0.001(10) 0.047(8)
C3_2 0.070(8) 0.118(11) 0.094(11) -0.002(11) 0.000(10) 0.052(8)
C4_2 0.066(8) 0.117(11) 0.090(11) -0.001(11) 0.004(9) 0.052(7)
C5_2 0.064(8) 0.118(12) 0.096(11) -0.002(11) 0.002(10) 0.052(8)
C6_2 0.062(8) 0.120(12) 0.099(12) 0.000(12) 0.002(11) 0.050(8)
C7_2 0.069(8) 0.115(10) 0.081(10) -0.002(9) 0.006(9) 0.055(7)
N8_2 0.072(8) 0.112(10) 0.074(10) -0.005(9) 0.009(9) 0.057(8)
C9_2 0.073(9) 0.110(10) 0.071(10) -0.006(9) 0.010(9) 0.058(8)
N10_2 0.072(9) 0.110(10) 0.068(10) -0.009(9) 0.013(9) 0.059(8)
C11_2 0.071(8) 0.111(9) 0.067(10) -0.005(8) 0.012(9) 0.057(7)
N12_2 0.071(8) 0.109(10) 0.069(11) -0.008(9) 0.010(9) 0.057(8)
N13_2 0.063(9) 0.115(8) 0.050(9) -0.002(7) 0.016(8) 0.057(7)
C14_2 0.063(9) 0.116(11) 0.060(11) -0.003(9) 0.015(10) 0.057(8)
C15_2 0.067(9) 0.112(10) 0.061(11) -0.006(9) 0.015(10) 0.059(8)
C16_2 0.067(9) 0.112(9) 0.064(10) -0.005(8) 0.015(9) 0.059(7)
C17_2 0.070(9) 0.112(10) 0.063(10) -0.003(8) 0.021(10) 0.064(8)
C18_2 0.067(10) 0.111(10) 0.065(11) -0.006(8) 0.021(10) 0.062(8)
N19_2 0.077(11) 0.110(11) 0.074(11) -0.009(10) 0.013(11) 0.064(9)
C20_2 0.077(11) 0.111(11) 0.076(13) -0.007(11) 0.008(12) 0.061(10)
C21_2 0.076(11) 0.110(11) 0.073(12) -0.006(11) 0.011(11) 0.061(9)
C22_2 0.075(9) 0.110(10) 0.071(10) -0.008(10) 0.011(10) 0.060(8)
C23_2 0.076(10) 0.111(11) 0.072(12) -0.006(11) 0.011(11) 0.061(9)
C24_2 0.077(11) 0.111(11) 0.076(12) -0.009(11) 0.012(11) 0.062(9)
C25_2 0.075(12) 0.112(12) 0.085(12) -0.007(11) 0.000(11) 0.058(10)
C26_2 0.071(13) 0.108(13) 0.086(12) -0.005(10) -0.007(11) 0.053(11)
C27_2 0.068(13) 0.109(13) 0.088(13) -0.006(11) -0.011(12) 0.053(12)
C28_2 0.072(13) 0.105(13) 0.089(13) -0.003(10) -0.012(11) 0.049(11)
C29_2 0.068(12) 0.107(12) 0.087(12) -0.003(10) -0.012(10) 0.050(10)
C30_2 0.065(13) 0.105(13) 0.085(13) -0.004(11) -0.007(12) 0.055(11)
C31_2 0.069(12) 0.109(13) 0.083(12) -0.005(11) -0.007(11) 0.054(11)
C32_2 0.065(12) 0.106(13) 0.087(12) -0.001(11) -0.015(10) 0.045(9)
N33_2 0.062(11) 0.104(12) 0.085(11) -0.001(10) -0.013(10) 0.042(9)
C34_2 0.063(12) 0.104(12) 0.085(12) -0.002(10) -0.014(10) 0.040(9)
C35_2 0.062(11) 0.105(12) 0.085(11) -0.004(10) -0.013(10) 0.039(9)
C36_2 0.060(11) 0.104(11) 0.085(11) -0.002(9) -0.011(9) 0.040(8)
C37_2 0.060(11) 0.106(12) 0.084(11) -0.002(10) -0.012(10) 0.042(9)
C38_2 0.064(12) 0.104(13) 0.085(12) -0.001(11) -0.014(10) 0.043(9)
C39_2 0.059(10) 0.107(11) 0.084(10) -0.005(9) -0.010(8) 0.040(8)
N40_2 0.058(11) 0.110(11) 0.085(10) -0.008(9) -0.005(9) 0.036(8)
C41_2 0.061(10) 0.112(11) 0.085(8) -0.012(9) -0.004(9) 0.037(8)
N42_2 0.061(10) 0.109(11) 0.088(9) -0.008(9) -0.007(9) 0.037(8)
C43_2 0.060(10) 0.106(11) 0.085(9) -0.006(9) -0.011(8) 0.040(8)
N44_2 0.059(10) 0.106(11) 0.085(9) -0.003(9) -0.010(8) 0.040(8)
N45_2 0.067(10) 0.132(10) 0.090(8) -0.032(8) 0.014(8) 0.027(8)
C46_2 0.067(12) 0.129(12) 0.089(10) -0.020(10) 0.011(11) 0.025(9)
C47_2 0.067(11) 0.121(12) 0.086(9) -0.019(9) 0.002(10) 0.030(9)
C48_2 0.063(10) 0.118(11) 0.088(9) -0.017(9) 0.003(9) 0.032(8)
C49_2 0.063(11) 0.120(11) 0.088(9) -0.022(9) 0.006(10) 0.034(9)
C50_2 0.066(12) 0.125(12) 0.096(9) -0.026(10) 0.012(11) 0.030(9)
N51_2 0.066(10) 0.111(11) 0.094(7) 0.000(9) -0.020(7) 0.039(9)
C52_2 0.068(12) 0.108(12) 0.094(10) 0.000(9) -0.023(9) 0.038(10)
C53_2 0.070(12) 0.107(12) 0.092(10) -0.002(9) -0.022(9) 0.038(10)
C54_2 0.065(10) 0.108(11) 0.090(9) -0.003(9) -0.017(8) 0.039(9)
C55_2 0.066(11) 0.108(12) 0.092(10) -0.003(10) -0.018(9) 0.039(9)
C56_2 0.068(12) 0.109(12) 0.098(10) 0.000(10) -0.020(9) 0.039(10)
N1_3 0.084(8) 0.066(10) 0.051(6) 0.006(7) 0.011(7) 0.046(9)
C2_3 0.085(11) 0.065(10) 0.056(8) 0.004(8) 0.008(10) 0.044(11)
C3_3 0.081(11) 0.063(10) 0.056(8) 0.003(8) 0.008(9) 0.051(10)
C4_3 0.079(10) 0.064(9) 0.061(8) 0.004(7) 0.008(9) 0.053(9)
C5_3 0.080(11) 0.064(10) 0.059(8) 0.006(8) 0.006(10) 0.050(10)
C6_3 0.082(11) 0.066(10) 0.057(8) 0.006(8) 0.010(10) 0.049(11)
N13_3 0.085(11) 0.066(9) 0.066(10) 0.000(8) -0.001(10) 0.060(9)
C14_3 0.086(11) 0.065(9) 0.066(10) 0.000(9) -0.002(10) 0.060(10)
C15_3 0.085(12) 0.065(9) 0.065(11) 0.001(9) 0.001(11) 0.060(11)
C16_3 0.083(10) 0.064(8) 0.066(9) 0.002(8) -0.002(9) 0.056(9)
C17_3 0.083(11) 0.064(9) 0.064(10) 0.001(9) 0.001(10) 0.057(10)
C18_3 0.084(12) 0.066(9) 0.065(11) 0.003(9) -0.003(11) 0.056(11)
N19_3 0.116(11) 0.063(8) 0.099(9) -0.001(8) -0.027(9) 0.029(8)
C20_3 0.103(12) 0.070(8) 0.089(11) 0.001(9) -0.019(10) 0.035(10)
C21_3 0.098(11) 0.065(9) 0.084(10) 0.001(8) -0.015(10) 0.040(10)
C22_3 0.092(10) 0.064(8) 0.080(9) 0.000(8) -0.010(9) 0.044(9)
C23_3 0.102(12) 0.060(9) 0.090(11) -0.001(9) -0.017(10) 0.040(10)
C24_3 0.105(13) 0.063(9) 0.090(11) -0.002(9) -0.015(10) 0.037(10)
C7_3 0.080(10) 0.064(9) 0.062(8) 0.004(7) 0.004(9) 0.053(9)
N8_3 0.082(10) 0.065(9) 0.068(8) 0.004(8) 0.000(9) 0.051(9)
C9_3 0.084(10) 0.065(8) 0.071(9) 0.002(8) -0.003(9) 0.052(9)
N10_3 0.086(10) 0.065(8) 0.069(9) 0.002(8) -0.004(9) 0.050(9)
C11_3 0.082(10) 0.064(8) 0.066(9) 0.002(8) -0.001(9) 0.054(9)
N12_3 0.079(10) 0.063(8) 0.065(9) 0.002(8) 0.002(9) 0.057(9)
C26_3 0.090(11) 0.070(10) 0.063(10) -0.005(9) -0.005(9) 0.060(10)
C27_3 0.092(11) 0.071(11) 0.065(10) -0.007(10) -0.006(10) 0.063(10)
C28_3 0.093(12) 0.074(12) 0.063(11) -0.008(11) -0.008(10) 0.057(10)
C29_3 0.095(11) 0.074(10) 0.062(10) -0.012(10) -0.006(9) 0.062(9)
C30_3 0.094(11) 0.073(11) 0.062(10) -0.013(10) -0.007(9) 0.061(10)
C31_3 0.093(11) 0.069(11) 0.062(10) -0.008(10) -0.006(10) 0.062(10)
N33_3 0.108(9) 0.089(8) 0.069(9) -0.033(8) -0.013(8) 0.064(7)
C34_3 0.117(11) 0.091(9) 0.070(12) -0.041(10) -0.012(10) 0.065(9)
C35_3 0.119(11) 0.092(9) 0.072(11) -0.043(10) -0.017(9) 0.068(9)
C36_3 0.124(10) 0.090(9) 0.072(10) -0.043(9) -0.018(9) 0.067(8)
C37_3 0.118(11) 0.090(9) 0.071(11) -0.038(10) -0.017(9) 0.065(8)
C38_3 0.115(11) 0.089(9) 0.068(11) -0.038(10) -0.011(9) 0.063(9)
C39_3 0.131(10) 0.091(8) 0.077(10) -0.042(9) -0.027(9) 0.070(7)
N40_3 0.137(10) 0.088(9) 0.079(10) -0.041(9) -0.031(9) 0.066(8)
C41_3 0.142(9) 0.088(9) 0.083(10) -0.037(9) -0.037(9) 0.068(8)
N42_3 0.146(10) 0.095(10) 0.085(11) -0.042(10) -0.038(9) 0.074(8)
C43_3 0.143(9) 0.101(9) 0.087(10) -0.040(9) -0.034(9) 0.083(8)
N44_3 0.137(10) 0.095(9) 0.082(10) -0.045(9) -0.032(9) 0.076(8)
N51_3 0.153(9) 0.074(10) 0.098(10) -0.029(8) -0.055(8) 0.036(8)
C52_3 0.146(10) 0.077(12) 0.086(12) -0.029(9) -0.045(11) 0.046(10)
C53_3 0.141(10) 0.079(11) 0.088(11) -0.031(9) -0.042(10) 0.055(9)
C54_3 0.145(9) 0.082(10) 0.086(11) -0.035(9) -0.040(9) 0.061(9)
C55_3 0.154(10) 0.080(11) 0.090(11) -0.034(9) -0.050(10) 0.058(9)
C56_3 0.168(10) 0.079(12) 0.092(12) -0.028(10) -0.064(10) 0.046(10)
C25_3 0.090(11) 0.068(9) 0.064(10) -0.002(9) -0.005(10) 0.062(10)
N1_4 0.063(8) 0.090(11) 0.095(9) 0.032(8) -0.002(7) 0.035(8)
C2_4 0.066(9) 0.090(13) 0.083(11) 0.028(10) 0.000(9) 0.026(10)
C3_4 0.066(9) 0.089(12) 0.078(10) 0.024(9) -0.001(9) 0.023(10)
C4_4 0.071(9) 0.083(11) 0.074(10) 0.026(9) -0.002(8) 0.021(9)
C5_4 0.069(9) 0.087(12) 0.080(10) 0.027(10) -0.004(8) 0.023(9)
C6_4 0.069(9) 0.090(13) 0.087(11) 0.032(10) -0.007(9) 0.026(10)
C7_4 0.079(9) 0.079(11) 0.064(9) 0.020(9) -0.006(8) 0.015(10)
N8_4 0.076(8) 0.084(10) 0.069(9) 0.020(9) -0.002(7) 0.015(9)
C9_4 0.074(9) 0.077(11) 0.062(10) 0.022(10) -0.003(8) 0.021(10)
N10_4 0.079(9) 0.075(11) 0.060(9) 0.016(9) -0.002(8) 0.020(9)
C11_4 0.079(10) 0.074(11) 0.057(9) 0.018(10) -0.005(8) 0.018(10)
N12_4 0.083(9) 0.077(10) 0.061(8) 0.018(9) -0.007(7) 0.018(9)
N13_4 0.098(11) 0.085(10) 0.051(7) 0.015(8) -0.007(7) 0.008(9)
C14_4 0.093(12) 0.082(12) 0.055(9) 0.021(10) -0.008(8) 0.007(11)
C15_4 0.090(11) 0.079(12) 0.058(9) 0.016(10) -0.005(8) 0.010(10)
C16_4 0.086(10) 0.076(11) 0.058(8) 0.019(9) -0.008(8) 0.015(10)
C17_4 0.089(11) 0.078(12) 0.055(8) 0.018(10) -0.009(8) 0.011(11)
C18_4 0.092(12) 0.078(12) 0.054(9) 0.020(10) -0.007(9) 0.008(11)
N19_4 0.073(10) 0.065(12) 0.049(11) 0.015(11) 0.005(9) 0.032(10)
C20_4 0.073(10) 0.069(13) 0.050(12) 0.013(12) 0.004(10) 0.031(11)
C21_4 0.073(10) 0.067(12) 0.053(11) 0.014(11) 0.005(10) 0.030(11)
C22_4 0.073(9) 0.069(12) 0.051(11) 0.014(11) 0.004(10) 0.028(11)
C23_4 0.071(10) 0.064(13) 0.051(12) 0.015(12) 0.003(10) 0.035(11)
C24_4 0.074(11) 0.067(13) 0.049(11) 0.014(12) 0.004(10) 0.030(11)
C25_4 0.071(11) 0.059(13) 0.045(11) 0.013(11) 0.009(11) 0.036(11)
C26_4 0.070(12) 0.062(12) 0.047(11) 0.016(11) 0.012(10) 0.040(10)
C27_4 0.073(12) 0.061(12) 0.048(11) 0.018(11) 0.017(12) 0.042(11)
C28_4 0.073(12) 0.063(11) 0.049(11) 0.018(11) 0.017(11) 0.044(10)
C29_4 0.072(11) 0.064(11) 0.051(11) 0.019(10) 0.019(10) 0.047(9)
C30_4 0.072(12) 0.062(12) 0.048(11) 0.016(11) 0.015(11) 0.042(11)
C31_4 0.072(12) 0.062(12) 0.048(11) 0.015(11) 0.012(11) 0.041(10)
C32_4 0.078(11) 0.069(11) 0.052(11) 0.021(11) 0.021(11) 0.052(10)
N33_4 0.075(10) 0.070(10) 0.060(11) 0.030(10) 0.028(10) 0.056(8)
C34_4 0.080(10) 0.074(10) 0.063(12) 0.037(11) 0.029(11) 0.055(9)
C35_4 0.081(10) 0.076(10) 0.066(11) 0.035(10) 0.029(10) 0.052(9)
C36_4 0.081(9) 0.079(9) 0.068(10) 0.036(9) 0.028(9) 0.051(8)
C37_4 0.078(10) 0.078(10) 0.066(11) 0.034(10) 0.026(10) 0.052(9)
C38_4 0.076(11) 0.076(11) 0.064(12) 0.036(11) 0.025(11) 0.054(9)
C39_4 0.081(9) 0.083(9) 0.073(10) 0.036(9) 0.029(9) 0.048(8)
N40_4 0.082(10) 0.084(9) 0.076(10) 0.036(9) 0.031(9) 0.049(8)
C41_4 0.086(10) 0.086(8) 0.083(10) 0.037(9) 0.028(9) 0.046(8)
N42_4 0.084(10) 0.087(9) 0.081(11) 0.039(10) 0.028(10) 0.045(8)
C43_4 0.084(9) 0.090(9) 0.086(10) 0.042(9) 0.024(9) 0.045(8)
N44_4 0.082(9) 0.085(9) 0.080(10) 0.039(9) 0.029(9) 0.048(8)
N45_4 0.095(11) 0.089(7) 0.093(11) 0.034(8) 0.028(9) 0.044(8)
C46_4 0.091(13) 0.087(8) 0.090(13) 0.041(10) 0.027(11) 0.044(10)
C47_4 0.089(12) 0.087(8) 0.087(12) 0.039(10) 0.029(10) 0.047(9)
C48_4 0.086(11) 0.086(8) 0.085(11) 0.037(9) 0.029(9) 0.046(8)
C49_4 0.091(12) 0.090(9) 0.089(12) 0.035(9) 0.028(10) 0.042(9)
C50_4 0.090(13) 0.090(9) 0.092(13) 0.034(10) 0.027(11) 0.039(11)
N51_4 0.082(10) 0.097(10) 0.105(10) 0.047(9) 0.021(8) 0.049(8)
C52_4 0.086(12) 0.095(12) 0.100(13) 0.048(11) 0.023(9) 0.046(10)
C53_4 0.085(11) 0.094(11) 0.093(12) 0.049(11) 0.022(10) 0.046(9)
C54_4 0.084(10) 0.095(10) 0.092(11) 0.047(10) 0.023(9) 0.046(9)
C55_4 0.084(11) 0.094(11) 0.095(12) 0.047(11) 0.022(10) 0.048(9)
C56_4 0.085(12) 0.096(12) 0.100(13) 0.048(11) 0.020(11) 0.049(10)
N1_5 0.074(10) 0.073(10) 0.087(7) -0.008(7) -0.015(8) 0.012(9)
C2_5 0.073(11) 0.081(12) 0.092(10) -0.009(9) -0.015(9) 0.015(11)
C3_5 0.073(10) 0.078(11) 0.089(9) -0.009(9) -0.013(9) 0.016(10)
C4_5 0.074(10) 0.082(10) 0.088(9) -0.011(8) -0.012(8) 0.017(9)
C5_5 0.073(11) 0.080(11) 0.088(9) -0.012(9) -0.013(8) 0.016(10)
C6_5 0.074(11) 0.079(12) 0.088(10) -0.011(10) -0.015(8) 0.015(11)
C7_5 0.073(9) 0.083(10) 0.086(9) -0.010(9) -0.012(8) 0.020(9)
N8_5 0.075(10) 0.085(10) 0.087(9) -0.008(9) -0.010(8) 0.022(10)
C9_5 0.074(9) 0.086(11) 0.085(9) -0.006(9) -0.010(8) 0.025(10)
N10_5 0.073(9) 0.085(11) 0.084(9) -0.006(9) -0.010(8) 0.027(10)
C11_5 0.073(9) 0.085(10) 0.082(9) -0.010(9) -0.011(7) 0.023(9)
N12_5 0.073(9) 0.083(11) 0.085(9) -0.009(9) -0.012(8) 0.022(10)
N13_5 0.081(10) 0.088(10) 0.087(8) 0.014(8) -0.001(7) 0.037(9)
C14_5 0.076(11) 0.089(12) 0.091(8) 0.009(11) -0.005(9) 0.035(11)
C15_5 0.077(10) 0.089(12) 0.088(9) 0.008(11) -0.006(9) 0.033(11)
C16_5 0.075(9) 0.087(10) 0.085(8) 0.002(9) -0.008(8) 0.032(10)
C17_5 0.077(10) 0.090(11) 0.085(9) 0.003(10) -0.008(8) 0.034(10)
C18_5 0.076(10) 0.093(12) 0.085(9) 0.012(11) -0.005(9) 0.032(11)
N19_5 0.074(10) 0.089(12) 0.078(11) -0.014(11) -0.012(9) 0.019(10)
C20_5 0.075(10) 0.090(12) 0.078(11) -0.016(11) -0.012(9) 0.018(11)
C21_5 0.075(10) 0.089(12) 0.080(11) -0.013(11) -0.012(9) 0.020(11)
C22_5 0.073(9) 0.087(11) 0.080(10) -0.012(10) -0.012(8) 0.022(10)
C23_5 0.073(10) 0.087(12) 0.079(11) -0.012(11) -0.012(9) 0.021(11)
C24_5 0.074(10) 0.090(12) 0.078(11) -0.016(11) -0.011(9) 0.016(11)
C25_5 0.076(10) 0.089(12) 0.073(11) -0.018(10) -0.012(9) 0.013(10)
C26_5 0.079(12) 0.090(13) 0.070(12) -0.019(11) -0.014(10) 0.008(10)
C27_5 0.081(12) 0.089(13) 0.066(12) -0.017(11) -0.012(11) 0.007(10)
C28_5 0.083(12) 0.090(13) 0.065(12) -0.017(11) -0.011(10) 0.006(10)
C29_5 0.081(11) 0.091(12) 0.064(11) -0.016(11) -0.012(10) 0.006(10)
C30_5 0.082(12) 0.091(13) 0.069(12) -0.017(11) -0.012(11) 0.006(10)
C31_5 0.080(13) 0.091(13) 0.068(12) -0.019(11) -0.015(11) 0.008(11)
C32_5 0.108(9) 0.089(8) 0.069(9) -0.033(8) -0.013(8) 0.064(7)
N33_5 0.085(11) 0.089(11) 0.057(11) -0.007(11) -0.005(10) 0.004(9)
C34_5 0.084(11) 0.086(12) 0.054(12) -0.005(12) 0.000(11) 0.004(9)
C35_5 0.086(11) 0.085(11) 0.053(11) -0.004(11) -0.005(11) 0.003(9)
C36_5 0.085(10) 0.085(10) 0.054(10) -0.004(10) -0.004(9) 0.003(8)
C37_5 0.085(11) 0.086(11) 0.055(11) -0.004(11) -0.004(10) 0.004(9)
C38_5 0.084(11) 0.087(11) 0.057(12) -0.006(11) -0.003(11) 0.004(9)
C39_5 0.088(10) 0.081(9) 0.053(10) -0.001(10) -0.007(9) 0.003(8)
N40_5 0.087(10) 0.081(9) 0.054(10) 0.000(10) -0.007(10) 0.003(8)
C41_5 0.089(10) 0.076(8) 0.059(10) 0.000(9) -0.010(9) 0.004(8)
N42_5 0.092(10) 0.075(8) 0.054(10) 0.002(9) -0.009(10) 0.004(8)
C43_5 0.093(10) 0.077(8) 0.055(10) 0.002(9) -0.009(10) 0.003(8)
N44_5 0.091(10) 0.081(10) 0.054(11) -0.001(10) -0.006(10) 0.003(8)
N51_5 0.083(10) 0.069(7) 0.082(10) -0.003(8) -0.017(10) 0.002(8)
C52_5 0.087(11) 0.068(8) 0.071(12) 0.001(11) -0.012(12) 0.004(8)
C53_5 0.087(10) 0.071(8) 0.069(11) 0.000(10) -0.014(11) 0.003(9)
C54_5 0.087(10) 0.075(8) 0.063(10) 0.002(9) -0.011(10) 0.004(8)
C55_5 0.085(11) 0.074(8) 0.070(11) -0.001(10) -0.014(11) 0.003(8)
C56_5 0.085(11) 0.074(9) 0.071(12) -0.001(11) -0.013(11) 0.004(8)
N43_5 0.106(11) 0.078(9) 0.050(9) 0.012(8) -0.012(10) 0.003(8)
C44_5 0.102(11) 0.076(10) 0.055(12) 0.007(11) -0.012(11) 0.001(9)
C45_5 0.099(11) 0.077(10) 0.055(11) 0.006(10) -0.011(11) 0.001(9)
C46_5 0.100(11) 0.077(9) 0.054(11) 0.008(10) -0.011(10) 0.000(9)
C47_5 0.102(11) 0.077(10) 0.054(12) 0.009(11) -0.013(12) 0.002(10)
C48_5 0.103(12) 0.074(10) 0.053(12) 0.008(10) -0.011(12) 0.001(9)
N45_6 0.152(9) 0.132(10) 0.100(11) -0.045(9) -0.032(8) 0.110(8)
C46_6 0.150(11) 0.120(12) 0.100(12) -0.046(11) -0.033(9) 0.097(9)
C47_6 0.148(10) 0.116(11) 0.095(12) -0.042(10) -0.031(9) 0.094(9)
C48_6 0.147(10) 0.109(10) 0.093(11) -0.043(10) -0.035(9) 0.089(8)
C49_6 0.148(10) 0.115(11) 0.095(11) -0.042(10) -0.033(9) 0.097(8)
C50_6 0.149(11) 0.121(12) 0.099(12) -0.045(11) -0.034(10) 0.100(9)
C32_6 0.084(11) 0.092(12) 0.065(11) -0.013(11) -0.008(10) 0.005(10)
N1_7 0.091(11) 0.093(9) 0.088(7) 0.033(7) 0.036(7) 0.075(8)
C2_7 0.094(12) 0.093(11) 0.087(10) 0.037(8) 0.028(9) 0.072(10)
C3_7 0.094(11) 0.097(10) 0.083(9) 0.033(8) 0.025(9) 0.070(9)
C4_7 0.094(10) 0.099(9) 0.084(9) 0.026(8) 0.024(8) 0.072(9)
C5_7 0.094(11) 0.101(10) 0.087(9) 0.024(8) 0.028(9) 0.070(9)
C6_7 0.095(12) 0.095(11) 0.095(10) 0.027(9) 0.032(9) 0.072(10)
C7_7 0.094(10) 0.105(9) 0.084(8) 0.014(7) 0.019(9) 0.079(9)
N8_7 0.095(10) 0.102(8) 0.083(8) 0.021(7) 0.020(8) 0.075(8)
C9_7 0.089(10) 0.099(8) 0.079(9) 0.018(7) 0.021(9) 0.080(9)
N10_7 0.099(9) 0.100(7) 0.078(8) 0.018(7) 0.017(8) 0.071(8)
C11_7 0.096(10) 0.106(8) 0.079(9) 0.013(7) 0.016(9) 0.077(9)
N12_7 0.103(10) 0.113(9) 0.082(8) 0.009(7) 0.012(9) 0.075(9)
N13_7 0.126(10) 0.142(11) 0.085(8) -0.014(8) -0.003(8) 0.091(9)
C14_7 0.115(12) 0.133(12) 0.091(8) -0.009(9) 0.007(11) 0.084(11)
C15_7 0.113(11) 0.130(11) 0.086(8) -0.002(9) 0.006(10) 0.078(10)
C16_7 0.108(10) 0.123(10) 0.085(8) 0.002(8) 0.009(9) 0.080(9)
C17_7 0.116(11) 0.134(11) 0.082(8) 0.000(8) 0.005(10) 0.073(10)
C18_7 0.119(12) 0.138(11) 0.085(9) -0.005(9) 0.008(11) 0.084(10)
N19_7 0.089(3) 0.089(3) 0.064(3) 0.018(3) 0.021(3) 0.061(3)
C20_7 0.098(9) 0.094(7) 0.071(9) 0.023(7) 0.018(8) 0.062(8)
C21_7 0.097(9) 0.094(7) 0.071(9) 0.020(7) 0.021(8) 0.067(8)
C22_7 0.095(9) 0.098(7) 0.075(8) 0.018(7) 0.019(8) 0.069(8)
C23_7 0.097(9) 0.095(7) 0.071(9) 0.016(7) 0.017(8) 0.064(8)
C24_7 0.094(9) 0.094(7) 0.069(8) 0.017(7) 0.017(7) 0.062(8)
C25_7 0.095(10) 0.088(7) 0.069(9) 0.021(7) 0.017(8) 0.060(8)
C26_7 0.092(10) 0.080(10) 0.066(10) 0.021(8) 0.012(9) 0.059(9)
C27_7 0.092(11) 0.082(11) 0.065(10) 0.025(10) 0.012(9) 0.054(11)
C28_7 0.092(10) 0.083(10) 0.066(10) 0.021(9) 0.012(9) 0.056(10)
C29_7 0.093(9) 0.084(9) 0.064(8) 0.022(8) 0.013(8) 0.057(9)
C30_7 0.091(10) 0.084(10) 0.066(10) 0.021(9) 0.012(8) 0.057(10)
C31_7 0.091(10) 0.078(11) 0.064(10) 0.023(10) 0.011(9) 0.061(10)
C32_7 0.092(8) 0.087(7) 0.066(8) 0.021(8) 0.013(8) 0.057(7)
N33_7 0.089(3) 0.089(3) 0.064(3) 0.018(3) 0.021(3) 0.061(3)
C34_7 0.091(7) 0.089(7) 0.065(9) 0.016(8) 0.020(8) 0.060(6)
C35_7 0.090(7) 0.088(7) 0.063(9) 0.018(8) 0.021(8) 0.061(5)
C36_7 0.089(3) 0.089(3) 0.064(3) 0.018(3) 0.021(3) 0.061(3)
C37_7 0.089(7) 0.089(7) 0.063(9) 0.020(8) 0.018(8) 0.062(6)
C38_7 0.090(7) 0.089(7) 0.064(9) 0.019(8) 0.019(8) 0.060(5)
C39_7 0.089(6) 0.088(6) 0.062(8) 0.018(7) 0.019(7) 0.061(5)
N40_7 0.089(6) 0.088(6) 0.060(8) 0.018(7) 0.019(7) 0.061(5)
C41_7 0.089(6) 0.089(6) 0.061(7) 0.020(7) 0.019(6) 0.061(5)
N42_7 0.089(3) 0.089(3) 0.064(3) 0.018(3) 0.021(3) 0.061(3)
C43_7 0.089(3) 0.089(3) 0.064(3) 0.018(3) 0.021(3) 0.061(3)
N44_7 0.089(3) 0.089(3) 0.064(3) 0.018(3) 0.021(3) 0.061(3)
N45_7 0.089(3) 0.089(3) 0.064(3) 0.018(3) 0.021(3) 0.061(3)
C46_7 0.089(3) 0.089(3) 0.064(3) 0.018(3) 0.021(3) 0.061(3)
C47_7 0.089(3) 0.089(3) 0.064(3) 0.018(3) 0.021(3) 0.061(3)
C48_7 0.089(3) 0.089(3) 0.064(3) 0.018(3) 0.021(3) 0.061(3)
C49_7 0.089(3) 0.089(3) 0.064(3) 0.018(3) 0.021(3) 0.061(3)
C50_7 0.089(3) 0.089(3) 0.064(3) 0.018(3) 0.021(3) 0.061(3)
N51_7 0.089(3) 0.089(3) 0.064(3) 0.018(3) 0.021(3) 0.061(3)
C52_7 0.087(7) 0.091(7) 0.065(10) 0.022(8) 0.018(9) 0.061(6)
C53_7 0.090(6) 0.090(7) 0.064(9) 0.017(8) 0.021(8) 0.060(6)
C54_7 0.089(3) 0.089(3) 0.064(3) 0.018(3) 0.021(3) 0.061(3)
C55_7 0.089(7) 0.088(6) 0.065(9) 0.018(8) 0.021(8) 0.062(5)
C56_7 0.087(6) 0.090(7) 0.069(10) 0.018(9) 0.020(9) 0.065(6)
Pd1_8 0.076(4) 0.057(4) 0.098(5) -0.008(3) -0.025(3) 0.002(3)
C1_8 0.093(11) 0.075(9) 0.096(7) -0.006(8) -0.028(7) -0.006(9)
C2_8 0.093(11) 0.075(9) 0.096(7) -0.006(8) -0.028(7) -0.006(9)
N3_8 0.093(11) 0.075(9) 0.096(7) -0.006(8) -0.028(7) -0.006(9)
C4_8 0.096(14) 0.072(10) 0.099(11) -0.008(9) -0.026(11) -0.007(10)
C5_8 0.095(13) 0.071(11) 0.100(11) -0.007(10) -0.025(10) -0.010(10)
N6_8 0.095(12) 0.069(8) 0.101(10) -0.003(8) -0.024(10) -0.007(9)
C7_8 0.12(2) 0.062(16) 0.10(2) 0.01(2) -0.030(18) 0.007(17)
C8_8 0.12(2) 0.07(2) 0.099(12) -0.006(16) -0.022(15) -0.01(2)
Pd1_9 0.069(4) 0.108(4) 0.137(5) 0.051(4) 0.018(3) 0.052(3)
C1_9 0.079(10) 0.115(11) 0.142(11) 0.046(9) 0.011(8) 0.061(8)
C2_9 0.079(10) 0.115(11) 0.142(11) 0.046(9) 0.011(8) 0.061(8)
N3_9 0.079(10) 0.115(11) 0.142(11) 0.046(9) 0.011(8) 0.061(8)
C4_9 0.081(14) 0.123(14) 0.154(15) 0.042(11) 0.016(11) 0.064(10)
C5_9 0.081(13) 0.125(16) 0.154(16) 0.040(13) 0.022(10) 0.062(11)
N6_9 0.078(11) 0.118(13) 0.143(12) 0.046(10) 0.024(9) 0.054(10)
C7_9 0.08(2) 0.119(18) 0.15(2) 0.048(17) 0.028(17) 0.049(17)
C8_9 0.10(2) 0.12(2) 0.139(16) 0.050(18) 0.026(13) 0.05(2)
Pd1_10 0.055(3) 0.147(5) 0.033(3) 0.010(3) 0.010(3) 0.055(3)
C1_10 0.056(14) 0.15(3) 0.06(2) 0.02(2) -0.010(17) 0.042(13)
C2_10 0.08(2) 0.14(2) 0.07(3) -0.009(18) 0.00(3) 0.07(2)
N3_10 0.052(10) 0.136(12) 0.039(6) 0.014(8) -0.003(9) 0.058(9)
C4_10 0.065(12) 0.144(14) 0.042(7) 0.020(10) 0.008(11) 0.050(11)
C5_10 0.060(12) 0.142(14) 0.050(8) 0.022(10) 0.012(10) 0.055(11)
N6_10 0.060(11) 0.139(10) 0.056(7) 0.013(8) 0.005(9) 0.051(8)
C7_10 0.06(2) 0.143(14) 0.08(2) 0.013(16) 0.02(2) 0.051(16)
C8_10 0.062(13) 0.14(2) 0.077(19) 0.01(2) -0.005(15) 0.047(12)
Pd1_11 0.126(5) 0.088(4) 0.046(3) 0.019(3) -0.006(3) 0.014(4)
C1_11 0.12(2) 0.073(15) 0.06(2) 0.014(14) -0.01(3) 0.01(2)
C2_11 0.116(19) 0.08(3) 0.06(3) 0.04(2) 0.008(19) 0.008(18)
N3_11 0.114(13) 0.075(12) 0.046(7) 0.018(8) -0.008(11) 0.006(10)
C4_11 0.117(16) 0.077(15) 0.045(8) 0.016(11) -0.011(13) 0.008(13)
C5_11 0.121(14) 0.081(13) 0.047(9) 0.016(10) -0.010(11) 0.011(11)
N6_11 0.130(12) 0.085(11) 0.048(9) 0.015(9) -0.009(11) 0.016(9)
C7_11 0.132(15) 0.089(10) 0.042(16) 0.013(12) -0.015(13) 0.019(10)
C8_11 0.132(15) 0.089(10) 0.042(16) 0.013(12) -0.015(13) 0.019(10)
Pd1_12 0.094(4) 0.092(4) 0.115(5) 0.057(3) 0.048(3) 0.077(4)
C1_12 0.13(3) 0.11(3) 0.12(2) 0.044(15) 0.037(19) 0.092(18)
C2_12 0.11(2) 0.14(3) 0.11(3) 0.05(2) 0.062(19) 0.088(15)
N3_12 0.106(13) 0.105(12) 0.117(12) 0.053(9) 0.047(10) 0.086(9)
C4_12 0.113(16) 0.105(15) 0.126(16) 0.054(12) 0.040(13) 0.090(11)
C5_12 0.111(14) 0.107(12) 0.120(14) 0.065(10) 0.042(12) 0.080(11)
N6_12 0.104(13) 0.110(12) 0.113(10) 0.062(9) 0.056(10) 0.076(10)
C7_12 0.10(2) 0.13(2) 0.102(16) 0.046(17) 0.060(15) 0.091(18)
C8_12 0.11(2) 0.13(2) 0.121(19) 0.05(2) 0.063(17) 0.069(18)
Pd1_13 0.084(3) 0.073(3) 0.042(3) 0.006(3) 0.017(3) 0.050(3)
C1_13 0.096(9) 0.067(10) 0.050(6) -0.001(8) 0.009(6) 0.058(8)
C2_13 0.096(9) 0.067(10) 0.050(6) -0.001(8) 0.009(6) 0.058(8)
N3_13 0.096(9) 0.067(10) 0.050(6) -0.001(8) 0.009(6) 0.058(8)
C4_13 0.103(12) 0.074(14) 0.049(8) 0.001(12) 0.017(8) 0.060(10)
C5_13 0.102(11) 0.082(13) 0.054(8) -0.003(11) 0.026(8) 0.049(11)
N6_13 0.085(8) 0.085(12) 0.056(9) -0.005(11) 0.021(7) 0.046(9)
C7_13 0.08(2) 0.099(19) 0.08(2) 0.010(18) 0.031(19) 0.055(15)
C8_13 0.089(11) 0.10(2) 0.07(2) 0.00(2) 0.026(15) 0.023(17)
Pd1_14 0.149(5) 0.112(4) 0.148(6) -0.027(4) -0.003(5) 0.086(4)
C1_14 0.156(11) 0.118(8) 0.155(10) -0.018(7) 0.010(9) 0.088(8)
C2_14 0.156(11) 0.118(8) 0.155(10) -0.018(7) 0.010(9) 0.088(8)
N3_14 0.156(11) 0.118(8) 0.155(10) -0.018(7) 0.010(9) 0.088(8)
C4_14 0.163(14) 0.114(10) 0.166(13) -0.023(9) 0.013(13) 0.088(11)
C5_14 0.165(14) 0.115(12) 0.161(14) -0.030(10) 0.013(11) 0.087(10)
N6_14 0.164(11) 0.117(9) 0.154(9) -0.031(7) 0.011(8) 0.082(9)
C7_14 0.164(11) 0.117(9) 0.154(9) -0.031(7) 0.011(8) 0.082(9)
C8_14 0.164(11) 0.117(9) 0.154(9) -0.031(7) 0.011(8) 0.082(9)
Pd1_16 0.171(6) 0.064(4) 0.133(6) -0.005(4) -0.057(5) -0.011(4)
C1_16 0.190(10) 0.092(10) 0.136(10) -0.006(7) -0.042(8) -0.024(9)
C2_16 0.190(10) 0.092(10) 0.136(10) -0.006(7) -0.042(8) -0.024(9)
N3_16 0.190(10) 0.092(10) 0.136(10) -0.006(7) -0.042(8) -0.024(9)
C4_16 0.186(11) 0.099(15) 0.142(15) -0.011(11) -0.043(10) -0.024(11)
C5_16 0.192(12) 0.092(13) 0.143(13) -0.015(10) -0.050(11) -0.024(10)
N6_16 0.191(13) 0.090(11) 0.139(11) -0.019(9) -0.054(11) -0.010(10)
C7_16 0.20(2) 0.08(2) 0.137(12) -0.018(13) -0.053(16) -0.016(19)
C8_16 0.21(2) 0.081(19) 0.14(2) -0.032(18) -0.06(2) -0.006(17)
Pd1_17 0.177(6) 0.189(6) 0.108(5) -0.054(4) -0.034(4) 0.149(5)
C1_17 0.19(3) 0.21(3) 0.128(19) -0.05(2) -0.04(3) 0.161(19)
C2_17 0.173(11) 0.23(3) 0.12(3) -0.05(2) -0.05(2) 0.145(16)
N3_17 0.175(11) 0.198(14) 0.118(12) -0.060(11) -0.037(11) 0.149(10)
C4_17 0.178(13) 0.199(15) 0.120(13) -0.064(12) -0.035(12) 0.151(12)
C5_17 0.178(13) 0.197(15) 0.117(14) -0.063(11) -0.038(12) 0.152(11)
N6_17 0.177(12) 0.198(13) 0.115(10) -0.062(9) -0.037(10) 0.151(11)
C7_17 0.176(14) 0.21(3) 0.12(2) -0.07(2) -0.038(16) 0.153(14)
C8_17 0.17(2) 0.21(3) 0.117(14) -0.060(16) -0.05(2) 0.154(19)
Pd1_18 0.104(4) 0.088(4) 0.101(4) 0.028(3) 0.023(4) 0.044(4)
C1_18 0.14(2) 0.081(11) 0.122(17) 0.06(2) 0.013(18) 0.040(19)
C2_18 0.14(2) 0.086(19) 0.12(2) 0.05(2) 0.020(18) 0.049(16)
N3_18 0.130(13) 0.088(9) 0.120(11) 0.039(9) 0.026(11) 0.041(9)
C4_18 0.134(15) 0.093(12) 0.122(12) 0.043(10) 0.032(12) 0.033(11)
C5_18 0.133(14) 0.095(12) 0.119(13) 0.040(10) 0.036(11) 0.033(11)
N6_18 0.125(13) 0.094(11) 0.111(10) 0.038(9) 0.044(9) 0.034(10)
C7_18 0.14(2) 0.10(2) 0.111(16) 0.021(19) 0.050(16) 0.036(18)
C8_18 0.14(2) 0.10(2) 0.12(2) 0.03(2) 0.057(17) 0.049(17)
Pd1_19 0.051(4) 0.125(5) 0.102(5) 0.006(4) -0.021(3) 0.042(4)
C1_19 0.09(2) 0.17(3) 0.104(11) 0.01(3) -0.01(2) 0.03(3)
C2_19 0.09(3) 0.139(16) 0.11(3) 0.031(19) -0.02(3) 0.028(16)
N3_19 0.069(10) 0.140(14) 0.106(9) 0.015(11) -0.026(9) 0.035(12)
C4_19 0.068(11) 0.142(17) 0.114(13) 0.010(14) -0.035(10) 0.032(14)
C5_19 0.061(9) 0.143(15) 0.115(13) 0.009(12) -0.027(10) 0.031(13)
N6_19 0.057(7) 0.138(14) 0.108(11) 0.008(11) -0.017(8) 0.036(11)
C7_19 0.053(19) 0.15(2) 0.12(2) 0.012(18) -0.010(19) 0.046(18)
C8_19 0.07(2) 0.14(2) 0.116(19) 0.017(18) -0.010(17) 0.037(19)
Pd1_20 0.075(4) 0.180(6) 0.115(5) -0.065(4) 0.042(4) 0.007(4)
C1_20 0.10(2) 0.179(15) 0.11(2) -0.069(15) 0.049(19) 0.002(18)
C2_20 0.095(18) 0.18(2) 0.118(17) -0.069(19) 0.041(16) 0.00(2)
N3_20 0.085(11) 0.180(12) 0.118(12) -0.067(10) 0.050(9) -0.001(11)
C4_20 0.091(13) 0.186(14) 0.120(14) -0.068(12) 0.056(11) -0.003(13)
C5_20 0.088(11) 0.186(13) 0.125(11) -0.068(12) 0.051(8) -0.006(11)
N6_20 0.087(7) 0.186(10) 0.126(11) -0.070(9) 0.045(7) -0.005(9)
C7_20 0.087(7) 0.186(10) 0.126(11) -0.070(9) 0.045(7) -0.005(9)
C8_20 0.087(7) 0.186(10) 0.126(11) -0.070(9) 0.045(7) -0.005(9)

loop_
_atom_type_symbol
_atom_type_description
_atom_type_scat_dispersion_real
_atom_type_scat_dispersion_imag
_atom_type_scat_source
C C 0.0033 0.0016 'International Tables Vol C Tables 4.2.6.8 and 6.1.1.4'
H H 0.0000 0.0000 'International Tables Vol C Tables 4.2.6.8 and 6.1.1.4'
Mo Mo -1.6832 0.6857 'International Tables Vol C Tables 4.2.6.8 and 6.1.1.4'
N N 0.0061 0.0033 'International Tables Vol C Tables 4.2.6.8 and 6.1.1.4'
O O 0.0106 0.0060 'International Tables Vol C Tables 4.2.6.8 and 6.1.1.4'
Pd Pd -0.9988 1.0072 'International Tables Vol C Tables 4.2.6.8 and 6.1.1.4'
Si Si 0.0817 0.0704 'International Tables Vol C Tables 4.2.6.8 and 6.1.1.4'

loop_
_geom_angle_atom_site_label_1
_geom_angle_atom_site_label_2
_geom_angle_atom_site_label_3
_geom_angle
_geom_angle_site_symmetry_1
_geom_angle_site_symmetry_3
_geom_angle_publ_flag
Mo9 O1 Mo44 124.4(12) . . ?
O6 Mo4 O4 105.2(16) . . ?
O6 Mo4 O128 97.3(16) . . ?
O4 Mo4 O128 157.5(16) . . ?
O6 Mo4 O24 96.2(17) . . ?
O4 Mo4 O24 88.4(16) . . ?
O128 Mo4 O24 88.1(17) . . ?
O6 Mo4 O34 103.8(17) . . ?
O4 Mo4 O34 89.9(17) . . ?
O128 Mo4 O34 85.8(17) . . ?
O24 Mo4 O34 159.6(15) . . ?
O6 Mo4 O27 169.7(16) . . ?
O4 Mo4 O27 76.7(14) . . ?
O128 Mo4 O27 81.0(14) . . ?
O24 Mo4 O27 73.6(14) . . ?
O34 Mo4 O27 86.2(14) . . ?
O25 Mo7 O22 104.6(17) . . ?
O25 Mo7 O11 102.1(17) . . ?
O22 Mo7 O11 93.3(17) . . ?
O25 Mo7 O13 96.5(17) . . ?
O22 Mo7 O13 89.3(17) . . ?
O11 Mo7 O13 159.9(16) . . ?
O25 Mo7 O4 101.1(16) . . ?
O22 Mo7 O4 154.3(15) . . ?
O11 Mo7 O4 83.3(15) . . ?
O13 Mo7 O4 85.8(15) . . ?
O25 Mo7 O27 169.0(16) . . ?
O22 Mo7 O27 82.8(14) . . ?
O11 Mo7 O27 85.3(14) . . ?
O13 Mo7 O27 75.2(14) . . ?
O4 Mo7 O27 71.5(12) . . ?
O18 Mo8 O30 105.9(18) . . ?
O18 Mo8 O36 97.5(18) . . ?
O30 Mo8 O36 91.3(16) . . ?
O18 Mo8 O123 99.3(17) . . ?
O30 Mo8 O123 154.8(17) . . ?
O36 Mo8 O123 85.1(17) . . ?
O18 Mo8 O19 100.9(18) . . ?
O30 Mo8 O19 88.3(16) . . ?
O36 Mo8 O19 161.0(16) . . ?
O123 Mo8 O19 87.2(16) . . ?
O18 Mo8 O9 169.4(15) . . ?
O30 Mo8 O9 81.6(15) . . ?
O36 Mo8 O9 74.5(14) . . ?
O123 Mo8 O9 73.4(15) . . ?
O19 Mo8 O9 86.6(14) . . ?
O15 Mo22 O17 94.1(18) . . ?
O15 Mo22 O10 107.7(18) . . ?
O17 Mo22 O10 158.0(16) . . ?
O15 Mo22 O26 98(2) . . ?
O17 Mo22 O26 87.9(17) . . ?
O10 Mo22 O26 85.6(17) . . ?
O15 Mo22 O80 103(2) . . ?
O17 Mo22 O80 90.4(16) . . ?
O10 Mo22 O80 88.0(17) . . ?
O26 Mo22 O80 158.7(16) . . ?
O15 Mo22 O8 175.6(18) . . ?
O17 Mo22 O8 88.1(14) . . ?
O10 Mo22 O8 70.5(14) . . ?
O26 Mo22 O8 85.6(15) . . ?
O80 Mo22 O8 73.1(15) . . ?
O14 Mo25 O39 100(2) . . ?
O14 Mo25 O24 98(2) . . ?
O39 Mo25 O24 86.2(18) . . ?
O14 Mo25 O17 100.0(19) . . ?
O39 Mo25 O17 89.0(17) . . ?
O24 Mo25 O17 161.4(17) . . ?
O14 Mo25 O13 102(2) . . ?
O39 Mo25 O13 158.1(17) . . ?
O24 Mo25 O13 86.5(17) . . ?
O17 Mo25 O13 91.4(16) . . ?
O14 Mo25 O27 173.1(18) . . ?
O39 Mo25 O27 81.1(15) . . ?
O24 Mo25 O27 74.7(15) . . ?
O17 Mo25 O27 86.8(14) . . ?
O13 Mo25 O27 77.0(14) . . ?
O23 Mo28 O80 107.2(19) . . ?
O23 Mo28 O33 93.8(18) . . ?
O80 Mo28 O33 90.6(17) . . ?
O23 Mo28 O5 96.3(17) . . ?
O80 Mo28 O5 156.3(16) . . ?
O33 Mo28 O5 85.3(16) . . ?
O23 Mo28 O22 110.7(18) . . ?
O80 Mo28 O22 84.7(16) . . ?
O33 Mo28 O22 155.4(16) . . ?
O5 Mo28 O22 89.4(16) . . ?
O23 Mo28 O8 167.9(17) . . ?
O80 Mo28 O8 72.6(15) . . ?
O33 Mo28 O8 74.2(14) . . ?
O5 Mo28 O8 83.9(13) . . ?
O22 Mo28 O8 81.3(14) . . ?
Mo3 O28 O125 65.2(17) . . ?
Mo3 O28 Mo34 113.1(16) . . ?
O125 O28 Mo34 146.3(18) . . ?
O34 Mo29 O31 89.3(19) . . ?
O34 Mo29 O35 165.4(16) . . ?
O31 Mo29 O35 103.7(18) . . ?
O34 Mo29 O122 89.5(17) . . ?
O31 Mo29 O122 90.8(19) . . ?
O35 Mo29 O122 83.8(17) . . ?
O34 Mo29 O32 90.3(17) . . ?
O31 Mo29 O32 109.2(19) . . ?
O35 Mo29 O32 91.6(17) . . ?
O122 Mo29 O32 160.0(15) . . ?
O34 Mo29 O12 86.8(14) . . ?
O31 Mo29 O12 165.6(19) . . ?
O35 Mo29 O12 79.0(14) . . ?
O122 Mo29 O12 75.2(14) . . ?
O32 Mo29 O12 84.7(14) . . ?
O29 Mo31 O128 102.7(19) . . ?
O29 Mo31 O32 100.3(18) . . ?
O128 Mo31 O32 87.0(18) . . ?
O29 Mo31 O37 100.8(17) . . ?
O128 Mo31 O37 94.8(18) . . ?
O32 Mo31 O37 157.8(15) . . ?
O29 Mo31 O36 96.1(18) . . ?
O128 Mo31 O36 161.1(16) . . ?
O32 Mo31 O36 87.9(17) . . ?
O37 Mo31 O36 83.3(17) . . ?
O29 Mo31 O9 172.1(18) . . ?
O128 Mo31 O9 85.0(15) . . ?
O32 Mo31 O9 81.5(14) . . ?
O37 Mo31 O9 76.6(14) . . ?
O36 Mo31 O9 76.2(14) . . ?
O7 Mo35 O5 108.7(17) . . ?
O7 Mo35 O122 94.1(17) . . ?
O5 Mo35 O122 156.1(16) . . ?
O7 Mo35 O11 98.3(17) . . ?
O5 Mo35 O11 91.4(16) . . ?
O122 Mo35 O11 92.2(16) . . ?
O7 Mo35 O3 97.2(17) . . ?
O5 Mo35 O3 86.2(16) . . ?
O122 Mo35 O3 84.0(16) . . ?
O11 Mo35 O3 164.3(15) . . ?
O7 Mo35 O12 166.8(15) . . ?
O5 Mo35 O12 83.5(13) . . ?
O122 Mo35 O12 73.2(15) . . ?
O11 Mo35 O12 86.2(14) . . ?
O3 Mo35 O12 78.0(14) . . ?
O16 Mo39 O123 98.3(18) . . ?
O16 Mo39 O26 92.3(18) . . ?
O123 Mo39 O26 91.7(18) . . ?
O16 Mo39 O37 107.4(17) . . ?
O123 Mo39 O37 83.7(18) . . ?
O26 Mo39 O37 160.2(16) . . ?
O16 Mo39 O39 106.5(17) . . ?
O123 Mo39 O39 155.1(17) . . ?
O26 Mo39 O39 89.2(17) . . ?
O37 Mo39 O39 87.1(16) . . ?
O16 Mo39 O9 172.0(16) . . ?
O123 Mo39 O9 73.6(15) . . ?
O26 Mo39 O9 87.7(14) . . ?
O37 Mo39 O9 72.5(13) . . ?
O39 Mo39 O9 81.5(14) . . ?
O92 Mo3 O28 110.3(15) . . ?
O92 Mo3 O125 98.5(16) . . ?
O28 Mo3 O125 58.8(16) . . ?
O92 Mo3 O98 102.4(15) . . ?
O28 Mo3 O98 131.9(15) . . ?
O125 Mo3 O98 82.6(15) . . ?
O92 Mo3 O95 98.2(17) . . ?
O28 Mo3 O95 117.6(17) . . ?
O125 Mo3 O95 163.0(15) . . ?
O98 Mo3 O95 90.5(16) . . ?
O92 Mo3 O96 169.9(15) . . ?
O28 Mo3 O96 70.2(12) . . ?
O125 Mo3 O96 90.3(13) . . ?
O98 Mo3 O96 83.4(13) . . ?
O95 Mo3 O96 73.4(14) . . ?
O89 Mo6 O102 104.3(16) . . ?
O89 Mo6 O126 96.4(16) . . ?
O102 Mo6 O126 158.8(15) . . ?
O89 Mo6 O84 106.0(17) . . ?
O102 Mo6 O84 89.6(16) . . ?
O126 Mo6 O84 88.7(16) . . ?
O89 Mo6 O87 94.6(17) . . ?
O102 Mo6 O87 85.9(15) . . ?
O126 Mo6 O87 88.3(15) . . ?
O84 Mo6 O87 159.4(16) . . ?
O89 Mo6 O83 168.4(15) . . ?
O102 Mo6 O83 87.3(14) . . ?
O126 Mo6 O83 72.0(13) . . ?
O84 Mo6 O83 73.4(14) . . ?
O87 Mo6 O83 86.3(13) . . ?
O54 Mo9 O1 99.0(14) . . ?
O54 Mo9 O58 103.2(16) . . ?
O1 Mo9 O58 155.7(15) . . ?
O54 Mo9 O60 100.7(17) . . ?
O1 Mo9 O60 82.2(14) . . ?
O58 Mo9 O60 84.2(15) . . ?
O54 Mo9 O50 98.5(17) . . ?
O1 Mo9 O50 95.4(14) . . ?
O58 Mo9 O50 90.8(16) . . ?
O60 Mo9 O50 160.8(17) . . ?
O54 Mo9 O59 167.7(15) . . ?
O1 Mo9 O59 73.6(11) . . ?
O58 Mo9 O59 85.9(14) . . ?
O60 Mo9 O59 88.2(14) . . ?
O50 Mo9 O59 72.9(15) . . ?
O117 Mo10 O113 102.0(17) . . ?
O117 Mo10 O105 100.7(17) . . ?
O113 Mo10 O105 82.8(16) . . ?
O117 Mo10 O85 100.0(17) . . ?
O113 Mo10 O85 157.6(16) . . ?
O105 Mo10 O85 89.1(15) . . ?
O117 Mo10 O106 99.1(17) . . ?
O113 Mo10 O106 85.7(16) . . ?
O105 Mo10 O106 158.8(15) . . ?
O85 Mo10 O106 94.8(16) . . ?
O117 Mo10 O108 170.4(15) . . ?
O113 Mo10 O108 83.8(14) . . ?
O105 Mo10 O108 72.2(13) . . ?
O85 Mo10 O108 73.8(14) . . ?
O106 Mo10 O108 88.9(13) . . ?
O88 Mo12 O87 108.0(19) . . ?
O88 Mo12 O114 99.4(18) . . ?
O87 Mo12 O114 93.4(15) . . ?
O88 Mo12 O112 97.7(17) . . ?
O87 Mo12 O112 85.8(15) . . ?
O114 Mo12 O112 162.2(15) . . ?
O88 Mo12 O251 90.5(19) . . ?
O87 Mo12 O251 161.5(16) . . ?
O114 Mo12 O251 83.6(16) . . ?
O112 Mo12 O251 91.6(15) . . ?
O88 Mo12 O107 164.6(18) . . ?
O87 Mo12 O107 86.9(14) . . ?
O114 Mo12 O107 75.3(14) . . ?
O112 Mo12 O107 87.0(13) . . ?
O251 Mo12 O107 74.7(14) . . ?
O90 Mo13 O105 104.9(17) . . ?
O90 Mo13 O112 102.6(16) . . ?
O105 Mo13 O112 88.1(16) . . ?
O90 Mo13 O82 97.5(16) . . ?
O105 Mo13 O82 89.2(16) . . ?
O112 Mo13 O82 159.8(14) . . ?
O90 Mo13 O102 100.6(16) . . ?
O105 Mo13 O102 154.4(15) . . ?
O112 Mo13 O102 84.8(15) . . ?
O82 Mo13 O102 89.2(15) . . ?
O90 Mo13 O108 170.7(15) . . ?
O105 Mo13 O108 71.2(14) . . ?
O112 Mo13 O108 85.9(13) . . ?
O82 Mo13 O108 74.3(13) . . ?
O102 Mo13 O108 83.9(13) . . ?
O63 Mo14 O64 103.3(18) . . ?
O63 Mo14 O49 100.9(17) . . ?
O64 Mo14 O49 85.8(16) . . ?
O63 Mo14 O76 98.6(17) . . ?
O64 Mo14 O76 94.5(16) . . ?
O49 Mo14 O76 159.9(15) . . ?
O63 Mo14 O47 94.7(18) . . ?
O64 Mo14 O47 162.0(15) . . ?
O49 Mo14 O47 90.2(16) . . ?
O76 Mo14 O47 83.4(17) . . ?
O63 Mo14 O75 165.0(16) . . ?
O64 Mo14 O75 89.9(13) . . ?
O49 Mo14 O75 86.9(14) . . ?
O76 Mo14 O75 72.9(14) . . ?
O47 Mo14 O75 72.4(14) . . ?
O44 Mo16 O49 102.9(17) . . ?
O44 Mo16 O45 100.5(18) . . ?
O49 Mo16 O45 156.5(17) . . ?
O44 Mo16 O121 100.9(18) . . ?
O49 Mo16 O121 83.4(17) . . ?
O45 Mo16 O121 93.2(16) . . ?
O44 Mo16 O40 107.4(18) . . ?
O49 Mo16 O40 84.4(16) . . ?
O45 Mo16 O40 87.6(16) . . ?
O121 Mo16 O40 151.0(17) . . ?
O44 Mo16 O55 169.4(15) . . ?
O49 Mo16 O55 86.6(15) . . ?
O45 Mo16 O55 69.9(15) . . ?
O121 Mo16 O55 84.5(15) . . ?
O40 Mo16 O55 68.6(15) . . ?
O81 Mo17 O101 101.4(17) . . ?
O81 Mo17 O85 98.4(17) . . ?
O101 Mo17 O85 160.1(16) . . ?
O81 Mo17 O82 97.3(16) . . ?
O101 Mo17 O82 92.5(16) . . ?
O85 Mo17 O82 85.6(16) . . ?
O81 Mo17 O86 102.6(16) . . ?
O101 Mo17 O86 88.7(16) . . ?
O85 Mo17 O86 86.3(16) . . ?
O82 Mo17 O86 159.5(15) . . ?
O81 Mo17 O108 168.5(15) . . ?
O101 Mo17 O108 87.7(14) . . ?
O85 Mo17 O108 72.7(14) . . ?
O82 Mo17 O108 75.1(13) . . ?
O86 Mo17 O108 84.5(14) . . ?
O43 Mo18 O48 102.5(17) . . ?
O43 Mo18 O40 103.1(18) . . ?
O48 Mo18 O40 83.6(17) . . ?
O43 Mo18 O74 97.3(17) . . ?
O48 Mo18 O74 160.0(17) . . ?
O40 Mo18 O74 89.0(17) . . ?
O43 Mo18 O41 97.8(18) . . ?
O48 Mo18 O41 88.3(17) . . ?
O40 Mo18 O41 158.8(17) . . ?
O74 Mo18 O41 92.1(17) . . ?
O43 Mo18 O55 166.6(16) . . ?
O48 Mo18 O55 87.4(15) . . ?
O40 Mo18 O55 68.7(15) . . ?
O74 Mo18 O55 72.6(15) . . ?
O41 Mo18 O55 91.4(14) . . ?
O115 Mo24 O98 103.3(16) . . ?
O115 Mo24 O118 104.4(16) . . ?
O98 Mo24 O118 83.0(15) . . ?
O115 Mo24 O116 97.8(16) . . ?
O98 Mo24 O116 96.6(16) . . ?
O118 Mo24 O116 157.4(15) . . ?
O115 Mo24 O114 97.5(16) . . ?
O98 Mo24 O114 158.6(15) . . ?
O118 Mo24 O114 87.2(15) . . ?
O116 Mo24 O114 85.3(16) . . ?
O115 Mo24 O107 170.2(15) . . ?
O98 Mo24 O107 85.2(14) . . ?
O118 Mo24 O107 81.3(13) . . ?
O116 Mo24 O107 76.1(13) . . ?
O114 Mo24 O107 74.5(13) . . ?
O67 Mo21 O72 102.5(19) . . ?
O67 Mo21 O61 98.0(18) . . ?
O72 Mo21 O61 91.8(18) . . ?
O67 Mo21 O121 104.0(18) . . ?
O72 Mo21 O121 87.7(17) . . ?
O61 Mo21 O121 157.6(17) . . ?
O67 Mo21 O64 95.8(18) . . ?
O72 Mo21 O64 161.0(17) . . ?
O61 Mo21 O64 90.9(16) . . ?
O121 Mo21 O64 82.7(16) . . ?
O67 Mo21 O56 170.2(17) . . ?
O72 Mo21 O56 74.3(16) . . ?
O61 Mo21 O56 73.1(15) . . ?
O121 Mo21 O56 85.2(15) . . ?
O64 Mo21 O56 88.5(13) . . ?
O57 Mo23 O51 98.3(17) . . ?
O57 Mo23 O65 101.8(17) . . ?
O51 Mo23 O65 159.8(17) . . ?
O57 Mo23 O58 103.5(17) . . ?
O51 Mo23 O58 92.4(16) . . ?
O65 Mo23 O58 84.8(15) . . ?
O57 Mo23 O76 95.0(17) . . ?
O51 Mo23 O76 85.0(17) . . ?
O65 Mo23 O76 91.4(16) . . ?
O58 Mo23 O76 161.6(16) . . ?
O57 Mo23 O75 169.4(15) . . ?
O51 Mo23 O75 75.5(15) . . ?
O65 Mo23 O75 84.3(15) . . ?
O58 Mo23 O75 85.6(14) . . ?
O76 Mo23 O75 76.1(14) . . ?
O68 Mo27 O70 101(2) . . ?
O68 Mo27 O200 106.8(19) . . ?
O70 Mo27 O200 87.4(15) . . ?
O68 Mo27 O72 102(2) . . ?
O70 Mo27 O72 156.5(15) . . ?
O200 Mo27 O72 86.7(16) . . ?
O68 Mo27 O66 97.6(19) . . ?
O70 Mo27 O66 87.2(15) . . ?
O200 Mo27 O66 155.6(15) . . ?
O72 Mo27 O66 88.8(16) . . ?
O68 Mo27 O56 166.1(17) . . ?
O70 Mo27 O56 86.2(14) . . ?
O200 Mo27 O56 85.2(14) . . ?
O72 Mo27 O56 70.7(14) . . ?
O66 Mo27 O56 70.7(14) . . ?
O111 Mo30 O99 108(2) . . ?
O111 Mo30 O106 92.7(18) . . ?
O99 Mo30 O106 85.0(17) . . ?
O111 Mo30 O95 102.3(18) . . ?
O99 Mo30 O95 90.1(17) . . ?
O106 Mo30 O95 165.0(16) . . ?
O111 Mo30 O119 91(2) . . ?
O99 Mo30 O119 160.7(17) . . ?
O106 Mo30 O119 90.4(17) . . ?
O95 Mo30 O119 89.6(17) . . ?
O111 Mo30 O96 167(2) . . ?
O99 Mo30 O96 85.5(15) . . ?
O106 Mo30 O96 88.3(14) . . ?
O95 Mo30 O96 77.2(14) . . ?
O119 Mo30 O96 75.6(14) . . ?
O38 Mo32 O100 101(2) . . ?
O38 Mo32 O84 103(2) . . ?
O100 Mo32 O84 156.5(16) . . ?
O38 Mo32 O93 98.9(18) . . ?
O100 Mo32 O93 90.3(15) . . ?
O84 Mo32 O93 87.8(16) . . ?
O38 Mo32 O101 104.9(18) . . ?
O100 Mo32 O101 85.7(15) . . ?
O84 Mo32 O101 86.6(15) . . ?
O93 Mo32 O101 156.3(15) . . ?
O38 Mo32 O83 169.6(17) . . ?
O100 Mo32 O83 82.9(14) . . ?
O84 Mo32 O83 74.3(14) . . ?
O93 Mo32 O83 71.3(13) . . ?
O101 Mo32 O83 85.0(13) . . ?
O97 Mo33 O93 97.1(16) . . ?
O97 Mo33 O125 98.3(15) . . ?
O93 Mo33 O125 91.1(15) . . ?
O97 Mo33 O118 105.0(16) . . ?
O93 Mo33 O118 157.9(15) . . ?
O125 Mo33 O118 84.9(15) . . ?
O97 Mo33 O126 99.9(15) . . ?
O93 Mo33 O126 87.0(16) . . ?
O125 Mo33 O126 161.9(15) . . ?
O118 Mo33 O126 90.1(15) . . ?
O97 Mo33 O83 169.7(14) . . ?
O93 Mo33 O83 74.5(14) . . ?
O125 Mo33 O83 88.0(13) . . ?
O118 Mo33 O83 83.7(13) . . ?
O126 Mo33 O83 74.1(14) . . ?
O91 Mo34 O86 103.5(17) . . ?
O91 Mo34 O119 100(2) . . ?
O86 Mo34 O119 88.6(16) . . ?
O91 Mo34 O100 101(2) . . ?
O86 Mo34 O100 87.2(15) . . ?
O119 Mo34 O100 159.5(17) . . ?
O91 Mo34 O28 111.9(16) . . ?
O86 Mo34 O28 136.6(14) . . ?
O119 Mo34 O28 108.7(15) . . ?
O100 Mo34 O28 62.6(14) . . ?
O91 Mo34 O96 168.5(16) . . ?
O86 Mo34 O96 85.7(14) . . ?
O119 Mo34 O96 73.4(15) . . ?
O100 Mo34 O96 86.3(14) . . ?
O28 Mo34 O96 63.3(11) . . ?
O42 Mo36 O41 99.1(19) . . ?
O42 Mo36 O46 103.8(18) . . ?
O41 Mo36 O46 82.0(17) . . ?
O42 Mo36 O50 98.3(18) . . ?
O41 Mo36 O50 162.4(16) . . ?
O46 Mo36 O50 91.3(17) . . ?
O42 Mo36 O69 97.0(16) . . ?
O41 Mo36 O69 92.9(15) . . ?
O46 Mo36 O69 159.0(15) . . ?
O50 Mo36 O69 87.6(15) . . ?
O42 Mo36 O59 169.9(17) . . ?
O41 Mo36 O59 86.8(15) . . ?
O46 Mo36 O59 85.0(14) . . ?
O50 Mo36 O59 76.4(15) . . ?
O69 Mo36 O59 74.4(12) . . ?
O103 Mo37 O251 100(2) . . ?
O103 Mo37 O113 105.8(17) . . ?
O251 Mo37 O113 93.7(16) . . ?
O103 Mo37 O116 93.0(17) . . ?
O251 Mo37 O116 83.2(16) . . ?
O113 Mo37 O116 161.1(15) . . ?
O103 Mo37 O99 100.1(19) . . ?
O251 Mo37 O99 158.4(15) . . ?
O113 Mo37 O99 88.2(16) . . ?
O116 Mo37 O99 88.1(16) . . ?
O103 Mo37 O107 168.6(16) . . ?
O251 Mo37 O107 76.2(14) . . ?
O113 Mo37 O107 85.3(14) . . ?
O116 Mo37 O107 75.9(13) . . ?
O99 Mo37 O107 82.5(13) . . ?
O71 Mo38 O200 100.3(18) . . ?
O71 Mo38 O45 101(2) . . ?
O200 Mo38 O45 90.9(18) . . ?
O71 Mo38 O120 99.8(19) . . ?
O200 Mo38 O120 88.8(17) . . ?
O45 Mo38 O120 158.8(16) . . ?
O71 Mo38 O74 100.0(18) . . ?
O200 Mo38 O74 159.7(16) . . ?
O45 Mo38 O74 84.3(17) . . ?
O120 Mo38 O74 88.7(16) . . ?
O71 Mo38 O55 169.1(18) . . ?
O200 Mo38 O55 86.5(15) . . ?
O45 Mo38 O55 70.0(15) . . ?
O120 Mo38 O55 88.8(15) . . ?
O74 Mo38 O55 73.4(14) . . ?
O127 Mo40 O66 95.9(18) . . ?
O127 Mo40 O60 102.6(18) . . ?
O66 Mo40 O60 89.9(17) . . ?
O127 Mo40 O65 104.7(17) . . ?
O66 Mo40 O65 159.4(17) . . ?
O60 Mo40 O65 85.9(15) . . ?
O127 Mo40 O61 97.4(17) . . ?
O66 Mo40 O61 89.2(17) . . ?
O60 Mo40 O61 159.9(16) . . ?
O65 Mo40 O61 87.9(15) . . ?
O127 Mo40 O56 167.2(17) . . ?
O66 Mo40 O56 76.2(15) . . ?
O60 Mo40 O56 87.7(15) . . ?
O65 Mo40 O56 83.5(14) . . ?
O61 Mo40 O56 72.6(14) . . ?
O62 Mo41 O47 97.5(19) . . ?
O62 Mo41 O48 109.7(18) . . ?
O47 Mo41 O48 90.3(17) . . ?
O62 Mo41 O46 102.4(19) . . ?
O47 Mo41 O46 160.0(16) . . ?
O48 Mo41 O46 83.9(16) . . ?
O62 Mo41 O51 91.7(17) . . ?
O47 Mo41 O51 86.7(17) . . ?
O48 Mo41 O51 158.6(15) . . ?
O46 Mo41 O51 91.8(17) . . ?
O62 Mo41 O75 163.2(16) . . ?
O47 Mo41 O75 76.2(15) . . ?
O48 Mo41 O75 86.1(14) . . ?
O46 Mo41 O75 84.3(14) . . ?
O51 Mo41 O75 72.5(14) . . ?
O2 Mo42 O21 96.5(17) . . ?
O2 Mo42 O3 97.5(17) . . ?
O21 Mo42 O3 89.6(16) . . ?
O2 Mo42 O30 102.0(17) . . ?
O21 Mo42 O30 89.3(16) . . ?
O3 Mo42 O30 160.5(16) . . ?
O2 Mo42 O35 103.7(17) . . ?
O21 Mo42 O35 159.8(16) . . ?
O3 Mo42 O35 87.1(16) . . ?
O30 Mo42 O35 87.2(16) . . ?
O2 Mo42 O12 173.8(16) . . ?
O21 Mo42 O12 86.9(14) . . ?
O3 Mo42 O12 77.3(14) . . ?
O30 Mo42 O12 83.2(14) . . ?
O35 Mo42 O12 73.0(14) . . ?
O52 Mo44 O69 102.0(19) . . ?
O52 Mo44 O120 98.4(19) . . ?
O69 Mo44 O120 90.1(9) . . ?
O52 Mo44 O70 95.6(18) . . ?
O69 Mo44 O70 162.4(16) . . ?
O120 Mo44 O70 86.3(9) . . ?
O52 Mo44 O1 107.5(17) . . ?
O69 Mo44 O1 90.9(9) . . ?
O120 Mo44 O1 153.3(14) . . ?
O70 Mo44 O1 84.7(8) . . ?
O52 Mo44 O59 174.0(18) . . ?
O69 Mo44 O59 72.8(14) . . ?
O120 Mo44 O59 84.7(14) . . ?
O70 Mo44 O59 89.7(13) . . ?
O1 Mo44 O59 70.1(12) . . ?
O20 Mo45 O19 99.3(19) . . ?
O20 Mo45 O10 107.0(18) . . ?
O19 Mo45 O10 87.1(17) . . ?
O20 Mo45 O33 98.9(18) . . ?
O19 Mo45 O33 161.6(16) . . ?
O10 Mo45 O33 90.4(17) . . ?
O20 Mo45 O21 97.6(17) . . ?
O19 Mo45 O21 89.8(16) . . ?
O10 Mo45 O21 155.4(16) . . ?
O33 Mo45 O21 84.9(16) . . ?
O20 Mo45 O8 171.5(17) . . ?
O19 Mo45 O8 88.1(15) . . ?
O10 Mo45 O8 68.7(14) . . ?
O33 Mo45 O8 74.0(14) . . ?
O21 Mo45 O8 86.8(14) . . ?
Mo4 O4 Mo7 123.3(16) . . ?
Si78 O8 Mo22 127(2) . . ?
Si78 O8 Mo45 123(2) . . ?
Mo22 O8 Mo45 92.7(13) . . ?
Si78 O8 Mo28 122(2) . . ?
Mo22 O8 Mo28 92.8(13) . . ?
Mo45 O8 Mo28 89.9(12) . . ?
Mo42 O3 Mo35 115.9(17) . . ?
Mo35 O5 Mo28 149(2) . . ?
Si78 O9 Mo31 130(2) . . ?
Si78 O9 Mo8 127(2) . . ?
Mo31 O9 Mo8 90.6(13) . . ?
Si78 O9 Mo39 120(2) . . ?
Mo31 O9 Mo39 89.2(12) . . ?
Mo8 O9 Mo39 87.0(12) . . ?
O96 Si10 O107 104.7(19) . . ?
O96 Si10 O83 111.1(19) . . ?
O107 Si10 O83 107.5(19) . . ?
O96 Si10 O108 109.5(19) . . ?
O107 Si10 O108 110.0(18) . . ?
O83 Si10 O108 113.7(19) . . ?
Mo45 O10 Mo22 128(2) . . ?
Mo7 O11 Mo35 141(2) . . ?
Si78 O12 Mo29 128.2(19) . . ?
Si78 O12 Mo35 124(2) . . ?
Mo29 O12 Mo35 92.3(13) . . ?
Si78 O12 Mo42 122(2) . . ?
Mo29 O12 Mo42 90.1(12) . . ?
Mo35 O12 Mo42 88.8(11) . . ?
Mo25 O13 Mo7 121(2) . . ?
Mo22 O17 Mo25 148(2) . . ?
Mo42 O21 Mo45 148(2) . . ?
Mo25 O24 Mo4 121.8(19) . . ?
Si78 O27 Mo4 131(2) . . ?
Si78 O27 Mo25 125(2) . . ?
Mo4 O27 Mo25 89.6(12) . . ?
Si78 O27 Mo7 123(2) . . ?
Mo4 O27 Mo7 88.4(12) . . ?
Mo25 O27 Mo7 86.7(12) . . ?
Mo8 O30 Mo42 150(2) . . ?
Mo31 O32 Mo29 149(2) . . ?
Mo28 O33 Mo45 121.8(19) . . ?
Mo29 O34 Mo4 143(2) . . ?
Mo8 O36 Mo31 118.6(18) . . ?
Mo31 O37 Mo39 122(2) . . ?
Mo18 O40 Mo16 126(2) . . ?
Mo36 O41 Mo18 150(2) . . ?
Mo16 O49 Mo14 150(2) . . ?
Mo23 O51 Mo41 117.9(19) . . ?
Mo18 O48 Mo41 149(2) . . ?
Mo36 O50 Mo9 117(2) . . ?
Mo45 O19 Mo8 146(2) . . ?
Mo7 O22 Mo28 150(2) . . ?
Mo39 O26 Mo22 149(2) . . ?
Mo29 O35 Mo42 117.9(19) . . ?
Mo25 O39 Mo39 146(2) . . ?
Mo38 O45 Mo16 123(2) . . ?
Mo36 O46 Mo41 154(2) . . ?
Mo41 O47 Mo14 120.2(19) . . ?
Si77 O55 Mo16 124.8(19) . . ?
Si77 O55 Mo38 119.5(19) . . ?
Mo16 O55 Mo38 96.4(14) . . ?
Si77 O55 Mo18 118.0(19) . . ?
Mo16 O55 Mo18 96.8(14) . . ?
Mo38 O55 Mo18 95.0(13) . . ?
Si77 O56 Mo40 126(2) . . ?
Si77 O56 Mo21 122(2) . . ?
Mo40 O56 Mo21 93.2(13) . . ?
Si77 O56 Mo27 121.7(19) . . ?
Mo40 O56 Mo27 93.6(13) . . ?
Mo21 O56 Mo27 91.5(13) . . ?
Mo9 O58 Mo23 152(2) . . ?
Si77 O59 Mo36 128(2) . . ?
Si77 O59 Mo44 119.9(19) . . ?
Mo36 O59 Mo44 94.6(13) . . ?
Si77 O59 Mo9 120(2) . . ?
Mo36 O59 Mo9 93.9(14) . . ?
Mo44 O59 Mo9 91.2(13) . . ?
Mo40 O60 Mo9 150(2) . . ?
Mo21 O61 Mo40 121.0(19) . . ?
Mo14 O64 Mo21 149(2) . . ?
Mo23 O65 Mo40 153(2) . . ?
Mo40 O66 Mo27 120(2) . . ?
Mo44 O69 Mo36 118.2(18) . . ?
Mo27 O70 Mo44 149.3(19) . . ?
Mo21 O72 Mo27 123(2) . . ?
Mo38 O74 Mo18 118.6(19) . . ?
Si77 O75 Mo23 126(2) . . ?
Si77 O75 Mo41 125(2) . . ?
Mo23 O75 Mo41 94.0(13) . . ?
Si77 O75 Mo14 119.3(19) . . ?
Mo23 O75 Mo14 92.1(12) . . ?
Mo41 O75 Mo14 91.1(12) . . ?
Mo23 O76 Mo14 118.6(18) . . ?
O56 Si77 O75 109.8(19) . . ?
O56 Si77 O59 112(2) . . ?
O75 Si77 O59 105.2(19) . . ?
O56 Si77 O55 110(2) . . ?
O75 Si77 O55 109.8(19) . . ?
O59 Si77 O55 110.2(19) . . ?
O27 Si78 O9 108(2) . . ?
O27 Si78 O12 107(2) . . ?
O9 Si78 O12 104(2) . . ?
O27 Si78 O8 112(2) . . ?
O9 Si78 O8 110(2) . . ?
O12 Si78 O8 114(2) . . ?
Mo28 O80 Mo22 121(2) . . ?
Mo13 O82 Mo17 118.7(18) . . ?
Si10 O83 Mo33 127.0(19) . . ?
Si10 O83 Mo32 122.6(19) . . ?
Mo33 O83 Mo32 93.7(12) . . ?
Si10 O83 Mo6 120.7(18) . . ?
Mo33 O83 Mo6 93.1(12) . . ?
Mo32 O83 Mo6 90.5(12) . . ?
Mo32 O84 Mo6 121.8(19) . . ?
Mo17 O85 Mo10 119.3(18) . . ?
Mo34 O86 Mo17 147(2) . . ?
Mo12 O87 Mo6 151(2) . . ?
Mo33 O93 Mo32 120.5(18) . . ?
Mo30 O95 Mo3 116.5(18) . . ?
Si10 O96 Mo30 128.5(19) . . ?
Si10 O96 Mo3 123.2(19) . . ?
Mo30 O96 Mo3 92.9(12) . . ?
Si10 O96 Mo34 119.1(19) . . ?
Mo30 O96 Mo34 92.8(13) . . ?
Mo3 O96 Mo34 90.5(12) . . ?
Mo24 O98 Mo3 156(2) . . ?
Mo30 O99 Mo37 149(2) . . ?
Mo32 O100 Mo34 153(2) . . ?
Mo17 O101 Mo32 152(2) . . ?
Mo6 O102 Mo13 152(2) . . ?
Mo13 O105 Mo10 123.7(19) . . ?
Mo30 O106 Mo10 150(2) . . ?
Si10 O107 Mo24 127.6(18) . . ?
Si10 O107 Mo37 123.3(19) . . ?
Mo24 O107 Mo37 92.4(12) . . ?
Si10 O107 Mo12 121.8(18) . . ?
Mo24 O107 Mo12 92.1(12) . . ?
Mo37 O107 Mo12 89.4(11) . . ?
Si10 O108 Mo10 125.1(18) . . ?
Si10 O108 Mo17 120.8(18) . . ?
Mo10 O108 Mo17 94.2(12) . . ?
Si10 O108 Mo13 123.5(19) . . ?
Mo10 O108 Mo13 92.8(12) . . ?
Mo17 O108 Mo13 91.8(12) . . ?
Mo13 O112 Mo12 150(2) . . ?
Mo10 O113 Mo37 150(2) . . ?
Mo12 O114 Mo24 118.1(18) . . ?
Mo37 O116 Mo24 115.7(17) . . ?
Mo24 O118 Mo33 154(2) . . ?
Mo34 O119 Mo30 118(2) . . ?
Mo38 O120 Mo44 148.6(18) . . ?
Mo21 O121 Mo16 157(2) . . ?
Mo29 O122 Mo35 119(2) . . ?
Mo39 O123 Mo8 126(2) . . ?
O28 O125 Mo3 56.0(15) . . ?
O28 O125 Mo33 129(2) . . ?
Mo3 O125 Mo33 147.9(19) . . ?
Mo6 O126 Mo33 120.8(18) . . ?
Mo31 O128 Mo4 152(2) . . ?
Mo38 O200 Mo27 152(3) . . ?
Mo37 O251 Mo12 119.1(19) . . ?
C2_1 N1_1 C6_1 120.0 . . ?
C2_1 N1_1 Pd1_14 118(2) . . ?
C6_1 N1_1 Pd1_14 122(2) . . ?
N1_1 C2_1 C3_1 120.0 . . ?
N1_1 C2_1 H2_1 120.0 . . ?
C3_1 C2_1 H2_1 120.0 . . ?
C2_1 C3_1 C4_1 120.0 . . ?
C2_1 C3_1 H3_1 120.0 . . ?
C4_1 C3_1 H3_1 120.0 . . ?
C5_1 C4_1 C3_1 120.0 . . ?
C5_1 C4_1 C9_1 117.3(14) . . ?
C3_1 C4_1 C9_1 118.9(14) . . ?
C6_1 C5_1 C4_1 120.0 . . ?
C6_1 C5_1 H5_1 120.0 . . ?
C4_1 C5_1 H5_1 120.0 . . ?
C5_1 C6_1 N1_1 120.0 . . ?
C5_1 C6_1 H6_1 120.0 . . ?
N1_1 C6_1 H6_1 120.0 . . ?
C14_1 N13_1 C18_1 120.0 . . ?
C14_1 N13_1 Pd1_20 120(2) . . ?
C18_1 N13_1 Pd1_20 120(2) . . ?
C15_1 C14_1 N13_1 120.0 . . ?
C15_1 C14_1 H14_1 120.0 . . ?
N13_1 C14_1 H14_1 120.0 . . ?
C14_1 C15_1 C16_1 120.0 . . ?
C14_1 C15_1 H15_1 120.0 . . ?
C16_1 C15_1 H15_1 120.0 . . ?
C17_1 C16_1 C15_1 120.0 . . ?
C17_1 C16_1 C7_1 123(4) . . ?
C15_1 C16_1 C7_1 117(4) . . ?
C18_1 C17_1 C16_1 120.0 . . ?
C18_1 C17_1 H17_1 120.0 . . ?
C16_1 C17_1 H17_1 120.0 . . ?
C17_1 C18_1 N13_1 120.0 . . ?
C17_1 C18_1 H18_1 120.0 . . ?
N13_1 C18_1 H18_1 120.0 . . ?
N8_1 C7_1 N12_1 120.0 . . ?
N8_1 C7_1 C16_1 114(4) . . ?
N12_1 C7_1 C16_1 126(4) . . ?
C7_1 N8_1 C9_1 120.0 . . ?
N10_1 C9_1 N8_1 120.0 . . ?
N10_1 C9_1 C4_1 123(3) . . ?
N8_1 C9_1 C4_1 115(3) . . ?
C9_1 N10_1 C11_1 120.0 . . ?
C22_1 C11_1 N12_1 114(4) . . ?
C22_1 C11_1 N10_1 125(4) . . ?
N12_1 C11_1 N10_1 120.0 . . ?
C11_1 N12_1 C7_1 120.0 . . ?
C20_1 N19_1 C24_1 120.0 . . ?
C20_1 N19_1 C25_1 111(4) . . ?
C24_1 N19_1 C25_1 129(4) . . ?
N19_1 C20_1 C21_1 120.0 . . ?
N19_1 C20_1 H20_1 120.0 . . ?
C21_1 C20_1 H20_1 120.0 . . ?
C22_1 C21_1 C20_1 120.0 . . ?
C22_1 C21_1 H21_1 120.0 . . ?
C20_1 C21_1 H21_1 120.0 . . ?
C11_1 C22_1 C21_1 129(4) . . ?
C11_1 C22_1 C23_1 111(4) . . ?
C21_1 C22_1 C23_1 120.0 . . ?
C22_1 C23_1 C24_1 120.0 . . ?
C22_1 C23_1 H23_1 120.0 . . ?
C24_1 C23_1 H23_1 120.0 . . ?
C23_1 C24_1 N19_1 120.0 . . ?
C23_1 C24_1 H24_1 120.0 . . ?
N19_1 C24_1 H24_1 120.0 . . ?
N19_1 C25_1 C26_1 101(4) . . ?
N19_1 C25_1 H25A_1 111.7 . . ?
C26_1 C25_1 H25A_1 111.7 . . ?
N19_1 C25_1 H25B_1 111.7 . . ?
C26_1 C25_1 H25B_1 111.7 . . ?
H25A_1 C25_1 H25B_1 109.4 . . ?
C27_1 C26_1 C31_1 120.0 . . ?
C27_1 C26_1 C25_1 121.6(13) . . ?
C31_1 C26_1 C25_1 118.3(13) . . ?
C26_1 C27_1 C28_1 120.0 . . ?
C26_1 C27_1 H27_1 120.0 . . ?
C28_1 C27_1 H27_1 120.0 . . ?
C27_1 C28_1 C29_1 120.0 . . ?
C27_1 C28_1 H28_1 120.0 . . ?
C29_1 C28_1 H28_1 120.0 . . ?
C30_1 C29_1 C28_1 120.0 . . ?
C30_1 C29_1 C32_1 124(3) . . ?
C28_1 C29_1 C32_1 114(3) . . ?
C31_1 C30_1 C29_1 120.0 . . ?
C31_1 C30_1 H30_1 120.0 . . ?
C29_1 C30_1 H30_1 120.0 . . ?
C30_1 C31_1 C26_1 120.0 . . ?
C30_1 C31_1 H31_1 120.0 . . ?
C26_1 C31_1 H31_1 120.0 . . ?
N33_1 C32_1 C29_1 103(4) . . ?
N33_1 C32_1 H32A_1 111.1 . . ?
C29_1 C32_1 H32A_1 111.1 . . ?
N33_1 C32_1 H32B_1 111.1 . . ?
C29_1 C32_1 H32B_1 111.1 . . ?
H32A_1 C32_1 H32B_1 109.1 . . ?
C34_1 N33_1 C38_1 120.0 . . ?
C34_1 N33_1 C32_1 118(3) . . ?
C38_1 N33_1 C32_1 122(3) . . ?
N33_1 C34_1 C35_1 120.0 . . ?
N33_1 C34_1 H34_1 120.0 . . ?
C35_1 C34_1 H34_1 120.0 . . ?
C34_1 C35_1 C36_1 120.0 . . ?
C34_1 C35_1 H35_1 120.0 . . ?
C36_1 C35_1 H35_1 120.0 . . ?
C39_1 C36_1 C37_1 118(3) . . ?
C39_1 C36_1 C35_1 121(3) . . ?
C37_1 C36_1 C35_1 120.0 . . ?
C36_1 C37_1 C38_1 120.0 . . ?
C36_1 C37_1 H37_1 120.0 . . ?
C38_1 C37_1 H37_1 120.0 . . ?
C37_1 C38_1 N33_1 120.0 . . ?
C37_1 C38_1 H38_1 120.0 . . ?
N33_1 C38_1 H38_1 120.0 . . ?
C36_1 C39_1 N40_1 116(3) . . ?
C36_1 C39_1 N44_1 124(3) . . ?
N40_1 C39_1 N44_1 120.0 . . ?
C39_1 N40_1 C41_1 120.0 . . ?
N40_1 C41_1 N42_1 120.0 . . ?
N40_1 C41_1 C48_1 120(3) . . ?
N42_1 C41_1 C48_1 120(3) . . ?
C41_1 N42_1 C43_1 120.0 . . ?
C54_1 C43_1 N44_1 119(3) . . ?
C54_1 C43_1 N42_1 121(3) . . ?
N44_1 C43_1 N42_1 120.0 . . ?
C43_1 N44_1 C39_1 120.0 . . ?
C46_1 N45_1 C50_1 120.0 . . ?
C46_1 N45_1 Pd1_14 127(3) . . ?
C50_1 N45_1 Pd1_14 111(3) . . ?
N45_1 C46_1 C47_1 120.0 . . ?
N45_1 C46_1 H46_1 120.0 . . ?
C47_1 C46_1 H46_1 120.0 . . ?
C48_1 C47_1 C46_1 120.0 . . ?
C48_1 C47_1 H47_1 120.0 . . ?
C46_1 C47_1 H47_1 120.0 . . ?
C47_1 C48_1 C49_1 120.0 . . ?
C47_1 C48_1 C41_1 119(4) . . ?
C49_1 C48_1 C41_1 121(4) . . ?
C50_1 C49_1 C48_1 120.0 . . ?
C50_1 C49_1 H49_1 120.0 . . ?
C48_1 C49_1 H49_1 120.0 . . ?
C49_1 C50_1 N45_1 120.0 . . ?
C49_1 C50_1 H50_1 120.0 . . ?
N45_1 C50_1 H50_1 120.0 . . ?
C52_1 N51_1 C56_1 120.0 . . ?
C52_1 N51_1 Pd1_10 118(2) . . ?
C56_1 N51_1 Pd1_10 121(2) . . ?
C53_1 C52_1 N51_1 120.0 . . ?
C53_1 C52_1 H52_1 120.0 . . ?
N51_1 C52_1 H52_1 120.0 . . ?
C52_1 C53_1 C54_1 120.0 . . ?
C52_1 C53_1 H53_1 120.0 . . ?
C54_1 C53_1 H53_1 120.0 . . ?
C43_1 C54_1 C55_1 120(3) . . ?
C43_1 C54_1 C53_1 120(3) . . ?
C55_1 C54_1 C53_1 120.0 . . ?
C54_1 C55_1 C56_1 120.0 . . ?
C54_1 C55_1 H55_1 120.0 . . ?
C56_1 C55_1 H55_1 120.0 . . ?
C55_1 C56_1 N51_1 120.0 . . ?
C55_1 C56_1 H56_1 120.0 . . ?
N51_1 C56_1 H56_1 120.0 . . ?
C2_2 N1_2 C6_2 120.0 . . ?
C2_2 N1_2 Pd1_19 118(2) . . ?
C6_2 N1_2 Pd1_19 118(2) . . ?
C3_2 C2_2 N1_2 120.0 . . ?
C3_2 C2_2 H2_2 120.0 . . ?
N1_2 C2_2 H2_2 120.0 . . ?
C2_2 C3_2 C4_2 120.0 . . ?
C2_2 C3_2 H3_2 120.0 . . ?
C4_2 C3_2 H3_2 120.0 . . ?
C5_2 C4_2 C3_2 120.0 . . ?
C5_2 C4_2 C7_2 119.7(14) . . ?
C3_2 C4_2 C7_2 117.1(14) . . ?
C4_2 C5_2 C6_2 120.0 . . ?
C4_2 C5_2 H5_2 120.0 . . ?
C6_2 C5_2 H5_2 120.0 . . ?
C5_2 C6_2 N1_2 120.0 . . ?
C5_2 C6_2 H6_2 120.0 . . ?
N1_2 C6_2 H6_2 120.0 . . ?
N8_2 C7_2 N12_2 120.0 . . ?
N8_2 C7_2 C4_2 107(3) . . ?
N12_2 C7_2 C4_2 130(2) . . ?
C7_2 N8_2 C9_2 120.0 . . ?
C22_2 C9_2 N10_2 111(4) . . ?
C22_2 C9_2 N8_2 127(4) . . ?
N10_2 C9_2 N8_2 120.0 . . ?
C9_2 N10_2 C11_2 120.0 . . ?
C16_2 C11_2 N12_2 118(2) . . ?
C16_2 C11_2 N10_2 122(2) . . ?
N12_2 C11_2 N10_2 120.0 . . ?
C11_2 N12_2 C7_2 120.0 . . ?
C14_2 N13_2 C18_2 120.0 . . ?
C14_2 N13_2 Pd1_10 123.5(18) . . ?
C18_2 N13_2 Pd1_10 116.2(18) . . ?
C15_2 C14_2 N13_2 120.0 . . ?
C15_2 C14_2 H14_2 120.0 . . ?
N13_2 C14_2 H14_2 120.0 . . ?
C16_2 C15_2 C14_2 120.0 . . ?
C16_2 C15_2 H15_2 120.0 . . ?
C14_2 C15_2 H15_2 120.0 . . ?
C11_2 C16_2 C15_2 116.9(14) . . ?
C11_2 C16_2 C17_2 121.2(14) . . ?
C15_2 C16_2 C17_2 120.0 . . ?
C18_2 C17_2 C16_2 120.0 . . ?
C18_2 C17_2 H17_2 120.0 . . ?
C16_2 C17_2 H17_2 120.0 . . ?
C17_2 C18_2 N13_2 120.0 . . ?
C17_2 C18_2 H18_2 120.0 . . ?
N13_2 C18_2 H18_2 120.0 . . ?
C20_2 N19_2 C24_2 120.0 . . ?
C20_2 N19_2 C25_2 120.1(14) . . ?
C24_2 N19_2 C25_2 118.7(14) . . ?
N19_2 C20_2 C21_2 120.0 . . ?
N19_2 C20_2 H20_2 120.0 . . ?
C21_2 C20_2 H20_2 120.0 . . ?
C22_2 C21_2 C20_2 120.0 . . ?
C22_2 C21_2 H21_2 120.0 . . ?
C20_2 C21_2 H21_2 120.0 . . ?
C9_2 C22_2 C21_2 117(4) . . ?
C9_2 C22_2 C23_2 122(4) . . ?
C21_2 C22_2 C23_2 120.0 . . ?
C24_2 C23_2 C22_2 120.0 . . ?
C24_2 C23_2 H23_2 120.0 . . ?
C22_2 C23_2 H23_2 120.0 . . ?
C23_2 C24_2 N19_2 120.0 . . ?
C23_2 C24_2 H24_2 120.0 . . ?
N19_2 C24_2 H24_2 120.0 . . ?
N19_2 C25_2 C26_2 116(4) . . ?
N19_2 C25_2 H25A_2 108.3 . . ?
C26_2 C25_2 H25A_2 108.3 . . ?
N19_2 C25_2 H25B_2 108.3 . . ?
C26_2 C25_2 H25B_2 108.3 . . ?
H25A_2 C25_2 H25B_2 107.4 . . ?
C27_2 C26_2 C31_2 120.0 . . ?
C27_2 C26_2 C25_2 121.1(13) . . ?
C31_2 C26_2 C25_2 118.4(14) . . ?
C26_2 C27_2 C28_2 120.0 . . ?
C26_2 C27_2 H27_2 120.0 . . ?
C28_2 C27_2 H27_2 120.0 . . ?
C27_2 C28_2 C29_2 120.0 . . ?
C27_2 C28_2 H28_2 120.0 . . ?
C29_2 C28_2 H28_2 120.0 . . ?
C30_2 C29_2 C28_2 120.0 . . ?
C30_2 C29_2 C32_2 120(4) . . ?
C28_2 C29_2 C32_2 120(4) . . ?
C31_2 C30_2 C29_2 120.0 . . ?
C31_2 C30_2 H30_2 120.0 . . ?
C29_2 C30_2 H30_2 120.0 . . ?
C30_2 C31_2 C26_2 120.0 . . ?
C30_2 C31_2 H31_2 120.0 . . ?
C26_2 C31_2 H31_2 120.0 . . ?
N33_2 C32_2 C29_2 106(5) . . ?
N33_2 C32_2 H32A_2 110.6 . . ?
C29_2 C32_2 H32A_2 110.6 . . ?
N33_2 C32_2 H32B_2 110.6 . . ?
C29_2 C32_2 H32B_2 110.6 . . ?
H32A_2 C32_2 H32B_2 108.7 . . ?
C34_2 N33_2 C38_2 120.0 . . ?
C34_2 N33_2 C32_2 119(4) . . ?
C38_2 N33_2 C32_2 121(4) . . ?
C35_2 C34_2 N33_2 120.0 . . ?
C35_2 C34_2 H34_2 120.0 . . ?
N33_2 C34_2 H34_2 120.0 . . ?
C34_2 C35_2 C36_2 120.0 . . ?
C34_2 C35_2 H35_2 120.0 . . ?
C36_2 C35_2 H35_2 120.0 . . ?
C37_2 C36_2 C35_2 120.0 . . ?
C37_2 C36_2 C39_2 124(4) . . ?
C35_2 C36_2 C39_2 116(4) . . ?
C36_2 C37_2 C38_2 120.0 . . ?
C36_2 C37_2 H37_2 120.0 . . ?
C38_2 C37_2 H37_2 120.0 . . ?
C37_2 C38_2 N33_2 120.0 . . ?
C37_2 C38_2 H38_2 120.0 . . ?
N33_2 C38_2 H38_2 120.0 . . ?
N40_2 C39_2 N44_2 120.0 . . ?
N40_2 C39_2 C36_2 128(4) . . ?
N44_2 C39_2 C36_2 112(4) . . ?
C41_2 N40_2 C39_2 120.0 . . ?
C48_2 C41_2 N40_2 114(4) . . ?
C48_2 C41_2 N42_2 126(4) . . ?
N40_2 C41_2 N42_2 120.0 . . ?
C43_2 N42_2 C41_2 120.0 . . ?
N42_2 C43_2 N44_2 120.0 . . ?
N42_2 C43_2 C54_2 122(4) . . ?
N44_2 C43_2 C54_2 118(4) . . ?
C43_2 N44_2 C39_2 120.0 . . ?
C46_2 N45_2 C50_2 120.0 . . ?
C46_2 N45_2 Pd1_20 117(3) . . ?
C50_2 N45_2 Pd1_20 123(3) . . ?
N45_2 C46_2 C47_2 120.0 . . ?
N45_2 C46_2 H46_2 120.0 . . ?
C47_2 C46_2 H46_2 120.0 . . ?
C48_2 C47_2 C46_2 120.0 . . ?
C48_2 C47_2 H47_2 120.0 . . ?
C46_2 C47_2 H47_2 120.0 . . ?
C41_2 C48_2 C49_2 115(4) . . ?
C41_2 C48_2 C47_2 125(4) . . ?
C49_2 C48_2 C47_2 120.0 . . ?
C48_2 C49_2 C50_2 120.0 . . ?
C48_2 C49_2 H49_2 120.0 . . ?
C50_2 C49_2 H49_2 120.0 . . ?
C49_2 C50_2 N45_2 120.0 . . ?
C49_2 C50_2 H50_2 120.0 . . ?
N45_2 C50_2 H50_2 120.0 . . ?
C52_2 N51_2 C56_2 120.0 . . ?
C52_2 N51_2 Pd1_19 114(3) . . ?
C56_2 N51_2 Pd1_19 125(3) . . ?
N51_2 C52_2 C53_2 120.0 . . ?
N51_2 C52_2 H52_2 120.0 . . ?
C53_2 C52_2 H52_2 120.0 . . ?
C52_2 C53_2 C54_2 120.0 . . ?
C52_2 C53_2 H53_2 120.0 . . ?
C54_2 C53_2 H53_2 120.0 . . ?
C55_2 C54_2 C53_2 120.0 . . ?
C55_2 C54_2 C43_2 114(4) . . ?
C53_2 C54_2 C43_2 126(4) . . ?
C54_2 C55_2 C56_2 120.0 . . ?
C54_2 C55_2 H55_2 120.0 . . ?
C56_2 C55_2 H55_2 120.0 . . ?
C55_2 C56_2 N51_2 120.0 . . ?
C55_2 C56_2 H56_2 120.0 . . ?
N51_2 C56_2 H56_2 120.0 . . ?
C2_3 N1_3 C6_3 120.0 . . ?
C2_3 N1_3 Pd1_13 121(2) . . ?
C6_3 N1_3 Pd1_13 117(2) . . ?
N1_3 C2_3 C3_3 120.0 . . ?
N1_3 C2_3 H2_3 120.0 . . ?
C3_3 C2_3 H2_3 120.0 . . ?
C2_3 C3_3 C4_3 120.0 . . ?
C2_3 C3_3 H3_3 120.0 . . ?
C4_3 C3_3 H3_3 120.0 . . ?
C5_3 C4_3 C3_3 120.0 . . ?
C5_3 C4_3 C7_3 116(3) . . ?
C3_3 C4_3 C7_3 124(3) . . ?
C4_3 C5_3 C6_3 120.0 . . ?
C4_3 C5_3 H5_3 120.0 . . ?
C6_3 C5_3 H5_3 120.0 . . ?
C5_3 C6_3 N1_3 120.0 . . ?
C5_3 C6_3 H6_3 120.0 . . ?
N1_3 C6_3 H6_3 120.0 . . ?
C14_3 N13_3 C18_3 120.0 . . ?
C14_3 N13_3 C25_3 119(3) . . ?
C18_3 N13_3 C25_3 121(3) . . ?
N13_3 C14_3 C15_3 120.0 . . ?
N13_3 C14_3 H14_3 120.0 . . ?
C15_3 C14_3 H14_3 120.0 . . ?
C16_3 C15_3 C14_3 120.0 . . ?
C16_3 C15_3 H15_3 120.0 . . ?
C14_3 C15_3 H15_3 120.0 . . ?
C17_3 C16_3 C15_3 120.0 . . ?
C17_3 C16_3 C11_3 111(3) . . ?
C15_3 C16_3 C11_3 129(3) . . ?
C16_3 C17_3 C18_3 120.0 . . ?
C16_3 C17_3 H17_3 120.0 . . ?
C18_3 C17_3 H17_3 120.0 . . ?
C17_3 C18_3 N13_3 120.0 . . ?
C17_3 C18_3 H18_3 120.0 . . ?
N13_3 C18_3 H18_3 120.0 . . ?
C20_3 N19_3 C24_3 120.0 . . ?
C20_3 N19_3 Pd1_16 123.6(19) . . ?
C24_3 N19_3 Pd1_16 116.4(19) . . ?
N19_3 C20_3 C21_3 120.0 . . ?
N19_3 C20_3 H20_3 120.0 . . ?
C21_3 C20_3 H20_3 120.0 . . ?
C22_3 C21_3 C20_3 120.0 . . ?
C22_3 C21_3 H21_3 120.0 . . ?
C20_3 C21_3 H21_3 120.0 . . ?
C23_3 C22_3 C21_3 120.0 . . ?
C23_3 C22_3 C9_3 128(3) . . ?
C21_3 C22_3 C9_3 112(3) . . ?
C22_3 C23_3 C24_3 120.0 . . ?
C22_3 C23_3 H23_3 120.0 . . ?
C24_3 C23_3 H23_3 120.0 . . ?
C23_3 C24_3 N19_3 120.0 . . ?
C23_3 C24_3 H24_3 120.0 . . ?
N19_3 C24_3 H24_3 120.0 . . ?
N8_3 C7_3 N12_3 120.0 . . ?
N8_3 C7_3 C4_3 118(3) . . ?
N12_3 C7_3 C4_3 120(3) . . ?
C7_3 N8_3 C9_3 120.0 . . ?
N8_3 C9_3 N10_3 120.0 . . ?
N8_3 C9_3 C22_3 118(3) . . ?
N10_3 C9_3 C22_3 121(3) . . ?
C11_3 N10_3 C9_3 120.0 . . ?
N12_3 C11_3 N10_3 120.0 . . ?
N12_3 C11_3 C16_3 117(3) . . ?
N10_3 C11_3 C16_3 123(3) . . ?
C11_3 N12_3 C7_3 120.0 . . ?
C27_3 C26_3 C31_3 120.0 . . ?
C27_3 C26_3 C25_3 118(4) . . ?
C31_3 C26_3 C25_3 121(3) . . ?
C26_3 C27_3 C28_3 120.0 . . ?
C26_3 C27_3 H27_3 120.0 . . ?
C28_3 C27_3 H27_3 120.0 . . ?
C27_3 C28_3 C29_3 120.0 . . ?
C27_3 C28_3 H28_3 120.0 . . ?
C29_3 C28_3 H28_3 120.0 . . ?
C30_3 C29_3 C28_3 120.0 . . ?
C30_3 C29_3 C32_5 116(4) . . ?
C28_3 C29_3 C32_5 122(4) . . ?
C29_3 C30_3 C31_3 120.0 . . ?
C29_3 C30_3 H30_3 120.0 . . ?
C31_3 C30_3 H30_3 120.0 . . ?
C30_3 C31_3 C26_3 120.0 . . ?
C30_3 C31_3 H31_3 120.0 . . ?
C26_3 C31_3 H31_3 120.0 . . ?
C34_3 N33_3 C38_3 120.0 . . ?
C34_3 N33_3 C32_5 126(4) . . ?
C38_3 N33_3 C32_5 114(4) . . ?
C35_3 C34_3 N33_3 120.0 . . ?
C35_3 C34_3 H34_3 120.0 . . ?
N33_3 C34_3 H34_3 120.0 . . ?
C34_3 C35_3 C36_3 120.0 . . ?
C34_3 C35_3 H35_3 120.0 . . ?
C36_3 C35_3 H35_3 120.0 . . ?
C35_3 C36_3 C37_3 120.0 . . ?
C35_3 C36_3 C39_3 118(4) . . ?
C37_3 C36_3 C39_3 122(4) . . ?
C38_3 C37_3 C36_3 120.0 . . ?
C38_3 C37_3 H37_3 120.0 . . ?
C36_3 C37_3 H37_3 120.0 . . ?
C37_3 C38_3 N33_3 120.0 . . ?
C37_3 C38_3 H38_3 120.0 . . ?
N33_3 C38_3 H38_3 120.0 . . ?
N40_3 C39_3 N44_3 120.0 . . ?
N40_3 C39_3 C36_3 121(4) . . ?
N44_3 C39_3 C36_3 118(4) . . ?
C41_3 N40_3 C39_3 120.0 . . ?
N40_3 C41_3 N42_3 120.0 . . ?
N40_3 C41_3 C54_3 108(4) . . ?
N42_3 C41_3 C54_3 131(4) . . ?
C43_3 N42_3 C41_3 120.0 . . ?
C48_6 C43_3 N44_3 121(4) . . ?
C48_6 C43_3 N42_3 119(4) . . ?
N44_3 C43_3 N42_3 120.0 . . ?
C43_3 N44_3 C39_3 120.0 . . ?
C52_3 N51_3 C56_3 120.0 . . ?
C52_3 N51_3 Pd1_16 121(2) . . ?
C56_3 N51_3 Pd1_16 113(2) . . ?
C53_3 C52_3 N51_3 120.0 . . ?
C53_3 C52_3 H52_3 120.0 . . ?
N51_3 C52_3 H52_3 120.0 . . ?
C52_3 C53_3 C54_3 120.0 . . ?
C52_3 C53_3 H53_3 120.0 . . ?
C54_3 C53_3 H53_3 120.0 . . ?
C53_3 C54_3 C55_3 120.0 . . ?
C53_3 C54_3 C41_3 123(4) . . ?
C55_3 C54_3 C41_3 116(4) . . ?
C56_3 C55_3 C54_3 120.0 . . ?
C56_3 C55_3 H55_3 120.0 . . ?
C54_3 C55_3 H55_3 120.0 . . ?
C55_3 C56_3 N51_3 120.0 . . ?
C55_3 C56_3 H56_3 120.0 . . ?
N51_3 C56_3 H56_3 120.0 . . ?
C26_3 C25_3 N13_3 110(4) . . ?
C26_3 C25_3 H25A_3 109.7 . . ?
N13_3 C25_3 H25A_3 109.7 . . ?
C26_3 C25_3 H25B_3 109.7 . . ?
N13_3 C25_3 H25B_3 109.7 . . ?
H25A_3 C25_3 H25B_3 108.2 . . ?
C2_4 N1_4 C6_4 120.0 . . ?
C2_4 N1_4 Pd1_9 116(2) . . ?
C6_4 N1_4 Pd1_9 122(2) . . ?
C3_4 C2_4 N1_4 120.0 . . ?
C3_4 C2_4 H2_4 120.0 . . ?
N1_4 C2_4 H2_4 120.0 . . ?
C2_4 C3_4 C4_4 120.0 . . ?
C2_4 C3_4 H3_4 120.0 . . ?
C4_4 C3_4 H3_4 120.0 . . ?
N8_4 C4_4 C3_4 113(3) . . ?
N8_4 C4_4 C5_4 123(4) . . ?
C3_4 C4_4 C5_4 120.0 . . ?
C4_4 C5_4 C6_4 120.0 . . ?
C4_4 C5_4 H5_4 120.0 . . ?
C6_4 C5_4 H5_4 120.0 . . ?
C5_4 C6_4 N1_4 120.0 . . ?
C5_4 C6_4 H6_4 120.0 . . ?
N1_4 C6_4 H6_4 120.0 . . ?
N8_4 C7_4 N12_4 120.0 . . ?
C4_4 N8_4 C7_4 123(3) . . ?
C4_4 N8_4 C9_4 111(3) . . ?
C7_4 N8_4 C9_4 120.0 . . ?
N8_4 C9_4 N10_4 120.0 . . ?
C11_4 N10_4 C9_4 120.0 . . ?
C11_4 N10_4 C22_4 119(3) . . ?
C9_4 N10_4 C22_4 119(4) . . ?
N12_4 C11_4 N10_4 120.0 . . ?
C11_4 N12_4 C7_4 120.0 . . ?
C11_4 N12_4 C16_4 125(3) . . ?
C7_4 N12_4 C16_4 114(3) . . ?
C14_4 N13_4 C18_4 120.0 . . ?
C14_4 N13_4 Pd1_11 123(2) . . ?
C18_4 N13_4 Pd1_11 116(2) . . ?
N13_4 C14_4 C15_4 120.0 . . ?
N13_4 C14_4 H14_4 120.0 . . ?
C15_4 C14_4 H14_4 120.0 . . ?
C14_4 C15_4 C16_4 120.0 . . ?
C14_4 C15_4 H15_4 120.0 . . ?
C16_4 C15_4 H15_4 120.0 . . ?
C17_4 C16_4 C15_4 120.0 . . ?
C17_4 C16_4 N12_4 118(3) . . ?
C15_4 C16_4 N12_4 122(3) . . ?
C18_4 C17_4 C16_4 120.0 . . ?
C18_4 C17_4 H17_4 120.0 . . ?
C16_4 C17_4 H17_4 120.0 . . ?
C17_4 C18_4 N13_4 120.0 . . ?
C17_4 C18_4 H18_4 120.0 . . ?
N13_4 C18_4 H18_4 120.0 . . ?
C24_4 N19_4 C20_4 121(5) . . ?
C24_4 N19_4 C25_4 120(5) . . ?
C20_4 N19_4 C25_4 119(5) . . ?
N19_4 C20_4 C21_4 117(5) . . ?
N19_4 C20_4 H20_4 121.4 . . ?
C21_4 C20_4 H20_4 121.4 . . ?
C22_4 C21_4 C20_4 117(6) . . ?
C22_4 C21_4 H21_4 121.5 . . ?
C20_4 C21_4 H21_4 121.5 . . ?
C21_4 C22_4 C23_4 127(6) . . ?
C21_4 C22_4 N10_4 112(5) . . ?
C23_4 C22_4 N10_4 121(5) . . ?
C24_4 C23_4 C22_4 116(6) . . ?
C24_4 C23_4 H23_4 122.2 . . ?
C22_4 C23_4 H23_4 122.2 . . ?
C23_4 C24_4 N19_4 122(6) . . ?
C23_4 C24_4 H24_4 118.9 . . ?
N19_4 C24_4 H24_4 118.9 . . ?
C26_4 C25_4 N19_4 111(4) . . ?
C26_4 C25_4 H25A_4 109.4 . . ?
N19_4 C25_4 H25A_4 109.4 . . ?
C26_4 C25_4 H25B_4 109.4 . . ?
N19_4 C25_4 H25B_4 109.4 . . ?
H25A_4 C25_4 H25B_4 108.0 . . ?
C31_4 C26_4 C27_4 119(5) . . ?
C31_4 C26_4 C25_4 115(5) . . ?
C27_4 C26_4 C25_4 126(5) . . ?
C28_4 C27_4 C26_4 123(5) . . ?
C28_4 C27_4 H27_4 118.5 . . ?
C26_4 C27_4 H27_4 118.5 . . ?
C29_4 C28_4 C27_4 119(6) . . ?
C29_4 C28_4 H28_4 120.4 . . ?
C27_4 C28_4 H28_4 120.4 . . ?
C28_4 C29_4 C30_4 121(5) . . ?
C28_4 C29_4 C32_4 117(5) . . ?
C30_4 C29_4 C32_4 122(5) . . ?
C31_4 C30_4 C29_4 120(5) . . ?
C31_4 C30_4 H30_4 120.1 . . ?
C29_4 C30_4 H30_4 120.1 . . ?
C26_4 C31_4 C30_4 118(5) . . ?
C26_4 C31_4 H31_4 121.1 . . ?
C30_4 C31_4 H31_4 121.1 . . ?
C29_4 C32_4 N33_4 107(4) . . ?
C29_4 C32_4 H32A_4 110.4 . . ?
N33_4 C32_4 H32A_4 110.4 . . ?
C29_4 C32_4 H32B_4 110.4 . . ?
N33_4 C32_4 H32B_4 110.4 . . ?
H32A_4 C32_4 H32B_4 108.6 . . ?
C38_4 N33_4 C34_4 118(5) . . ?
C38_4 N33_4 C32_4 115(4) . . ?
C34_4 N33_4 C32_4 127(4) . . ?
C35_4 C34_4 N33_4 121(5) . . ?
C35_4 C34_4 H34_4 119.7 . . ?
N33_4 C34_4 H34_4 119.7 . . ?
C34_4 C35_4 C36_4 123(6) . . ?
C34_4 C35_4 H35_4 118.4 . . ?
C36_4 C35_4 H35_4 118.4 . . ?
C39_4 C36_4 C35_4 125(5) . . ?
C39_4 C36_4 C37_4 119(5) . . ?
C35_4 C36_4 C37_4 115(6) . . ?
C38_4 C37_4 C36_4 122(5) . . ?
C38_4 C37_4 H37_4 118.9 . . ?
C36_4 C37_4 H37_4 118.9 . . ?
C37_4 C38_4 N33_4 119(5) . . ?
C37_4 C38_4 H38_4 120.6 . . ?
N33_4 C38_4 H38_4 120.6 . . ?
C36_4 C39_4 N40_4 118(4) . . ?
C36_4 C39_4 N44_4 122(4) . . ?
N40_4 C39_4 N44_4 120.0 . . ?
C39_4 N40_4 C41_4 120.0 . . ?
N40_4 C41_4 N42_4 120.0 . . ?
N40_4 C41_4 C48_4 118(4) . . ?
N42_4 C41_4 C48_4 122(4) . . ?
C43_4 N42_4 C41_4 120.0 . . ?
N42_4 C43_4 N44_4 120.0 . . ?
N42_4 C43_4 C54_4 125(4) . . ?
N44_4 C43_4 C54_4 114(4) . . ?
C43_4 N44_4 C39_4 120.0 . . ?
C46_4 N45_4 C50_4 127(5) . . ?
C46_4 N45_4 Pd1_18 115(4) . . ?
C50_4 N45_4 Pd1_18 118(5) . . ?
N45_4 C46_4 C47_4 112(6) . . ?
N45_4 C46_4 H46_4 124.0 . . ?
C47_4 C46_4 H46_4 124.0 . . ?
C48_4 C47_4 C46_4 122(7) . . ?
C48_4 C47_4 H47_4 119.2 . . ?
C46_4 C47_4 H47_4 119.2 . . ?
C47_4 C48_4 C41_4 121(7) . . ?
C47_4 C48_4 C49_4 122(6) . . ?
C41_4 C48_4 C49_4 118(6) . . ?
C50_4 C49_4 C48_4 123(7) . . ?
C50_4 C49_4 H49_4 118.3 . . ?
C48_4 C49_4 H49_4 118.3 . . ?
C49_4 C50_4 N45_4 115(7) . . ?
C49_4 C50_4 H50_4 122.7 . . ?
N45_4 C50_4 H50_4 122.7 . . ?
C56_4 N51_4 C52_4 129(6) . . ?
C56_4 N51_4 Pd1_9 110(5) . . ?
C52_4 N51_4 Pd1_9 118(4) . . ?
N51_4 C52_4 C53_4 113(6) . . ?
N51_4 C52_4 H52_4 123.7 . . ?
C53_4 C52_4 H52_4 123.7 . . ?
C54_4 C53_4 C52_4 117(7) . . ?
C54_4 C53_4 H53_4 121.7 . . ?
C52_4 C53_4 H53_4 121.7 . . ?
C53_4 C54_4 C43_4 113(6) . . ?
C53_4 C54_4 C55_4 132(7) . . ?
C43_4 C54_4 C55_4 113(6) . . ?
C56_4 C55_4 C54_4 109(6) . . ?
C56_4 C55_4 H55_4 125.6 . . ?
C54_4 C55_4 H55_4 125.6 . . ?
N51_4 C56_4 C55_4 120(7) . . ?
N51_4 C56_4 H56_4 119.8 . . ?
C55_4 C56_4 H56_4 119.8 . . ?
C2_5 N1_5 C6_5 120.0 . . ?
C2_5 N1_5 Pd1_8 119(2) . . ?
C6_5 N1_5 Pd1_8 120(2) . . ?
C3_5 C2_5 N1_5 120.0 . . ?
C3_5 C2_5 H2_5 120.0 . . ?
N1_5 C2_5 H2_5 120.0 . . ?
C2_5 C3_5 C4_5 120.0 . . ?
C2_5 C3_5 H3_5 120.0 . . ?
C4_5 C3_5 H3_5 120.0 . . ?
C7_5 C4_5 C5_5 115(4) . . ?
C7_5 C4_5 C3_5 125(4) . . ?
C5_5 C4_5 C3_5 120.0 . . ?
C4_5 C5_5 C6_5 120.0 . . ?
C4_5 C5_5 H5_5 120.0 . . ?
C6_5 C5_5 H5_5 120.0 . . ?
C5_5 C6_5 N1_5 120.0 . . ?
C5_5 C6_5 H6_5 120.0 . . ?
N1_5 C6_5 H6_5 120.0 . . ?
C4_5 C7_5 N8_5 121(4) . . ?
C4_5 C7_5 N12_5 119(4) . . ?
N8_5 C7_5 N12_5 120.0 . . ?
C7_5 N8_5 C9_5 120.0 . . ?
N8_5 C9_5 N10_5 120.0 . . ?
N8_5 C9_5 C16_5 115(3) . . ?
N10_5 C9_5 C16_5 124(3) . . ?
C11_5 N10_5 C9_5 120.0 . . ?
C22_5 C11_5 N12_5 123(3) . . ?
C22_5 C11_5 N10_5 117(3) . . ?
N12_5 C11_5 N10_5 120.0 . . ?
C11_5 N12_5 C7_5 120.0 . . ?
C14_5 N13_5 C18_5 120.0 . . ?
C14_5 N13_5 Pd1_18 112(2) . . ?
C18_5 N13_5 Pd1_18 127(2) . . ?
N13_5 C14_5 C15_5 120.0 . . ?
N13_5 C14_5 H14_5 120.0 . . ?
C15_5 C14_5 H14_5 120.0 . . ?
C14_5 C15_5 C16_5 120.0 . . ?
C14_5 C15_5 H15_5 120.0 . . ?
C16_5 C15_5 H15_5 120.0 . . ?
C17_5 C16_5 C15_5 120.0 . . ?
C17_5 C16_5 C9_5 115(4) . . ?
C15_5 C16_5 C9_5 125(4) . . ?
C18_5 C17_5 C16_5 120.0 . . ?
C18_5 C17_5 H17_5 120.0 . . ?
C16_5 C17_5 H17_5 120.0 . . ?
C17_5 C18_5 N13_5 120.0 . . ?
C17_5 C18_5 H18_5 120.0 . . ?
N13_5 C18_5 H18_5 120.0 . . ?
C20_5 N19_5 C24_5 120.0 . . ?
C20_5 N19_5 C25_5 118(4) . . ?
C24_5 N19_5 C25_5 121(4) . . ?
C21_5 C20_5 N19_5 120.0 . . ?
C21_5 C20_5 H20_5 120.0 . . ?
N19_5 C20_5 H20_5 120.0 . . ?
C22_5 C21_5 C20_5 120.0 . . ?
C22_5 C21_5 H21_5 120.0 . . ?
C20_5 C21_5 H21_5 120.0 . . ?
C11_5 C22_5 C21_5 120(4) . . ?
C11_5 C22_5 C23_5 120(4) . . ?
C21_5 C22_5 C23_5 120.0 . . ?
C24_5 C23_5 C22_5 120.0 . . ?
C24_5 C23_5 H23_5 120.0 . . ?
C22_5 C23_5 H23_5 120.0 . . ?
C23_5 C24_5 N19_5 120.0 . . ?
C23_5 C24_5 H24_5 120.0 . . ?
N19_5 C24_5 H24_5 120.0 . . ?
N19_5 C25_5 C26_5 110(5) . . ?
N19_5 C25_5 H25A_5 109.7 . . ?
C26_5 C25_5 H25A_5 109.7 . . ?
N19_5 C25_5 H25B_5 109.7 . . ?
C26_5 C25_5 H25B_5 109.7 . . ?
H25A_5 C25_5 H25B_5 108.2 . . ?
C27_5 C26_5 C31_5 120.0 . . ?
C27_5 C26_5 C25_5 113(4) . . ?
C31_5 C26_5 C25_5 127(4) . . ?
C28_5 C27_5 C26_5 120.0 . . ?
C28_5 C27_5 H27_5 120.0 . . ?
C26_5 C27_5 H27_5 120.0 . . ?
C27_5 C28_5 C29_5 120.0 . . ?
C27_5 C28_5 H28_5 120.0 . . ?
C29_5 C28_5 H28_5 120.0 . . ?
C30_5 C29_5 C28_5 120.0 . . ?
C30_5 C29_5 C32_6 116(5) . . ?
C28_5 C29_5 C32_6 124(5) . . ?
C29_5 C30_5 C31_5 120.0 . . ?
C29_5 C30_5 H30_5 120.0 . . ?
C31_5 C30_5 H30_5 120.0 . . ?
C30_5 C31_5 C26_5 120.0 . . ?
C30_5 C31_5 H31_5 120.0 . . ?
C26_5 C31_5 H31_5 120.0 . . ?
C29_3 C32_5 N33_3 118(5) . . ?
C29_3 C32_5 H32A_5 107.7 . . ?
N33_3 C32_5 H32A_5 107.7 . . ?
C29_3 C32_5 H32B_5 107.7 . . ?
N33_3 C32_5 H32B_5 107.7 . . ?
H32A_5 C32_5 H32B_5 107.1 . . ?
C34_5 N33_5 C38_5 120.0 . . ?
C34_5 N33_5 C32_6 126(4) . . ?
C38_5 N33_5 C32_6 113(4) . . ?
C35_5 C34_5 N33_5 120.0 . . ?
C35_5 C34_5 H34_5 120.0 . . ?
N33_5 C34_5 H34_5 120.0 . . ?
C34_5 C35_5 C36_5 120.0 . . ?
C34_5 C35_5 H35_5 120.0 . . ?
C36_5 C35_5 H35_5 120.0 . . ?
C39_5 C36_5 C37_5 120(4) . . ?
C39_5 C36_5 C35_5 118(4) . . ?
C37_5 C36_5 C35_5 120.0 . . ?
C36_5 C37_5 C38_5 120.0 . . ?
C36_5 C37_5 H37_5 120.0 . . ?
C38_5 C37_5 H37_5 120.0 . . ?
C37_5 C38_5 N33_5 120.0 . . ?
C37_5 C38_5 H38_5 120.0 . . ?
N33_5 C38_5 H38_5 120.0 . . ?
C36_5 C39_5 N40_5 125(4) . . ?
C36_5 C39_5 N44_5 114(4) . . ?
N40_5 C39_5 N44_5 120.0 . . ?
C41_5 N40_5 C39_5 120.0 . . ?
C54_5 C41_5 N40_5 123(4) . . ?
C54_5 C41_5 N42_5 117(4) . . ?
N40_5 C41_5 N42_5 120.0 . . ?
C43_5 N42_5 C41_5 120.0 . . ?
N42_5 C43_5 N44_5 120.0 . . ?
N42_5 C43_5 C46_5 108(3) . . ?
N44_5 C43_5 C46_5 130(3) . . ?
C43_5 N44_5 C39_5 120.0 . . ?
C52_5 N51_5 C56_5 120.0 . . ?
C52_5 N51_5 Pd1_8 123(2) . . ?
C56_5 N51_5 Pd1_8 116(2) . . ?
N51_5 C52_5 C53_5 120.0 . . ?
N51_5 C52_5 H52_5 120.0 . . ?
C53_5 C52_5 H52_5 120.0 . . ?
C54_5 C53_5 C52_5 120.0 . . ?
C54_5 C53_5 H53_5 120.0 . . ?
C52_5 C53_5 H53_5 120.0 . . ?
C41_5 C54_5 C53_5 126(4) . . ?
C41_5 C54_5 C55_5 114(4) . . ?
C53_5 C54_5 C55_5 120.0 . . ?
C56_5 C55_5 C54_5 120.0 . . ?
C56_5 C55_5 H55_5 120.0 . . ?
C54_5 C55_5 H55_5 120.0 . . ?
C55_5 C56_5 N51_5 120.0 . . ?
C55_5 C56_5 H56_5 120.0 . . ?
N51_5 C56_5 H56_5 120.0 . . ?
C44_5 N43_5 C48_5 120.0 . . ?
C44_5 N43_5 Pd1_11 122(3) . . ?
C48_5 N43_5 Pd1_11 116(2) . . ?
C45_5 C44_5 N43_5 120.0 . . ?
C45_5 C44_5 H44_5 120.0 . . ?
N43_5 C44_5 H44_5 120.0 . . ?
C46_5 C45_5 C44_5 120.0 . . ?
C46_5 C45_5 H45_5 120.0 . . ?
C44_5 C45_5 H45_5 120.0 . . ?
C45_5 C46_5 C47_5 120.0 . . ?
C45_5 C46_5 C43_5 107(3) . . ?
C47_5 C46_5 C43_5 133(3) . . ?
C48_5 C47_5 C46_5 120.0 . . ?
C48_5 C47_5 H47_5 120.0 . . ?
C46_5 C47_5 H47_5 120.0 . . ?
C47_5 C48_5 N43_5 120.0 . . ?
C47_5 C48_5 H48_5 120.0 . . ?
N43_5 C48_5 H48_5 120.0 . . ?
C46_6 N45_6 C50_6 120.0 . . ?
C46_6 N45_6 Pd1_17 123(2) . . ?
C50_6 N45_6 Pd1_17 115(2) . . ?
N45_6 C46_6 C47_6 120.0 . . ?
N45_6 C46_6 H46_6 120.0 . . ?
C47_6 C46_6 H46_6 120.0 . . ?
C48_6 C47_6 C46_6 120.0 . . ?
C48_6 C47_6 H47_6 120.0 . . ?
C46_6 C47_6 H47_6 120.0 . . ?
C43_3 C48_6 C47_6 118(4) . . ?
C43_3 C48_6 C49_6 121(4) . . ?
C47_6 C48_6 C49_6 120.0 . . ?
C48_6 C49_6 C50_6 120.0 . . ?
C48_6 C49_6 H49_6 120.0 . . ?
C50_6 C49_6 H49_6 120.0 . . ?
N45_6 C50_6 C49_6 120.0 . . ?
N45_6 C50_6 H50_6 120.0 . . ?
C49_6 C50_6 H50_6 120.0 . . ?
C29_5 C32_6 N33_5 109(4) . . ?
C29_5 C32_6 H32A_6 109.8 . . ?
N33_5 C32_6 H32A_6 109.8 . . ?
C29_5 C32_6 H32B_6 109.8 . . ?
N33_5 C32_6 H32B_6 109.8 . . ?
H32A_6 C32_6 H32B_6 108.3 . . ?
C2_7 N1_7 C6_7 120.0 . . ?
C2_7 N1_7 Pd1_12 121(3) . . ?
C6_7 N1_7 Pd1_12 118(2) . . ?
N1_7 C2_7 C3_7 120.0 . . ?
N1_7 C2_7 H2_7 120.0 . . ?
C3_7 C2_7 H2_7 120.0 . . ?
C4_7 C3_7 C2_7 120.0 . . ?
C4_7 C3_7 H3_7 120.0 . . ?
C2_7 C3_7 H3_7 120.0 . . ?
N8_7 C4_7 C3_7 122(4) . . ?
N8_7 C4_7 C5_7 118(4) . . ?
C3_7 C4_7 C5_7 120.0 . . ?
C4_7 C5_7 C6_7 120.0 . . ?
C4_7 C5_7 H5_7 120.0 . . ?
C6_7 C5_7 H5_7 120.0 . . ?
C5_7 C6_7 N1_7 120.0 . . ?
C5_7 C6_7 H6_7 120.0 . . ?
N1_7 C6_7 H6_7 120.0 . . ?
N8_7 C7_7 N12_7 120.0 . . ?
C4_7 N8_7 C9_7 118(4) . . ?
C4_7 N8_7 C7_7 121(4) . . ?
C9_7 N8_7 C7_7 120.0 . . ?
N8_7 C9_7 N10_7 120.0 . . ?
C11_7 N10_7 C9_7 120.0 . . ?
C11_7 N10_7 C22_7 115(4) . . ?
C9_7 N10_7 C22_7 125(4) . . ?
N10_7 C11_7 N12_7 120.0 . . ?
C11_7 N12_7 C7_7 120.0 . . ?
C11_7 N12_7 C16_7 121(4) . . ?
C7_7 N12_7 C16_7 117(4) . . ?
C14_7 N13_7 C18_7 120.0 . . ?
C14_7 N13_7 Pd1_17 115(2) . . ?
C18_7 N13_7 Pd1_17 125(2) . . ?
C15_7 C14_7 N13_7 120.0 . . ?
C15_7 C14_7 H14_7 120.0 . . ?
N13_7 C14_7 H14_7 120.0 . . ?
C14_7 C15_7 C16_7 120.0 . . ?
C14_7 C15_7 H15_7 120.0 . . ?
C16_7 C15_7 H15_7 120.0 . . ?
C17_7 C16_7 C15_7 120.00(6) . . ?
C17_7 C16_7 N12_7 117(4) . . ?
C15_7 C16_7 N12_7 122(4) . . ?
C16_7 C17_7 C18_7 120.0 . . ?
C16_7 C17_7 H17_7 120.0 . . ?
C18_7 C17_7 H17_7 120.0 . . ?
C17_7 C18_7 N13_7 120.0 . . ?
C17_7 C18_7 H18_7 120.0 . . ?
N13_7 C18_7 H18_7 120.0 . . ?
C20_7 N19_7 C24_7 120.0 . . ?
C20_7 N19_7 C25_7 121(4) . . ?
C24_7 N19_7 C25_7 118(4) . . ?
N19_7 C20_7 C21_7 120.0 . . ?
N19_7 C20_7 H20_7 120.0 . . ?
C21_7 C20_7 H20_7 120.0 . . ?
C20_7 C21_7 C22_7 120.0 . . ?
C20_7 C21_7 H21_7 120.0 . . ?
C22_7 C21_7 H21_7 120.0 . . ?
C23_7 C22_7 C21_7 120.0 . . ?
C23_7 C22_7 N10_7 125(3) . . ?
C21_7 C22_7 N10_7 115(3) . . ?
C22_7 C23_7 C24_7 120.0 . . ?
C22_7 C23_7 H23_7 120.0 . . ?
C24_7 C23_7 H23_7 120.0 . . ?
C23_7 C24_7 N19_7 120.0 . . ?
C23_7 C24_7 H24_7 120.0 . . ?
N19_7 C24_7 H24_7 120.0 . . ?
N19_7 C25_7 C26_7 109(4) . . ?
N19_7 C25_7 H25A_7 109.8 . . ?
C26_7 C25_7 H25A_7 109.8 . . ?
N19_7 C25_7 H25B_7 109.8 . . ?
C26_7 C25_7 H25B_7 109.8 . . ?
H25A_7 C25_7 H25B_7 108.3 . . ?
C27_7 C26_7 C31_7 120.0 . . ?
C27_7 C26_7 C25_7 124(4) . . ?
C31_7 C26_7 C25_7 114(4) . . ?
C28_7 C27_7 C26_7 120.0 . . ?
C28_7 C27_7 H27_7 120.0 . . ?
C26_7 C27_7 H27_7 120.0 . . ?
C27_7 C28_7 C29_7 120.0 . . ?
C27_7 C28_7 H28_7 120.0 . . ?
C29_7 C28_7 H28_7 120.0 . . ?
C32_7 C29_7 C28_7 110(4) . . ?
C32_7 C29_7 C30_7 129(4) . . ?
C28_7 C29_7 C30_7 120.0 . . ?
C31_7 C30_7 C29_7 120.0 . . ?
C31_7 C30_7 H30_7 120.0 . . ?
C29_7 C30_7 H30_7 120.0 . . ?
C30_7 C31_7 C26_7 120.0 . . ?
C30_7 C31_7 H31_7 120.0 . . ?
C26_7 C31_7 H31_7 120.0 . . ?
N33_7 C32_7 C29_7 109(4) . . ?
N33_7 C32_7 H32A_7 109.9 . . ?
C29_7 C32_7 H32A_7 109.9 . . ?
N33_7 C32_7 H32B_7 109.9 . . ?
C29_7 C32_7 H32B_7 109.9 . . ?
H32A_7 C32_7 H32B_7 108.3 . . ?
C32_7 N33_7 C34_7 131(3) . . ?
C32_7 N33_7 C38_7 109(3) . . ?
C34_7 N33_7 C38_7 120.0 . . ?
C35_7 C34_7 N33_7 120.0 . . ?
C35_7 C34_7 H34_7 120.0 . . ?
N33_7 C34_7 H34_7 120.0 . . ?
C36_7 C35_7 C34_7 120.0 . . ?
C36_7 C35_7 H35_7 120.0 . . ?
C34_7 C35_7 H35_7 120.0 . . ?
C35_7 C36_7 C37_7 120.0 . . ?
C35_7 C36_7 C39_7 116(3) . . ?
C37_7 C36_7 C39_7 123(3) . . ?
C36_7 C37_7 C38_7 120.0 . . ?
C36_7 C37_7 H37_7 120.0 . . ?
C38_7 C37_7 H37_7 120.0 . . ?
C37_7 C38_7 N33_7 120.0 . . ?
C37_7 C38_7 H38_7 120.0 . . ?
N33_7 C38_7 H38_7 120.0 . . ?
N40_7 C39_7 N44_7 120.0 . . ?
N40_7 C39_7 C36_7 121(3) . . ?
N44_7 C39_7 C36_7 119(3) . . ?
C41_7 N40_7 C39_7 120.0 . . ?
C48_7 C41_7 N40_7 118(3) . . ?
C48_7 C41_7 N42_7 121(3) . . ?
N40_7 C41_7 N42_7 120.0 . . ?
C43_7 N42_7 C41_7 120.0 . . ?
N42_7 C43_7 N44_7 120.0 . . ?
N42_7 C43_7 C54_7 115(3) . . ?
N44_7 C43_7 C54_7 125(3) . . ?
C43_7 N44_7 C39_7 120.0 . . ?
C50_7 N45_7 C46_7 120.0 . . ?
C50_7 N45_7 Pd1_13 124(2) . . ?
C46_7 N45_7 Pd1_13 116(2) . . ?
C47_7 C46_7 N45_7 120.0 . . ?
C47_7 C46_7 H46_7 120.0 . . ?
N45_7 C46_7 H46_7 120.0 . . ?
C48_7 C47_7 C46_7 120.0 . . ?
C48_7 C47_7 H47_7 120.0 . . ?
C46_7 C47_7 H47_7 120.0 . . ?
C41_7 C48_7 C47_7 118(3) . . ?
C41_7 C48_7 C49_7 122(3) . . ?
C47_7 C48_7 C49_7 120.0 . . ?
C50_7 C49_7 C48_7 120.0 . . ?
C50_7 C49_7 H49_7 120.0 . . ?
C48_7 C49_7 H49_7 120.0 . . ?
C49_7 C50_7 N45_7 120.0 . . ?
C49_7 C50_7 H50_7 120.0 . . ?
N45_7 C50_7 H50_7 120.0 . . ?
C52_7 N51_7 C56_7 120.0 . . ?
C52_7 N51_7 Pd1_12 117(2) . . ?
C56_7 N51_7 Pd1_12 123(2) . . ?
N51_7 C52_7 C53_7 120.0 . . ?
N51_7 C52_7 H52_7 120.0 . . ?
C53_7 C52_7 H52_7 120.0 . . ?
C54_7 C53_7 C52_7 120.0 . . ?
C54_7 C53_7 H53_7 120.0 . . ?
C52_7 C53_7 H53_7 120.0 . . ?
C53_7 C54_7 C55_7 120.0 . . ?
C53_7 C54_7 C43_7 118(3) . . ?
C55_7 C54_7 C43_7 120(3) . . ?
C56_7 C55_7 C54_7 120.0 . . ?
C56_7 C55_7 H55_7 120.0 . . ?
C54_7 C55_7 H55_7 120.0 . . ?
C55_7 C56_7 N51_7 120.0 . . ?
C55_7 C56_7 H56_7 120.0 . . ?
N51_7 C56_7 H56_7 120.0 . . ?
N1_5 Pd1_8 N51_5 82.6(15) . . ?
N1_5 Pd1_8 N6_8 98.2(14) . . ?
N51_5 Pd1_8 N6_8 179.0(14) . . ?
N1_5 Pd1_8 N3_8 176.1(15) . . ?
N51_5 Pd1_8 N3_8 93.6(14) . . ?
N6_8 Pd1_8 N3_8 85.6(12) . . ?
N3_8 C1_8 H1A_8 109.5 . . ?
N3_8 C1_8 H1B_8 109.5 . . ?
H1A_8 C1_8 H1B_8 109.5 . . ?
N3_8 C1_8 H1C_8 109.5 . . ?
H1A_8 C1_8 H1C_8 109.5 . . ?
H1B_8 C1_8 H1C_8 109.5 . . ?
N3_8 C2_8 H2A_8 109.5 . . ?
N3_8 C2_8 H2B_8 109.5 . . ?
H2A_8 C2_8 H2B_8 109.5 . . ?
N3_8 C2_8 H2C_8 109.5 . . ?
H2A_8 C2_8 H2C_8 109.5 . . ?
H2B_8 C2_8 H2C_8 109.5 . . ?
C4_8 N3_8 C1_8 112(3) . . ?
C4_8 N3_8 C2_8 113(3) . . ?
C1_8 N3_8 C2_8 109(3) . . ?
C4_8 N3_8 Pd1_8 103(2) . . ?
C1_8 N3_8 Pd1_8 102(3) . . ?
C2_8 N3_8 Pd1_8 119(3) . . ?
C5_8 C4_8 N3_8 109(3) . . ?
C5_8 C4_8 H4A_8 109.9 . . ?
N3_8 C4_8 H4A_8 109.9 . . ?
C5_8 C4_8 H4B_8 109.9 . . ?
N3_8 C4_8 H4B_8 109.9 . . ?
H4A_8 C4_8 H4B_8 108.3 . . ?
N6_8 C5_8 C4_8 111(3) . . ?
N6_8 C5_8 H5A_8 109.5 . . ?
C4_8 C5_8 H5A_8 109.5 . . ?
N6_8 C5_8 H5B_8 109.5 . . ?
C4_8 C5_8 H5B_8 109.5 . . ?
H5A_8 C5_8 H5B_8 108.1 . . ?
C5_8 N6_8 C8_8 116(3) . . ?
C5_8 N6_8 C7_8 116(3) . . ?
C8_8 N6_8 C7_8 105(3) . . ?
C5_8 N6_8 Pd1_8 101(2) . . ?
C8_8 N6_8 Pd1_8 117(3) . . ?
C7_8 N6_8 Pd1_8 101(3) . . ?
N6_8 C7_8 H7A_8 109.5 . . ?
N6_8 C7_8 H7B_8 109.5 . . ?
H7A_8 C7_8 H7B_8 109.5 . . ?
N6_8 C7_8 H7C_8 109.5 . . ?
H7A_8 C7_8 H7C_8 109.5 . . ?
H7B_8 C7_8 H7C_8 109.5 . . ?
N6_8 C8_8 H8A_8 109.5 . . ?
N6_8 C8_8 H8B_8 109.5 . . ?
H8A_8 C8_8 H8B_8 109.5 . . ?
N6_8 C8_8 H8C_8 109.5 . . ?
H8A_8 C8_8 H8C_8 109.5 . . ?
H8B_8 C8_8 H8C_8 109.5 . . ?
N6_9 Pd1_9 N1_4 173.4(16) . . ?
N6_9 Pd1_9 N3_9 89.1(13) . . ?
N1_4 Pd1_9 N3_9 87.8(14) . . ?
N6_9 Pd1_9 N51_4 95.5(17) . . ?
N1_4 Pd1_9 N51_4 86.2(17) . . ?
N3_9 Pd1_9 N51_4 166(2) . . ?
N3_9 C1_9 H1A_9 109.5 . . ?
N3_9 C1_9 H1B_9 109.5 . . ?
H1A_9 C1_9 H1B_9 109.5 . . ?
N3_9 C1_9 H1C_9 109.5 . . ?
H1A_9 C1_9 H1C_9 109.5 . . ?
H1B_9 C1_9 H1C_9 109.5 . . ?
N3_9 C2_9 H2A_9 109.5 . . ?
N3_9 C2_9 H2B_9 109.5 . . ?
H2A_9 C2_9 H2B_9 109.5 . . ?
N3_9 C2_9 H2C_9 109.5 . . ?
H2A_9 C2_9 H2C_9 109.5 . . ?
H2B_9 C2_9 H2C_9 109.5 . . ?
C4_9 N3_9 C2_9 111(3) . . ?
C4_9 N3_9 C1_9 114(3) . . ?
C2_9 N3_9 C1_9 112(3) . . ?
C4_9 N3_9 Pd1_9 102(2) . . ?
C2_9 N3_9 Pd1_9 94(3) . . ?
C1_9 N3_9 Pd1_9 122(3) . . ?
C5_9 C4_9 N3_9 113(3) . . ?
C5_9 C4_9 H4A_9 109.0 . . ?
N3_9 C4_9 H4A_9 109.0 . . ?
C5_9 C4_9 H4B_9 109.0 . . ?
N3_9 C4_9 H4B_9 109.0 . . ?
H4A_9 C4_9 H4B_9 107.8 . . ?
C4_9 C5_9 N6_9 114(3) . . ?
C4_9 C5_9 H5A_9 108.7 . . ?
N6_9 C5_9 H5A_9 108.7 . . ?
C4_9 C5_9 H5B_9 108.7 . . ?
N6_9 C5_9 H5B_9 108.7 . . ?
H5A_9 C5_9 H5B_9 107.6 . . ?
C7_9 N6_9 C5_9 112(3) . . ?
C7_9 N6_9 C8_9 103(3) . . ?
C5_9 N6_9 C8_9 113(3) . . ?
C7_9 N6_9 Pd1_9 112(3) . . ?
C5_9 N6_9 Pd1_9 106(2) . . ?
C8_9 N6_9 Pd1_9 111(3) . . ?
N6_9 C7_9 H7A_9 109.5 . . ?
N6_9 C7_9 H7B_9 109.5 . . ?
H7A_9 C7_9 H7B_9 109.5 . . ?
N6_9 C7_9 H7C_9 109.5 . . ?
H7A_9 C7_9 H7C_9 109.5 . . ?
H7B_9 C7_9 H7C_9 109.5 . . ?
N6_9 C8_9 H8A_9 109.5 . . ?
N6_9 C8_9 H8B_9 109.5 . . ?
H8A_9 C8_9 H8B_9 109.5 . . ?
N6_9 C8_9 H8C_9 109.5 . . ?
H8A_9 C8_9 H8C_9 109.5 . . ?
H8B_9 C8_9 H8C_9 109.5 . . ?
N13_2 Pd1_10 N51_1 80.3(15) . . ?
N13_2 Pd1_10 N3_10 97.5(13) . . ?
N51_1 Pd1_10 N3_10 173.0(16) . . ?
N13_2 Pd1_10 N6_10 175.2(14) . . ?
N51_1 Pd1_10 N6_10 95.7(14) . . ?
N3_10 Pd1_10 N6_10 86.1(12) . . ?
N3_10 C1_10 H1A_10 109.5 . . ?
N3_10 C1_10 H1B_10 109.5 . . ?
H1A_10 C1_10 H1B_10 109.5 . . ?
N3_10 C1_10 H1C_10 109.5 . . ?
H1A_10 C1_10 H1C_10 109.5 . . ?
H1B_10 C1_10 H1C_10 109.5 . . ?
N3_10 C2_10 H2A_10 109.5 . . ?
N3_10 C2_10 H2B_10 109.5 . . ?
H2A_10 C2_10 H2B_10 109.5 . . ?
N3_10 C2_10 H2C_10 109.5 . . ?
H2A_10 C2_10 H2C_10 109.5 . . ?
H2B_10 C2_10 H2C_10 109.5 . . ?
C2_10 N3_10 C4_10 114(2) . . ?
C2_10 N3_10 C1_10 113(3) . . ?
C4_10 N3_10 C1_10 111(2) . . ?
C2_10 N3_10 Pd1_10 104(3) . . ?
C4_10 N3_10 Pd1_10 101(2) . . ?
C1_10 N3_10 Pd1_10 114(3) . . ?
C5_10 C4_10 N3_10 108(3) . . ?
C5_10 C4_10 H4A_10 110.0 . . ?
N3_10 C4_10 H4A_10 110.0 . . ?
C5_10 C4_10 H4B_10 110.0 . . ?
N3_10 C4_10 H4B_10 110.0 . . ?
H4A_10 C4_10 H4B_10 108.4 . . ?
C4_10 C5_10 N6_10 107(3) . . ?
C4_10 C5_10 H5A_10 110.3 . . ?
N6_10 C5_10 H5A_10 110.3 . . ?
C4_10 C5_10 H5B_10 110.3 . . ?
N6_10 C5_10 H5B_10 110.3 . . ?
H5A_10 C5_10 H5B_10 108.6 . . ?
C5_10 N6_10 C8_10 116(3) . . ?
C5_10 N6_10 C7_10 115(3) . . ?
C8_10 N6_10 C7_10 106(3) . . ?
C5_10 N6_10 Pd1_10 105(2) . . ?
C8_10 N6_10 Pd1_10 108(3) . . ?
C7_10 N6_10 Pd1_10 106(3) . . ?
N6_10 C7_10 H7A_10 109.5 . . ?
N6_10 C7_10 H7B_10 109.5 . . ?
H7A_10 C7_10 H7B_10 109.5 . . ?
N6_10 C7_10 H7C_10 109.5 . . ?
H7A_10 C7_10 H7C_10 109.5 . . ?
H7B_10 C7_10 H7C_10 109.5 . . ?
N6_10 C8_10 H8A_10 109.5 . . ?
N6_10 C8_10 H8B_10 109.5 . . ?
H8A_10 C8_10 H8B_10 109.5 . . ?
N6_10 C8_10 H8C_10 109.5 . . ?
H8A_10 C8_10 H8C_10 109.5 . . ?
H8B_10 C8_10 H8C_10 109.5 . . ?
N43_5 Pd1_11 N13_4 80.7(17) . . ?
N43_5 Pd1_11 N3_11 98.0(15) . . ?
N13_4 Pd1_11 N3_11 176.9(18) . . ?
N43_5 Pd1_11 N6_11 171.3(18) . . ?
N13_4 Pd1_11 N6_11 94.7(16) . . ?
N3_11 Pd1_11 N6_11 86.9(13) . . ?
N3_11 C1_11 H1A_11 109.5 . . ?
N3_11 C1_11 H1B_11 109.5 . . ?
H1A_11 C1_11 H1B_11 109.5 . . ?
N3_11 C1_11 H1C_11 109.5 . . ?
H1A_11 C1_11 H1C_11 109.5 . . ?
H1B_11 C1_11 H1C_11 109.5 . . ?
N3_11 C2_11 H2A_11 109.5 . . ?
N3_11 C2_11 H2B_11 109.5 . . ?
H2A_11 C2_11 H2B_11 109.5 . . ?
N3_11 C2_11 H2C_11 109.5 . . ?
H2A_11 C2_11 H2C_11 109.5 . . ?
H2B_11 C2_11 H2C_11 109.5 . . ?
C4_11 N3_11 C1_11 110(3) . . ?
C4_11 N3_11 C2_11 111(3) . . ?
C1_11 N3_11 C2_11 109(3) . . ?
C4_11 N3_11 Pd1_11 105(2) . . ?
C1_11 N3_11 Pd1_11 117(3) . . ?
C2_11 N3_11 Pd1_11 105(3) . . ?
C5_11 C4_11 N3_11 109(3) . . ?
C5_11 C4_11 H4A_11 109.9 . . ?
N3_11 C4_11 H4A_11 109.9 . . ?
C5_11 C4_11 H4B_11 109.9 . . ?
N3_11 C4_11 H4B_11 109.9 . . ?
H4A_11 C4_11 H4B_11 108.3 . . ?
C4_11 C5_11 N6_11 113(3) . . ?
C4_11 C5_11 H5A_11 109.0 . . ?
N6_11 C5_11 H5A_11 109.0 . . ?
C4_11 C5_11 H5B_11 109.0 . . ?
N6_11 C5_11 H5B_11 109.0 . . ?
H5A_11 C5_11 H5B_11 107.8 . . ?
C8_11 N6_11 C7_11 106(3) . . ?
C8_11 N6_11 C5_11 113(3) . . ?
C7_11 N6_11 C5_11 113(3) . . ?
C8_11 N6_11 Pd1_11 120(3) . . ?
C7_11 N6_11 Pd1_11 102(3) . . ?
C5_11 N6_11 Pd1_11 103(2) . . ?
N6_11 C7_11 H7A_11 109.5 . . ?
N6_11 C7_11 H7B_11 109.5 . . ?
H7A_11 C7_11 H7B_11 109.5 . . ?
N6_11 C7_11 H7C_11 109.5 . . ?
H7A_11 C7_11 H7C_11 109.5 . . ?
H7B_11 C7_11 H7C_11 109.5 . . ?
N6_11 C8_11 H8A_11 109.5 . . ?
N6_11 C8_11 H8B_11 109.5 . . ?
H8A_11 C8_11 H8B_11 109.5 . . ?
N6_11 C8_11 H8C_11 109.5 . . ?
H8A_11 C8_11 H8C_11 109.5 . . ?
H8B_11 C8_11 H8C_11 109.5 . . ?
N51_7 Pd1_12 N1_7 84.5(14) . . ?
N51_7 Pd1_12 N6_12 95.2(14) . . ?
N1_7 Pd1_12 N6_12 178(2) . . ?
N51_7 Pd1_12 N3_12 177.4(18) . . ?
N1_7 Pd1_12 N3_12 96.8(13) . . ?
N6_12 Pd1_12 N3_12 83.4(12) . . ?
N3_12 C1_12 H1A_12 109.5 . . ?
N3_12 C1_12 H1B_12 109.5 . . ?
H1A_12 C1_12 H1B_12 109.5 . . ?
N3_12 C1_12 H1C_12 109.5 . . ?
H1A_12 C1_12 H1C_12 109.5 . . ?
H1B_12 C1_12 H1C_12 109.5 . . ?
N3_12 C2_12 H2A_12 109.5 . . ?
N3_12 C2_12 H2B_12 109.5 . . ?
H2A_12 C2_12 H2B_12 109.5 . . ?
N3_12 C2_12 H2C_12 109.5 . . ?
H2A_12 C2_12 H2C_12 109.5 . . ?
H2B_12 C2_12 H2C_12 109.5 . . ?
C1_12 N3_12 C4_12 113(3) . . ?
C1_12 N3_12 C2_12 113(3) . . ?
C4_12 N3_12 C2_12 112(3) . . ?
C1_12 N3_12 Pd1_12 104(3) . . ?
C4_12 N3_12 Pd1_12 109(2) . . ?
C2_12 N3_12 Pd1_12 106(3) . . ?
C5_12 C4_12 N3_12 110(3) . . ?
C5_12 C4_12 H4A_12 109.7 . . ?
N3_12 C4_12 H4A_12 109.7 . . ?
C5_12 C4_12 H4B_12 109.7 . . ?
N3_12 C4_12 H4B_12 109.7 . . ?
H4A_12 C4_12 H4B_12 108.2 . . ?
C4_12 C5_12 N6_12 112(3) . . ?
C4_12 C5_12 H5A_12 109.1 . . ?
N6_12 C5_12 H5A_12 109.1 . . ?
C4_12 C5_12 H5B_12 109.1 . . ?
N6_12 C5_12 H5B_12 109.1 . . ?
H5A_12 C5_12 H5B_12 107.8 . . ?
C7_12 N6_12 C5_12 114(3) . . ?
C7_12 N6_12 C8_12 104(3) . . ?
C5_12 N6_12 C8_12 113(3) . . ?
C7_12 N6_12 Pd1_12 102(3) . . ?
C5_12 N6_12 Pd1_12 106(2) . . ?
C8_12 N6_12 Pd1_12 117(3) . . ?
N6_12 C7_12 H7A_12 109.5 . . ?
N6_12 C7_12 H7B_12 109.5 . . ?
H7A_12 C7_12 H7B_12 109.5 . . ?
N6_12 C7_12 H7C_12 109.5 . . ?
H7A_12 C7_12 H7C_12 109.5 . . ?
H7B_12 C7_12 H7C_12 109.5 . . ?
N6_12 C8_12 H8A_12 109.5 . . ?
N6_12 C8_12 H8B_12 109.5 . . ?
H8A_12 C8_12 H8B_12 109.5 . . ?
N6_12 C8_12 H8C_12 109.5 . . ?
H8A_12 C8_12 H8C_12 109.5 . . ?
H8B_12 C8_12 H8C_12 109.5 . . ?
N1_3 Pd1_13 N45_7 85.6(14) . . ?
N1_3 Pd1_13 N6_13 94.9(13) . . ?
N45_7 Pd1_13 N6_13 177.7(15) . . ?
N1_3 Pd1_13 N3_13 172.5(14) . . ?
N45_7 Pd1_13 N3_13 94.5(13) . . ?
N6_13 Pd1_13 N3_13 85.3(11) . . ?
N3_13 C1_13 H1A_13 109.5 . . ?
N3_13 C1_13 H1B_13 109.5 . . ?
H1A_13 C1_13 H1B_13 109.5 . . ?
N3_13 C1_13 H1C_13 109.5 . . ?
H1A_13 C1_13 H1C_13 109.5 . . ?
H1B_13 C1_13 H1C_13 109.5 . . ?
N3_13 C2_13 H2A_13 109.5 . . ?
N3_13 C2_13 H2B_13 109.5 . . ?
H2A_13 C2_13 H2B_13 109.5 . . ?
N3_13 C2_13 H2C_13 109.5 . . ?
H2A_13 C2_13 H2C_13 109.5 . . ?
H2B_13 C2_13 H2C_13 109.5 . . ?
C4_13 N3_13 C1_13 110(3) . . ?
C4_13 N3_13 C2_13 113(3) . . ?
C1_13 N3_13 C2_13 110(3) . . ?
C4_13 N3_13 Pd1_13 108(2) . . ?
C1_13 N3_13 Pd1_13 113(3) . . ?
C2_13 N3_13 Pd1_13 104(3) . . ?
C5_13 C4_13 N3_13 112(3) . . ?
C5_13 C4_13 H4A_13 109.3 . . ?
N3_13 C4_13 H4A_13 109.3 . . ?
C5_13 C4_13 H4B_13 109.3 . . ?
N3_13 C4_13 H4B_13 109.3 . . ?
H4A_13 C4_13 H4B_13 108.0 . . ?
C4_13 C5_13 N6_13 117(3) . . ?
C4_13 C5_13 H5A_13 108.0 . . ?
N6_13 C5_13 H5A_13 108.0 . . ?
C4_13 C5_13 H5B_13 108.0 . . ?
N6_13 C5_13 H5B_13 108.0 . . ?
H5A_13 C5_13 H5B_13 107.2 . . ?
C5_13 N6_13 C7_13 117(3) . . ?
C5_13 N6_13 C8_13 113(3) . . ?
C7_13 N6_13 C8_13 102(3) . . ?
C5_13 N6_13 Pd1_13 104(2) . . ?
C7_13 N6_13 Pd1_13 108(3) . . ?
C8_13 N6_13 Pd1_13 113(3) . . ?
N6_13 C7_13 H7A_13 109.5 . . ?
N6_13 C7_13 H7B_13 109.5 . . ?
H7A_13 C7_13 H7B_13 109.5 . . ?
N6_13 C7_13 H7C_13 109.5 . . ?
H7A_13 C7_13 H7C_13 109.5 . . ?
H7B_13 C7_13 H7C_13 109.5 . . ?
N6_13 C8_13 H8A_13 109.5 . . ?
N6_13 C8_13 H8B_13 109.5 . . ?
H8A_13 C8_13 H8B_13 109.5 . . ?
N6_13 C8_13 H8C_13 109.5 . . ?
H8A_13 C8_13 H8C_13 109.5 . . ?
H8B_13 C8_13 H8C_13 109.5 . . ?
N45_1 Pd1_14 N1_1 84.1(15) . . ?
N45_1 Pd1_14 N6_14 177.5(18) . . ?
N1_1 Pd1_14 N6_14 93.9(15) . . ?
N45_1 Pd1_14 N3_14 95.2(16) . . ?
N1_1 Pd1_14 N3_14 176.1(19) . . ?
N6_14 Pd1_14 N3_14 86.7(14) . . ?
N3_14 C1_14 H1A_14 109.5 . . ?
N3_14 C1_14 H1B_14 109.5 . . ?
H1A_14 C1_14 H1B_14 109.5 . . ?
N3_14 C1_14 H1C_14 109.5 . . ?
H1A_14 C1_14 H1C_14 109.5 . . ?
H1B_14 C1_14 H1C_14 109.5 . . ?
N3_14 C2_14 H2A_14 109.5 . . ?
N3_14 C2_14 H2B_14 109.5 . . ?
H2A_14 C2_14 H2B_14 109.5 . . ?
N3_14 C2_14 H2C_14 109.5 . . ?
H2A_14 C2_14 H2C_14 109.5 . . ?
H2B_14 C2_14 H2C_14 109.5 . . ?
C4_14 N3_14 C2_14 116(3) . . ?
C4_14 N3_14 C1_14 114(3) . . ?
C2_14 N3_14 C1_14 109(3) . . ?
C4_14 N3_14 Pd1_14 104(2) . . ?
C2_14 N3_14 Pd1_14 111(4) . . ?
C1_14 N3_14 Pd1_14 102(4) . . ?
N3_14 C4_14 C5_14 113(3) . . ?
N3_14 C4_14 H4A_14 108.9 . . ?
C5_14 C4_14 H4A_14 108.9 . . ?
N3_14 C4_14 H4B_14 108.9 . . ?
C5_14 C4_14 H4B_14 108.9 . . ?
H4A_14 C4_14 H4B_14 107.7 . . ?
N6_14 C5_14 C4_14 113(3) . . ?
N6_14 C5_14 H5A_14 108.9 . . ?
C4_14 C5_14 H5A_14 108.9 . . ?
N6_14 C5_14 H5B_14 108.9 . . ?
C4_14 C5_14 H5B_14 108.9 . . ?
H5A_14 C5_14 H5B_14 107.7 . . ?
C5_14 N6_14 C7_14 111(2) . . ?
C5_14 N6_14 C8_14 111(2) . . ?
C7_14 N6_14 C8_14 108(2) . . ?
C5_14 N6_14 Pd1_14 100(3) . . ?
C7_14 N6_14 Pd1_14 110(4) . . ?
C8_14 N6_14 Pd1_14 117(4) . . ?
N6_14 C7_14 H7A_14 109.5 . . ?
N6_14 C7_14 H7B_14 109.5 . . ?
H7A_14 C7_14 H7B_14 109.5 . . ?
N6_14 C7_14 H7C_14 109.5 . . ?
H7A_14 C7_14 H7C_14 109.5 . . ?
H7B_14 C7_14 H7C_14 109.5 . . ?
N6_14 C8_14 H8A_14 109.5 . . ?
N6_14 C8_14 H8B_14 109.5 . . ?
H8A_14 C8_14 H8B_14 109.5 . . ?
N6_14 C8_14 H8C_14 109.5 . . ?
H8A_14 C8_14 H8C_14 109.5 . . ?
H8B_14 C8_14 H8C_14 109.5 . . ?
N6_16 Pd1_16 N51_3 95.9(8) . . ?
N6_16 Pd1_16 N3_16 85.9(8) . . ?
N51_3 Pd1_16 N3_16 178.1(9) . . ?
N6_16 Pd1_16 N19_3 178.7(10) . . ?
N51_3 Pd1_16 N19_3 84.5(9) . . ?
N3_16 Pd1_16 N19_3 93.6(8) . . ?
N3_16 C1_16 H1A_16 109.5 . . ?
N3_16 C1_16 H1B_16 109.5 . . ?
H1A_16 C1_16 H1B_16 109.5 . . ?
N3_16 C1_16 H1C_16 109.5 . . ?
H1A_16 C1_16 H1C_16 109.5 . . ?
H1B_16 C1_16 H1C_16 109.5 . . ?
N3_16 C2_16 H2A_16 109.5 . . ?
N3_16 C2_16 H2B_16 109.5 . . ?
H2A_16 C2_16 H2B_16 109.5 . . ?
N3_16 C2_16 H2C_16 109.5 . . ?
H2A_16 C2_16 H2C_16 109.5 . . ?
H2B_16 C2_16 H2C_16 109.5 . . ?
C4_16 N3_16 C2_16 119(3) . . ?
C4_16 N3_16 C1_16 115(3) . . ?
C2_16 N3_16 C1_16 106(3) . . ?
C4_16 N3_16 Pd1_16 103(2) . . ?
C2_16 N3_16 Pd1_16 107(2) . . ?
C1_16 N3_16 Pd1_16 106.7(19) . . ?
C5_16 C4_16 N3_16 110(3) . . ?
C5_16 C4_16 H4A_16 109.6 . . ?
N3_16 C4_16 H4A_16 109.6 . . ?
C5_16 C4_16 H4B_16 109.6 . . ?
N3_16 C4_16 H4B_16 109.6 . . ?
H4A_16 C4_16 H4B_16 108.1 . . ?
C4_16 C5_16 N6_16 111(3) . . ?
C4_16 C5_16 H5A_16 109.4 . . ?
N6_16 C5_16 H5A_16 109.4 . . ?
C4_16 C5_16 H5B_16 109.4 . . ?
N6_16 C5_16 H5B_16 109.4 . . ?
H5A_16 C5_16 H5B_16 108.0 . . ?
C8_16 N6_16 C7_16 109(3) . . ?
C8_16 N6_16 C5_16 112(3) . . ?
C7_16 N6_16 C5_16 109(3) . . ?
C8_16 N6_16 Pd1_16 109(2) . . ?
C7_16 N6_16 Pd1_16 108.5(19) . . ?
C5_16 N6_16 Pd1_16 108.9(18) . . ?
N6_16 C7_16 H7A_16 109.5 . . ?
N6_16 C7_16 H7B_16 109.5 . . ?
H7A_16 C7_16 H7B_16 109.5 . . ?
N6_16 C7_16 H7C_16 109.5 . . ?
H7A_16 C7_16 H7C_16 109.5 . . ?
H7B_16 C7_16 H7C_16 109.5 . . ?
N6_16 C8_16 H8A_16 109.5 . . ?
N6_16 C8_16 H8B_16 109.5 . . ?
H8A_16 C8_16 H8B_16 109.5 . . ?
N6_16 C8_16 H8C_16 109.5 . . ?
H8A_16 C8_16 H8C_16 109.5 . . ?
H8B_16 C8_16 H8C_16 109.5 . . ?
N13_7 Pd1_17 N45_6 88.2(16) . . ?
N13_7 Pd1_17 N6_17 178.2(14) . . ?
N45_6 Pd1_17 N6_17 93.4(15) . . ?
N13_7 Pd1_17 N3_17 91.2(15) . . ?
N45_6 Pd1_17 N3_17 179.4(17) . . ?
N6_17 Pd1_17 N3_17 87.2(13) . . ?
N3_17 C1_17 H1A_17 109.5 . . ?
N3_17 C1_17 H1B_17 109.5 . . ?
H1A_17 C1_17 H1B_17 109.5 . . ?
N3_17 C1_17 H1C_17 109.5 . . ?
H1A_17 C1_17 H1C_17 109.5 . . ?
H1B_17 C1_17 H1C_17 109.5 . . ?
N3_17 C2_17 H2A_17 109.5 . . ?
N3_17 C2_17 H2B_17 109.5 . . ?
H2A_17 C2_17 H2B_17 109.5 . . ?
N3_17 C2_17 H2C_17 109.5 . . ?
H2A_17 C2_17 H2C_17 109.5 . . ?
H2B_17 C2_17 H2C_17 109.5 . . ?
C1_17 N3_17 C4_17 113(3) . . ?
C1_17 N3_17 C2_17 110(3) . . ?
C4_17 N3_17 C2_17 114(3) . . ?
C1_17 N3_17 Pd1_17 93(3) . . ?
C4_17 N3_17 Pd1_17 102(2) . . ?
C2_17 N3_17 Pd1_17 124(3) . . ?
C5_17 C4_17 N3_17 106(3) . . ?
C5_17 C4_17 H4A_17 110.4 . . ?
N3_17 C4_17 H4A_17 110.4 . . ?
C5_17 C4_17 H4B_17 110.4 . . ?
N3_17 C4_17 H4B_17 110.4 . . ?
H4A_17 C4_17 H4B_17 108.6 . . ?
C4_17 C5_17 N6_17 111(3) . . ?
C4_17 C5_17 H5A_17 109.5 . . ?
N6_17 C5_17 H5A_17 109.5 . . ?
C4_17 C5_17 H5B_17 109.5 . . ?
N6_17 C5_17 H5B_17 109.5 . . ?
H5A_17 C5_17 H5B_17 108.1 . . ?
C8_17 N6_17 C7_17 105(3) . . ?
C8_17 N6_17 C5_17 116(3) . . ?
C7_17 N6_17 C5_17 111(3) . . ?
C8_17 N6_17 Pd1_17 119(3) . . ?
C7_17 N6_17 Pd1_17 109(3) . . ?
C5_17 N6_17 Pd1_17 96(2) . . ?
N6_17 C7_17 H7A_17 109.5 . . ?
N6_17 C7_17 H7B_17 109.5 . . ?
H7A_17 C7_17 H7B_17 109.5 . . ?
N6_17 C7_17 H7C_17 109.5 . . ?
H7A_17 C7_17 H7C_17 109.5 . . ?
H7B_17 C7_17 H7C_17 109.5 . . ?
N6_17 C8_17 H8A_17 109.5 . . ?
N6_17 C8_17 H8B_17 109.5 . . ?
H8A_17 C8_17 H8B_17 109.5 . . ?
N6_17 C8_17 H8C_17 109.5 . . ?
H8A_17 C8_17 H8C_17 109.5 . . ?
H8B_17 C8_17 H8C_17 109.5 . . ?
N13_5 Pd1_18 N45_4 86.5(18) . . ?
N13_5 Pd1_18 N3_18 90.8(15) . . ?
N45_4 Pd1_18 N3_18 174(2) . . ?
N13_5 Pd1_18 N6_18 173.3(17) . . ?
N45_4 Pd1_18 N6_18 98.0(18) . . ?
N3_18 Pd1_18 N6_18 84.2(13) . . ?
N3_18 C1_18 H1A_18 109.5 . . ?
N3_18 C1_18 H1B_18 109.5 . . ?
H1A_18 C1_18 H1B_18 109.5 . . ?
N3_18 C1_18 H1C_18 109.5 . . ?
H1A_18 C1_18 H1C_18 109.5 . . ?
H1B_18 C1_18 H1C_18 109.5 . . ?
N3_18 C2_18 H2A_18 109.5 . . ?
N3_18 C2_18 H2B_18 109.5 . . ?
H2A_18 C2_18 H2B_18 109.5 . . ?
N3_18 C2_18 H2C_18 109.5 . . ?
H2A_18 C2_18 H2C_18 109.5 . . ?
H2B_18 C2_18 H2C_18 109.5 . . ?
C1_18 N3_18 C2_18 108(3) . . ?
C1_18 N3_18 C4_18 113(3) . . ?
C2_18 N3_18 C4_18 111(3) . . ?
C1_18 N3_18 Pd1_18 101(3) . . ?
C2_18 N3_18 Pd1_18 118(3) . . ?
C4_18 N3_18 Pd1_18 106(2) . . ?
C5_18 C4_18 N3_18 108(3) . . ?
C5_18 C4_18 H4A_18 110.0 . . ?
N3_18 C4_18 H4A_18 110.0 . . ?
C5_18 C4_18 H4B_18 110.0 . . ?
N3_18 C4_18 H4B_18 110.0 . . ?
H4A_18 C4_18 H4B_18 108.4 . . ?
C4_18 C5_18 N6_18 109(3) . . ?
C4_18 C5_18 H5A_18 109.8 . . ?
N6_18 C5_18 H5A_18 109.8 . . ?
C4_18 C5_18 H5B_18 109.8 . . ?
N6_18 C5_18 H5B_18 109.8 . . ?
H5A_18 C5_18 H5B_18 108.3 . . ?
C8_18 N6_18 C7_18 109(3) . . ?
C8_18 N6_18 C5_18 114(3) . . ?
C7_18 N6_18 C5_18 113(3) . . ?
C8_18 N6_18 Pd1_18 107(4) . . ?
C7_18 N6_18 Pd1_18 111(4) . . ?
C5_18 N6_18 Pd1_18 103(3) . . ?
N6_18 C7_18 H7A_18 109.5 . . ?
N6_18 C7_18 H7B_18 109.5 . . ?
H7A_18 C7_18 H7B_18 109.5 . . ?
N6_18 C7_18 H7C_18 109.5 . . ?
H7A_18 C7_18 H7C_18 109.5 . . ?
H7B_18 C7_18 H7C_18 109.5 . . ?
N6_18 C8_18 H8A_18 109.5 . . ?
N6_18 C8_18 H8B_18 109.5 . . ?
H8A_18 C8_18 H8B_18 109.5 . . ?
N6_18 C8_18 H8C_18 109.5 . . ?
H8A_18 C8_18 H8C_18 109.5 . . ?
H8B_18 C8_18 H8C_18 109.5 . . ?
N1_2 Pd1_19 N6_19 173(2) . . ?
N1_2 Pd1_19 N51_2 87.0(16) . . ?
N6_19 Pd1_19 N51_2 94.7(16) . . ?
N1_2 Pd1_19 N3_19 88.2(16) . . ?
N6_19 Pd1_19 N3_19 90.6(14) . . ?
N51_2 Pd1_19 N3_19 173.7(17) . . ?
N3_19 C1_19 H1A_19 109.5 . . ?
N3_19 C1_19 H1B_19 109.5 . . ?
H1A_19 C1_19 H1B_19 109.5 . . ?
N3_19 C1_19 H1C_19 109.5 . . ?
H1A_19 C1_19 H1C_19 109.5 . . ?
H1B_19 C1_19 H1C_19 109.5 . . ?
N3_19 C2_19 H2A_19 109.5 . . ?
N3_19 C2_19 H2B_19 109.5 . . ?
H2A_19 C2_19 H2B_19 109.5 . . ?
N3_19 C2_19 H2C_19 109.5 . . ?
H2A_19 C2_19 H2C_19 109.5 . . ?
H2B_19 C2_19 H2C_19 109.5 . . ?
C4_19 N3_19 C1_19 112(3) . . ?
C4_19 N3_19 C2_19 113(3) . . ?
C1_19 N3_19 C2_19 110(3) . . ?
C4_19 N3_19 Pd1_19 105(2) . . ?
C1_19 N3_19 Pd1_19 114(4) . . ?
C2_19 N3_19 Pd1_19 104(3) . . ?
C5_19 C4_19 N3_19 112(3) . . ?
C5_19 C4_19 H4A_19 109.2 . . ?
N3_19 C4_19 H4A_19 109.2 . . ?
C5_19 C4_19 H4B_19 109.2 . . ?
N3_19 C4_19 H4B_19 109.2 . . ?
H4A_19 C4_19 H4B_19 107.9 . . ?
C4_19 C5_19 N6_19 117(3) . . ?
C4_19 C5_19 H5A_19 107.9 . . ?
N6_19 C5_19 H5A_19 107.9 . . ?
C4_19 C5_19 H5B_19 107.9 . . ?
N6_19 C5_19 H5B_19 107.9 . . ?
H5A_19 C5_19 H5B_19 107.2 . . ?
C5_19 N6_19 C7_19 114(3) . . ?
C5_19 N6_19 C8_19 112(3) . . ?
C7_19 N6_19 C8_19 106(3) . . ?
C5_19 N6_19 Pd1_19 101(2) . . ?
C7_19 N6_19 Pd1_19 107(3) . . ?
C8_19 N6_19 Pd1_19 118(4) . . ?
N6_19 C7_19 H7A_19 109.5 . . ?
N6_19 C7_19 H7B_19 109.5 . . ?
H7A_19 C7_19 H7B_19 109.5 . . ?
N6_19 C7_19 H7C_19 109.5 . . ?
H7A_19 C7_19 H7C_19 109.5 . . ?
H7B_19 C7_19 H7C_19 109.5 . . ?
N6_19 C8_19 H8A_19 109.5 . . ?
N6_19 C8_19 H8B_19 109.5 . . ?
H8A_19 C8_19 H8B_19 109.5 . . ?
N6_19 C8_19 H8C_19 109.5 . . ?
H8A_19 C8_19 H8C_19 109.5 . . ?
H8B_19 C8_19 H8C_19 109.5 . . ?
N13_1 Pd1_20 N6_20 178.1(19) . . ?
N13_1 Pd1_20 N3_20 95.3(16) . . ?
N6_20 Pd1_20 N3_20 83.4(18) . . ?
N13_1 Pd1_20 N45_2 85.3(14) . . ?
N6_20 Pd1_20 N45_2 96.2(17) . . ?
N3_20 Pd1_20 N45_2 173(2) . . ?
N3_20 C1_20 H1A_20 109.5 . . ?
N3_20 C1_20 H1B_20 109.5 . . ?
H1A_20 C1_20 H1B_20 109.5 . . ?
N3_20 C1_20 H1C_20 109.5 . . ?
H1A_20 C1_20 H1C_20 109.5 . . ?
H1B_20 C1_20 H1C_20 109.5 . . ?
N3_20 C2_20 H2A_20 109.5 . . ?
N3_20 C2_20 H2B_20 109.5 . . ?
H2A_20 C2_20 H2B_20 109.5 . . ?
N3_20 C2_20 H2C_20 109.5 . . ?
H2A_20 C2_20 H2C_20 109.5 . . ?
H2B_20 C2_20 H2C_20 109.5 . . ?
C2_20 N3_20 C4_20 109(3) . . ?
C2_20 N3_20 C1_20 110(3) . . ?
C4_20 N3_20 C1_20 108(3) . . ?
C2_20 N3_20 Pd1_20 103(4) . . ?
C4_20 N3_20 Pd1_20 116(3) . . ?
C1_20 N3_20 Pd1_20 111(4) . . ?
N3_20 C4_20 C5_20 108(5) . . ?
N3_20 C4_20 H4A_20 110.0 . . ?
C5_20 C4_20 H4A_20 110.0 . . ?
N3_20 C4_20 H4B_20 110.0 . . ?
C5_20 C4_20 H4B_20 110.0 . . ?
H4A_20 C4_20 H4B_20 108.4 . . ?
N6_20 C5_20 C4_20 111(5) . . ?
N6_20 C5_20 H5A_20 109.3 . . ?
C4_20 C5_20 H5A_20 109.3 . . ?
N6_20 C5_20 H5B_20 109.3 . . ?
C4_20 C5_20 H5B_20 109.3 . . ?
H5A_20 C5_20 H5B_20 108.0 . . ?
C5_20 N6_20 C8_20 104(3) . . ?
C5_20 N6_20 C7_20 102(3) . . ?
C8_20 N6_20 C7_20 102(3) . . ?
C5_20 N6_20 Pd1_20 113(3) . . ?
C8_20 N6_20 Pd1_20 125(4) . . ?
C7_20 N6_20 Pd1_20 108(4) . . ?
N6_20 C7_20 H7A_20 109.5 . . ?
N6_20 C7_20 H7B_20 109.5 . . ?
H7A_20 C7_20 H7B_20 109.5 . . ?
N6_20 C7_20 H7C_20 109.5 . . ?
H7A_20 C7_20 H7C_20 109.5 . . ?
H7B_20 C7_20 H7C_20 109.5 . . ?
N6_20 C8_20 H8A_20 109.5 . . ?
N6_20 C8_20 H8B_20 109.5 . . ?
H8A_20 C8_20 H8B_20 109.5 . . ?
N6_20 C8_20 H8C_20 109.5 . . ?
H8A_20 C8_20 H8C_20 109.5 . . ?
H8B_20 C8_20 H8C_20 109.5 . . ?

loop_
_geom_bond_atom_site_label_1
_geom_bond_atom_site_label_2
_geom_bond_distance
_geom_bond_site_symmetry_2
_geom_bond_publ_flag
O1 Mo9 1.75(3) . ?
O1 Mo44 2.01(3) . ?
Mo4 O6 1.65(4) . ?
Mo4 O4 1.86(4) . ?
Mo4 O128 1.99(4) . ?
Mo4 O24 2.03(4) . ?
Mo4 O34 2.05(4) . ?
Mo4 O27 2.34(4) . ?
Mo7 O25 1.77(4) . ?
Mo7 O22 1.85(4) . ?
Mo7 O11 1.92(4) . ?
Mo7 O13 1.96(4) . ?
Mo7 O4 1.97(4) . ?
Mo7 O27 2.49(4) . ?
Mo8 O18 1.80(4) . ?
Mo8 O30 1.86(4) . ?
Mo8 O36 1.93(4) . ?
Mo8 O123 1.94(4) . ?
Mo8 O19 2.03(4) . ?
Mo8 O9 2.40(4) . ?
Mo22 O15 1.75(4) . ?
Mo22 O17 1.88(4) . ?
Mo22 O10 1.89(4) . ?
Mo22 O26 1.92(4) . ?
Mo22 O80 2.01(4) . ?
Mo22 O8 2.28(4) . ?
Mo25 O14 1.54(4) . ?
Mo25 O39 1.82(4) . ?
Mo25 O24 1.82(4) . ?
Mo25 O17 1.91(4) . ?
Mo25 O13 1.92(4) . ?
Mo25 O27 2.44(4) . ?
Mo28 O23 1.72(4) . ?
Mo28 O80 1.87(4) . ?
Mo28 O33 1.91(4) . ?
Mo28 O5 1.94(4) . ?
Mo28 O22 1.95(4) . ?
Mo28 O8 2.40(4) . ?
O28 Mo3 1.75(4) . ?
O28 O125 1.81(5) . ?
O28 Mo34 2.24(3) . ?
Mo29 O34 1.84(4) . ?
Mo29 O31 1.87(3) . ?
Mo29 O35 1.88(4) . ?
Mo29 O122 1.94(4) . ?
Mo29 O32 1.98(4) . ?
Mo29 O12 2.29(3) . ?
Mo31 O29 1.78(4) . ?
Mo31 O128 1.83(4) . ?
Mo31 O32 1.84(4) . ?
Mo31 O37 1.92(2) . ?
Mo31 O36 1.97(4) . ?
Mo31 O9 2.30(4) . ?
Mo35 O7 1.78(4) . ?
Mo35 O5 1.90(4) . ?
Mo35 O122 1.95(4) . ?
Mo35 O11 2.00(4) . ?
Mo35 O3 2.01(4) . ?
Mo35 O12 2.36(4) . ?
Mo39 O16 1.80(4) . ?
Mo39 O123 1.82(4) . ?
Mo39 O26 1.83(4) . ?
Mo39 O37 1.92(3) . ?
Mo39 O39 2.06(4) . ?
Mo39 O9 2.47(4) . ?
Mo3 O92 1.64(3) . ?
Mo3 O125 1.92(3) . ?
Mo3 O98 1.93(4) . ?
Mo3 O95 1.98(4) . ?
Mo3 O96 2.35(3) . ?
Mo6 O89 1.75(4) . ?
Mo6 O102 1.85(4) . ?
Mo6 O126 1.90(3) . ?
Mo6 O84 1.93(4) . ?
Mo6 O87 1.93(4) . ?
Mo6 O83 2.36(3) . ?
Mo9 O54 1.71(4) . ?
Mo9 O58 1.91(3) . ?
Mo9 O60 1.97(4) . ?
Mo9 O50 1.98(4) . ?
Mo9 O59 2.34(4) . ?
Mo10 O117 1.80(4) . ?
Mo10 O113 1.89(4) . ?
Mo10 O105 1.93(4) . ?
Mo10 O85 1.94(4) . ?
Mo10 O106 1.99(4) . ?
Mo10 O108 2.25(3) . ?
Mo12 O88 1.71(4) . ?
Mo12 O87 1.86(4) . ?
Mo12 O114 1.87(4) . ?
Mo12 O112 1.96(4) . ?
Mo12 O251 1.96(4) . ?
Mo12 O107 2.38(3) . ?
Mo13 O90 1.70(3) . ?
Mo13 O105 1.85(4) . ?
Mo13 O112 1.89(4) . ?
Mo13 O82 1.94(4) . ?
Mo13 O102 1.97(4) . ?
Mo13 O108 2.35(3) . ?
Mo14 O63 1.71(4) . ?
Mo14 O64 1.90(4) . ?
Mo14 O49 1.93(4) . ?
Mo14 O76 1.95(4) . ?
Mo14 O47 1.96(4) . ?
Mo14 O75 2.37(3) . ?
Mo16 O44 1.68(4) . ?
Mo16 O49 1.87(4) . ?
Mo16 O45 1.93(4) . ?
Mo16 O121 1.94(4) . ?
Mo16 O40 1.95(4) . ?
Mo16 O55 2.20(4) . ?
Mo17 O81 1.78(4) . ?
Mo17 O101 1.82(4) . ?
Mo17 O85 1.93(4) . ?
Mo17 O82 1.95(3) . ?
Mo17 O86 1.95(3) . ?
Mo17 O108 2.31(3) . ?
Mo18 O43 1.81(4) . ?
Mo18 O48 1.82(4) . ?
Mo18 O40 1.82(4) . ?
Mo18 O74 1.96(4) . ?
Mo18 O41 1.97(4) . ?
Mo18 O55 2.28(4) . ?
Mo24 O115 1.71(4) . ?
Mo24 O98 1.84(3) . ?
Mo24 O118 1.88(4) . ?
Mo24 O116 2.02(4) . ?
Mo24 O114 2.04(4) . ?
Mo24 O107 2.28(3) . ?
Mo21 O67 1.71(4) . ?
Mo21 O72 1.80(4) . ?
Mo21 O61 1.84(4) . ?
Mo21 O121 1.84(4) . ?
Mo21 O64 1.91(4) . ?
Mo21 O56 2.33(4) . ?
Mo23 O57 1.67(4) . ?
Mo23 O51 1.86(4) . ?
Mo23 O65 1.87(4) . ?
Mo23 O58 1.91(4) . ?
Mo23 O76 1.93(4) . ?
Mo23 O75 2.26(4) . ?
Mo27 O68 1.69(4) . ?
Mo27 O70 1.82(3) . ?
Mo27 O200 1.98(4) . ?
Mo27 O72 2.00(4) . ?
Mo27 O66 2.02(4) . ?
Mo27 O56 2.35(3) . ?
Mo30 O111 1.64(4) . ?
Mo30 O99 1.82(4) . ?
Mo30 O106 1.86(4) . ?
Mo30 O95 1.93(4) . ?
Mo30 O119 1.95(4) . ?
Mo30 O96 2.23(3) . ?
Mo32 O38 1.58(4) . ?
Mo32 O100 1.84(4) . ?
Mo32 O84 1.90(4) . ?
Mo32 O93 1.96(4) . ?
Mo32 O101 1.98(4) . ?
Mo32 O83 2.34(3) . ?
Mo33 O97 1.73(3) . ?
Mo33 O93 1.90(4) . ?
Mo33 O125 1.92(3) . ?
Mo33 O118 1.93(4) . ?
Mo33 O126 1.95(3) . ?
Mo33 O83 2.25(3) . ?
Mo34 O91 1.62(4) . ?
Mo34 O86 1.90(3) . ?
Mo34 O119 1.91(4) . ?
Mo34 O100 1.97(4) . ?
Mo34 O96 2.35(4) . ?
Mo36 O42 1.64(4) . ?
Mo36 O41 1.85(4) . ?
Mo36 O46 1.89(4) . ?
Mo36 O50 1.94(4) . ?
Mo36 O69 1.96(4) . ?
Mo36 O59 2.22(4) . ?
Mo37 O103 1.70(4) . ?
Mo37 O251 1.90(4) . ?
Mo37 O113 1.92(4) . ?
Mo37 O116 1.93(4) . ?
Mo37 O99 2.05(4) . ?
Mo37 O107 2.35(3) . ?
Mo38 O71 1.73(4) . ?
Mo38 O200 1.79(4) . ?
Mo38 O45 1.84(4) . ?
Mo38 O120 1.88(3) . ?
Mo38 O74 1.94(4) . ?
Mo38 O55 2.26(3) . ?
Mo40 O127 1.68(4) . ?
Mo40 O66 1.85(4) . ?
Mo40 O60 1.86(4) . ?
Mo40 O65 1.94(4) . ?
Mo40 O61 1.98(4) . ?
Mo40 O56 2.24(4) . ?
Mo41 O62 1.78(4) . ?
Mo41 O47 1.87(4) . ?
Mo41 O48 1.96(4) . ?
Mo41 O46 1.96(4) . ?
Mo41 O51 2.01(4) . ?
Mo41 O75 2.27(4) . ?
Mo42 O2 1.66(4) . ?
Mo42 O21 1.87(4) . ?
Mo42 O3 1.95(4) . ?
Mo42 O30 1.96(4) . ?
Mo42 O35 2.02(4) . ?
Mo42 O12 2.44(4) . ?
Mo44 O52 1.65(4) . ?
Mo44 O69 1.93(3) . ?
Mo44 O120 1.96(3) . ?
Mo44 O70 1.99(3) . ?
Mo44 O59 2.31(3) . ?
Mo45 O20 1.66(4) . ?
Mo45 O19 1.84(4) . ?
Mo45 O10 1.86(4) . ?
Mo45 O33 1.95(4) . ?
Mo45 O21 1.96(4) . ?
Mo45 O8 2.37(4) . ?
O8 Si78 1.62(4) . ?
O9 Si78 1.57(4) . ?
Si10 O96 1.65(4) . ?
Si10 O107 1.65(4) . ?
Si10 O83 1.66(4) . ?
Si10 O108 1.69(4) . ?
O12 Si78 1.60(4) . ?
O27 Si78 1.48(4) . ?
O55 Si77 1.78(4) . ?
O56 Si77 1.67(4) . ?
O59 Si77 1.72(4) . ?
O75 Si77 1.67(4) . ?
N1_1 C2_1 1.3900 . ?
N1_1 C6_1 1.3900 . ?
N1_1 Pd1_14 2.09(3) . ?
C2_1 C3_1 1.3900 . ?
C2_1 H2_1 0.9500 . ?
C3_1 C4_1 1.3900 . ?
C3_1 H3_1 0.9500 . ?
C4_1 C5_1 1.3900 . ?
C4_1 C9_1 1.45(4) . ?
C5_1 C6_1 1.3900 . ?
C5_1 H5_1 0.9500 . ?
C6_1 H6_1 0.9500 . ?
N13_1 C14_1 1.3900 . ?
N13_1 C18_1 1.3900 . ?
N13_1 Pd1_20 2.03(3) . ?
C14_1 C15_1 1.3900 . ?
C14_1 H14_1 0.9500 . ?
C15_1 C16_1 1.3900 . ?
C15_1 H15_1 0.9500 . ?
C16_1 C17_1 1.3900 . ?
C16_1 C7_1 1.42(4) . ?
C17_1 C18_1 1.3900 . ?
C17_1 H17_1 0.9500 . ?
C18_1 H18_1 0.9500 . ?
C7_1 N8_1 1.3900 . ?
C7_1 N12_1 1.3900 . ?
N8_1 C9_1 1.3900 . ?
C9_1 N10_1 1.3900 . ?
N10_1 C11_1 1.3900 . ?
C11_1 C22_1 1.32(4) . ?
C11_1 N12_1 1.3900 . ?
N19_1 C20_1 1.3900 . ?
N19_1 C24_1 1.3900 . ?
N19_1 C25_1 1.54(6) . ?
C20_1 C21_1 1.3900 . ?
C20_1 H20_1 0.9500 . ?
C21_1 C22_1 1.3900 . ?
C21_1 H21_1 0.9500 . ?
C22_1 C23_1 1.3900 . ?
C23_1 C24_1 1.3900 . ?
C23_1 H23_1 0.9500 . ?
C24_1 H24_1 0.9500 . ?
C25_1 C26_1 1.54(6) . ?
C25_1 H25A_1 0.9900 . ?
C25_1 H25B_1 0.9900 . ?
C26_1 C27_1 1.3900 . ?
C26_1 C31_1 1.3900 . ?
C27_1 C28_1 1.3900 . ?
C27_1 H27_1 0.9500 . ?
C28_1 C29_1 1.3900 . ?
C28_1 H28_1 0.9500 . ?
C29_1 C30_1 1.3900 . ?
C29_1 C32_1 1.60(6) . ?
C30_1 C31_1 1.3900 . ?
C30_1 H30_1 0.9500 . ?
C31_1 H31_1 0.9500 . ?
C32_1 N33_1 1.49(6) . ?
C32_1 H32A_1 0.9900 . ?
C32_1 H32B_1 0.9900 . ?
N33_1 C34_1 1.3900 . ?
N33_1 C38_1 1.3900 . ?
C34_1 C35_1 1.3900 . ?
C34_1 H34_1 0.9500 . ?
C35_1 C36_1 1.3900 . ?
C35_1 H35_1 0.9500 . ?
C36_1 C39_1 1.37(4) . ?
C36_1 C37_1 1.3900 . ?
C37_1 C38_1 1.3900 . ?
C37_1 H37_1 0.9500 . ?
C38_1 H38_1 0.9500 . ?
C39_1 N40_1 1.3900 . ?
C39_1 N44_1 1.3900 . ?
N40_1 C41_1 1.3900 . ?
C41_1 N42_1 1.3900 . ?
C41_1 C48_1 1.42(4) . ?
N42_1 C43_1 1.3900 . ?
C43_1 C54_1 1.36(3) . ?
C43_1 N44_1 1.3900 . ?
N45_1 C46_1 1.3900 . ?
N45_1 C50_1 1.3900 . ?
N45_1 Pd1_14 2.00(3) . ?
C46_1 C47_1 1.3900 . ?
C46_1 H46_1 0.9500 . ?
C47_1 C48_1 1.3900 . ?
C47_1 H47_1 0.9500 . ?
C48_1 C49_1 1.3900 . ?
C49_1 C50_1 1.3900 . ?
C49_1 H49_1 0.9500 . ?
C50_1 H50_1 0.9500 . ?
N51_1 C52_1 1.3900 . ?
N51_1 C56_1 1.3900 . ?
N51_1 Pd1_10 2.08(3) . ?
C52_1 C53_1 1.3900 . ?
C52_1 H52_1 0.9500 . ?
C53_1 C54_1 1.3900 . ?
C53_1 H53_1 0.9500 . ?
C54_1 C55_1 1.3900 . ?
C55_1 C56_1 1.3900 . ?
C55_1 H55_1 0.9500 . ?
C56_1 H56_1 0.9500 . ?
N1_2 C2_2 1.3900 . ?
N1_2 C6_2 1.3900 . ?
N1_2 Pd1_19 1.99(3) . ?
C2_2 C3_2 1.3900 . ?
C2_2 H2_2 0.9500 . ?
C3_2 C4_2 1.3900 . ?
C3_2 H3_2 0.9500 . ?
C4_2 C5_2 1.3900 . ?
C4_2 C7_2 1.46(4) . ?
C5_2 C6_2 1.3900 . ?
C5_2 H5_2 0.9500 . ?
C6_2 H6_2 0.9500 . ?
C7_2 N8_2 1.3900 . ?
C7_2 N12_2 1.3900 . ?
N8_2 C9_2 1.3900 . ?
C9_2 C22_2 1.26(4) . ?
C9_2 N10_2 1.3900 . ?
N10_2 C11_2 1.3900 . ?
C11_2 C16_2 1.38(4) . ?
C11_2 N12_2 1.3900 . ?
N13_2 C14_2 1.3900 . ?
N13_2 C18_2 1.3900 . ?
N13_2 Pd1_10 2.08(3) . ?
C14_2 C15_2 1.3900 . ?
C14_2 H14_2 0.9500 . ?
C15_2 C16_2 1.3900 . ?
C15_2 H15_2 0.9500 . ?
C16_2 C17_2 1.3900 . ?
C17_2 C18_2 1.3900 . ?
C17_2 H17_2 0.9500 . ?
C18_2 H18_2 0.9500 . ?
N19_2 C20_2 1.3900 . ?
N19_2 C24_2 1.3900 . ?
N19_2 C25_2 1.46(6) . ?
C20_2 C21_2 1.3900 . ?
C20_2 H20_2 0.9500 . ?
C21_2 C22_2 1.3900 . ?
C21_2 H21_2 0.9500 . ?
C22_2 C23_2 1.3900 . ?
C23_2 C24_2 1.3900 . ?
C23_2 H23_2 0.9500 . ?
C24_2 H24_2 0.9500 . ?
C25_2 C26_2 1.51(3) . ?
C25_2 H25A_2 0.9900 . ?
C25_2 H25B_2 0.9900 . ?
C26_2 C27_2 1.3900 . ?
C26_2 C31_2 1.3900 . ?
C27_2 C28_2 1.3900 . ?
C27_2 H27_2 0.9500 . ?
C28_2 C29_2 1.3900 . ?
C28_2 H28_2 0.9500 . ?
C29_2 C30_2 1.3900 . ?
C29_2 C32_2 1.51(7) . ?
C30_2 C31_2 1.3900 . ?
C30_2 H30_2 0.9500 . ?
C31_2 H31_2 0.9500 . ?
C32_2 N33_2 1.50(6) . ?
C32_2 H32A_2 0.9900 . ?
C32_2 H32B_2 0.9900 . ?
N33_2 C34_2 1.3900 . ?
N33_2 C38_2 1.3900 . ?
C34_2 C35_2 1.3900 . ?
C34_2 H34_2 0.9500 . ?
C35_2 C36_2 1.3900 . ?
C35_2 H35_2 0.9500 . ?
C36_2 C37_2 1.3900 . ?
C36_2 C39_2 1.40(4) . ?
C37_2 C38_2 1.3900 . ?
C37_2 H37_2 0.9500 . ?
C38_2 H38_2 0.9500 . ?
C39_2 N40_2 1.3900 . ?
C39_2 N44_2 1.3900 . ?
N40_2 C41_2 1.3900 . ?
C41_2 C48_2 1.30(4) . ?
C41_2 N42_2 1.3900 . ?
N42_2 C43_2 1.3900 . ?
C43_2 N44_2 1.3900 . ?
C43_2 C54_2 1.45(4) . ?
N45_2 C46_2 1.3900 . ?
N45_2 C50_2 1.3900 . ?
N45_2 Pd1_20 2.10(3) . ?
C46_2 C47_2 1.3900 . ?
C46_2 H46_2 0.9500 . ?
C47_2 C48_2 1.3900 . ?
C47_2 H47_2 0.9500 . ?
C48_2 C49_2 1.3900 . ?
C49_2 C50_2 1.3900 . ?
C49_2 H49_2 0.9500 . ?
C50_2 H50_2 0.9500 . ?
N51_2 C52_2 1.3900 . ?
N51_2 C56_2 1.3900 . ?
N51_2 Pd1_19 2.01(3) . ?
C52_2 C53_2 1.3900 . ?
C52_2 H52_2 0.9500 . ?
C53_2 C54_2 1.3900 . ?
C53_2 H53_2 0.9500 . ?
C54_2 C55_2 1.3900 . ?
C55_2 C56_2 1.3900 . ?
C55_2 H55_2 0.9500 . ?
C56_2 H56_2 0.9500 . ?
N1_3 C2_3 1.3900 . ?
N1_3 C6_3 1.3900 . ?
N1_3 Pd1_13 2.04(3) . ?
C2_3 C3_3 1.3900 . ?
C2_3 H2_3 0.9500 . ?
C3_3 C4_3 1.3900 . ?
C3_3 H3_3 0.9500 . ?
C4_3 C5_3 1.3900 . ?
C4_3 C7_3 1.40(3) . ?
C5_3 C6_3 1.3900 . ?
C5_3 H5_3 0.9500 . ?
C6_3 H6_3 0.9500 . ?
N13_3 C14_3 1.3900 . ?
N13_3 C18_3 1.3900 . ?
N13_3 C25_3 1.50(3) . ?
C14_3 C15_3 1.3900 . ?
C14_3 H14_3 0.9500 . ?
C15_3 C16_3 1.3900 . ?
C15_3 H15_3 0.9500 . ?
C16_3 C17_3 1.3900 . ?
C16_3 C11_3 1.44(3) . ?
C17_3 C18_3 1.3900 . ?
C17_3 H17_3 0.9500 . ?
C18_3 H18_3 0.9500 . ?
N19_3 C20_3 1.3900 . ?
N19_3 C24_3 1.3900 . ?
N19_3 Pd1_16 2.036(12) . ?
C20_3 C21_3 1.3900 . ?
C20_3 H20_3 0.9500 . ?
C21_3 C22_3 1.3900 . ?
C21_3 H21_3 0.9500 . ?
C22_3 C23_3 1.3900 . ?
C22_3 C9_3 1.40(3) . ?
C23_3 C24_3 1.3900 . ?
C23_3 H23_3 0.9500 . ?
C24_3 H24_3 0.9500 . ?
C7_3 N8_3 1.3900 . ?
C7_3 N12_3 1.3900 . ?
N8_3 C9_3 1.3900 . ?
C9_3 N10_3 1.3900 . ?
N10_3 C11_3 1.3900 . ?
C11_3 N12_3 1.3900 . ?
C26_3 C27_3 1.3900 . ?
C26_3 C31_3 1.3900 . ?
C26_3 C25_3 1.45(6) . ?
C27_3 C28_3 1.3900 . ?
C27_3 H27_3 0.9500 . ?
C28_3 C29_3 1.3900 . ?
C28_3 H28_3 0.9500 . ?
C29_3 C30_3 1.3900 . ?
C29_3 C32_5 1.47(6) . ?
C30_3 C31_3 1.3900 . ?
C30_3 H30_3 0.9500 . ?
C31_3 H31_3 0.9500 . ?
N33_3 C34_3 1.3900 . ?
N33_3 C38_3 1.3900 . ?
N33_3 C32_5 1.50(6) . ?
C34_3 C35_3 1.3900 . ?
C34_3 H34_3 0.9500 . ?
C35_3 C36_3 1.3900 . ?
C35_3 H35_3 0.9500 . ?
C36_3 C37_3 1.3900 . ?
C36_3 C39_3 1.41(4) . ?
C37_3 C38_3 1.3900 . ?
C37_3 H37_3 0.9500 . ?
C38_3 H38_3 0.9500 . ?
C39_3 N40_3 1.3900 . ?
C39_3 N44_3 1.3900 . ?
N40_3 C41_3 1.3900 . ?
C41_3 N42_3 1.3900 . ?
C41_3 C54_3 1.41(4) . ?
N42_3 C43_3 1.3900 . ?
C43_3 C48_6 1.36(4) . ?
C43_3 N44_3 1.3900 . ?
N51_3 C52_3 1.3900 . ?
N51_3 C56_3 1.3900 . ?
N51_3 Pd1_16 2.016(13) . ?
C52_3 C53_3 1.3900 . ?
C52_3 H52_3 0.9500 . ?
C53_3 C54_3 1.3900 . ?
C53_3 H53_3 0.9500 . ?
C54_3 C55_3 1.3900 . ?
C55_3 C56_3 1.3900 . ?
C55_3 H55_3 0.9500 . ?
C56_3 H56_3 0.9500 . ?
C25_3 H25A_3 0.9900 . ?
C25_3 H25B_3 0.9900 . ?
N1_4 C2_4 1.3900 . ?
N1_4 C6_4 1.3900 . ?
N1_4 Pd1_9 2.06(3) . ?
C2_4 C3_4 1.3900 . ?
C2_4 H2_4 0.9500 . ?
C3_4 C4_4 1.3900 . ?
C3_4 H3_4 0.9500 . ?
C4_4 N8_4 1.38(3) . ?
C4_4 C5_4 1.3900 . ?
C5_4 C6_4 1.3900 . ?
C5_4 H5_4 0.9500 . ?
C6_4 H6_4 0.9500 . ?
C7_4 N8_4 1.3900 . ?
C7_4 N12_4 1.3900 . ?
N8_4 C9_4 1.3900 . ?
C9_4 N10_4 1.3900 . ?
N10_4 C11_4 1.3900 . ?
N10_4 C22_4 1.56(6) . ?
C11_4 N12_4 1.3900 . ?
N12_4 C16_4 1.42(4) . ?
N13_4 C14_4 1.3900 . ?
N13_4 C18_4 1.3900 . ?
N13_4 Pd1_11 1.97(3) . ?
C14_4 C15_4 1.3900 . ?
C14_4 H14_4 0.9500 . ?
C15_4 C16_4 1.3900 . ?
C15_4 H15_4 0.9500 . ?
C16_4 C17_4 1.3900 . ?
C17_4 C18_4 1.3900 . ?
C17_4 H17_4 0.9500 . ?
C18_4 H18_4 0.9500 . ?
N19_4 C24_4 1.33(6) . ?
N19_4 C20_4 1.40(6) . ?
N19_4 C25_4 1.60(7) . ?
C20_4 C21_4 1.40(7) . ?
C20_4 H20_4 0.9500 . ?
C21_4 C22_4 1.29(7) . ?
C21_4 H21_4 0.9500 . ?
C22_4 C23_4 1.37(7) . ?
C23_4 C24_4 1.32(7) . ?
C23_4 H23_4 0.9500 . ?
C24_4 H24_4 0.9500 . ?
C25_4 C26_4 1.43(7) . ?
C25_4 H25A_4 0.9900 . ?
C25_4 H25B_4 0.9900 . ?
C26_4 C31_4 1.38(7) . ?
C26_4 C27_4 1.40(7) . ?
C27_4 C28_4 1.37(6) . ?
C27_4 H27_4 0.9500 . ?
C28_4 C29_4 1.29(6) . ?
C28_4 H28_4 0.9500 . ?
C29_4 C30_4 1.47(7) . ?
C29_4 C32_4 1.51(7) . ?
C30_4 C31_4 1.39(6) . ?
C30_4 H30_4 0.9500 . ?
C31_4 H31_4 0.9500 . ?
C32_4 N33_4 1.55(7) . ?
C32_4 H32A_4 0.9900 . ?
C32_4 H32B_4 0.9900 . ?
N33_4 C38_4 1.43(6) . ?
N33_4 C34_4 1.49(6) . ?
C34_4 C35_4 1.28(7) . ?
C34_4 H34_4 0.9500 . ?
C35_4 C36_4 1.42(7) . ?
C35_4 H35_4 0.9500 . ?
C36_4 C39_4 1.32(6) . ?
C36_4 C37_4 1.48(7) . ?
C37_4 C38_4 1.37(7) . ?
C37_4 H37_4 0.9500 . ?
C38_4 H38_4 0.9500 . ?
C39_4 N40_4 1.3900 . ?
C39_4 N44_4 1.3900 . ?
N40_4 C41_4 1.3900 . ?
C41_4 N42_4 1.3900 . ?
C41_4 C48_4 1.39(7) . ?
N42_4 C43_4 1.3900 . ?
C43_4 N44_4 1.3900 . ?
C43_4 C54_4 1.43(7) . ?
N45_4 C46_4 1.43(8) . ?
N45_4 C50_4 1.47(8) . ?
N45_4 Pd1_18 2.11(5) . ?
C46_4 C47_4 1.47(8) . ?
C46_4 H46_4 0.9500 . ?
C47_4 C48_4 1.31(8) . ?
C47_4 H47_4 0.9500 . ?
C48_4 C49_4 1.47(9) . ?
C49_4 C50_4 1.28(7) . ?
C49_4 H49_4 0.9500 . ?
C50_4 H50_4 0.9500 . ?
N51_4 C56_4 1.39(8) . ?
N51_4 C52_4 1.43(8) . ?
N51_4 Pd1_9 2.19(5) . ?
C52_4 C53_4 1.49(8) . ?
C52_4 H52_4 0.9500 . ?
C53_4 C54_4 1.34(8) . ?
C53_4 H53_4 0.9500 . ?
C54_4 C55_4 1.50(9) . ?
C55_4 C56_4 1.44(8) . ?
C55_4 H55_4 0.9500 . ?
C56_4 H56_4 0.9500 . ?
N1_5 C2_5 1.3900 . ?
N1_5 C6_5 1.3900 . ?
N1_5 Pd1_8 2.06(3) . ?
C2_5 C3_5 1.3900 . ?
C2_5 H2_5 0.9500 . ?
C3_5 C4_5 1.3900 . ?
C3_5 H3_5 0.9500 . ?
C4_5 C7_5 1.29(4) . ?
C4_5 C5_5 1.3900 . ?
C5_5 C6_5 1.3900 . ?
C5_5 H5_5 0.9500 . ?
C6_5 H6_5 0.9500 . ?
C7_5 N8_5 1.3900 . ?
C7_5 N12_5 1.3900 . ?
N8_5 C9_5 1.3900 . ?
C9_5 N10_5 1.3900 . ?
C9_5 C16_5 1.43(4) . ?
N10_5 C11_5 1.3900 . ?
C11_5 C22_5 1.39(4) . ?
C11_5 N12_5 1.3900 . ?
N13_5 C14_5 1.3900 . ?
N13_5 C18_5 1.3900 . ?
N13_5 Pd1_18 1.99(3) . ?
C14_5 C15_5 1.3900 . ?
C14_5 H14_5 0.9500 . ?
C15_5 C16_5 1.3900 . ?
C15_5 H15_5 0.9500 . ?
C16_5 C17_5 1.3900 . ?
C17_5 C18_5 1.3900 . ?
C17_5 H17_5 0.9500 . ?
C18_5 H18_5 0.9500 . ?
N19_5 C20_5 1.3900 . ?
N19_5 C24_5 1.3900 . ?
N19_5 C25_5 1.47(3) . ?
C20_5 C21_5 1.3900 . ?
C20_5 H20_5 0.9500 . ?
C21_5 C22_5 1.3900 . ?
C21_5 H21_5 0.9500 . ?
C22_5 C23_5 1.3900 . ?
C23_5 C24_5 1.3900 . ?
C23_5 H23_5 0.9500 . ?
C24_5 H24_5 0.9500 . ?
C25_5 C26_5 1.61(7) . ?
C25_5 H25A_5 0.9900 . ?
C25_5 H25B_5 0.9900 . ?
C26_5 C27_5 1.3900 . ?
C26_5 C31_5 1.3900 . ?
C27_5 C28_5 1.3900 . ?
C27_5 H27_5 0.9500 . ?
C28_5 C29_5 1.3900 . ?
C28_5 H28_5 0.9500 . ?
C29_5 C30_5 1.3900 . ?
C29_5 C32_6 1.402(17) . ?
C30_5 C31_5 1.3900 . ?
C30_5 H30_5 0.9500 . ?
C31_5 H31_5 0.9500 . ?
C32_5 H32A_5 0.9900 . ?
C32_5 H32B_5 0.9900 . ?
N33_5 C34_5 1.3900 . ?
N33_5 C38_5 1.3900 . ?
N33_5 C32_6 1.55(7) . ?
C34_5 C35_5 1.3900 . ?
C34_5 H34_5 0.9500 . ?
C35_5 C36_5 1.3900 . ?
C35_5 H35_5 0.9500 . ?
C36_5 C39_5 1.34(4) . ?
C36_5 C37_5 1.3900 . ?
C37_5 C38_5 1.3900 . ?
C37_5 H37_5 0.9500 . ?
C38_5 H38_5 0.9500 . ?
C39_5 N40_5 1.3900 . ?
C39_5 N44_5 1.3900 . ?
N40_5 C41_5 1.3900 . ?
C41_5 C54_5 1.26(4) . ?
C41_5 N42_5 1.3900 . ?
N42_5 C43_5 1.3900 . ?
C43_5 N44_5 1.3900 . ?
C43_5 C46_5 1.50(4) . ?
N51_5 C52_5 1.3900 . ?
N51_5 C56_5 1.3900 . ?
N51_5 Pd1_8 2.12(3) . ?
C52_5 C53_5 1.3900 . ?
C52_5 H52_5 0.9500 . ?
C53_5 C54_5 1.3900 . ?
C53_5 H53_5 0.9500 . ?
C54_5 C55_5 1.3900 . ?
C55_5 C56_5 1.3900 . ?
C55_5 H55_5 0.9500 . ?
C56_5 H56_5 0.9500 . ?
N43_5 C44_5 1.3900 . ?
N43_5 C48_5 1.3900 . ?
N43_5 Pd1_11 1.97(2) . ?
C44_5 C45_5 1.3900 . ?
C44_5 H44_5 0.9500 . ?
C45_5 C46_5 1.3900 . ?
C45_5 H45_5 0.9500 . ?
C46_5 C47_5 1.3900 . ?
C47_5 C48_5 1.3900 . ?
C47_5 H47_5 0.9500 . ?
C48_5 H48_5 0.9500 . ?
N45_6 C46_6 1.3900 . ?
N45_6 C50_6 1.3900 . ?
N45_6 Pd1_17 2.08(3) . ?
C46_6 C47_6 1.3900 . ?
C46_6 H46_6 0.9500 . ?
C47_6 C48_6 1.3900 . ?
C47_6 H47_6 0.9500 . ?
C48_6 C49_6 1.3900 . ?
C49_6 C50_6 1.3900 . ?
C49_6 H49_6 0.9500 . ?
C50_6 H50_6 0.9500 . ?
C32_6 H32A_6 0.9900 . ?
C32_6 H32B_6 0.9900 . ?
N1_7 C2_7 1.3900 . ?
N1_7 C6_7 1.3900 . ?
N1_7 Pd1_12 2.03(3) . ?
C2_7 C3_7 1.3900 . ?
C2_7 H2_7 0.9500 . ?
C3_7 C4_7 1.3900 . ?
C3_7 H3_7 0.9500 . ?
C4_7 N8_7 1.29(4) . ?
C4_7 C5_7 1.3900 . ?
C5_7 C6_7 1.3900 . ?
C5_7 H5_7 0.9500 . ?
C6_7 H6_7 0.9500 . ?
C7_7 N8_7 1.3900 . ?
C7_7 N12_7 1.3900 . ?
N8_7 C9_7 1.3900 . ?
C9_7 N10_7 1.3900 . ?
N10_7 C11_7 1.3900 . ?
N10_7 C22_7 1.42(4) . ?
C11_7 N12_7 1.3900 . ?
N12_7 C16_7 1.42(4) . ?
N13_7 C14_7 1.3900 . ?
N13_7 C18_7 1.3900 . ?
N13_7 Pd1_17 1.99(3) . ?
C14_7 C15_7 1.3900 . ?
C14_7 H14_7 0.9500 . ?
C15_7 C16_7 1.3900 . ?
C15_7 H15_7 0.9500 . ?
C16_7 C17_7 1.3900 . ?
C17_7 C18_7 1.3900 . ?
C17_7 H17_7 0.9500 . ?
C18_7 H18_7 0.9500 . ?
N19_7 C20_7 1.3900 . ?
N19_7 C24_7 1.3900 . ?
N19_7 C25_7 1.44(6) . ?
C20_7 C21_7 1.3900 . ?
C20_7 H20_7 0.9500 . ?
C21_7 C22_7 1.3900 . ?
C21_7 H21_7 0.9500 . ?
C22_7 C23_7 1.3900 . ?
C23_7 C24_7 1.3900 . ?
C23_7 H23_7 0.9500 . ?
C24_7 H24_7 0.9500 . ?
C25_7 C26_7 1.66(6) . ?
C25_7 H25A_7 0.9900 . ?
C25_7 H25B_7 0.9900 . ?
C26_7 C27_7 1.3900 . ?
C26_7 C31_7 1.3900 . ?
C27_7 C28_7 1.3900 . ?
C27_7 H27_7 0.9500 . ?
C28_7 C29_7 1.3900 . ?
C28_7 H28_7 0.9500 . ?
C29_7 C32_7 1.36(6) . ?
C29_7 C30_7 1.3900 . ?
C30_7 C31_7 1.3900 . ?
C30_7 H30_7 0.9500 . ?
C31_7 H31_7 0.9500 . ?
C32_7 N33_7 1.49(3) . ?
C32_7 H32A_7 0.9900 . ?
C32_7 H32B_7 0.9900 . ?
N33_7 C34_7 1.3900 . ?
N33_7 C38_7 1.3900 . ?
C34_7 C35_7 1.3900 . ?
C34_7 H34_7 0.9500 . ?
C35_7 C36_7 1.3900 . ?
C35_7 H35_7 0.9500 . ?
C36_7 C37_7 1.3900 . ?
C36_7 C39_7 1.42(4) . ?
C37_7 C38_7 1.3900 . ?
C37_7 H37_7 0.9500 . ?
C38_7 H38_7 0.9500 . ?
C39_7 N40_7 1.3900 . ?
C39_7 N44_7 1.3900 . ?
N40_7 C41_7 1.3900 . ?
C41_7 C48_7 1.33(3) . ?
C41_7 N42_7 1.3900 . ?
N42_7 C43_7 1.3900 . ?
C43_7 N44_7 1.3900 . ?
C43_7 C54_7 1.43(3) . ?
N45_7 C50_7 1.3900 . ?
N45_7 C46_7 1.3900 . ?
N45_7 Pd1_13 2.05(3) . ?
C46_7 C47_7 1.3900 . ?
C46_7 H46_7 0.9500 . ?
C47_7 C48_7 1.3900 . ?
C47_7 H47_7 0.9500 . ?
C48_7 C49_7 1.3900 . ?
C49_7 C50_7 1.3900 . ?
C49_7 H49_7 0.9500 . ?
C50_7 H50_7 0.9500 . ?
N51_7 C52_7 1.3900 . ?
N51_7 C56_7 1.3900 . ?
N51_7 Pd1_12 1.99(3) . ?
C52_7 C53_7 1.3900 . ?
C52_7 H52_7 0.9500 . ?
C53_7 C54_7 1.3900 . ?
C53_7 H53_7 0.9500 . ?
C54_7 C55_7 1.3900 . ?
C55_7 C56_7 1.3900 . ?
C55_7 H55_7 0.9500 . ?
C56_7 H56_7 0.9500 . ?
Pd1_8 N6_8 2.14(4) . ?
Pd1_8 N3_8 2.20(4) . ?
C1_8 N3_8 1.54(2) . ?
C1_8 H1A_8 0.9800 . ?
C1_8 H1B_8 0.9800 . ?
C1_8 H1C_8 0.9800 . ?
C2_8 N3_8 1.54(2) . ?
C2_8 H2A_8 0.9800 . ?
C2_8 H2B_8 0.9800 . ?
C2_8 H2C_8 0.9800 . ?
N3_8 C4_8 1.51(2) . ?
C4_8 C5_8 1.51(2) . ?
C4_8 H4A_8 0.9900 . ?
C4_8 H4B_8 0.9900 . ?
C5_8 N6_8 1.50(2) . ?
C5_8 H5A_8 0.9900 . ?
C5_8 H5B_8 0.9900 . ?
N6_8 C8_8 1.53(2) . ?
N6_8 C7_8 1.53(2) . ?
C7_8 H7A_8 0.9800 . ?
C7_8 H7B_8 0.9800 . ?
C7_8 H7C_8 0.9800 . ?
C8_8 H8A_8 0.9800 . ?
C8_8 H8B_8 0.9800 . ?
C8_8 H8C_8 0.9800 . ?
Pd1_9 N6_9 2.02(4) . ?
Pd1_9 N3_9 2.17(4) . ?
C1_9 N3_9 1.55(2) . ?
C1_9 H1A_9 0.9800 . ?
C1_9 H1B_9 0.9800 . ?
C1_9 H1C_9 0.9800 . ?
C2_9 N3_9 1.53(2) . ?
C2_9 H2A_9 0.9800 . ?
C2_9 H2B_9 0.9800 . ?
C2_9 H2C_9 0.9800 . ?
N3_9 C4_9 1.53(2) . ?
C4_9 C5_9 1.50(3) . ?
C4_9 H4A_9 0.9900 . ?
C4_9 H4B_9 0.9900 . ?
C5_9 N6_9 1.52(2) . ?
C5_9 H5A_9 0.9900 . ?
C5_9 H5B_9 0.9900 . ?
N6_9 C7_9 1.52(2) . ?
N6_9 C8_9 1.52(2) . ?
C7_9 H7A_9 0.9800 . ?
C7_9 H7B_9 0.9800 . ?
C7_9 H7C_9 0.9800 . ?
C8_9 H8A_9 0.9800 . ?
C8_9 H8B_9 0.9800 . ?
C8_9 H8C_9 0.9800 . ?
Pd1_10 N3_10 2.10(3) . ?
Pd1_10 N6_10 2.11(3) . ?
C1_10 N3_10 1.54(2) . ?
C1_10 H1A_10 0.9800 . ?
C1_10 H1B_10 0.9800 . ?
C1_10 H1C_10 0.9800 . ?
C2_10 N3_10 1.51(2) . ?
C2_10 H2A_10 0.9800 . ?
C2_10 H2B_10 0.9800 . ?
C2_10 H2C_10 0.9800 . ?
N3_10 C4_10 1.53(2) . ?
C4_10 C5_10 1.50(2) . ?
C4_10 H4A_10 0.9900 . ?
C4_10 H4B_10 0.9900 . ?
C5_10 N6_10 1.51(2) . ?
C5_10 H5A_10 0.9900 . ?
C5_10 H5B_10 0.9900 . ?
N6_10 C8_10 1.51(2) . ?
N6_10 C7_10 1.52(2) . ?
C7_10 H7A_10 0.9800 . ?
C7_10 H7B_10 0.9800 . ?
C7_10 H7C_10 0.9800 . ?
C8_10 H8A_10 0.9800 . ?
C8_10 H8B_10 0.9800 . ?
C8_10 H8C_10 0.9800 . ?
Pd1_11 N3_11 2.09(4) . ?
Pd1_11 N6_11 2.13(4) . ?
C1_11 N3_11 1.54(2) . ?
C1_11 H1A_11 0.9800 . ?
C1_11 H1B_11 0.9800 . ?
C1_11 H1C_11 0.9800 . ?
C2_11 N3_11 1.54(2) . ?
C2_11 H2A_11 0.9800 . ?
C2_11 H2B_11 0.9800 . ?
C2_11 H2C_11 0.9800 . ?
N3_11 C4_11 1.53(2) . ?
C4_11 C5_11 1.49(3) . ?
C4_11 H4A_11 0.9900 . ?
C4_11 H4B_11 0.9900 . ?
C5_11 N6_11 1.52(2) . ?
C5_11 H5A_11 0.9900 . ?
C5_11 H5B_11 0.9900 . ?
N6_11 C8_11 1.52(2) . ?
N6_11 C7_11 1.52(2) . ?
C7_11 H7A_11 0.9800 . ?
C7_11 H7B_11 0.9800 . ?
C7_11 H7C_11 0.9800 . ?
C8_11 H8A_11 0.9800 . ?
C8_11 H8B_11 0.9800 . ?
C8_11 H8C_11 0.9800 . ?
Pd1_12 N6_12 2.13(4) . ?
Pd1_12 N3_12 2.15(4) . ?
C1_12 N3_12 1.52(2) . ?
C1_12 H1A_12 0.9800 . ?
C1_12 H1B_12 0.9800 . ?
C1_12 H1C_12 0.9800 . ?
C2_12 N3_12 1.54(2) . ?
C2_12 H2A_12 0.9800 . ?
C2_12 H2B_12 0.9800 . ?
C2_12 H2C_12 0.9800 . ?
N3_12 C4_12 1.53(2) . ?
C4_12 C5_12 1.49(3) . ?
C4_12 H4A_12 0.9900 . ?
C4_12 H4B_12 0.9900 . ?
C5_12 N6_12 1.52(2) . ?
C5_12 H5A_12 0.9900 . ?
C5_12 H5B_12 0.9900 . ?
N6_12 C7_12 1.51(3) . ?
N6_12 C8_12 1.53(2) . ?
C7_12 H7A_12 0.9800 . ?
C7_12 H7B_12 0.9800 . ?
C7_12 H7C_12 0.9800 . ?
C8_12 H8A_12 0.9800 . ?
C8_12 H8B_12 0.9800 . ?
C8_12 H8C_12 0.9800 . ?
Pd1_13 N6_13 2.14(4) . ?
Pd1_13 N3_13 2.15(4) . ?
C1_13 N3_13 1.53(2) . ?
C1_13 H1A_13 0.9800 . ?
C1_13 H1B_13 0.9800 . ?
C1_13 H1C_13 0.9800 . ?
C2_13 N3_13 1.54(2) . ?
C2_13 H2A_13 0.9800 . ?
C2_13 H2B_13 0.9800 . ?
C2_13 H2C_13 0.9800 . ?
N3_13 C4_13 1.53(2) . ?
C4_13 C5_13 1.47(3) . ?
C4_13 H4A_13 0.9900 . ?
C4_13 H4B_13 0.9900 . ?
C5_13 N6_13 1.50(2) . ?
C5_13 H5A_13 0.9900 . ?
C5_13 H5B_13 0.9900 . ?
N6_13 C7_13 1.51(2) . ?
N6_13 C8_13 1.53(2) . ?
C7_13 H7A_13 0.9800 . ?
C7_13 H7B_13 0.9800 . ?
C7_13 H7C_13 0.9800 . ?
C8_13 H8A_13 0.9800 . ?
C8_13 H8B_13 0.9800 . ?
C8_13 H8C_13 0.9800 . ?
Pd1_14 N6_14 2.11(5) . ?
Pd1_14 N3_14 2.20(5) . ?
C1_14 N3_14 1.54(2) . ?
C1_14 H1A_14 0.9800 . ?
C1_14 H1B_14 0.9800 . ?
C1_14 H1C_14 0.9800 . ?
C2_14 N3_14 1.53(3) . ?
C2_14 H2A_14 0.9800 . ?
C2_14 H2B_14 0.9800 . ?
C2_14 H2C_14 0.9800 . ?
N3_14 C4_14 1.50(2) . ?
C4_14 C5_14 1.51(2) . ?
C4_14 H4A_14 0.9900 . ?
C4_14 H4B_14 0.9900 . ?
C5_14 N6_14 1.51(2) . ?
C5_14 H5A_14 0.9900 . ?
C5_14 H5B_14 0.9900 . ?
N6_14 C7_14 1.53(2) . ?
N6_14 C8_14 1.53(3) . ?
C7_14 H7A_14 0.9800 . ?
C7_14 H7B_14 0.9800 . ?
C7_14 H7C_14 0.9800 . ?
C8_14 H8A_14 0.9800 . ?
C8_14 H8B_14 0.9800 . ?
C8_14 H8C_14 0.9800 . ?
Pd1_16 N6_16 2.014(13) . ?
Pd1_16 N3_16 2.033(13) . ?
C1_16 N3_16 1.55(2) . ?
C1_16 H1A_16 0.9800 . ?
C1_16 H1B_16 0.9800 . ?
C1_16 H1C_16 0.9800 . ?
C2_16 N3_16 1.54(2) . ?
C2_16 H2A_16 0.9800 . ?
C2_16 H2B_16 0.9800 . ?
C2_16 H2C_16 0.9800 . ?
N3_16 C4_16 1.51(2) . ?
C4_16 C5_16 1.50(3) . ?
C4_16 H4A_16 0.9900 . ?
C4_16 H4B_16 0.9900 . ?
C5_16 N6_16 1.54(2) . ?
C5_16 H5A_16 0.9900 . ?
C5_16 H5B_16 0.9900 . ?
N6_16 C8_16 1.51(2) . ?
N6_16 C7_16 1.52(2) . ?
C7_16 H7A_16 0.9800 . ?
C7_16 H7B_16 0.9800 . ?
C7_16 H7C_16 0.9800 . ?
C8_16 H8A_16 0.9800 . ?
C8_16 H8B_16 0.9800 . ?
C8_16 H8C_16 0.9800 . ?
Pd1_17 N6_17 2.15(3) . ?
Pd1_17 N3_17 2.17(3) . ?
C1_17 N3_17 1.53(2) . ?
C1_17 H1A_17 0.9800 . ?
C1_17 H1B_17 0.9800 . ?
C1_17 H1C_17 0.9800 . ?
C2_17 N3_17 1.54(2) . ?
C2_17 H2A_17 0.9800 . ?
C2_17 H2B_17 0.9800 . ?
C2_17 H2C_17 0.9800 . ?
N3_17 C4_17 1.53(2) . ?
C4_17 C5_17 1.50(3) . ?
C4_17 H4A_17 0.9900 . ?
C4_17 H4B_17 0.9900 . ?
C5_17 N6_17 1.52(2) . ?
C5_17 H5A_17 0.9900 . ?
C5_17 H5B_17 0.9900 . ?
N6_17 C8_17 1.52(2) . ?
N6_17 C7_17 1.52(2) . ?
C7_17 H7A_17 0.9800 . ?
C7_17 H7B_17 0.9800 . ?
C7_17 H7C_17 0.9800 . ?
C8_17 H8A_17 0.9800 . ?
C8_17 H8B_17 0.9800 . ?
C8_17 H8C_17 0.9800 . ?
Pd1_18 N3_18 2.13(4) . ?
Pd1_18 N6_18 2.18(4) . ?
C1_18 N3_18 1.52(2) . ?
C1_18 H1A_18 0.9800 . ?
C1_18 H1B_18 0.9800 . ?
C1_18 H1C_18 0.9800 . ?
C2_18 N3_18 1.53(2) . ?
C2_18 H2A_18 0.9800 . ?
C2_18 H2B_18 0.9800 . ?
C2_18 H2C_18 0.9800 . ?
N3_18 C4_18 1.54(2) . ?
C4_18 C5_18 1.50(3) . ?
C4_18 H4A_18 0.9900 . ?
C4_18 H4B_18 0.9900 . ?
C5_18 N6_18 1.53(2) . ?
C5_18 H5A_18 0.9900 . ?
C5_18 H5B_18 0.9900 . ?
N6_18 C8_18 1.52(2) . ?
N6_18 C7_18 1.52(2) . ?
C7_18 H7A_18 0.9800 . ?
C7_18 H7B_18 0.9800 . ?
C7_18 H7C_18 0.9800 . ?
C8_18 H8A_18 0.9800 . ?
C8_18 H8B_18 0.9800 . ?
C8_18 H8C_18 0.9800 . ?
Pd1_19 N6_19 1.99(4) . ?
Pd1_19 N3_19 2.08(4) . ?
C1_19 N3_19 1.53(2) . ?
C1_19 H1A_19 0.9800 . ?
C1_19 H1B_19 0.9800 . ?
C1_19 H1C_19 0.9800 . ?
C2_19 N3_19 1.54(2) . ?
C2_19 H2A_19 0.9800 . ?
C2_19 H2B_19 0.9800 . ?
C2_19 H2C_19 0.9800 . ?
N3_19 C4_19 1.53(2) . ?
C4_19 C5_19 1.48(3) . ?
C4_19 H4A_19 0.9900 . ?
C4_19 H4B_19 0.9900 . ?
C5_19 N6_19 1.51(2) . ?
C5_19 H5A_19 0.9900 . ?
C5_19 H5B_19 0.9900 . ?
N6_19 C7_19 1.52(3) . ?
N6_19 C8_19 1.54(2) . ?
C7_19 H7A_19 0.9800 . ?
C7_19 H7B_19 0.9800 . ?
C7_19 H7C_19 0.9800 . ?
C8_19 H8A_19 0.9800 . ?
C8_19 H8B_19 0.9800 . ?
C8_19 H8C_19 0.9800 . ?
Pd1_20 N6_20 2.03(3) . ?
Pd1_20 N3_20 2.03(3) . ?
C1_20 N3_20 1.54(2) . ?
C1_20 H1A_20 0.9800 . ?
C1_20 H1B_20 0.9800 . ?
C1_20 H1C_20 0.9800 . ?
C2_20 N3_20 1.53(3) . ?
C2_20 H2A_20 0.9800 . ?
C2_20 H2B_20 0.9800 . ?
C2_20 H2C_20 0.9800 . ?
N3_20 C4_20 1.53(2) . ?
C4_20 C5_20 1.55(3) . ?
C4_20 H4A_20 0.9900 . ?
C4_20 H4B_20 0.9900 . ?
C5_20 N6_20 1.54(5) . ?
C5_20 H5A_20 0.9900 . ?
C5_20 H5B_20 0.9900 . ?
N6_20 C8_20 1.55(5) . ?
N6_20 C7_20 1.55(5) . ?
C7_20 H7A_20 0.9800 . ?
C7_20 H7B_20 0.9800 . ?
C7_20 H7C_20 0.9800 . ?
C8_20 H8A_20 0.9800 . ?
C8_20 H8B_20 0.9800 . ?
C8_20 H8C_20 0.9800 . ?

loop_
_geom_torsion_atom_site_label_1
_geom_torsion_atom_site_label_2
_geom_torsion_atom_site_label_3
_geom_torsion_atom_site_label_4
_geom_torsion
_geom_torsion_site_symmetry_1
_geom_torsion_site_symmetry_2
_geom_torsion_site_symmetry_3
_geom_torsion_site_symmetry_4
_geom_torsion_publ_flag
O125 O28 Mo3 O92 -87.7(19) . . . . ?
Mo34 O28 Mo3 O92 129.2(16) . . . . ?
Mo34 O28 Mo3 O125 -143(2) . . . . ?
O125 O28 Mo3 O98 42(2) . . . . ?
Mo34 O28 Mo3 O98 -101(2) . . . . ?
O125 O28 Mo3 O95 160.9(17) . . . . ?
Mo34 O28 Mo3 O95 18(2) . . . . ?
O125 O28 Mo3 O96 102.9(16) . . . . ?
Mo34 O28 Mo3 O96 -40.1(13) . . . . ?
Mo44 O1 Mo9 O54 162.3(19) . . . . ?
Mo44 O1 Mo9 O58 -41(4) . . . . ?
Mo44 O1 Mo9 O60 -98.0(19) . . . . ?
Mo44 O1 Mo9 O50 63(2) . . . . ?
Mo44 O1 Mo9 O59 -7.6(16) . . . . ?
O6 Mo4 O4 Mo7 -166(2) . . . . ?
O128 Mo4 O4 Mo7 12(6) . . . . ?
O24 Mo4 O4 Mo7 -70(2) . . . . ?
O34 Mo4 O4 Mo7 90(2) . . . . ?
O27 Mo4 O4 Mo7 4(2) . . . . ?
O20 Mo45 O10 Mo22 -168(3) . . . . ?
O19 Mo45 O10 Mo22 93(3) . . . . ?
O33 Mo45 O10 Mo22 -69(3) . . . . ?
O21 Mo45 O10 Mo22 10(6) . . . . ?
O8 Mo45 O10 Mo22 4(2) . . . . ?
O15 Mo22 O10 Mo45 172(3) . . . . ?
O17 Mo22 O10 Mo45 -18(6) . . . . ?
O26 Mo22 O10 Mo45 -91(3) . . . . ?
O80 Mo22 O10 Mo45 69(3) . . . . ?
O8 Mo22 O10 Mo45 -4(2) . . . . ?
O15 Mo22 O17 Mo25 136(4) . . . . ?
O10 Mo22 O17 Mo25 -35(7) . . . . ?
O26 Mo22 O17 Mo25 37(4) . . . . ?
O80 Mo22 O17 Mo25 -121(4) . . . . ?
O8 Mo22 O17 Mo25 -48(4) . . . . ?
O2 Mo42 O21 Mo45 128(4) . . . . ?
O3 Mo42 O21 Mo45 -135(4) . . . . ?
O30 Mo42 O21 Mo45 26(4) . . . . ?
O35 Mo42 O21 Mo45 -54(7) . . . . ?
O12 Mo42 O21 Mo45 -58(4) . . . . ?
O14 Mo25 O24 Mo4 -174(3) . . . . ?
O39 Mo25 O24 Mo4 86(2) . . . . ?
O17 Mo25 O24 Mo4 11(7) . . . . ?
O13 Mo25 O24 Mo4 -73(2) . . . . ?
O27 Mo25 O24 Mo4 4(2) . . . . ?
O18 Mo8 O30 Mo42 126(4) . . . . ?
O36 Mo8 O30 Mo42 -136(4) . . . . ?
O123 Mo8 O30 Mo42 -55(7) . . . . ?
O19 Mo8 O30 Mo42 25(4) . . . . ?
O9 Mo8 O30 Mo42 -62(4) . . . . ?
O29 Mo31 O32 Mo29 -130(4) . . . . ?
O128 Mo31 O32 Mo29 -27(4) . . . . ?
O37 Mo31 O32 Mo29 68(7) . . . . ?
O36 Mo31 O32 Mo29 134(4) . . . . ?
O9 Mo31 O32 Mo29 58(4) . . . . ?
O31 Mo29 O34 Mo4 -143(4) . . . . ?
O35 Mo29 O34 Mo4 64(9) . . . . ?
O122 Mo29 O34 Mo4 126(3) . . . . ?
O32 Mo29 O34 Mo4 -34(3) . . . . ?
O12 Mo29 O34 Mo4 51(3) . . . . ?
O43 Mo18 O40 Mo16 -165(2) . . . . ?
O48 Mo18 O40 Mo16 94(2) . . . . ?
O74 Mo18 O40 Mo16 -68(2) . . . . ?
O41 Mo18 O40 Mo16 26(6) . . . . ?
O55 Mo18 O40 Mo16 4.1(19) . . . . ?
O42 Mo36 O41 Mo18 140(4) . . . . ?
O46 Mo36 O41 Mo18 37(4) . . . . ?
O50 Mo36 O41 Mo18 -31(9) . . . . ?
O69 Mo36 O41 Mo18 -122(4) . . . . ?
O59 Mo36 O41 Mo18 -48(4) . . . . ?
O44 Mo16 O49 Mo14 -126(4) . . . . ?
O45 Mo16 O49 Mo14 56(7) . . . . ?
O121 Mo16 O49 Mo14 -27(4) . . . . ?
O40 Mo16 O49 Mo14 127(5) . . . . ?
O55 Mo16 O49 Mo14 58(4) . . . . ?
O57 Mo23 O51 Mo41 170(2) . . . . ?
O65 Mo23 O51 Mo41 -5(6) . . . . ?
O58 Mo23 O51 Mo41 -86(2) . . . . ?
O76 Mo23 O51 Mo41 76(2) . . . . ?
O75 Mo23 O51 Mo41 -1.0(18) . . . . ?
O43 Mo18 O48 Mo41 125(4) . . . . ?
O40 Mo18 O48 Mo41 -133(4) . . . . ?
O74 Mo18 O48 Mo41 -64(8) . . . . ?
O41 Mo18 O48 Mo41 27(4) . . . . ?
O55 Mo18 O48 Mo41 -64(4) . . . . ?
O20 Mo45 O19 Mo8 131(4) . . . . ?
O10 Mo45 O19 Mo8 -122(4) . . . . ?
O33 Mo45 O19 Mo8 -39(8) . . . . ?
O21 Mo45 O19 Mo8 34(4) . . . . ?
O8 Mo45 O19 Mo8 -53(4) . . . . ?
O25 Mo7 O22 Mo28 121(4) . . . . ?
O11 Mo7 O22 Mo28 18(4) . . . . ?
O13 Mo7 O22 Mo28 -142(4) . . . . ?
O4 Mo7 O22 Mo28 -64(6) . . . . ?
O27 Mo7 O22 Mo28 -67(4) . . . . ?
O16 Mo39 O26 Mo22 134(4) . . . . ?
O123 Mo39 O26 Mo22 -127(4) . . . . ?
O37 Mo39 O26 Mo22 -51(8) . . . . ?
O39 Mo39 O26 Mo22 28(4) . . . . ?
O9 Mo39 O26 Mo22 -54(4) . . . . ?
O34 Mo29 O35 Mo42 -14(8) . . . . ?
O31 Mo29 O35 Mo42 -166(2) . . . . ?
O122 Mo29 O35 Mo42 -77(2) . . . . ?
O32 Mo29 O35 Mo42 84(2) . . . . ?
O12 Mo29 O35 Mo42 -0.6(19) . . . . ?
O14 Mo25 O39 Mo39 121(4) . . . . ?
O24 Mo25 O39 Mo39 -141(4) . . . . ?
O17 Mo25 O39 Mo39 21(4) . . . . ?
O13 Mo25 O39 Mo39 -71(6) . . . . ?
O27 Mo25 O39 Mo39 -66(4) . . . . ?
O71 Mo38 O45 Mo16 178(2) . . . . ?
O200 Mo38 O45 Mo16 -81(3) . . . . ?
O120 Mo38 O45 Mo16 8(6) . . . . ?
O74 Mo38 O45 Mo16 79(2) . . . . ?
O55 Mo38 O45 Mo16 5(2) . . . . ?
O42 Mo36 O46 Mo41 -137(5) . . . . ?
O41 Mo36 O46 Mo41 -39(5) . . . . ?
O50 Mo36 O46 Mo41 124(5) . . . . ?
O69 Mo36 O46 Mo41 38(8) . . . . ?
O59 Mo36 O46 Mo41 48(5) . . . . ?
O62 Mo41 O47 Mo14 167(2) . . . . ?
O48 Mo41 O47 Mo14 -83(2) . . . . ?
O46 Mo41 O47 Mo14 -10(7) . . . . ?
O51 Mo41 O47 Mo14 76(2) . . . . ?
O75 Mo41 O47 Mo14 3(2) . . . . ?
O127 Mo40 O60 Mo9 136(4) . . . . ?
O66 Mo40 O60 Mo9 -128(5) . . . . ?
O65 Mo40 O60 Mo9 32(4) . . . . ?
O61 Mo40 O60 Mo9 -40(8) . . . . ?
O56 Mo40 O60 Mo9 -52(4) . . . . ?
O67 Mo21 O61 Mo40 -174(2) . . . . ?
O72 Mo21 O61 Mo40 -71(2) . . . . ?
O121 Mo21 O61 Mo40 17(6) . . . . ?
O64 Mo21 O61 Mo40 90(2) . . . . ?
O56 Mo21 O61 Mo40 1.7(18) . . . . ?
O57 Mo23 O65 Mo40 128(5) . . . . ?
O51 Mo23 O65 Mo40 -57(8) . . . . ?
O58 Mo23 O65 Mo40 25(5) . . . . ?
O76 Mo23 O65 Mo40 -137(5) . . . . ?
O75 Mo23 O65 Mo40 -61(5) . . . . ?
O127 Mo40 O66 Mo27 -169(2) . . . . ?
O60 Mo40 O66 Mo27 88(2) . . . . ?
O65 Mo40 O66 Mo27 10(6) . . . . ?
O61 Mo40 O66 Mo27 -71(2) . . . . ?
O56 Mo40 O66 Mo27 1(2) . . . . ?
O68 Mo27 O70 Mo44 -136(4) . . . . ?
O200 Mo27 O70 Mo44 -29(4) . . . . ?
O72 Mo27 O70 Mo44 46(6) . . . . ?
O66 Mo27 O70 Mo44 127(4) . . . . ?
O56 Mo27 O70 Mo44 56(3) . . . . ?
O67 Mo21 O72 Mo27 168(2) . . . . ?
O61 Mo21 O72 Mo27 69(2) . . . . ?
O121 Mo21 O72 Mo27 -88(2) . . . . ?
O64 Mo21 O72 Mo27 -29(7) . . . . ?
O56 Mo21 O72 Mo27 -3(2) . . . . ?
Mo40 O56 Si77 O75 58(3) . . . . ?
Mo21 O56 Si77 O75 -65(3) . . . . ?
Mo27 O56 Si77 O75 180(2) . . . . ?
Mo40 O56 Si77 O59 -59(3) . . . . ?
Mo21 O56 Si77 O59 178.6(19) . . . . ?
Mo27 O56 Si77 O59 63(3) . . . . ?
Mo40 O56 Si77 O55 178.4(19) . . . . ?
Mo21 O56 Si77 O55 56(3) . . . . ?
Mo27 O56 Si77 O55 -59(3) . . . . ?
Mo23 O75 Si77 O56 -55(3) . . . . ?
Mo41 O75 Si77 O56 177(2) . . . . ?
Mo14 O75 Si77 O56 62(3) . . . . ?
Mo23 O75 Si77 O59 66(3) . . . . ?
Mo41 O75 Si77 O59 -62(3) . . . . ?
Mo14 O75 Si77 O59 -176.9(19) . . . . ?
Mo23 O75 Si77 O55 -175(2) . . . . ?
Mo41 O75 Si77 O55 57(3) . . . . ?
Mo14 O75 Si77 O55 -58(3) . . . . ?
Mo36 O59 Si77 O56 179(2) . . . . ?
Mo44 O59 Si77 O56 -57(3) . . . . ?
Mo9 O59 Si77 O56 55(3) . . . . ?
Mo36 O59 Si77 O75 59(3) . . . . ?
Mo44 O59 Si77 O75 -176(2) . . . . ?
Mo9 O59 Si77 O75 -65(2) . . . . ?
Mo36 O59 Si77 O55 -59(3) . . . . ?
Mo44 O59 Si77 O55 66(3) . . . . ?
Mo9 O59 Si77 O55 177.1(18) . . . . ?
Mo16 O55 Si77 O56 -60(3) . . . . ?
Mo38 O55 Si77 O56 64(3) . . . . ?
Mo18 O55 Si77 O56 178.2(18) . . . . ?
Mo16 O55 Si77 O75 61(3) . . . . ?
Mo38 O55 Si77 O75 -175.5(19) . . . . ?
Mo18 O55 Si77 O75 -61(2) . . . . ?
Mo16 O55 Si77 O59 177(2) . . . . ?
Mo38 O55 Si77 O59 -60(3) . . . . ?
Mo18 O55 Si77 O59 54(2) . . . . ?
Mo4 O27 Si78 O9 58(3) . . . . ?
Mo25 O27 Si78 O9 -69(3) . . . . ?
Mo7 O27 Si78 O9 179(2) . . . . ?
Mo4 O27 Si78 O12 -54(3) . . . . ?
Mo25 O27 Si78 O12 179(2) . . . . ?
Mo7 O27 Si78 O12 67(3) . . . . ?
Mo4 O27 Si78 O8 -180(2) . . . . ?
Mo25 O27 Si78 O8 53(3) . . . . ?
Mo7 O27 Si78 O8 -59(3) . . . . ?
Mo31 O9 Si78 O27 -50(3) . . . . ?
Mo8 O9 Si78 O27 179(2) . . . . ?
Mo39 O9 Si78 O27 67(3) . . . . ?
Mo31 O9 Si78 O12 64(3) . . . . ?
Mo8 O9 Si78 O12 -67(3) . . . . ?
Mo39 O9 Si78 O12 -179(2) . . . . ?
Mo31 O9 Si78 O8 -174(2) . . . . ?
Mo8 O9 Si78 O8 55(3) . . . . ?
Mo39 O9 Si78 O8 -56(3) . . . . ?
Mo29 O12 Si78 O27 59(3) . . . . ?
Mo35 O12 Si78 O27 -67(3) . . . . ?
Mo42 O12 Si78 O27 179(2) . . . . ?
Mo29 O12 Si78 O9 -55(3) . . . . ?
Mo35 O12 Si78 O9 178(2) . . . . ?
Mo42 O12 Si78 O9 65(3) . . . . ?
Mo29 O12 Si78 O8 -176(2) . . . . ?
Mo35 O12 Si78 O8 58(3) . . . . ?
Mo42 O12 Si78 O8 -56(3) . . . . ?
Mo22 O8 Si78 O27 -56(3) . . . . ?
Mo45 O8 Si78 O27 179(2) . . . . ?
Mo28 O8 Si78 O27 65(3) . . . . ?
Mo22 O8 Si78 O9 64(3) . . . . ?
Mo45 O8 Si78 O9 -60(3) . . . . ?
Mo28 O8 Si78 O9 -174(2) . . . . ?
Mo22 O8 Si78 O12 -179(2) . . . . ?
Mo45 O8 Si78 O12 57(3) . . . . ?
Mo28 O8 Si78 O12 -57(3) . . . . ?
O23 Mo28 O80 Mo22 165(2) . . . . ?
O33 Mo28 O80 Mo22 71(2) . . . . ?
O5 Mo28 O80 Mo22 -9(6) . . . . ?
O22 Mo28 O80 Mo22 -85(2) . . . . ?
O8 Mo28 O80 Mo22 -2.0(19) . . . . ?
O96 Si10 O83 Mo33 -59(3) . . . . ?
O107 Si10 O83 Mo33 55(3) . . . . ?
O108 Si10 O83 Mo33 177(2) . . . . ?
O96 Si10 O83 Mo32 66(3) . . . . ?
O107 Si10 O83 Mo32 -179.8(18) . . . . ?
O108 Si10 O83 Mo32 -58(3) . . . . ?
O96 Si10 O83 Mo6 179.2(18) . . . . ?
O107 Si10 O83 Mo6 -67(2) . . . . ?
O108 Si10 O83 Mo6 55(3) . . . . ?
O38 Mo32 O84 Mo6 -170(2) . . . . ?
O100 Mo32 O84 Mo6 14(5) . . . . ?
O93 Mo32 O84 Mo6 -71(2) . . . . ?
O101 Mo32 O84 Mo6 86(2) . . . . ?
O83 Mo32 O84 Mo6 -0.2(19) . . . . ?
O91 Mo34 O86 Mo17 -124(4) . . . . ?
O119 Mo34 O86 Mo17 136(4) . . . . ?
O100 Mo34 O86 Mo17 -24(4) . . . . ?
O28 Mo34 O86 Mo17 20(5) . . . . ?
O96 Mo34 O86 Mo17 63(4) . . . . ?
O88 Mo12 O87 Mo6 -132(4) . . . . ?
O114 Mo12 O87 Mo6 127(4) . . . . ?
O112 Mo12 O87 Mo6 -35(4) . . . . ?
O251 Mo12 O87 Mo6 47(7) . . . . ?
O107 Mo12 O87 Mo6 52(4) . . . . ?
O107 Si10 O96 Mo30 62(3) . . . . ?
O83 Si10 O96 Mo30 178(2) . . . . ?
O108 Si10 O96 Mo30 -56(3) . . . . ?
O107 Si10 O96 Mo3 -65(3) . . . . ?
O83 Si10 O96 Mo3 51(3) . . . . ?
O108 Si10 O96 Mo3 177.4(19) . . . . ?
O107 Si10 O96 Mo34 -176.8(18) . . . . ?
O83 Si10 O96 Mo34 -61(2) . . . . ?
O108 Si10 O96 Mo34 65(2) . . . . ?
O115 Mo24 O98 Mo3 -137(5) . . . . ?
O118 Mo24 O98 Mo3 -34(5) . . . . ?
O116 Mo24 O98 Mo3 123(5) . . . . ?
O114 Mo24 O98 Mo3 29(8) . . . . ?
O107 Mo24 O98 Mo3 48(5) . . . . ?
O111 Mo30 O99 Mo37 -123(4) . . . . ?
O106 Mo30 O99 Mo37 -32(4) . . . . ?
O95 Mo30 O99 Mo37 134(4) . . . . ?
O119 Mo30 O99 Mo37 44(7) . . . . ?
O96 Mo30 O99 Mo37 56(4) . . . . ?
O38 Mo32 O100 Mo34 -129(4) . . . . ?
O84 Mo32 O100 Mo34 46(7) . . . . ?
O93 Mo32 O100 Mo34 132(4) . . . . ?
O101 Mo32 O100 Mo34 -25(4) . . . . ?
O83 Mo32 O100 Mo34 61(4) . . . . ?
O81 Mo17 O101 Mo32 -128(4) . . . . ?
O85 Mo17 O101 Mo32 50(7) . . . . ?
O82 Mo17 O101 Mo32 134(4) . . . . ?
O86 Mo17 O101 Mo32 -26(4) . . . . ?
O108 Mo17 O101 Mo32 59(4) . . . . ?
O89 Mo6 O102 Mo13 -120(4) . . . . ?
O126 Mo6 O102 Mo13 48(7) . . . . ?
O84 Mo6 O102 Mo13 133(4) . . . . ?
O87 Mo6 O102 Mo13 -27(4) . . . . ?
O83 Mo6 O102 Mo13 60(4) . . . . ?
O90 Mo13 O105 Mo10 167(2) . . . . ?
O112 Mo13 O105 Mo10 -90(2) . . . . ?
O82 Mo13 O105 Mo10 70(2) . . . . ?
O102 Mo13 O105 Mo10 -17(5) . . . . ?
O108 Mo13 O105 Mo10 -4.1(19) . . . . ?
O111 Mo30 O106 Mo10 154(5) . . . . ?
O99 Mo30 O106 Mo10 46(4) . . . . ?
O95 Mo30 O106 Mo10 -25(10) . . . . ?
O119 Mo30 O106 Mo10 -115(4) . . . . ?
O96 Mo30 O106 Mo10 -39(4) . . . . ?
O96 Si10 O107 Mo24 60(3) . . . . ?
O83 Si10 O107 Mo24 -58(3) . . . . ?
O108 Si10 O107 Mo24 178(2) . . . . ?
O96 Si10 O107 Mo37 -64(2) . . . . ?
O83 Si10 O107 Mo37 177.5(18) . . . . ?
O108 Si10 O107 Mo37 53(3) . . . . ?
O96 Si10 O107 Mo12 -177.4(18) . . . . ?
O83 Si10 O107 Mo12 64(2) . . . . ?
O108 Si10 O107 Mo12 -60(3) . . . . ?
O96 Si10 O108 Mo10 54(3) . . . . ?
O107 Si10 O108 Mo10 -61(3) . . . . ?
O83 Si10 O108 Mo10 178.8(19) . . . . ?
O96 Si10 O108 Mo17 -68(2) . . . . ?
O107 Si10 O108 Mo17 177.8(19) . . . . ?
O83 Si10 O108 Mo17 57(3) . . . . ?
O96 Si10 O108 Mo13 176.4(19) . . . . ?
O107 Si10 O108 Mo13 62(3) . . . . ?
O83 Si10 O108 Mo13 -59(3) . . . . ?
O90 Mo13 O112 Mo12 -129(4) . . . . ?
O105 Mo13 O112 Mo12 126(4) . . . . ?
O82 Mo13 O112 Mo12 44(8) . . . . ?
O102 Mo13 O112 Mo12 -29(4) . . . . ?
O108 Mo13 O112 Mo12 55(4) . . . . ?
O117 Mo10 O113 Mo37 122(4) . . . . ?
O105 Mo10 O113 Mo37 -139(4) . . . . ?
O85 Mo10 O113 Mo37 -69(7) . . . . ?
O106 Mo10 O113 Mo37 23(4) . . . . ?
O108 Mo10 O113 Mo37 -66(4) . . . . ?
O88 Mo12 O114 Mo24 165(2) . . . . ?
O87 Mo12 O114 Mo24 -86(2) . . . . ?
O112 Mo12 O114 Mo24 1(7) . . . . ?
O251 Mo12 O114 Mo24 76(2) . . . . ?
O107 Mo12 O114 Mo24 0.0(17) . . . . ?
O115 Mo24 O118 Mo33 124(4) . . . . ?
O98 Mo24 O118 Mo33 22(4) . . . . ?
O116 Mo24 O118 Mo33 -68(6) . . . . ?
O114 Mo24 O118 Mo33 -139(4) . . . . ?
O107 Mo24 O118 Mo33 -64(4) . . . . ?
O71 Mo38 O120 Mo44 126(4) . . . . ?
O200 Mo38 O120 Mo44 25(4) . . . . ?
O45 Mo38 O120 Mo44 -64(6) . . . . ?
O74 Mo38 O120 Mo44 -135(4) . . . . ?
O55 Mo38 O120 Mo44 -61(4) . . . . ?
O67 Mo21 O121 Mo16 -127(5) . . . . ?
O72 Mo21 O121 Mo16 131(6) . . . . ?
O61 Mo21 O121 Mo16 42(8) . . . . ?
O64 Mo21 O121 Mo16 -33(5) . . . . ?
O56 Mo21 O121 Mo16 56(5) . . . . ?
O16 Mo39 O123 Mo8 179(3) . . . . ?
O26 Mo39 O123 Mo8 86(3) . . . . ?
O37 Mo39 O123 Mo8 -74(3) . . . . ?
O39 Mo39 O123 Mo8 -6(6) . . . . ?
O9 Mo39 O123 Mo8 -1(2) . . . . ?
Mo34 O28 O125 Mo3 95(4) . . . . ?
Mo3 O28 O125 Mo33 -140(3) . . . . ?
Mo34 O28 O125 Mo33 -45(5) . . . . ?
O29 Mo31 O128 Mo4 132(5) . . . . ?
O32 Mo31 O128 Mo4 32(5) . . . . ?
O37 Mo31 O128 Mo4 -125(5) . . . . ?
O36 Mo31 O128 Mo4 -42(9) . . . . ?
O9 Mo31 O128 Mo4 -49(5) . . . . ?
O71 Mo38 O200 Mo27 -124(4) . . . . ?
O45 Mo38 O200 Mo27 135(4) . . . . ?
O120 Mo38 O200 Mo27 -24(4) . . . . ?
O74 Mo38 O200 Mo27 59(8) . . . . ?
O55 Mo38 O200 Mo27 65(4) . . . . ?
C6_1 N1_1 C2_1 C3_1 0.0 . . . . ?
Pd1_14 N1_1 C2_1 C3_1 172(2) . . . . ?
N1_1 C2_1 C3_1 C4_1 0.0 . . . . ?
C2_1 C3_1 C4_1 C5_1 0.0 . . . . ?
C2_1 C3_1 C4_1 C9_1 -158(3) . . . . ?
C3_1 C4_1 C5_1 C6_1 0.0 . . . . ?
C9_1 C4_1 C5_1 C6_1 158(3) . . . . ?
C4_1 C5_1 C6_1 N1_1 0.0 . . . . ?
C2_1 N1_1 C6_1 C5_1 0.0 . . . . ?
Pd1_14 N1_1 C6_1 C5_1 -172(2) . . . . ?
C18_1 N13_1 C14_1 C15_1 0.0 . . . . ?
Pd1_20 N13_1 C14_1 C15_1 177(2) . . . . ?
N13_1 C14_1 C15_1 C16_1 0.0 . . . . ?
C14_1 C15_1 C16_1 C17_1 0.0 . . . . ?
C14_1 C15_1 C16_1 C7_1 179(4) . . . . ?
C15_1 C16_1 C17_1 C18_1 0.0 . . . . ?
C7_1 C16_1 C17_1 C18_1 -179(4) . . . . ?
C16_1 C17_1 C18_1 N13_1 0.0 . . . . ?
C14_1 N13_1 C18_1 C17_1 0.0 . . . . ?
Pd1_20 N13_1 C18_1 C17_1 -177(2) . . . . ?
C17_1 C16_1 C7_1 N8_1 14(4) . . . . ?
C15_1 C16_1 C7_1 N8_1 -165(2) . . . . ?
C17_1 C16_1 C7_1 N12_1 -171(2) . . . . ?
C15_1 C16_1 C7_1 N12_1 10(4) . . . . ?
N12_1 C7_1 N8_1 C9_1 0.0 . . . . ?
C16_1 C7_1 N8_1 C9_1 175(3) . . . . ?
C7_1 N8_1 C9_1 N10_1 0.0 . . . . ?
C7_1 N8_1 C9_1 C4_1 -163(3) . . . . ?
C5_1 C4_1 C9_1 N10_1 -18(4) . . . . ?
C3_1 C4_1 C9_1 N10_1 141(2) . . . . ?
C5_1 C4_1 C9_1 N8_1 145(2) . . . . ?
C3_1 C4_1 C9_1 N8_1 -57(3) . . . . ?
N8_1 C9_1 N10_1 C11_1 0.0 . . . . ?
C4_1 C9_1 N10_1 C11_1 161(3) . . . . ?
C9_1 N10_1 C11_1 C22_1 172(4) . . . . ?
C9_1 N10_1 C11_1 N12_1 0.0 . . . . ?
C22_1 C11_1 N12_1 C7_1 -173(4) . . . . ?
N10_1 C11_1 N12_1 C7_1 0.0 . . . . ?
N8_1 C7_1 N12_1 C11_1 0.0 . . . . ?
C16_1 C7_1 N12_1 C11_1 -174(4) . . . . ?
C24_1 N19_1 C20_1 C21_1 0.0 . . . . ?
C25_1 N19_1 C20_1 C21_1 -177(3) . . . . ?
N19_1 C20_1 C21_1 C22_1 0.0 . . . . ?
N12_1 C11_1 C22_1 C21_1 -18(4) . . . . ?
N10_1 C11_1 C22_1 C21_1 170(2) . . . . ?
N12_1 C11_1 C22_1 C23_1 157(2) . . . . ?
N10_1 C11_1 C22_1 C23_1 -15(4) . . . . ?
C20_1 C21_1 C22_1 C11_1 175(4) . . . . ?
C20_1 C21_1 C22_1 C23_1 0.0 . . . . ?
C11_1 C22_1 C23_1 C24_1 -176(4) . . . . ?
C21_1 C22_1 C23_1 C24_1 0.0 . . . . ?
C22_1 C23_1 C24_1 N19_1 0.0 . . . . ?
C20_1 N19_1 C24_1 C23_1 0.0 . . . . ?
C25_1 N19_1 C24_1 C23_1 176(4) . . . . ?
C20_1 N19_1 C25_1 C26_1 160(2) . . . . ?
C24_1 N19_1 C25_1 C26_1 -17(4) . . . . ?
N19_1 C25_1 C26_1 C27_1 101(3) . . . . ?
N19_1 C25_1 C26_1 C31_1 -82(4) . . . . ?
C31_1 C26_1 C27_1 C28_1 0.0 . . . . ?
C25_1 C26_1 C27_1 C28_1 177(4) . . . . ?
C26_1 C27_1 C28_1 C29_1 0.0 . . . . ?
C27_1 C28_1 C29_1 C30_1 0.0 . . . . ?
C27_1 C28_1 C29_1 C32_1 165(4) . . . . ?
C28_1 C29_1 C30_1 C31_1 0.0 . . . . ?
C32_1 C29_1 C30_1 C31_1 -163(4) . . . . ?
C29_1 C30_1 C31_1 C26_1 0.0 . . . . ?
C27_1 C26_1 C31_1 C30_1 0.0 . . . . ?
C25_1 C26_1 C31_1 C30_1 -177(4) . . . . ?
C30_1 C29_1 C32_1 N33_1 50(5) . . . . ?
C28_1 C29_1 C32_1 N33_1 -114(4) . . . . ?
C29_1 C32_1 N33_1 C34_1 64(4) . . . . ?
C29_1 C32_1 N33_1 C38_1 -123(3) . . . . ?
C38_1 N33_1 C34_1 C35_1 0.0 . . . . ?
C32_1 N33_1 C34_1 C35_1 173(4) . . . . ?
N33_1 C34_1 C35_1 C36_1 0.0 . . . . ?
C34_1 C35_1 C36_1 C39_1 169(4) . . . . ?
C34_1 C35_1 C36_1 C37_1 0.0 . . . . ?
C39_1 C36_1 C37_1 C38_1 -169(4) . . . . ?
C35_1 C36_1 C37_1 C38_1 0.0 . . . . ?
C36_1 C37_1 C38_1 N33_1 0.0 . . . . ?
C34_1 N33_1 C38_1 C37_1 0.0 . . . . ?
C32_1 N33_1 C38_1 C37_1 -173(4) . . . . ?
C37_1 C36_1 C39_1 N40_1 176.3(19) . . . . ?
C35_1 C36_1 C39_1 N40_1 7(4) . . . . ?
C37_1 C36_1 C39_1 N44_1 -13(4) . . . . ?
C35_1 C36_1 C39_1 N44_1 178(2) . . . . ?
C36_1 C39_1 N40_1 C41_1 171(3) . . . . ?
N44_1 C39_1 N40_1 C41_1 0.0 . . . . ?
C39_1 N40_1 C41_1 N42_1 0.0 . . . . ?
C39_1 N40_1 C41_1 C48_1 -170(4) . . . . ?
N40_1 C41_1 N42_1 C43_1 0.0 . . . . ?
C48_1 C41_1 N42_1 C43_1 170(4) . . . . ?
C41_1 N42_1 C43_1 C54_1 -176(4) . . . . ?
C41_1 N42_1 C43_1 N44_1 0.0 . . . . ?
C54_1 C43_1 N44_1 C39_1 176(4) . . . . ?
N42_1 C43_1 N44_1 C39_1 0.0 . . . . ?
C36_1 C39_1 N44_1 C43_1 -170(4) . . . . ?
N40_1 C39_1 N44_1 C43_1 0.0 . . . . ?
C50_1 N45_1 C46_1 C47_1 0.0 . . . . ?
Pd1_14 N45_1 C46_1 C47_1 -166(3) . . . . ?
N45_1 C46_1 C47_1 C48_1 0.0 . . . . ?
C46_1 C47_1 C48_1 C49_1 0.0 . . . . ?
C46_1 C47_1 C48_1 C41_1 180(4) . . . . ?
N40_1 C41_1 C48_1 C47_1 -168(2) . . . . ?
N42_1 C41_1 C48_1 C47_1 23(4) . . . . ?
N40_1 C41_1 C48_1 C49_1 12(4) . . . . ?
N42_1 C41_1 C48_1 C49_1 -158(2) . . . . ?
C47_1 C48_1 C49_1 C50_1 0.0 . . . . ?
C41_1 C48_1 C49_1 C50_1 -180(4) . . . . ?
C48_1 C49_1 C50_1 N45_1 0.0 . . . . ?
C46_1 N45_1 C50_1 C49_1 0.0 . . . . ?
Pd1_14 N45_1 C50_1 C49_1 168(3) . . . . ?
C56_1 N51_1 C52_1 C53_1 0.0 . . . . ?
Pd1_10 N51_1 C52_1 C53_1 -168(3) . . . . ?
N51_1 C52_1 C53_1 C54_1 0.0 . . . . ?
N44_1 C43_1 C54_1 C55_1 170(2) . . . . ?
N42_1 C43_1 C54_1 C55_1 -14(4) . . . . ?
N44_1 C43_1 C54_1 C53_1 -11(4) . . . . ?
N42_1 C43_1 C54_1 C53_1 164(2) . . . . ?
C52_1 C53_1 C54_1 C43_1 -179(4) . . . . ?
C52_1 C53_1 C54_1 C55_1 0.0 . . . . ?
C43_1 C54_1 C55_1 C56_1 179(4) . . . . ?
C53_1 C54_1 C55_1 C56_1 0.0 . . . . ?
C54_1 C55_1 C56_1 N51_1 0.0 . . . . ?
C52_1 N51_1 C56_1 C55_1 0.0 . . . . ?
Pd1_10 N51_1 C56_1 C55_1 168(3) . . . . ?
C6_2 N1_2 C2_2 C3_2 0.0 . . . . ?
Pd1_19 N1_2 C2_2 C3_2 -157(3) . . . . ?
N1_2 C2_2 C3_2 C4_2 0.0 . . . . ?
C2_2 C3_2 C4_2 C5_2 0.0 . . . . ?
C2_2 C3_2 C4_2 C7_2 -160(4) . . . . ?
C3_2 C4_2 C5_2 C6_2 0.0 . . . . ?
C7_2 C4_2 C5_2 C6_2 159(4) . . . . ?
C4_2 C5_2 C6_2 N1_2 0.0 . . . . ?
C2_2 N1_2 C6_2 C5_2 0.0 . . . . ?
Pd1_19 N1_2 C6_2 C5_2 157(3) . . . . ?
C5_2 C4_2 C7_2 N8_2 143(2) . . . . ?
C3_2 C4_2 C7_2 N8_2 -57(3) . . . . ?
C5_2 C4_2 C7_2 N12_2 -16(4) . . . . ?
C3_2 C4_2 C7_2 N12_2 144(2) . . . . ?
N12_2 C7_2 N8_2 C9_2 0.0 . . . . ?
C4_2 C7_2 N8_2 C9_2 -161(3) . . . . ?
C7_2 N8_2 C9_2 C22_2 -163(4) . . . . ?
C7_2 N8_2 C9_2 N10_2 0.0 . . . . ?
C22_2 C9_2 N10_2 C11_2 166(3) . . . . ?
N8_2 C9_2 N10_2 C11_2 0.0 . . . . ?
C9_2 N10_2 C11_2 C16_2 174(3) . . . . ?
C9_2 N10_2 C11_2 N12_2 0.0 . . . . ?
C16_2 C11_2 N12_2 C7_2 -175(3) . . . . ?
N10_2 C11_2 N12_2 C7_2 0.0 . . . . ?
N8_2 C7_2 N12_2 C11_2 0.0 . . . . ?
C4_2 C7_2 N12_2 C11_2 156(4) . . . . ?
C18_2 N13_2 C14_2 C15_2 0.0 . . . . ?
Pd1_10 N13_2 C14_2 C15_2 174(2) . . . . ?
N13_2 C14_2 C15_2 C16_2 0.0 . . . . ?
N12_2 C11_2 C16_2 C15_2 -8(3) . . . . ?
N10_2 C11_2 C16_2 C15_2 177.3(19) . . . . ?
N12_2 C11_2 C16_2 C17_2 -173(2) . . . . ?
N10_2 C11_2 C16_2 C17_2 13(3) . . . . ?
C14_2 C15_2 C16_2 C11_2 -165(3) . . . . ?
C14_2 C15_2 C16_2 C17_2 0.0 . . . . ?
C11_2 C16_2 C17_2 C18_2 164(3) . . . . ?
C15_2 C16_2 C17_2 C18_2 0.0 . . . . ?
C16_2 C17_2 C18_2 N13_2 0.0 . . . . ?
C14_2 N13_2 C18_2 C17_2 0.0 . . . . ?
Pd1_10 N13_2 C18_2 C17_2 -174(2) . . . . ?
C24_2 N19_2 C20_2 C21_2 0.0 . . . . ?
C25_2 N19_2 C20_2 C21_2 167(4) . . . . ?
N19_2 C20_2 C21_2 C22_2 0.0 . . . . ?
N10_2 C9_2 C22_2 C21_2 -172(2) . . . . ?
N8_2 C9_2 C22_2 C21_2 -7(5) . . . . ?
N10_2 C9_2 C22_2 C23_2 19(4) . . . . ?
N8_2 C9_2 C22_2 C23_2 -177(2) . . . . ?
C20_2 C21_2 C22_2 C9_2 -170(4) . . . . ?
C20_2 C21_2 C22_2 C23_2 0.0 . . . . ?
C9_2 C22_2 C23_2 C24_2 169(4) . . . . ?
C21_2 C22_2 C23_2 C24_2 0.0 . . . . ?
C22_2 C23_2 C24_2 N19_2 0.0 . . . . ?
C20_2 N19_2 C24_2 C23_2 0.0 . . . . ?
C25_2 N19_2 C24_2 C23_2 -168(4) . . . . ?
C20_2 N19_2 C25_2 C26_2 -49(4) . . . . ?
C24_2 N19_2 C25_2 C26_2 118(3) . . . . ?
N19_2 C25_2 C26_2 C27_2 107(3) . . . . ?
N19_2 C25_2 C26_2 C31_2 -65(4) . . . . ?
C31_2 C26_2 C27_2 C28_2 0.0 . . . . ?
C25_2 C26_2 C27_2 C28_2 -172(4) . . . . ?
C26_2 C27_2 C28_2 C29_2 0.0 . . . . ?
C27_2 C28_2 C29_2 C30_2 0.0 . . . . ?
C27_2 C28_2 C29_2 C32_2 176(4) . . . . ?
C28_2 C29_2 C30_2 C31_2 0.0 . . . . ?
C32_2 C29_2 C30_2 C31_2 -176(4) . . . . ?
C29_2 C30_2 C31_2 C26_2 0.0 . . . . ?
C27_2 C26_2 C31_2 C30_2 0.0 . . . . ?
C25_2 C26_2 C31_2 C30_2 173(4) . . . . ?
C30_2 C29_2 C32_2 N33_2 60(5) . . . . ?
C28_2 C29_2 C32_2 N33_2 -115(4) . . . . ?
C29_2 C32_2 N33_2 C34_2 -124(4) . . . . ?
C29_2 C32_2 N33_2 C38_2 51(6) . . . . ?
C38_2 N33_2 C34_2 C35_2 0.0 . . . . ?
C32_2 N33_2 C34_2 C35_2 175(4) . . . . ?
N33_2 C34_2 C35_2 C36_2 0.0 . . . . ?
C34_2 C35_2 C36_2 C37_2 0.0 . . . . ?
C34_2 C35_2 C36_2 C39_2 -175(4) . . . . ?
C35_2 C36_2 C37_2 C38_2 0.0 . . . . ?
C39_2 C36_2 C37_2 C38_2 174(4) . . . . ?
C36_2 C37_2 C38_2 N33_2 0.0 . . . . ?
C34_2 N33_2 C38_2 C37_2 0.0 . . . . ?
C32_2 N33_2 C38_2 C37_2 -175(5) . . . . ?
C37_2 C36_2 C39_2 N40_2 178(2) . . . . ?
C35_2 C36_2 C39_2 N40_2 -8(4) . . . . ?
C37_2 C36_2 C39_2 N44_2 -2(4) . . . . ?
C35_2 C36_2 C39_2 N44_2 172(2) . . . . ?
N44_2 C39_2 N40_2 C41_2 0.0 . . . . ?
C36_2 C39_2 N40_2 C41_2 -180(4) . . . . ?
C39_2 N40_2 C41_2 C48_2 178(4) . . . . ?
C39_2 N40_2 C41_2 N42_2 0.0 . . . . ?
C48_2 C41_2 N42_2 C43_2 -178(5) . . . . ?
N40_2 C41_2 N42_2 C43_2 0.0 . . . . ?
C41_2 N42_2 C43_2 N44_2 0.0 . . . . ?
C41_2 N42_2 C43_2 C54_2 175(4) . . . . ?
N42_2 C43_2 N44_2 C39_2 0.0 . . . . ?
C54_2 C43_2 N44_2 C39_2 -175(4) . . . . ?
N40_2 C39_2 N44_2 C43_2 0.0 . . . . ?
C36_2 C39_2 N44_2 C43_2 180(4) . . . . ?
C50_2 N45_2 C46_2 C47_2 0.0 . . . . ?
Pd1_20 N45_2 C46_2 C47_2 -173(3) . . . . ?
N45_2 C46_2 C47_2 C48_2 0.0 . . . . ?
N40_2 C41_2 C48_2 C49_2 171(2) . . . . ?
N42_2 C41_2 C48_2 C49_2 -11(5) . . . . ?
N40_2 C41_2 C48_2 C47_2 -14(4) . . . . ?
N42_2 C41_2 C48_2 C47_2 164(3) . . . . ?
C46_2 C47_2 C48_2 C41_2 -174(4) . . . . ?
C46_2 C47_2 C48_2 C49_2 0.0 . . . . ?
C41_2 C48_2 C49_2 C50_2 175(4) . . . . ?
C47_2 C48_2 C49_2 C50_2 0.0 . . . . ?
C48_2 C49_2 C50_2 N45_2 0.0 . . . . ?
C46_2 N45_2 C50_2 C49_2 0.0 . . . . ?
Pd1_20 N45_2 C50_2 C49_2 173(3) . . . . ?
C56_2 N51_2 C52_2 C53_2 0.0 . . . . ?
Pd1_19 N51_2 C52_2 C53_2 165(3) . . . . ?
N51_2 C52_2 C53_2 C54_2 0.0 . . . . ?
C52_2 C53_2 C54_2 C55_2 0.0 . . . . ?
C52_2 C53_2 C54_2 C43_2 174(4) . . . . ?
N42_2 C43_2 C54_2 C55_2 27(4) . . . . ?
N44_2 C43_2 C54_2 C55_2 -158(2) . . . . ?
N42_2 C43_2 C54_2 C53_2 -147(3) . . . . ?
N44_2 C43_2 C54_2 C53_2 28(4) . . . . ?
C53_2 C54_2 C55_2 C56_2 0.0 . . . . ?
C43_2 C54_2 C55_2 C56_2 -174(4) . . . . ?
C54_2 C55_2 C56_2 N51_2 0.0 . . . . ?
C52_2 N51_2 C56_2 C55_2 0.0 . . . . ?
Pd1_19 N51_2 C56_2 C55_2 -164(3) . . . . ?
C6_3 N1_3 C2_3 C3_3 0.0 . . . . ?
Pd1_13 N1_3 C2_3 C3_3 -164(2) . . . . ?
N1_3 C2_3 C3_3 C4_3 0.0 . . . . ?
C2_3 C3_3 C4_3 C5_3 0.0 . . . . ?
C2_3 C3_3 C4_3 C7_3 175(4) . . . . ?
C3_3 C4_3 C5_3 C6_3 0.0 . . . . ?
C7_3 C4_3 C5_3 C6_3 -176(3) . . . . ?
C4_3 C5_3 C6_3 N1_3 0.0 . . . . ?
C2_3 N1_3 C6_3 C5_3 0.0 . . . . ?
Pd1_13 N1_3 C6_3 C5_3 165(2) . . . . ?
C18_3 N13_3 C14_3 C15_3 0.0 . . . . ?
C25_3 N13_3 C14_3 C15_3 -175(4) . . . . ?
N13_3 C14_3 C15_3 C16_3 0.0 . . . . ?
C14_3 C15_3 C16_3 C17_3 0.0 . . . . ?
C14_3 C15_3 C16_3 C11_3 -176(4) . . . . ?
C15_3 C16_3 C17_3 C18_3 0.0 . . . . ?
C11_3 C16_3 C17_3 C18_3 177(3) . . . . ?
C16_3 C17_3 C18_3 N13_3 0.0 . . . . ?
C14_3 N13_3 C18_3 C17_3 0.0 . . . . ?
C25_3 N13_3 C18_3 C17_3 175(4) . . . . ?
C24_3 N19_3 C20_3 C21_3 0.0 . . . . ?
Pd1_16 N19_3 C20_3 C21_3 -178(2) . . . . ?
N19_3 C20_3 C21_3 C22_3 0.0 . . . . ?
C20_3 C21_3 C22_3 C23_3 0.0 . . . . ?
C20_3 C21_3 C22_3 C9_3 -177(3) . . . . ?
C21_3 C22_3 C23_3 C24_3 0.0 . . . . ?
C9_3 C22_3 C23_3 C24_3 177(4) . . . . ?
C22_3 C23_3 C24_3 N19_3 0.0 . . . . ?
C20_3 N19_3 C24_3 C23_3 0.0 . . . . ?
Pd1_16 N19_3 C24_3 C23_3 178(2) . . . . ?
C5_3 C4_3 C7_3 N8_3 -164.5(19) . . . . ?
C3_3 C4_3 C7_3 N8_3 20(4) . . . . ?
C5_3 C4_3 C7_3 N12_3 -1(4) . . . . ?
C3_3 C4_3 C7_3 N12_3 -176(2) . . . . ?
N12_3 C7_3 N8_3 C9_3 0.0 . . . . ?
C4_3 C7_3 N8_3 C9_3 164(3) . . . . ?
C7_3 N8_3 C9_3 N10_3 0.0 . . . . ?
C7_3 N8_3 C9_3 C22_3 169(3) . . . . ?
C23_3 C22_3 C9_3 N8_3 -6(4) . . . . ?
C21_3 C22_3 C9_3 N8_3 171.2(18) . . . . ?
C23_3 C22_3 C9_3 N10_3 163(2) . . . . ?
C21_3 C22_3 C9_3 N10_3 -20(3) . . . . ?
N8_3 C9_3 N10_3 C11_3 0.0 . . . . ?
C22_3 C9_3 N10_3 C11_3 -169(3) . . . . ?
C9_3 N10_3 C11_3 N12_3 0.0 . . . . ?
C9_3 N10_3 C11_3 C16_3 -178(3) . . . . ?
C17_3 C16_3 C11_3 N12_3 173.5(17) . . . . ?
C15_3 C16_3 C11_3 N12_3 -10(4) . . . . ?
C17_3 C16_3 C11_3 N10_3 -9(3) . . . . ?
C15_3 C16_3 C11_3 N10_3 168(2) . . . . ?
N10_3 C11_3 N12_3 C7_3 0.0 . . . . ?
C16_3 C11_3 N12_3 C7_3 178(3) . . . . ?
N8_3 C7_3 N12_3 C11_3 0.0 . . . . ?
C4_3 C7_3 N12_3 C11_3 -163(3) . . . . ?
C31_3 C26_3 C27_3 C28_3 0.0 . . . . ?
C25_3 C26_3 C27_3 C28_3 -172(4) . . . . ?
C26_3 C27_3 C28_3 C29_3 0.0 . . . . ?
C27_3 C28_3 C29_3 C30_3 0.0 . . . . ?
C27_3 C28_3 C29_3 C32_5 165(4) . . . . ?
C28_3 C29_3 C30_3 C31_3 0.0 . . . . ?
C32_5 C29_3 C30_3 C31_3 -166(4) . . . . ?
C29_3 C30_3 C31_3 C26_3 0.0 . . . . ?
C27_3 C26_3 C31_3 C30_3 0.0 . . . . ?
C25_3 C26_3 C31_3 C30_3 172(4) . . . . ?
C38_3 N33_3 C34_3 C35_3 0.0 . . . . ?
C32_5 N33_3 C34_3 C35_3 179(4) . . . . ?
N33_3 C34_3 C35_3 C36_3 0.0 . . . . ?
C34_3 C35_3 C36_3 C37_3 0.0 . . . . ?
C34_3 C35_3 C36_3 C39_3 178(4) . . . . ?
C35_3 C36_3 C37_3 C38_3 0.0 . . . . ?
C39_3 C36_3 C37_3 C38_3 -178(4) . . . . ?
C36_3 C37_3 C38_3 N33_3 0.0 . . . . ?
C34_3 N33_3 C38_3 C37_3 0.0 . . . . ?
C32_5 N33_3 C38_3 C37_3 -179(4) . . . . ?
C35_3 C36_3 C39_3 N40_3 -167(2) . . . . ?
C37_3 C36_3 C39_3 N40_3 11(4) . . . . ?
C35_3 C36_3 C39_3 N44_3 18(4) . . . . ?
C37_3 C36_3 C39_3 N44_3 -164(2) . . . . ?
N44_3 C39_3 N40_3 C41_3 0.0 . . . . ?
C36_3 C39_3 N40_3 C41_3 -174(4) . . . . ?
C39_3 N40_3 C41_3 N42_3 0.0 . . . . ?
C39_3 N40_3 C41_3 C54_3 176(4) . . . . ?
N40_3 C41_3 N42_3 C43_3 0.0 . . . . ?
C54_3 C41_3 N42_3 C43_3 -175(4) . . . . ?
C41_3 N42_3 C43_3 C48_6 -179(4) . . . . ?
C41_3 N42_3 C43_3 N44_3 0.0 . . . . ?
C48_6 C43_3 N44_3 C39_3 179(4) . . . . ?
N42_3 C43_3 N44_3 C39_3 0.0 . . . . ?
N40_3 C39_3 N44_3 C43_3 0.0 . . . . ?
C36_3 C39_3 N44_3 C43_3 175(4) . . . . ?
C56_3 N51_3 C52_3 C53_3 0.0 . . . . ?
Pd1_16 N51_3 C52_3 C53_3 152(2) . . . . ?
N51_3 C52_3 C53_3 C54_3 0.0 . . . . ?
C52_3 C53_3 C54_3 C55_3 0.0 . . . . ?
C52_3 C53_3 C54_3 C41_3 165(4) . . . . ?
N40_3 C41_3 C54_3 C53_3 39(3) . . . . ?
N42_3 C41_3 C54_3 C53_3 -145(3) . . . . ?
N40_3 C41_3 C54_3 C55_3 -155(2) . . . . ?
N42_3 C41_3 C54_3 C55_3 21(5) . . . . ?
C53_3 C54_3 C55_3 C56_3 0.0 . . . . ?
C41_3 C54_3 C55_3 C56_3 -166(3) . . . . ?
C54_3 C55_3 C56_3 N51_3 0.0 . . . . ?
C52_3 N51_3 C56_3 C55_3 0.0 . . . . ?
Pd1_16 N51_3 C56_3 C55_3 -154.0(19) . . . . ?
C27_3 C26_3 C25_3 N13_3 106(4) . . . . ?
C31_3 C26_3 C25_3 N13_3 -66(5) . . . . ?
C14_3 N13_3 C25_3 C26_3 131(4) . . . . ?
C18_3 N13_3 C25_3 C26_3 -44(5) . . . . ?
C6_4 N1_4 C2_4 C3_4 0.0 . . . . ?
Pd1_9 N1_4 C2_4 C3_4 -166(2) . . . . ?
N1_4 C2_4 C3_4 C4_4 0.0 . . . . ?
C2_4 C3_4 C4_4 N8_4 -157(3) . . . . ?
C2_4 C3_4 C4_4 C5_4 0.0 . . . . ?
N8_4 C4_4 C5_4 C6_4 155(3) . . . . ?
C3_4 C4_4 C5_4 C6_4 0.0 . . . . ?
C4_4 C5_4 C6_4 N1_4 0.0 . . . . ?
C2_4 N1_4 C6_4 C5_4 0.0 . . . . ?
Pd1_9 N1_4 C6_4 C5_4 166(2) . . . . ?
C3_4 C4_4 N8_4 C7_4 167(2) . . . . ?
C5_4 C4_4 N8_4 C7_4 10(4) . . . . ?
C3_4 C4_4 N8_4 C9_4 -40(3) . . . . ?
C5_4 C4_4 N8_4 C9_4 164(2) . . . . ?
N12_4 C7_4 N8_4 C4_4 151(2) . . . . ?
N12_4 C7_4 N8_4 C9_4 0.0 . . . . ?
C4_4 N8_4 C9_4 N10_4 -154(3) . . . . ?
C7_4 N8_4 C9_4 N10_4 0.0 . . . . ?
N8_4 C9_4 N10_4 C11_4 0.0 . . . . ?
N8_4 C9_4 N10_4 C22_4 -161(3) . . . . ?
C9_4 N10_4 C11_4 N12_4 0.0 . . . . ?
C22_4 N10_4 C11_4 N12_4 161(3) . . . . ?
N10_4 C11_4 N12_4 C7_4 0.0 . . . . ?
N10_4 C11_4 N12_4 C16_4 -166(4) . . . . ?
N8_4 C7_4 N12_4 C11_4 0.0 . . . . ?
N8_4 C7_4 N12_4 C16_4 167(3) . . . . ?
C18_4 N13_4 C14_4 C15_4 0.0 . . . . ?
Pd1_11 N13_4 C14_4 C15_4 -168(3) . . . . ?
N13_4 C14_4 C15_4 C16_4 0.0 . . . . ?
C14_4 C15_4 C16_4 C17_4 0.0 . . . . ?
C14_4 C15_4 C16_4 N12_4 173(4) . . . . ?
C11_4 N12_4 C16_4 C17_4 6(4) . . . . ?
C7_4 N12_4 C16_4 C17_4 -160(2) . . . . ?
C11_4 N12_4 C16_4 C15_4 -167(2) . . . . ?
C7_4 N12_4 C16_4 C15_4 26(4) . . . . ?
C15_4 C16_4 C17_4 C18_4 0.0 . . . . ?
N12_4 C16_4 C17_4 C18_4 -173(4) . . . . ?
C16_4 C17_4 C18_4 N13_4 0.0 . . . . ?
C14_4 N13_4 C18_4 C17_4 0.0 . . . . ?
Pd1_11 N13_4 C18_4 C17_4 169(3) . . . . ?
C24_4 N19_4 C20_4 C21_4 2(8) . . . . ?
C25_4 N19_4 C20_4 C21_4 172(5) . . . . ?
N19_4 C20_4 C21_4 C22_4 -2(8) . . . . ?
C20_4 C21_4 C22_4 C23_4 6(9) . . . . ?
C20_4 C21_4 C22_4 N10_4 -175(4) . . . . ?
C11_4 N10_4 C22_4 C21_4 175(4) . . . . ?
C9_4 N10_4 C22_4 C21_4 -24(6) . . . . ?
C11_4 N10_4 C22_4 C23_4 -6(6) . . . . ?
C9_4 N10_4 C22_4 C23_4 155(4) . . . . ?
C21_4 C22_4 C23_4 C24_4 -9(9) . . . . ?
N10_4 C22_4 C23_4 C24_4 172(5) . . . . ?
C22_4 C23_4 C24_4 N19_4 8(8) . . . . ?
C20_4 N19_4 C24_4 C23_4 -5(8) . . . . ?
C25_4 N19_4 C24_4 C23_4 -175(5) . . . . ?
C24_4 N19_4 C25_4 C26_4 136(5) . . . . ?
C20_4 N19_4 C25_4 C26_4 -34(7) . . . . ?
N19_4 C25_4 C26_4 C31_4 -71(6) . . . . ?
N19_4 C25_4 C26_4 C27_4 103(6) . . . . ?
C31_4 C26_4 C27_4 C28_4 0(8) . . . . ?
C25_4 C26_4 C27_4 C28_4 -174(6) . . . . ?
C26_4 C27_4 C28_4 C29_4 5(9) . . . . ?
C27_4 C28_4 C29_4 C30_4 -8(8) . . . . ?
C27_4 C28_4 C29_4 C32_4 169(5) . . . . ?
C28_4 C29_4 C30_4 C31_4 8(8) . . . . ?
C32_4 C29_4 C30_4 C31_4 -168(5) . . . . ?
C27_4 C26_4 C31_4 C30_4 1(8) . . . . ?
C25_4 C26_4 C31_4 C30_4 175(5) . . . . ?
C29_4 C30_4 C31_4 C26_4 -4(8) . . . . ?
C28_4 C29_4 C32_4 N33_4 -114(6) . . . . ?
C30_4 C29_4 C32_4 N33_4 63(6) . . . . ?
C29_4 C32_4 N33_4 C38_4 50(6) . . . . ?
C29_4 C32_4 N33_4 C34_4 -137(5) . . . . ?
C38_4 N33_4 C34_4 C35_4 10(8) . . . . ?
C32_4 N33_4 C34_4 C35_4 -163(5) . . . . ?
N33_4 C34_4 C35_4 C36_4 -19(9) . . . . ?
C34_4 C35_4 C36_4 C39_4 -174(6) . . . . ?
C34_4 C35_4 C36_4 C37_4 19(9) . . . . ?
C39_4 C36_4 C37_4 C38_4 -178(5) . . . . ?
C35_4 C36_4 C37_4 C38_4 -11(8) . . . . ?
C36_4 C37_4 C38_4 N33_4 3(8) . . . . ?
C34_4 N33_4 C38_4 C37_4 -3(7) . . . . ?
C32_4 N33_4 C38_4 C37_4 172(5) . . . . ?
C35_4 C36_4 C39_4 N40_4 21(7) . . . . ?
C37_4 C36_4 C39_4 N40_4 -172(4) . . . . ?
C35_4 C36_4 C39_4 N44_4 -165(5) . . . . ?
C37_4 C36_4 C39_4 N44_4 2(7) . . . . ?
C36_4 C39_4 N40_4 C41_4 174(4) . . . . ?
N44_4 C39_4 N40_4 C41_4 0.0 . . . . ?
C39_4 N40_4 C41_4 N42_4 0.0 . . . . ?
C39_4 N40_4 C41_4 C48_4 172(5) . . . . ?
N40_4 C41_4 N42_4 C43_4 0.0 . . . . ?
C48_4 C41_4 N42_4 C43_4 -172(5) . . . . ?
C41_4 N42_4 C43_4 N44_4 0.0 . . . . ?
C41_4 N42_4 C43_4 C54_4 -170(5) . . . . ?
N42_4 C43_4 N44_4 C39_4 0.0 . . . . ?
C54_4 C43_4 N44_4 C39_4 171(4) . . . . ?
C36_4 C39_4 N44_4 C43_4 -174(5) . . . . ?
N40_4 C39_4 N44_4 C43_4 0.0 . . . . ?
C50_4 N45_4 C46_4 C47_4 -2(9) . . . . ?
Pd1_18 N45_4 C46_4 C47_4 -179(4) . . . . ?
N45_4 C46_4 C47_4 C48_4 2(9) . . . . ?
C46_4 C47_4 C48_4 C41_4 180(5) . . . . ?
C46_4 C47_4 C48_4 C49_4 1(10) . . . . ?
N40_4 C41_4 C48_4 C47_4 -28(8) . . . . ?
N42_4 C41_4 C48_4 C47_4 144(5) . . . . ?
N40_4 C41_4 C48_4 C49_4 151(5) . . . . ?
N42_4 C41_4 C48_4 C49_4 -37(7) . . . . ?
C47_4 C48_4 C49_4 C50_4 -5(11) . . . . ?
C41_4 C48_4 C49_4 C50_4 177(6) . . . . ?
C48_4 C49_4 C50_4 N45_4 4(10) . . . . ?
C46_4 N45_4 C50_4 C49_4 -1(9) . . . . ?
Pd1_18 N45_4 C50_4 C49_4 176(5) . . . . ?
C56_4 N51_4 C52_4 C53_4 -4(9) . . . . ?
Pd1_9 N51_4 C52_4 C53_4 153(4) . . . . ?
N51_4 C52_4 C53_4 C54_4 3(8) . . . . ?
C52_4 C53_4 C54_4 C43_4 163(5) . . . . ?
C52_4 C53_4 C54_4 C55_4 1(10) . . . . ?
N42_4 C43_4 C54_4 C53_4 -145(4) . . . . ?
N44_4 C43_4 C54_4 C53_4 45(6) . . . . ?
N42_4 C43_4 C54_4 C55_4 20(7) . . . . ?
N44_4 C43_4 C54_4 C55_4 -150(4) . . . . ?
C53_4 C54_4 C55_4 C56_4 -6(10) . . . . ?
C43_4 C54_4 C55_4 C56_4 -167(5) . . . . ?
C52_4 N51_4 C56_4 C55_4 0(10) . . . . ?
Pd1_9 N51_4 C56_4 C55_4 -159(4) . . . . ?
C54_4 C55_4 C56_4 N51_4 5(8) . . . . ?
C6_5 N1_5 C2_5 C3_5 0.0 . . . . ?
Pd1_8 N1_5 C2_5 C3_5 171(3) . . . . ?
N1_5 C2_5 C3_5 C4_5 0.0 . . . . ?
C2_5 C3_5 C4_5 C7_5 -179(4) . . . . ?
C2_5 C3_5 C4_5 C5_5 0.0 . . . . ?
C7_5 C4_5 C5_5 C6_5 179(4) . . . . ?
C3_5 C4_5 C5_5 C6_5 0.0 . . . . ?
C4_5 C5_5 C6_5 N1_5 0.0 . . . . ?
C2_5 N1_5 C6_5 C5_5 0.0 . . . . ?
Pd1_8 N1_5 C6_5 C5_5 -171(3) . . . . ?
C5_5 C4_5 C7_5 N8_5 155(2) . . . . ?
C3_5 C4_5 C7_5 N8_5 -26(5) . . . . ?
C5_5 C4_5 C7_5 N12_5 -22(4) . . . . ?
C3_5 C4_5 C7_5 N12_5 157(3) . . . . ?
C4_5 C7_5 N8_5 C9_5 -177(4) . . . . ?
N12_5 C7_5 N8_5 C9_5 0.0 . . . . ?
C7_5 N8_5 C9_5 N10_5 0.0 . . . . ?
C7_5 N8_5 C9_5 C16_5 171(4) . . . . ?
N8_5 C9_5 N10_5 C11_5 0.0 . . . . ?
C16_5 C9_5 N10_5 C11_5 -170(4) . . . . ?
C9_5 N10_5 C11_5 C22_5 -176(4) . . . . ?
C9_5 N10_5 C11_5 N12_5 0.0 . . . . ?
C22_5 C11_5 N12_5 C7_5 176(4) . . . . ?
N10_5 C11_5 N12_5 C7_5 0.0 . . . . ?
C4_5 C7_5 N12_5 C11_5 178(4) . . . . ?
N8_5 C7_5 N12_5 C11_5 0.0 . . . . ?
C18_5 N13_5 C14_5 C15_5 0.0 . . . . ?
Pd1_18 N13_5 C14_5 C15_5 -173(3) . . . . ?
N13_5 C14_5 C15_5 C16_5 0.0 . . . . ?
C14_5 C15_5 C16_5 C17_5 0.0 . . . . ?
C14_5 C15_5 C16_5 C9_5 178(4) . . . . ?
N8_5 C9_5 C16_5 C17_5 -158(2) . . . . ?
N10_5 C9_5 C16_5 C17_5 12(4) . . . . ?
N8_5 C9_5 C16_5 C15_5 24(4) . . . . ?
N10_5 C9_5 C16_5 C15_5 -166(2) . . . . ?
C15_5 C16_5 C17_5 C18_5 0.0 . . . . ?
C9_5 C16_5 C17_5 C18_5 -178(4) . . . . ?
C16_5 C17_5 C18_5 N13_5 0.0 . . . . ?
C14_5 N13_5 C18_5 C17_5 0.0 . . . . ?
Pd1_18 N13_5 C18_5 C17_5 172(3) . . . . ?
C24_5 N19_5 C20_5 C21_5 0.0 . . . . ?
C25_5 N19_5 C20_5 C21_5 -170(5) . . . . ?
N19_5 C20_5 C21_5 C22_5 0.0 . . . . ?
N12_5 C11_5 C22_5 C21_5 178(2) . . . . ?
N10_5 C11_5 C22_5 C21_5 -6(4) . . . . ?
N12_5 C11_5 C22_5 C23_5 1(5) . . . . ?
N10_5 C11_5 C22_5 C23_5 176(2) . . . . ?
C20_5 C21_5 C22_5 C11_5 -177(4) . . . . ?
C20_5 C21_5 C22_5 C23_5 0.0 . . . . ?
C11_5 C22_5 C23_5 C24_5 177(4) . . . . ?
C21_5 C22_5 C23_5 C24_5 0.0 . . . . ?
C22_5 C23_5 C24_5 N19_5 0.0 . . . . ?
C20_5 N19_5 C24_5 C23_5 0.0 . . . . ?
C25_5 N19_5 C24_5 C23_5 170(5) . . . . ?
C20_5 N19_5 C25_5 C26_5 135(4) . . . . ?
C24_5 N19_5 C25_5 C26_5 -35(6) . . . . ?
N19_5 C25_5 C26_5 C27_5 -63(5) . . . . ?
N19_5 C25_5 C26_5 C31_5 110(5) . . . . ?
C31_5 C26_5 C27_5 C28_5 0.0 . . . . ?
C25_5 C26_5 C27_5 C28_5 173(3) . . . . ?
C26_5 C27_5 C28_5 C29_5 0.0 . . . . ?
C27_5 C28_5 C29_5 C30_5 0.0 . . . . ?
C27_5 C28_5 C29_5 C32_6 -174(5) . . . . ?
C28_5 C29_5 C30_5 C31_5 0.0 . . . . ?
C32_6 C29_5 C30_5 C31_5 174(4) . . . . ?
C29_5 C30_5 C31_5 C26_5 0.0 . . . . ?
C27_5 C26_5 C31_5 C30_5 0.0 . . . . ?
C25_5 C26_5 C31_5 C30_5 -172(4) . . . . ?
C30_3 C29_3 C32_5 N33_3 67(6) . . . . ?
C28_3 C29_3 C32_5 N33_3 -99(5) . . . . ?
C34_3 N33_3 C32_5 C29_3 -149(4) . . . . ?
C38_3 N33_3 C32_5 C29_3 31(6) . . . . ?
C38_5 N33_5 C34_5 C35_5 0.0 . . . . ?
C32_6 N33_5 C34_5 C35_5 171(4) . . . . ?
N33_5 C34_5 C35_5 C36_5 0.0 . . . . ?
C34_5 C35_5 C36_5 C39_5 167(4) . . . . ?
C34_5 C35_5 C36_5 C37_5 0.0 . . . . ?
C39_5 C36_5 C37_5 C38_5 -167(4) . . . . ?
C35_5 C36_5 C37_5 C38_5 0.0 . . . . ?
C36_5 C37_5 C38_5 N33_5 0.0 . . . . ?
C34_5 N33_5 C38_5 C37_5 0.0 . . . . ?
C32_6 N33_5 C38_5 C37_5 -172(4) . . . . ?
C37_5 C36_5 C39_5 N40_5 -12(5) . . . . ?
C35_5 C36_5 C39_5 N40_5 -179(2) . . . . ?
C37_5 C36_5 C39_5 N44_5 179(2) . . . . ?
C35_5 C36_5 C39_5 N44_5 12(4) . . . . ?
C36_5 C39_5 N40_5 C41_5 -168(4) . . . . ?
N44_5 C39_5 N40_5 C41_5 0.0 . . . . ?
C39_5 N40_5 C41_5 C54_5 174(4) . . . . ?
C39_5 N40_5 C41_5 N42_5 0.0 . . . . ?
C54_5 C41_5 N42_5 C43_5 -174(4) . . . . ?
N40_5 C41_5 N42_5 C43_5 0.0 . . . . ?
C41_5 N42_5 C43_5 N44_5 0.0 . . . . ?
C41_5 N42_5 C43_5 C46_5 -169(3) . . . . ?
N42_5 C43_5 N44_5 C39_5 0.0 . . . . ?
C46_5 C43_5 N44_5 C39_5 166(4) . . . . ?
C36_5 C39_5 N44_5 C43_5 169(4) . . . . ?
N40_5 C39_5 N44_5 C43_5 0.0 . . . . ?
C56_5 N51_5 C52_5 C53_5 0.0 . . . . ?
Pd1_8 N51_5 C52_5 C53_5 -168(3) . . . . ?
N51_5 C52_5 C53_5 C54_5 0.0 . . . . ?
N40_5 C41_5 C54_5 C53_5 -148(3) . . . . ?
N42_5 C41_5 C54_5 C53_5 26(4) . . . . ?
N40_5 C41_5 C54_5 C55_5 25(4) . . . . ?
N42_5 C41_5 C54_5 C55_5 -161(2) . . . . ?
C52_5 C53_5 C54_5 C41_5 172(4) . . . . ?
C52_5 C53_5 C54_5 C55_5 0.0 . . . . ?
C41_5 C54_5 C55_5 C56_5 -173(4) . . . . ?
C53_5 C54_5 C55_5 C56_5 0.0 . . . . ?
C54_5 C55_5 C56_5 N51_5 0.0 . . . . ?
C52_5 N51_5 C56_5 C55_5 0.0 . . . . ?
Pd1_8 N51_5 C56_5 C55_5 169(2) . . . . ?
C48_5 N43_5 C44_5 C45_5 0.0 . . . . ?
Pd1_11 N43_5 C44_5 C45_5 166(3) . . . . ?
N43_5 C44_5 C45_5 C46_5 0.0 . . . . ?
C44_5 C45_5 C46_5 C47_5 0.0 . . . . ?
C44_5 C45_5 C46_5 C43_5 175(3) . . . . ?
N42_5 C43_5 C46_5 C45_5 170(2) . . . . ?
N44_5 C43_5 C46_5 C45_5 3(4) . . . . ?
N42_5 C43_5 C46_5 C47_5 -16(4) . . . . ?
N44_5 C43_5 C46_5 C47_5 177(3) . . . . ?
C45_5 C46_5 C47_5 C48_5 0.0 . . . . ?
C43_5 C46_5 C47_5 C48_5 -173(4) . . . . ?
C46_5 C47_5 C48_5 N43_5 0.0 . . . . ?
C44_5 N43_5 C48_5 C47_5 0.0 . . . . ?
Pd1_11 N43_5 C48_5 C47_5 -167(3) . . . . ?
C50_6 N45_6 C46_6 C47_6 0.0 . . . . ?
Pd1_17 N45_6 C46_6 C47_6 165(3) . . . . ?
N45_6 C46_6 C47_6 C48_6 0.0 . . . . ?
N44_3 C43_3 C48_6 C47_6 157(2) . . . . ?
N42_3 C43_3 C48_6 C47_6 -24(4) . . . . ?
N44_3 C43_3 C48_6 C49_6 -33(4) . . . . ?
N42_3 C43_3 C48_6 C49_6 146(3) . . . . ?
C46_6 C47_6 C48_6 C43_3 170(4) . . . . ?
C46_6 C47_6 C48_6 C49_6 0.0 . . . . ?
C43_3 C48_6 C49_6 C50_6 -169(4) . . . . ?
C47_6 C48_6 C49_6 C50_6 0.0 . . . . ?
C46_6 N45_6 C50_6 C49_6 0.0 . . . . ?
Pd1_17 N45_6 C50_6 C49_6 -166(3) . . . . ?
C48_6 C49_6 C50_6 N45_6 0.0 . . . . ?
C30_5 C29_5 C32_6 N33_5 -119(4) . . . . ?
C28_5 C29_5 C32_6 N33_5 55(6) . . . . ?
C34_5 N33_5 C32_6 C29_5 -119(5) . . . . ?
C38_5 N33_5 C32_6 C29_5 52(6) . . . . ?
C6_7 N1_7 C2_7 C3_7 0.0 . . . . ?
Pd1_12 N1_7 C2_7 C3_7 -174(2) . . . . ?
N1_7 C2_7 C3_7 C4_7 0.0 . . . . ?
C2_7 C3_7 C4_7 N8_7 169(4) . . . . ?
C2_7 C3_7 C4_7 C5_7 0.0 . . . . ?
N8_7 C4_7 C5_7 C6_7 -170(4) . . . . ?
C3_7 C4_7 C5_7 C6_7 0.0 . . . . ?
C4_7 C5_7 C6_7 N1_7 0.0 . . . . ?
C2_7 N1_7 C6_7 C5_7 0.0 . . . . ?
Pd1_12 N1_7 C6_7 C5_7 174(2) . . . . ?
C3_7 C4_7 N8_7 C9_7 -13(4) . . . . ?
C5_7 C4_7 N8_7 C9_7 157(2) . . . . ?
C3_7 C4_7 N8_7 C7_7 158(2) . . . . ?
C5_7 C4_7 N8_7 C7_7 -32(4) . . . . ?
N12_7 C7_7 N8_7 C4_7 -171(4) . . . . ?
N12_7 C7_7 N8_7 C9_7 0.0 . . . . ?
C4_7 N8_7 C9_7 N10_7 171(3) . . . . ?
C7_7 N8_7 C9_7 N10_7 0.0 . . . . ?
N8_7 C9_7 N10_7 C11_7 0.0 . . . . ?
N8_7 C9_7 N10_7 C22_7 -178(4) . . . . ?
C9_7 N10_7 C11_7 N12_7 0.0 . . . . ?
C22_7 N10_7 C11_7 N12_7 178(3) . . . . ?
N10_7 C11_7 N12_7 C7_7 0.0 . . . . ?
N10_7 C11_7 N12_7 C16_7 -166(4) . . . . ?
N8_7 C7_7 N12_7 C11_7 0.0 . . . . ?
N8_7 C7_7 N12_7 C16_7 166(4) . . . . ?
C18_7 N13_7 C14_7 C15_7 0.0 . . . . ?
Pd1_17 N13_7 C14_7 C15_7 178(3) . . . . ?
N13_7 C14_7 C15_7 C16_7 0.0 . . . . ?
C14_7 C15_7 C16_7 C17_7 0.0 . . . . ?
C14_7 C15_7 C16_7 N12_7 167(4) . . . . ?
C11_7 N12_7 C16_7 C17_7 6(4) . . . . ?
C7_7 N12_7 C16_7 C17_7 -160(2) . . . . ?
C11_7 N12_7 C16_7 C15_7 -162(2) . . . . ?
C7_7 N12_7 C16_7 C15_7 32(4) . . . . ?
C15_7 C16_7 C17_7 C18_7 0.0 . . . . ?
N12_7 C16_7 C17_7 C18_7 -168(4) . . . . ?
C16_7 C17_7 C18_7 N13_7 0.0 . . . . ?
C14_7 N13_7 C18_7 C17_7 0.0 . . . . ?
Pd1_17 N13_7 C18_7 C17_7 -178(3) . . . . ?
C24_7 N19_7 C20_7 C21_7 0.0 . . . . ?
C25_7 N19_7 C20_7 C21_7 176(4) . . . . ?
N19_7 C20_7 C21_7 C22_7 0.0 . . . . ?
C20_7 C21_7 C22_7 C23_7 0.0 . . . . ?
C20_7 C21_7 C22_7 N10_7 -176(3) . . . . ?
C11_7 N10_7 C22_7 C23_7 14(4) . . . . ?
C9_7 N10_7 C22_7 C23_7 -168(2) . . . . ?
C11_7 N10_7 C22_7 C21_7 -170.1(19) . . . . ?
C9_7 N10_7 C22_7 C21_7 8(4) . . . . ?
C21_7 C22_7 C23_7 C24_7 0.0 . . . . ?
N10_7 C22_7 C23_7 C24_7 176(4) . . . . ?
C22_7 C23_7 C24_7 N19_7 0.0 . . . . ?
C20_7 N19_7 C24_7 C23_7 0.0 . . . . ?
C25_7 N19_7 C24_7 C23_7 -176(4) . . . . ?
C20_7 N19_7 C25_7 C26_7 -59(5) . . . . ?
C24_7 N19_7 C25_7 C26_7 117(4) . . . . ?
N19_7 C25_7 C26_7 C27_7 114(4) . . . . ?
N19_7 C25_7 C26_7 C31_7 -50(5) . . . . ?
C31_7 C26_7 C27_7 C28_7 0.0 . . . . ?
C25_7 C26_7 C27_7 C28_7 -163(4) . . . . ?
C26_7 C27_7 C28_7 C29_7 0.0 . . . . ?
C27_7 C28_7 C29_7 C32_7 -177(4) . . . . ?
C27_7 C28_7 C29_7 C30_7 0.0 . . . . ?
C32_7 C29_7 C30_7 C31_7 176(4) . . . . ?
C28_7 C29_7 C30_7 C31_7 0.0 . . . . ?
C29_7 C30_7 C31_7 C26_7 0.0 . . . . ?
C27_7 C26_7 C31_7 C30_7 0.0 . . . . ?
C25_7 C26_7 C31_7 C30_7 165(3) . . . . ?
C28_7 C29_7 C32_7 N33_7 -130(4) . . . . ?
C30_7 C29_7 C32_7 N33_7 54(6) . . . . ?
C29_7 C32_7 N33_7 C34_7 -115(4) . . . . ?
C29_7 C32_7 N33_7 C38_7 56(5) . . . . ?
C32_7 N33_7 C34_7 C35_7 170(5) . . . . ?
C38_7 N33_7 C34_7 C35_7 0.0 . . . . ?
N33_7 C34_7 C35_7 C36_7 0.0 . . . . ?
C34_7 C35_7 C36_7 C37_7 0.0 . . . . ?
C34_7 C35_7 C36_7 C39_7 172(4) . . . . ?
C35_7 C36_7 C37_7 C38_7 0.0 . . . . ?
C39_7 C36_7 C37_7 C38_7 -171(4) . . . . ?
C36_7 C37_7 C38_7 N33_7 0.0 . . . . ?
C32_7 N33_7 C38_7 C37_7 -172(4) . . . . ?
C34_7 N33_7 C38_7 C37_7 0.0 . . . . ?
C35_7 C36_7 C39_7 N40_7 6(4) . . . . ?
C37_7 C36_7 C39_7 N40_7 177(2) . . . . ?
C35_7 C36_7 C39_7 N44_7 178(2) . . . . ?
C37_7 C36_7 C39_7 N44_7 -11(4) . . . . ?
N44_7 C39_7 N40_7 C41_7 0.0 . . . . ?
C36_7 C39_7 N40_7 C41_7 172(4) . . . . ?
C39_7 N40_7 C41_7 C48_7 169(4) . . . . ?
C39_7 N40_7 C41_7 N42_7 0.0 . . . . ?
C48_7 C41_7 N42_7 C43_7 -169(4) . . . . ?
N40_7 C41_7 N42_7 C43_7 0.0 . . . . ?
C41_7 N42_7 C43_7 N44_7 0.0 . . . . ?
C41_7 N42_7 C43_7 C54_7 178(3) . . . . ?
N42_7 C43_7 N44_7 C39_7 0.0 . . . . ?
C54_7 C43_7 N44_7 C39_7 -178(4) . . . . ?
N40_7 C39_7 N44_7 C43_7 0.0 . . . . ?
C36_7 C39_7 N44_7 C43_7 -172(4) . . . . ?
C50_7 N45_7 C46_7 C47_7 0.0 . . . . ?
Pd1_13 N45_7 C46_7 C47_7 174(2) . . . . ?
N45_7 C46_7 C47_7 C48_7 0.0 . . . . ?
N40_7 C41_7 C48_7 C47_7 1(4) . . . . ?
N42_7 C41_7 C48_7 C47_7 170(2) . . . . ?
N40_7 C41_7 C48_7 C49_7 180(2) . . . . ?
N42_7 C41_7 C48_7 C49_7 -11(4) . . . . ?
C46_7 C47_7 C48_7 C41_7 178(4) . . . . ?
C46_7 C47_7 C48_7 C49_7 0.0 . . . . ?
C41_7 C48_7 C49_7 C50_7 -178(4) . . . . ?
C47_7 C48_7 C49_7 C50_7 0.0 . . . . ?
C48_7 C49_7 C50_7 N45_7 0.0 . . . . ?
C46_7 N45_7 C50_7 C49_7 0.0 . . . . ?
Pd1_13 N45_7 C50_7 C49_7 -173(3) . . . . ?
C56_7 N51_7 C52_7 C53_7 0.0 . . . . ?
Pd1_12 N51_7 C52_7 C53_7 170(2) . . . . ?
N51_7 C52_7 C53_7 C54_7 0.0 . . . . ?
C52_7 C53_7 C54_7 C55_7 0.0 . . . . ?
C52_7 C53_7 C54_7 C43_7 -164(3) . . . . ?
N42_7 C43_7 C54_7 C53_7 -160(2) . . . . ?
N44_7 C43_7 C54_7 C53_7 17(4) . . . . ?
N42_7 C43_7 C54_7 C55_7 35(3) . . . . ?
N44_7 C43_7 C54_7 C55_7 -147(2) . . . . ?
C53_7 C54_7 C55_7 C56_7 0.0 . . . . ?
C43_7 C54_7 C55_7 C56_7 164(3) . . . . ?
C54_7 C55_7 C56_7 N51_7 0.0 . . . . ?
C52_7 N51_7 C56_7 C55_7 0.0 . . . . ?
Pd1_12 N51_7 C56_7 C55_7 -169(3) . . . . ?
C1_8 N3_8 C4_8 C5_8 -147(4) . . . . ?
C2_8 N3_8 C4_8 C5_8 90(5) . . . . ?
Pd1_8 N3_8 C4_8 C5_8 -39(4) . . . . ?
N3_8 C4_8 C5_8 N6_8 64(5) . . . . ?
C4_8 C5_8 N6_8 C8_8 -178(4) . . . . ?
C4_8 C5_8 N6_8 C7_8 58(5) . . . . ?
C4_8 C5_8 N6_8 Pd1_8 -50(4) . . . . ?
C2_9 N3_9 C4_9 C5_9 -65(5) . . . . ?
C1_9 N3_9 C4_9 C5_9 167(5) . . . . ?
Pd1_9 N3_9 C4_9 C5_9 34(4) . . . . ?
N3_9 C4_9 C5_9 N6_9 -48(6) . . . . ?
C4_9 C5_9 N6_9 C7_9 156(4) . . . . ?
C4_9 C5_9 N6_9 C8_9 -88(5) . . . . ?
C4_9 C5_9 N6_9 Pd1_9 33(5) . . . . ?
C2_10 N3_10 C4_10 C5_10 -60(5) . . . . ?
C1_10 N3_10 C4_10 C5_10 172(4) . . . . ?
Pd1_10 N3_10 C4_10 C5_10 51(3) . . . . ?
N3_10 C4_10 C5_10 N6_10 -64(4) . . . . ?
C4_10 C5_10 N6_10 C8_10 159(4) . . . . ?
C4_10 C5_10 N6_10 C7_10 -76(4) . . . . ?
C4_10 C5_10 N6_10 Pd1_10 40(4) . . . . ?
C1_11 N3_11 C4_11 C5_11 -84(5) . . . . ?
C2_11 N3_11 C4_11 C5_11 155(4) . . . . ?
Pd1_11 N3_11 C4_11 C5_11 42(4) . . . . ?
N3_11 C4_11 C5_11 N6_11 -56(5) . . . . ?
C4_11 C5_11 N6_11 C8_11 168(4) . . . . ?
C4_11 C5_11 N6_11 C7_11 -72(5) . . . . ?
C4_11 C5_11 N6_11 Pd1_11 37(4) . . . . ?
C1_12 N3_12 C4_12 C5_12 -85(5) . . . . ?
C2_12 N3_12 C4_12 C5_12 147(5) . . . . ?
Pd1_12 N3_12 C4_12 C5_12 30(5) . . . . ?
N3_12 C4_12 C5_12 N6_12 -49(6) . . . . ?
C4_12 C5_12 N6_12 C7_12 -70(5) . . . . ?
C4_12 C5_12 N6_12 C8_12 171(5) . . . . ?
C4_12 C5_12 N6_12 Pd1_12 42(5) . . . . ?
C1_13 N3_13 C4_13 C5_13 147(4) . . . . ?
C2_13 N3_13 C4_13 C5_13 -90(5) . . . . ?
Pd1_13 N3_13 C4_13 C5_13 24(4) . . . . ?
N3_13 C4_13 C5_13 N6_13 -43(5) . . . . ?
C4_13 C5_13 N6_13 C7_13 -82(5) . . . . ?
C4_13 C5_13 N6_13 C8_13 160(4) . . . . ?
C4_13 C5_13 N6_13 Pd1_13 37(4) . . . . ?
C2_14 N3_14 C4_14 C5_14 100(6) . . . . ?
C1_14 N3_14 C4_14 C5_14 -132(5) . . . . ?
Pd1_14 N3_14 C4_14 C5_14 -22(5) . . . . ?
N3_14 C4_14 C5_14 N6_14 52(6) . . . . ?
C4_14 C5_14 N6_14 C7_14 -166(5) . . . . ?
C4_14 C5_14 N6_14 C8_14 75(6) . . . . ?
C4_14 C5_14 N6_14 Pd1_14 -50(4) . . . . ?
C2_16 N3_16 C4_16 C5_16 -69(6) . . . . ?
C1_16 N3_16 C4_16 C5_16 164(4) . . . . ?
Pd1_16 N3_16 C4_16 C5_16 49(5) . . . . ?
N3_16 C4_16 C5_16 N6_16 -39(7) . . . . ?
C4_16 C5_16 N6_16 C8_16 130(5) . . . . ?
C4_16 C5_16 N6_16 C7_16 -109(5) . . . . ?
C4_16 C5_16 N6_16 Pd1_16 9(5) . . . . ?
C1_17 N3_17 C4_17 C5_17 60(5) . . . . ?
C2_17 N3_17 C4_17 C5_17 -175(4) . . . . ?
Pd1_17 N3_17 C4_17 C5_17 -39(4) . . . . ?
N3_17 C4_17 C5_17 N6_17 70(5) . . . . ?
C4_17 C5_17 N6_17 C8_17 69(5) . . . . ?
C4_17 C5_17 N6_17 C7_17 -170(4) . . . . ?
C4_17 C5_17 N6_17 Pd1_17 -57(4) . . . . ?
C1_18 N3_18 C4_18 C5_18 69(5) . . . . ?
C2_18 N3_18 C4_18 C5_18 -170(4) . . . . ?
Pd1_18 N3_18 C4_18 C5_18 -40(4) . . . . ?
N3_18 C4_18 C5_18 N6_18 60(5) . . . . ?
C4_18 C5_18 N6_18 C8_18 -162(5) . . . . ?
C4_18 C5_18 N6_18 C7_18 73(6) . . . . ?
C4_18 C5_18 N6_18 Pd1_18 -47(4) . . . . ?
C1_19 N3_19 C4_19 C5_19 111(6) . . . . ?
C2_19 N3_19 C4_19 C5_19 -125(5) . . . . ?
Pd1_19 N3_19 C4_19 C5_19 -13(5) . . . . ?
N3_19 C4_19 C5_19 N6_19 39(7) . . . . ?
C4_19 C5_19 N6_19 C7_19 72(6) . . . . ?
C4_19 C5_19 N6_19 C8_19 -168(5) . . . . ?
C4_19 C5_19 N6_19 Pd1_19 -42(5) . . . . ?
C2_20 N3_20 C4_20 C5_20 -95(6) . . . . ?
C1_20 N3_20 C4_20 C5_20 146(6) . . . . ?
Pd1_20 N3_20 C4_20 C5_20 21(6) . . . . ?
N3_20 C4_20 C5_20 N6_20 -31(6) . . . . ?
C4_20 C5_20 N6_20 C8_20 -109(7) . . . . ?
C4_20 C5_20 N6_20 C7_20 145(6) . . . . ?
C4_20 C5_20 N6_20 Pd1_20 28(5) . . . . ?
